data_7001425
loop_
_publ_author_name
'Hussain, Firasat'
'Spingler, Bernhard'
'Conrad, Franziska'
'Speldrich, Manfred'
'K\"ogerler, Paul'
'Boskovic, Colette'
'Patzke, Greta R.'

_publ_section_title
;
 Caesium-templated lanthanoid-containing polyoxotungstates
;
_journal_issue 23
_journal_name_full 'Dalton Transactions'
_journal_page_first 4423
_journal_page_last 4425
_journal_paper_doi 10.1039/b902077b
_journal_year 2009
_chemical_formula_sum 'As6 Cs3.3 H154 Na7.6 O314 Tb6 W63'
_chemical_formula_weight 18778.15
_chemical_name_systematic
;
?
;
_space_group_IT_number 2
_symmetry_cell_setting triclinic
_symmetry_space_group_name_Hall '-P 1'
_symmetry_space_group_name_H-M 'P -1'
_atom_sites_solution_primary direct
_atom_sites_solution_secondary difmap
_audit_creation_method SHELXL-97
_cell_angle_alpha 112.894(2)
_cell_angle_beta 105.820(2)
_cell_angle_gamma 92.029(2)
_cell_formula_units_Z 2
_cell_length_a 23.4119(5)
_cell_length_b 25.1489(6)
_cell_length_c 28.3380(6)
_cell_measurement_reflns_used 18964
_cell_measurement_temperature 183(2)
_cell_measurement_theta_max 32.8480
_cell_measurement_theta_min 2.2127
_cell_volume 14598.8(6)
_computing_cell_refinement 'CrysAlis RED (Oxford, 2007)'
_computing_data_collection 'CrysAlis RED (Oxford, 2007)'
_computing_data_reduction 'CrysAlis RED (Oxford, 2007)'
_computing_molecular_graphics 'ORTEP-3 (Farrugia, 1997)'
_computing_publication_material 'SHELXL-97 (Sheldrick, 1997)'
_computing_structure_refinement 'SHELXL-97 (Sheldrick, 1997)'
_computing_structure_solution 'SHELXS-97 (Sheldrick, 1990)'
_diffrn_ambient_temperature 183(2)
_diffrn_detector_area_resol_mean 10.4498
_diffrn_measured_fraction_theta_full 0.999
_diffrn_measured_fraction_theta_max 0.999
_diffrn_measurement_device_type 'Xcalibur Ruby'
_diffrn_measurement_method '/o oscillation scan'
_diffrn_radiation_monochromator graphite
_diffrn_radiation_source 'fine-focus sealed tube'
_diffrn_radiation_type MoK\a
_diffrn_radiation_wavelength 0.71073
_diffrn_reflns_av_R_equivalents 0.2624
_diffrn_reflns_av_sigmaI/netI 0.3375
_diffrn_reflns_limit_h_max 26
_diffrn_reflns_limit_h_min -26
_diffrn_reflns_limit_k_max 28
_diffrn_reflns_limit_k_min -28
_diffrn_reflns_limit_l_max 32
_diffrn_reflns_limit_l_min -32
_diffrn_reflns_number 236046
_diffrn_reflns_theta_full 23.82
_diffrn_reflns_theta_max 23.82
_diffrn_reflns_theta_min 2.22
_exptl_absorpt_coefficient_mu 27.348
_exptl_absorpt_correction_T_max 1.00000
_exptl_absorpt_correction_T_min 0.08855
_exptl_absorpt_correction_type multi-scan
_exptl_absorpt_process_details
;
CrysAlis RED, Oxford Diffraction Ltd.,
Version 1.171.32.5 (release 08-05-2007 CrysAlis171 .NET)
(compiled May 8 2007,13:10:02)
Empirical absorption correction using spherical harmonics,
implemented in SCALE3 ABSPACK scaling algorithm.
;
_exptl_crystal_colour colorless
_exptl_crystal_density_diffrn 4.272
_exptl_crystal_density_method 'not measured'
_exptl_crystal_description needle
_exptl_crystal_F_000 16054
_exptl_crystal_size_max 0.16
_exptl_crystal_size_mid 0.07
_exptl_crystal_size_min 0.04
_refine_diff_density_max 4.476
_refine_diff_density_min -3.991
_refine_diff_density_rms 0.687
_refine_ls_extinction_method none
_refine_ls_goodness_of_fit_ref 0.937
_refine_ls_matrix_type full
_refine_ls_number_parameters 2009
_refine_ls_number_reflns 44840
_refine_ls_number_restraints 0
_refine_ls_restrained_S_all 0.937
_refine_ls_R_factor_all 0.2533
_refine_ls_R_factor_gt 0.0980
_refine_ls_shift/su_max 0.061
_refine_ls_shift/su_mean 0.001
_refine_ls_structure_factor_coef Fsqd
_refine_ls_weighting_details 'calc w=1/[\s^2^(Fo^2^)+(0.1416P)^2^+0.0000P] where P=(Fo^2^+2Fc^2^)/3'
_refine_ls_weighting_scheme calc
_refine_ls_wR_factor_gt 0.2351
_refine_ls_wR_factor_ref 0.3105
_reflns_number_gt 15375
_reflns_number_total 44840
_reflns_threshold_expression >2sigma(I)
_cod_data_source_file b902077b.txt
_cod_data_source_block fh18
_cod_original_sg_symbol_H-M P-1
_cod_original_formula_sum 'H154 As6 Cs3.30 Na7.60 O314 Tb6 W63'
_cod_database_code 7001425

loop_
_symmetry_equiv_pos_as_xyz
'x, y, z'
'-x, -y, -z'

loop_
_atom_site_label
_atom_site_type_symbol
_atom_site_fract_x
_atom_site_fract_y
_atom_site_fract_z
_atom_site_U_iso_or_equiv
_atom_site_adp_type
_atom_site_occupancy
_atom_site_symmetry_multiplicity
_atom_site_calc_flag
_atom_site_refinement_flags
_atom_site_disorder_assembly
_atom_site_disorder_group
As1 As -0.1478(3) 0.3398(3) 0.0361(3) 0.0365(18) Uani 1 1 d . . .
As2 As 0.0888(3) 0.4718(3) 0.3096(3) 0.0404(19) Uani 1 1 d . . .
As3 As 0.2879(3) 0.1872(3) 0.0259(2) 0.0358(18) Uani 1 1 d . . .
As4 As 0.5172(3) 0.2011(3) 0.2780(2) 0.0327(17) Uani 1 1 d . . .
As5 As 0.1259(3) 0.1244(3) 0.3823(3) 0.0400(19) Uani 1 1 d . . .
As6 As 0.3893(3) 0.2583(3) 0.6382(3) 0.044(2) Uani 1 1 d . . .
W1 W -0.05867(19) 0.23240(17) 0.07825(15) 0.0782(12) Uani 1 1 d . . .
W2 W -0.22461(14) 0.23581(14) 0.06245(12) 0.0497(9) Uani 1 1 d . . .
W3 W -0.17802(14) 0.19120(13) -0.05924(11) 0.0448(8) Uani 1 1 d . . .
W4 W -0.11446(13) 0.29498(13) -0.08397(11) 0.0423(8) Uani 1 1 d . . .
W5 W -0.26509(14) 0.27725(14) -0.10392(12) 0.0491(9) Uani 1 1 d . . .
W6 W -0.31423(14) 0.32019(14) 0.01775(12) 0.0524(9) Uani 1 1 d . . .
W7 W -0.25105(14) 0.43487(14) -0.01352(13) 0.0490(8) Uani 1 1 d . . .
W8 W -0.10057(13) 0.44838(13) 0.00470(12) 0.0439(8) Uani 1 1 d . . .
W9 W -0.14947(14) 0.49696(13) 0.11274(12) 0.0455(8) Uani 1 1 d . . .
W10 W -0.20990(14) 0.37930(14) 0.14008(12) 0.0483(9) Uani 1 1 d . . .
W11 W -0.04465(13) 0.41932(13) 0.18012(11) 0.0421(8) Uani 1 1 d . . .
W12 W -0.05847(15) 0.52466(14) 0.31447(13) 0.0538(9) Uani 1 1 d . . .
W13 W 0.04236(14) 0.56875(13) 0.25365(12) 0.0460(8) Uani 1 1 d . . .
W14 W 0.15320(15) 0.63302(13) 0.37081(12) 0.0492(9) Uani 1 1 d . . .
W15 W 0.18235(13) 0.53518(13) 0.26174(11) 0.0421(8) Uani 1 1 d . . .
W16 W 0.21320(13) 0.54707(13) 0.44877(11) 0.0435(8) Uani 1 1 d . . .
W17 W 0.05669(15) 0.58259(14) 0.43324(12) 0.0551(9) Uani 1 1 d . . .
W18 W -0.00096(14) 0.43899(14) 0.37751(11) 0.0486(9) Uani 1 1 d . . .
W19 W 0.15042(13) 0.40435(13) 0.39021(10) 0.0386(8) Uani 1 1 d . . .
W20 W 0.24646(12) 0.45232(12) 0.34021(10) 0.0358(7) Uani 1 1 d . . .
W21 W 0.14897(13) 0.36953(12) 0.19376(10) 0.0363(7) Uani 1 1 d . . .
W22 W 0.25534(13) 0.29347(12) 0.16076(10) 0.0383(8) Uani 1 1 d . . .
W23 W 0.30601(14) 0.33910(13) 0.06604(11) 0.0442(8) Uani 1 1 d . . .
W24 W 0.15286(13) 0.25673(13) 0.01519(10) 0.0402(8) Uani 1 1 d . . .
W25 W 0.14489(12) 0.11012(13) -0.03002(10) 0.0400(8) Uani 1 1 d . . .
W26 W 0.17621(14) 0.17898(14) -0.10483(11) 0.0475(9) Uani 1 1 d . . .
W27 W 0.32806(14) 0.26554(15) -0.05374(12) 0.0498(9) Uani 1 1 d . . .
W28 W 0.42659(13) 0.27022(13) 0.05989(11) 0.0437(8) Uani 1 1 d . . .
W29 W 0.31186(14) 0.10409(14) -0.11189(11) 0.0472(9) Uani 1 1 d . . .
W30 W 0.27700(13) 0.03860(13) -0.03512(11) 0.0416(8) Uani 1 1 d . . .
W31 W 0.41718(13) 0.11105(13) 0.00082(10) 0.0392(8) Uani 1 1 d . . .
W32 W 0.41768(13) 0.19061(12) 0.14376(10) 0.0376(7) Uani 1 1 d . . .
W33 W 0.50296(13) 0.07516(12) 0.16150(10) 0.0364(7) Uani 1 1 d . . .
W34 W 0.58577(13) 0.20937(13) 0.17497(11) 0.0432(8) Uani 1 1 d . . .
W35 W 0.60369(14) 0.32442(13) 0.29427(11) 0.0482(9) Uani 1 1 d . . .
W36 W 0.68521(13) 0.21323(13) 0.28943(11) 0.0427(8) Uani 1 1 d . . .
W37 W 0.60358(13) 0.07491(13) 0.27169(10) 0.0408(8) Uani 1 1 d . . .
W38 W 0.45668(13) 0.06344(13) 0.26000(10) 0.0375(7) Uani 1 1 d . . .
W39 W 0.63720(13) 0.20298(14) 0.40224(10) 0.0432(8) Uani 1 1 d . . .
W40 W 0.55736(14) 0.31432(13) 0.40323(10) 0.0439(8) Uani 1 1 d . . .
W41 W 0.48990(13) 0.18793(13) 0.39312(10) 0.0389(8) Uani 1 1 d . . .
W42 W 0.34769(13) 0.16894(13) 0.27527(10) 0.0376(7) Uani 1 1 d . . .
W43 W 0.28028(13) 0.15112(13) 0.35790(10) 0.0383(8) Uani 1 1 d . . .
W44 W 0.19497(14) 0.00446(13) 0.32513(11) 0.0463(8) Uani 1 1 d . . .
W45 W 0.13091(13) 0.08625(13) 0.24517(11) 0.0388(8) Uani 1 1 d . . .
W46 W 0.05876(13) 0.19396(13) 0.30483(11) 0.0407(8) Uani 1 1 d . . .
W47 W -0.00789(13) 0.05295(13) 0.25056(11) 0.0437(8) Uani 1 1 d . . .
W48 W 0.05600(15) -0.03317(14) 0.32669(12) 0.0521(9) Uani 1 1 d . . .
W49 W -0.03255(15) 0.08060(15) 0.38299(12) 0.0541(9) Uani 1 1 d . . .
W50 W 0.03371(14) 0.22172(14) 0.43218(12) 0.0523(9) Uani 1 1 d . . .
W51 W 0.08119(15) 0.14083(15) 0.50362(12) 0.0550(10) Uani 1 1 d . . .
W52 W 0.16881(15) 0.03065(14) 0.44364(11) 0.0504(9) Uani 1 1 d . . .
W53 W 0.24540(14) 0.18453(14) 0.52091(11) 0.0460(8) Uani 1 1 d . . .
W54 W 0.25103(16) 0.28641(15) 0.65886(13) 0.0616(10) Uani 1 1 d . . .
W55 W 0.28910(15) 0.13987(14) 0.63626(11) 0.0508(9) Uani 1 1 d . . .
W56 W 0.42854(14) 0.12441(14) 0.62619(11) 0.0478(8) Uani 1 1 d . . .
W57 W 0.41065(15) 0.20244(15) 0.74871(11) 0.0516(9) Uani 1 1 d . . .
W58 W 0.36793(17) 0.34867(15) 0.77141(12) 0.0629(11) Uani 1 1 d . . .
W59 W 0.52242(15) 0.32489(15) 0.76748(11) 0.0555(10) Uani 1 1 d . . .
W60 W 0.53656(14) 0.24353(14) 0.64408(11) 0.0504(9) Uani 1 1 d . . .
W61 W 0.50157(16) 0.37890(15) 0.67244(12) 0.0574(10) Uani 1 1 d . . .
W62 W 0.34818(16) 0.39804(15) 0.67400(13) 0.0615(10) Uani 1 1 d . . .
W63 W 0.3768(2) 0.32866(19) 0.53984(15) 0.0868(13) Uani 1 1 d . . .
O1 O -0.038(4) 0.153(3) 0.060(3) 0.14(3) Uiso 1 1 d . . .
O2 O -0.028(2) 0.258(2) 0.1506(19) 0.068(15) Uiso 1 1 d . . .
O3 O -0.0050(18) 0.2700(17) 0.0635(14) 0.033(10) Uiso 1 1 d . . .
O4 O -0.1091(18) 0.2045(17) -0.0050(14) 0.033(10) Uiso 1 1 d . . .
O5 O -0.139(2) 0.240(2) 0.0813(18) 0.060(14) Uiso 1 1 d . . .
O6 O -0.184(3) 0.126(3) -0.086(2) 0.10(2) Uiso 1 1 d . . .
O7 O -0.219(2) 0.192(2) -0.0201(18) 0.064(15) Uiso 1 1 d . . .
O8 O -0.2465(19) 0.1790(18) 0.0704(15) 0.039(11) Uiso 1 1 d . . .
O9 O -0.219(2) 0.297(2) 0.126(2) 0.077(17) Uiso 1 1 d . . .
O10 O -0.216(2) 0.413(2) 0.2100(18) 0.062(14) Uiso 1 1 d . . .
O11 O -0.127(2) 0.3749(19) 0.1484(16) 0.049(12) Uiso 1 1 d . . .
O12 O -0.202(2) 0.442(2) 0.1283(17) 0.058(14) Uiso 1 1 d . . .
O13 O -0.148(2) 0.5678(19) 0.1601(16) 0.046(12) Uiso 1 1 d . . .
O14 O -0.086(2) 0.469(2) 0.1446(18) 0.061(14) Uiso 1 1 d . . .
O15 O -0.105(2) 0.516(2) 0.0725(16) 0.051(13) Uiso 1 1 d . . .
O16 O -0.0640(19) 0.4912(19) -0.0183(15) 0.042(11) Uiso 1 1 d . . .
O17 O -0.046(2) 0.423(2) 0.0400(18) 0.065(15) Uiso 1 1 d . . .
O18 O -0.1224(18) 0.3700(17) -0.0578(14) 0.033(10) Uiso 1 1 d . . .
O19 O -0.090(2) 0.282(2) -0.1407(19) 0.070(15) Uiso 1 1 d . . .
O20 O -0.0495(19) 0.3045(19) -0.0302(16) 0.044(12) Uiso 1 1 d . . .
O21 O -0.138(2) 0.219(2) -0.0961(18) 0.064(15) Uiso 1 1 d . . .
O22 O -0.1610(19) 0.4107(18) 0.0371(15) 0.042(11) Uiso 1 1 d . . .
O23 O -0.173(2) 0.288(2) -0.0392(18) 0.062(14) Uiso 1 1 d . . .
O24 O -0.211(2) 0.3241(19) 0.0558(16) 0.045(12) Uiso 1 1 d . . .
O25 O -0.2857(19) 0.3658(19) 0.0960(15) 0.044(12) Uiso 1 1 d . . .
O26 O -0.226(2) 0.494(2) 0.0581(16) 0.051(13) Uiso 1 1 d . . .
O27 O -0.185(3) 0.466(2) -0.026(2) 0.083(18) Uiso 1 1 d . . .
O28 O -0.201(2) 0.2822(19) -0.1339(16) 0.047(12) Uiso 1 1 d . . .
O29 O -0.2495(19) 0.1978(18) -0.1110(15) 0.041(11) Uiso 1 1 d . . .
O30 O -0.3041(17) 0.2548(16) 0.0322(14) 0.028(10) Uiso 1 1 d . . .
O31 O -0.391(2) 0.314(2) 0.0035(18) 0.064(15) Uiso 1 1 d . . .
O32 O -0.308(2) 0.467(2) -0.0409(17) 0.053(13) Uiso 1 1 d . . .
O33 O -0.332(3) 0.260(2) -0.158(2) 0.083(17) Uiso 1 1 d . . .
O34 O 0.096(2) 0.297(2) 0.0212(17) 0.056(14) Uiso 1 1 d . . .
O35 O 0.1051(18) 0.3577(17) 0.1263(14) 0.033(10) Uiso 1 1 d . . .
O36 O 0.0791(19) 0.4570(19) 0.1166(16) 0.045(12) Uiso 1 1 d . . .
O37 O -0.017(2) 0.387(2) 0.1257(17) 0.053(13) Uiso 1 1 d . . .
O38 O -0.021(2) 0.381(2) 0.2145(17) 0.053(13) Uiso 1 1 d . . .
O39 O 0.063(3) 0.389(3) -0.002(2) 0.10(2) Uiso 1 1 d . . .
O40 O 0.016(2) 0.491(2) 0.2181(17) 0.056(13) Uiso 1 1 d . . .
O41 O 0.009(2) 0.5903(19) 0.2137(16) 0.046(12) Uiso 1 1 d . . .
O42 O -0.008(2) 0.569(2) 0.2909(18) 0.063(14) Uiso 1 1 d . . .
O43 O -0.073(2) 0.476(2) 0.2523(17) 0.059(14) Uiso 1 1 d . . .
O44 O -0.119(3) 0.549(2) 0.312(2) 0.076(16) Uiso 1 1 d . . .
O45 O -0.067(2) 0.475(2) 0.3526(17) 0.053(13) Uiso 1 1 d . . .
O46 O -0.007(2) 0.380(2) 0.3131(17) 0.053(13) Uiso 1 1 d . . .
O47 O -0.033(2) 0.405(2) 0.4071(17) 0.056(14) Uiso 1 1 d . . .
O48 O 0.089(2) 0.435(2) 0.4090(16) 0.049(13) Uiso 1 1 d . . .
O49 O 0.105(2) 0.3536(19) 0.3234(16) 0.049(12) Uiso 1 1 d . . .
O50 O 0.161(2) 0.371(2) 0.4246(19) 0.065(15) Uiso 1 1 d . . .
O51 O 0.2316(17) 0.4067(16) 0.3736(13) 0.026(10) Uiso 1 1 d . . .
O52 O 0.2077(19) 0.4002(18) 0.2787(15) 0.042(12) Uiso 1 1 d . . .
O53 O 0.317(2) 0.4455(19) 0.3432(16) 0.049(12) Uiso 1 1 d . . .
O54 O 0.2348(19) 0.5131(18) 0.3123(15) 0.043(12) Uiso 1 1 d . . .
O55 O 0.1481(19) 0.4544(18) 0.2170(15) 0.040(11) Uiso 1 1 d . . .
O56 O 0.230(2) 0.544(2) 0.2324(18) 0.060(14) Uiso 1 1 d . . .
O57 O 0.1132(19) 0.5558(19) 0.2255(16) 0.044(12) Uiso 1 1 d . . .
O58 O 0.1544(19) 0.4745(19) 0.3621(15) 0.043(12) Uiso 1 1 d . . .
O59 O 0.1081(19) 0.5377(18) 0.3052(15) 0.043(12) Uiso 1 1 d . . .
O60 O 0.0422(19) 0.5018(18) 0.3519(15) 0.040(11) Uiso 1 1 d . . .
O61 O 0.196(2) 0.488(2) 0.4572(18) 0.061(14) Uiso 1 1 d . . .
O62 O 0.2710(18) 0.5163(18) 0.4174(15) 0.038(11) Uiso 1 1 d . . .
O63 O 0.205(2) 0.611(2) 0.3198(17) 0.052(13) Uiso 1 1 d . . .
O64 O 0.093(2) 0.639(2) 0.3117(17) 0.054(13) Uiso 1 1 d . . .
O65 O -0.014(2) 0.580(2) 0.389(2) 0.074(16) Uiso 1 1 d . . .
O66 O 0.023(2) 0.524(2) 0.4404(16) 0.050(13) Uiso 1 1 d . . .
O67 O 0.132(2) 0.565(2) 0.4537(18) 0.060(14) Uiso 1 1 d . . .
O68 O 0.202(3) 0.600(2) 0.409(2) 0.079(17) Uiso 1 1 d . . .
O69 O 0.087(2) 0.623(2) 0.3968(18) 0.062(14) Uiso 1 1 d . . .
O70 O 0.064(3) 0.640(3) 0.496(2) 0.11(2) Uiso 1 1 d . . .
O71 O 0.262(2) 0.594(2) 0.5087(18) 0.064(15) Uiso 1 1 d . . .
O72 O 0.184(2) 0.707(2) 0.4072(17) 0.055(13) Uiso 1 1 d . . .
O73 O 0.0805(18) 0.2343(18) 0.2055(15) 0.037(11) Uiso 1 1 d . . .
O74 O 0.086(3) 0.204(3) 0.103(2) 0.10(2) Uiso 1 1 d . . .
O75 O 0.501(2) -0.085(2) 0.2345(19) 0.070(15) Uiso 1 1 d . . .
O76 O 0.384(3) -0.147(3) 0.122(2) 0.088(18) Uiso 1 1 d . . .
O77 O 0.503(3) -0.218(3) 0.055(2) 0.087(18) Uiso 1 1 d . . .
O78 O 0.414(2) -0.177(2) -0.0130(16) 0.050(13) Uiso 1 1 d . . .
O79 O 0.1891(19) 0.2972(18) 0.1833(15) 0.041(11) Uiso 1 1 d . . .
O80 O 0.2286(18) 0.3787(17) 0.1749(14) 0.034(11) Uiso 1 1 d . . .
O81 O -0.083(2) 0.276(2) 0.2231(18) 0.065(15) Uiso 1 1 d . . .
O82 O 0.098(3) 0.349(2) 0.215(2) 0.080(17) Uiso 1 1 d . . .
O83 O 0.021(3) 0.244(3) 0.277(2) 0.087(18) Uiso 1 1 d . . .
O84 O 0.470(2) 0.317(2) -0.0937(19) 0.065(15) Uiso 1 1 d . . .
O85 O 0.520(3) 0.317(3) -0.055(3) 0.11(2) Uiso 1 1 d . . .
O86 O 0.313(2) 0.321(2) 0.2200(18) 0.059(14) Uiso 1 1 d . . .
O87 O 0.255(2) 0.222(2) 0.1458(17) 0.053(13) Uiso 1 1 d . . .
O88 O 0.295(2) 0.310(2) 0.114(2) 0.076(16) Uiso 1 1 d . . .
O89 O 0.178(2) 0.268(2) 0.0803(16) 0.049(12) Uiso 1 1 d . . .
O90 O 0.300(3) 0.404(3) 0.094(2) 0.093(19) Uiso 1 1 d . . .
O91 O 0.224(2) 0.3090(19) 0.0307(16) 0.045(12) Uiso 1 1 d . . .
O92 O 0.105(2) 0.1787(19) -0.0086(16) 0.049(12) Uiso 1 1 d . . .
O93 O 0.081(2) 0.0606(19) -0.0560(16) 0.046(12) Uiso 1 1 d . . .
O94 O 0.1742(16) 0.1176(16) 0.0303(13) 0.025(9) Uiso 1 1 d . . .
O95 O 0.197(2) 0.058(2) -0.0585(17) 0.059(14) Uiso 1 1 d . . .
O96 O 0.255(2) -0.029(2) -0.0590(17) 0.056(13) Uiso 1 1 d . . .
O97 O 0.2808(18) 0.0641(17) 0.0341(14) 0.034(11) Uiso 1 1 d . . .
O98 O 0.362(2) 0.039(2) -0.0262(17) 0.053(13) Uiso 1 1 d . . .
O99 O 0.4230(18) 0.1352(18) 0.0713(15) 0.039(11) Uiso 1 1 d . . .
O100 O 0.482(2) 0.0916(19) 0.0050(16) 0.047(12) Uiso 1 1 d . . .
O101 O 0.434(2) 0.189(2) 0.0157(17) 0.057(14) Uiso 1 1 d . . .
O102 O 0.501(2) 0.302(2) 0.091(2) 0.076(16) Uiso 1 1 d . . .
O103 O 0.404(2) 0.2381(19) 0.1070(16) 0.048(12) Uiso 1 1 d . . .
O104 O 0.3920(15) 0.3445(15) 0.0950(12) 0.019(9) Uiso 1 1 d . . .
O105 O 0.3212(17) 0.2445(16) 0.0176(13) 0.026(10) Uiso 1 1 d . . .
O106 O 0.212(2) 0.186(2) -0.0140(19) 0.072(16) Uiso 1 1 d . . .
O107 O 0.3141(19) 0.1259(18) -0.0241(15) 0.041(11) Uiso 1 1 d . . .
O108 O 0.2816(19) 0.0425(19) -0.1084(16) 0.045(12) Uiso 1 1 d . . .
O109 O 0.3946(19) 0.1040(18) -0.0713(15) 0.041(11) Uiso 1 1 d . . .
O110 O 0.4122(19) 0.2879(18) -0.0013(15) 0.041(11) Uiso 1 1 d . . .
O111 O 0.312(2) 0.340(2) -0.0029(19) 0.071(16) Uiso 1 1 d . . .
O112 O 0.143(2) 0.239(2) -0.0659(18) 0.060(14) Uiso 1 1 d . . .
O113 O 0.1285(19) 0.1254(19) -0.1002(16) 0.045(12) Uiso 1 1 d . . .
O114 O 0.249(2) 0.2418(19) -0.0792(16) 0.048(12) Uiso 1 1 d . . .
O115 O 0.338(2) 0.1924(19) -0.0855(16) 0.049(12) Uiso 1 1 d . . .
O116 O 0.237(2) 0.123(2) -0.1227(19) 0.068(15) Uiso 1 1 d . . .
O117 O 0.145(2) 0.175(2) -0.1646(19) 0.069(15) Uiso 1 1 d . . .
O118 O 0.340(3) 0.292(3) -0.080(3) 0.11(2) Uiso 1 1 d . . .
O119 O 0.313(2) 0.079(2) -0.1727(17) 0.058(14) Uiso 1 1 d . . .
O120 O 0.169(4) 0.013(4) -0.241(3) 0.17(3) Uiso 1 1 d . . .
O121 O 0.3078(19) -0.0801(18) -0.1635(15) 0.041(11) Uiso 1 1 d . . .
O122 O 0.218(3) -0.189(3) -0.184(2) 0.087(18) Uiso 1 1 d . . .
O123 O 0.395(2) -0.067(2) -0.045(2) 0.076(16) Uiso 1 1 d . . .
O124 O 0.2008(19) 0.0210(19) 0.0836(15) 0.044(12) Uiso 1 1 d . . .
O125 O 0.3205(17) 0.0495(16) 0.1357(13) 0.028(10) Uiso 1 1 d . . .
O126 O 0.164(2) 0.136(2) 0.1457(16) 0.050(13) Uiso 1 1 d . . .
O128 O 0.3471(19) 0.1604(18) 0.1298(15) 0.040(11) Uiso 1 1 d . . .
O129 O 0.423(2) 0.249(2) 0.2067(17) 0.057(14) Uiso 1 1 d . . .
O130 O 0.511(2) 0.215(2) 0.1518(17) 0.051(13) Uiso 1 1 d . . .
O131 O 0.452(2) 0.127(2) 0.165(2) 0.074(16) Uiso 1 1 d . . .
O132 O 0.480(2) 0.0313(19) 0.0959(16) 0.050(13) Uiso 1 1 d . . .
O133 O 0.4444(17) 0.0388(16) 0.1835(13) 0.028(10) Uiso 1 1 d . . .
O134 O 0.4009(19) 0.1161(18) 0.2494(15) 0.039(11) Uiso 1 1 d . . .
O135 O 0.415(2) 0.0071(19) 0.2551(16) 0.046(12) Uiso 1 1 d . . .
O136 O 0.4816(17) 0.1100(16) 0.3349(13) 0.027(10) Uiso 1 1 d . . .
O137 O 0.423(2) 0.1976(19) 0.3537(16) 0.048(12) Uiso 1 1 d . . .
O138 O 0.471(2) 0.173(2) 0.4431(18) 0.061(14) Uiso 1 1 d . . .
O139 O 0.5195(18) 0.2737(17) 0.4350(14) 0.035(11) Uiso 1 1 d . . .
O140 O 0.570(2) 0.390(2) 0.4596(17) 0.055(13) Uiso 1 1 d . . .
O141 O 0.4923(19) 0.3193(18) 0.3566(15) 0.042(12) Uiso 1 1 d . . .
O142 O 0.604(2) 0.333(2) 0.3685(16) 0.051(13) Uiso 1 1 d . . .
O143 O 0.525(2) 0.334(2) 0.2735(18) 0.060(14) Uiso 1 1 d . . .
O144 O 0.637(2) 0.3970(19) 0.3137(16) 0.048(12) Uiso 1 1 d . . .
O145 O 0.609(2) 0.287(2) 0.2166(17) 0.058(14) Uiso 1 1 d . . .
O146 O 0.607(2) 0.2048(19) 0.1216(16) 0.048(12) Uiso 1 1 d . . .
O147 O 0.556(2) 0.1276(19) 0.1603(16) 0.046(12) Uiso 1 1 d . . .
O148 O 0.661(2) 0.203(2) 0.2139(18) 0.061(14) Uiso 1 1 d . . .
O149 O 0.6849(18) 0.2843(18) 0.3070(14) 0.035(11) Uiso 1 1 d . . .
O150 O 0.630(2) 0.2786(19) 0.4347(16) 0.046(12) Uiso 1 1 d . . .
O151 O 0.571(2) 0.175(2) 0.4227(16) 0.051(13) Uiso 1 1 d . . .
O152 O 0.5313(17) 0.0326(17) 0.2685(14) 0.031(10) Uiso 1 1 d . . .
O153 O 0.317(2) 0.0987(19) 0.2992(16) 0.047(12) Uiso 1 1 d . . .
O154 O 0.6462(19) 0.1272(18) 0.2644(15) 0.040(11) Uiso 1 1 d . . .
O155 O 0.673(2) 0.223(2) 0.3610(16) 0.050(13) Uiso 1 1 d . . .
O156 O 0.6225(17) 0.1229(16) 0.3434(14) 0.029(10) Uiso 1 1 d . . .
O157 O 0.646(2) 0.025(2) 0.2726(18) 0.063(14) Uiso 1 1 d . . .
O158 O 0.758(3) 0.211(2) 0.301(2) 0.079(17) Uiso 1 1 d . . .
O159 O 0.6995(16) 0.1984(16) 0.4486(13) 0.024(9) Uiso 1 1 d . . .
O160 O 0.544(2) 0.219(2) 0.3495(17) 0.054(13) Uiso 1 1 d . . .
O161 O 0.5834(16) 0.2279(16) 0.2672(13) 0.024(9) Uiso 1 1 d . . .
O162 O 0.5282(19) 0.1258(19) 0.2539(15) 0.044(12) Uiso 1 1 d . . .
O163 O -0.262(2) 0.366(2) -0.0670(18) 0.061(14) Uiso 1 1 d . . .
O164 O -0.308(2) 0.2773(19) -0.0520(16) 0.046(12) Uiso 1 1 d . . .
O165 O -0.291(2) 0.391(2) 0.0175(18) 0.065(15) Uiso 1 1 d . . .
O166 O 0.447(2) -0.257(2) 0.1325(19) 0.073(16) Uiso 1 1 d . . .
O167 O 0.3765(18) 0.2269(17) 0.2767(14) 0.032(10) Uiso 1 1 d . . .
O168 O 0.285(2) 0.146(2) 0.2157(19) 0.068(15) Uiso 1 1 d . . .
O169 O 0.5617(15) 0.0389(15) 0.1909(12) 0.018(9) Uiso 1 1 d . . .
O170 O 0.3091(18) 0.1979(17) 0.3257(14) 0.035(11) Uiso 1 1 d . . .
O171 O 0.3489(18) 0.1564(17) 0.4097(14) 0.035(11) Uiso 1 1 d . . .
O172 O 0.244(2) 0.086(2) 0.3572(19) 0.067(15) Uiso 1 1 d . . .
O173 O 0.2449(14) 0.2060(14) 0.3960(11) 0.011(8) Uiso 1 1 d . . .
O174 O 0.1979(17) 0.1285(16) 0.2917(13) 0.028(10) Uiso 1 1 d . . .
O175 O 0.142(3) 0.063(3) 0.183(2) 0.087(18) Uiso 1 1 d . . .
O176 O 0.0915(17) 0.1523(17) 0.2454(14) 0.031(10) Uiso 1 1 d . . .
O177 O 0.123(2) 0.235(2) 0.3496(17) 0.054(13) Uiso 1 1 d . . .
O178 O 0.0210(17) 0.1989(16) 0.3561(14) 0.029(10) Uiso 1 1 d . . .
O179 O 0.107(2) 0.257(2) 0.4524(16) 0.050(13) Uiso 1 1 d . . .
O180 O -0.009(2) 0.276(2) 0.4525(17) 0.052(13) Uiso 1 1 d . . .
O181 O 0.042(2) 0.202(2) 0.4917(18) 0.063(14) Uiso 1 1 d . . .
O182 O 0.149(2) 0.167(2) 0.5244(17) 0.052(13) Uiso 1 1 d . . .
O183 O 0.070(2) 0.141(2) 0.5588(18) 0.059(14) Uiso 1 1 d . . .
O184 O 0.108(2) 0.072(2) 0.4765(17) 0.055(13) Uiso 1 1 d . . .
O185 O 0.205(2) 0.004(2) 0.4826(16) 0.049(12) Uiso 1 1 d . . .
O186 O 0.215(2) 0.110(2) 0.4676(17) 0.057(14) Uiso 1 1 d . . .
O187 O 0.215(2) -0.001(2) 0.3983(18) 0.062(14) Uiso 1 1 d . . .
O188 O 0.237(2) -0.031(2) 0.2945(19) 0.067(15) Uiso 1 1 d . . .
O189 O 0.1507(16) 0.0294(16) 0.2649(13) 0.024(9) Uiso 1 1 d . . .
O190 O 0.082(2) 0.115(2) 0.3150(16) 0.051(13) Uiso 1 1 d . . .
O191 O 0.126(2) 0.051(2) 0.3692(16) 0.049(12) Uiso 1 1 d . . .
O192 O 0.0627(16) 0.1327(16) 0.4092(13) 0.025(9) Uiso 1 1 d . . .
O193 O -0.0143(18) 0.1306(17) 0.2526(14) 0.036(11) Uiso 1 1 d . . .
O194 O 0.045(2) 0.0407(19) 0.2130(16) 0.046(12) Uiso 1 1 d . . .
O195 O 0.114(2) -0.053(2) 0.3011(17) 0.056(13) Uiso 1 1 d . . .
O196 O 0.1073(19) -0.0378(18) 0.3885(15) 0.042(12) Uiso 1 1 d . . .
O197 O -0.002(3) 0.096(2) 0.456(2) 0.080(17) Uiso 1 1 d . . .
O198 O -0.043(2) 0.157(2) 0.4048(16) 0.050(13) Uiso 1 1 d . . .
O199 O 0.368(3) -0.065(3) 0.091(2) 0.10(2) Uiso 1 1 d . . .
O200 O 0.5156(17) -0.0806(17) 0.1227(14) 0.031(10) Uiso 1 1 d . . .
O201 O 0.0086(19) 0.0129(18) 0.3635(15) 0.042(11) Uiso 1 1 d . . .
O202 O -0.1016(19) 0.0445(19) 0.3723(16) 0.045(12) Uiso 1 1 d . . .
O203 O -0.075(2) 0.010(2) 0.1992(18) 0.061(14) Uiso 1 1 d . . .
O204 O 0.015(3) -0.098(3) 0.304(2) 0.11(2) Uiso 1 1 d . . .
O205 O -0.0125(19) -0.1044(18) 0.1594(15) 0.040(11) Uiso 1 1 d . . .
O206 O -0.020(2) -0.2471(19) 0.1096(16) 0.049(13) Uiso 1 1 d . . .
O207 O 0.097(2) -0.171(2) 0.2249(18) 0.066(15) Uiso 1 1 d . . .
O208 O 0.014(3) -0.167(3) 0.050(2) 0.086(18) Uiso 1 1 d . . .
O209 O 0.121(3) -0.075(3) 0.165(2) 0.10(2) Uiso 1 1 d . . .
O210 O 0.3131(19) 0.1866(18) 0.5150(15) 0.041(11) Uiso 1 1 d . . .
O211 O 0.270(2) 0.145(2) 0.5730(17) 0.059(14) Uiso 1 1 d . . .
O212 O 0.232(2) 0.088(2) 0.6261(18) 0.060(14) Uiso 1 1 d . . .
O213 O 0.266(2) 0.2158(19) 0.6651(16) 0.046(12) Uiso 1 1 d . . .
O214 O 0.263(2) 0.253(2) 0.5944(16) 0.050(13) Uiso 1 1 d . . .
O215 O 0.177(3) 0.281(2) 0.648(2) 0.080(17) Uiso 1 1 d . . .
O216 O 0.270(2) 0.356(2) 0.6510(18) 0.066(15) Uiso 1 1 d . . .
O217 O 0.350(3) 0.356(3) 0.604(2) 0.10(2) Uiso 1 1 d . . .
O219 O 0.432(2) 0.406(2) 0.6916(16) 0.049(13) Uiso 1 1 d . . .
O220 O 0.544(3) 0.439(3) 0.675(2) 0.10(2) Uiso 1 1 d . . .
O221 O 0.4553(18) 0.3538(18) 0.6062(15) 0.037(11) Uiso 1 1 d . . .
O222 O 0.5545(17) 0.3254(16) 0.6520(13) 0.026(10) Uiso 1 1 d . . .
O223 O 0.4855(18) 0.2253(17) 0.5795(14) 0.033(10) Uiso 1 1 d . . .
O224 O 0.601(2) 0.221(2) 0.6339(17) 0.052(13) Uiso 1 1 d . . .
O225 O 0.5010(19) 0.1792(18) 0.6540(15) 0.041(11) Uiso 1 1 d . . .
O226 O 0.409(2) 0.133(2) 0.5654(19) 0.069(15) Uiso 1 1 d . . .
O227 O 0.456(2) 0.065(2) 0.6088(17) 0.054(13) Uiso 1 1 d . . .
O228 O 0.3436(18) 0.0915(17) 0.6198(14) 0.032(10) Uiso 1 1 d . . .
O229 O 0.377(2) 0.204(2) 0.6616(17) 0.059(14) Uiso 1 1 d . . .
O230 O 0.4633(19) 0.2927(18) 0.6779(15) 0.039(11) Uiso 1 1 d . . .
O231 O 0.3548(18) 0.3053(18) 0.6791(15) 0.036(11) Uiso 1 1 d . . .
O232 O 0.278(2) 0.321(2) 0.730(2) 0.077(17) Uiso 1 1 d . . .
O233 O 0.339(2) 0.158(2) 0.7134(17) 0.059(14) Uiso 1 1 d . . .
O234 O 0.4447(17) 0.1433(17) 0.7111(14) 0.031(10) Uiso 1 1 d . . .
O235 O 0.5680(18) 0.2816(17) 0.7303(14) 0.033(10) Uiso 1 1 d . . .
O237 O 0.3620(19) 0.4132(18) 0.7489(15) 0.042(12) Uiso 1 1 d . . .
O238 O 0.3724(16) 0.2720(15) 0.7672(13) 0.022(9) Uiso 1 1 d . . .
O239 O 0.486(2) 0.257(2) 0.7673(17) 0.057(14) Uiso 1 1 d . . .
O240 O 0.452(3) 0.355(2) 0.781(2) 0.077(17) Uiso 1 1 d . . .
O241 O 0.368(3) 0.382(3) 0.834(2) 0.11(2) Uiso 1 1 d . . .
O242 O 0.431(2) 0.187(2) 0.8039(19) 0.068(15) Uiso 1 1 d . . .
O243 O 0.572(2) 0.352(2) 0.8334(19) 0.067(15) Uiso 1 1 d . . .
O245 O 0.302(2) 0.304(2) 0.4926(18) 0.060(14) Uiso 1 1 d . . .
O246 O 0.2094(19) 0.3472(19) 0.5351(15) 0.043(12) Uiso 1 1 d . . .
O247 O 0.407(2) 0.2598(19) 0.5061(16) 0.048(12) Uiso 1 1 d . . .
O248 O 0.4718(19) 0.0971(18) 0.4900(15) 0.041(11) Uiso 1 1 d . . .
O249 O 0.343(2) 0.0725(19) 0.4466(16) 0.047(12) Uiso 1 1 d . . .
O250 O -0.1139(16) 0.4885(15) 0.4605(12) 0.020(9) Uiso 1 1 d . . .
O251 O -0.116(3) 0.670(3) 0.422(3) 0.13(3) Uiso 1 1 d . . .
O253 O -0.325(4) 0.491(4) 0.099(3) 0.15(3) Uiso 1 1 d . . .
O254 O -0.210(3) 0.629(3) 0.204(3) 0.13(3) Uiso 1 1 d . . .
O255 O -0.101(4) 0.652(4) 0.273(3) 0.15(3) Uiso 1 1 d . . .
O256 O -0.058(4) 0.661(4) 0.166(3) 0.16(3) Uiso 1 1 d . . .
O257 O 0.1778(16) 0.6117(16) 0.1583(13) 0.023(9) Uiso 1 1 d . . .
O258 O 0.340(2) 0.538(2) 0.1734(16) 0.050(13) Uiso 1 1 d . . .
O259 O 0.175(4) -0.076(3) -0.157(3) 0.14(3) Uiso 1 1 d . . .
O260 O 0.398(4) 0.510(4) 0.332(3) 0.17(3) Uiso 1 1 d . . .
O261 O -0.405(3) 0.173(3) -0.254(2) 0.10(2) Uiso 1 1 d . . .
O262 O -0.291(2) 0.101(2) -0.2004(17) 0.052(13) Uiso 1 1 d . . .
O263 O -0.370(5) 0.556(5) 0.069(4) 0.21(4) Uiso 1 1 d . . .
O264 O 0.263(4) 0.476(3) 0.561(3) 0.14(3) Uiso 1 1 d . . .
O265 O -0.119(4) -0.095(4) 0.309(3) 0.15(3) Uiso 1 1 d . . .
O266 O -0.023(3) 0.037(3) -0.115(2) 0.092(19) Uiso 1 1 d . . .
O267 O -0.137(3) -0.183(3) 0.328(3) 0.12(2) Uiso 1 1 d . . .
O268 O -0.044(3) -0.215(3) 0.226(3) 0.13(3) Uiso 1 1 d . . .
O269 O 0.023(2) -0.252(2) 0.1957(17) 0.056(13) Uiso 1 1 d . . .
O270 O 0.273(3) 0.058(3) -0.283(3) 0.14(3) Uiso 1 1 d . . .
O271 O 0.242(2) -0.068(2) 0.0315(16) 0.050(13) Uiso 1 1 d . . .
O272 O 0.3966(19) -0.0953(19) 0.2264(15) 0.043(12) Uiso 1 1 d . . .
O273 O 0.407(4) 0.397(4) 0.521(3) 0.17(3) Uiso 1 1 d . . .
O276 O -0.108(3) 0.166(3) 0.296(3) 0.13(3) Uiso 1 1 d . . .
O277 O -0.072(5) 0.155(4) 0.170(4) 0.20(4) Uiso 1 1 d . . .
O279 O -0.009(3) 0.031(3) 0.544(3) 0.12(2) Uiso 1 1 d . . .
O280 O 0.169(2) -0.026(2) 0.1345(16) 0.050(13) Uiso 1 1 d . . .
O283 O 0.374(3) 0.026(3) 0.350(3) 0.12(2) Uiso 1 1 d . . .
O284 O -0.258(3) 0.305(3) 0.228(3) 0.12(2) Uiso 1 1 d . . .
O286 O 0.171(3) 0.415(3) 0.008(3) 0.11(2) Uiso 1 1 d . . .
O287 O 0.193(3) 0.457(3) 0.115(2) 0.094(19) Uiso 1 1 d . . .
O288 O 0.388(2) 0.308(2) 0.4129(17) 0.054(13) Uiso 1 1 d . . .
O289 O 0.535(3) 0.441(3) 0.238(2) 0.11(2) Uiso 1 1 d . . .
O290 O 0.624(4) 0.366(4) 0.170(3) 0.17(3) Uiso 1 1 d . . .
O291 O 0.807(4) 0.291(4) 0.451(3) 0.15(3) Uiso 1 1 d . . .
O292 O 0.011(4) 0.749(4) 0.331(3) 0.18(4) Uiso 1 1 d . . .
O293 O -0.015(4) 0.706(4) 0.395(4) 0.19(4) Uiso 1 1 d . . .
O295 O 0.089(3) 0.762(2) 0.490(2) 0.079(17) Uiso 1 1 d . . .
O296 O 0.185(4) 0.832(4) 0.607(3) 0.15(3) Uiso 1 1 d . . .
O297 O 0.237(3) 0.854(3) 0.479(2) 0.10(2) Uiso 1 1 d . . .
O298 O 0.226(4) 0.931(4) 0.721(3) 0.15(3) Uiso 1 1 d . . .
O300 O 0.279(2) 0.770(2) 0.4498(17) 0.057(14) Uiso 1 1 d . . .
O301 O 0.388(4) 0.811(4) 0.472(3) 0.15(3) Uiso 1 1 d . . .
O302 O 0.277(4) 0.724(4) 0.344(4) 0.19(4) Uiso 1 1 d . . .
O303 O 0.283(2) 0.671(2) 0.5920(17) 0.055(13) Uiso 1 1 d . . .
O304 O 0.325(3) 0.681(3) 0.457(3) 0.14(3) Uiso 1 1 d . . .
O305 O 0.301(3) 0.664(3) 0.229(3) 0.12(2) Uiso 1 1 d . . .
O306 O 0.232(4) 0.600(4) 0.616(3) 0.15(3) Uiso 1 1 d . . .
O307 O 0.297(2) 0.599(2) 0.3806(19) 0.066(15) Uiso 1 1 d . . .
O308 O 0.453(2) 0.680(2) 0.4554(19) 0.072(16) Uiso 1 1 d . . .
O309 O 0.407(4) 0.583(4) 0.418(3) 0.15(3) Uiso 1 1 d . . .
O310 O 0.274(3) 0.528(3) 0.638(2) 0.10(2) Uiso 1 1 d . . .
O311 O 0.441(4) 0.592(4) 1.059(3) 0.15(3) Uiso 1 1 d . . .
O317 O 0.624(4) 0.551(3) 0.983(3) 0.14(3) Uiso 1 1 d . . .
O318 O 0.622(3) 0.476(3) 0.538(2) 0.086(18) Uiso 1 1 d . . .
O319 O -0.207(4) -0.125(4) 0.215(3) 0.17(3) Uiso 1 1 d . . .
O320 O 0.2655(19) 0.0077(18) 0.1933(15) 0.042(12) Uiso 1 1 d . . .
O321 O 0.261(4) -0.095(4) 0.393(3) 0.15(3) Uiso 1 1 d . . .
O322 O 0.331(3) -0.019(3) 0.615(3) 0.13(3) Uiso 1 1 d . . .
O323 O 0.180(3) 1.020(3) 0.637(3) 0.12(2) Uiso 1 1 d . . .
O325 O 0.420(2) 0.362(2) 0.2135(17) 0.053(13) Uiso 1 1 d . . .
O328 O 0.456(3) 0.424(3) 0.333(3) 0.12(2) Uiso 1 1 d . . .
O329 O 0.2630(19) 0.3135(19) 0.3955(16) 0.045(12) Uiso 1 1 d . . .
O330 O 0.2157(19) 0.2238(19) 0.4836(16) 0.044(12) Uiso 1 1 d . . .
O331 O -0.036(2) 0.069(2) 0.3104(17) 0.057(14) Uiso 1 1 d . . .
O332 O 0.024(2) -0.010(2) 0.2675(18) 0.065(15) Uiso 1 1 d . . .
O333 O 0.329(2) 0.467(2) 0.6781(17) 0.059(14) Uiso 1 1 d . . .
O334 O 0.534(2) 0.387(2) 0.7495(19) 0.071(16) Uiso 1 1 d . . .
O336 O 0.359(2) 0.344(2) 0.3375(16) 0.051(13) Uiso 1 1 d . . .
Na1 Na -0.2632(10) -0.2050(10) 0.2104(8) 0.027(5) Uiso 1 1 d . . .
Na2 Na 0.4384(14) -0.0760(13) 0.0432(11) 0.067(9) Uiso 1 1 d . . .
Na3 Na 0.4898(13) -0.1600(13) 0.1417(11) 0.060(8) Uiso 1 1 d . . .
Na4 Na 0.1699(14) 0.0236(13) -0.1540(11) 0.066(9) Uiso 1 1 d . . .
Na5 Na 0.0579(16) -0.1627(16) 0.1389(13) 0.087(11) Uiso 1 1 d . . .
Na6 Na 0.3017(15) -0.1301(15) -0.1106(12) 0.079(10) Uiso 1 1 d . . .
Na7 Na 0.1161(13) 0.7024(12) 0.6294(10) 0.054(8) Uiso 1 1 d . . .
Na8 Na -0.210(3) 0.130(2) 0.231(2) 0.081(17) Uiso 0.60 1 d P . .
Cs1 Cs 0.2118(2) 0.2575(2) 0.27264(17) 0.0545(13) Uani 1 1 d . . .
Cs2 Cs -0.0746(3) 0.6023(3) 0.4937(3) 0.118(3) Uani 1 1 d . . .
Cs3 Cs -0.2348(7) 0.5511(7) 0.2255(6) 0.120(5) Uani 0.50 1 d P . .
Cs4 Cs 0.0337(8) 0.5732(8) 0.1121(6) 0.101(6) Uani 0.40 1 d P . .
Cs5 Cs 0.3457(9) 0.4658(9) 0.2435(7) 0.111(6) Uani 0.40 1 d P . .
Tb1 Tb 0.02459(15) 0.35691(14) 0.05620(12) 0.0383(9) Uani 1 1 d . . .
Tb2 Tb 0.02272(15) 0.31103(15) 0.24329(12) 0.0382(9) Uani 1 1 d . . .
Tb3 Tb 0.25100(15) 0.11549(15) 0.11281(13) 0.0391(9) Uani 1 1 d . . .
Tb4 Tb 0.42265(16) 0.32313(15) 0.27993(13) 0.0442(9) Uani 1 1 d . . .
Tb5 Tb 0.20212(15) 0.28160(16) 0.44012(13) 0.0416(9) Uani 1 1 d . . .
Tb6 Tb 0.40805(16) 0.16653(16) 0.49683(13) 0.0445(10) Uani 1 1 d . . .

loop_
_atom_site_aniso_label
_atom_site_aniso_U_11
_atom_site_aniso_U_22
_atom_site_aniso_U_33
_atom_site_aniso_U_23
_atom_site_aniso_U_13
_atom_site_aniso_U_12
As1 0.030(4) 0.027(4) 0.047(4) 0.008(3) 0.013(3) 0.007(3)
As2 0.028(4) 0.041(5) 0.047(4) 0.010(4) 0.017(3) 0.006(4)
As3 0.024(4) 0.039(4) 0.036(4) 0.008(3) 0.008(3) 0.006(3)
As4 0.033(4) 0.029(4) 0.033(4) 0.011(3) 0.008(3) 0.005(3)
As5 0.040(5) 0.043(5) 0.035(4) 0.012(3) 0.015(3) 0.001(4)
As6 0.053(5) 0.037(5) 0.030(4) 0.002(3) 0.013(3) 0.002(4)
W1 0.079(3) 0.067(3) 0.071(2) 0.015(2) 0.015(2) 0.014(2)
W2 0.044(2) 0.043(2) 0.0593(19) 0.0154(16) 0.0213(16) 0.0005(16)
W3 0.0375(19) 0.0365(19) 0.0460(17) 0.0086(15) 0.0043(14) 0.0005(15)
W4 0.0350(19) 0.0412(19) 0.0455(17) 0.0162(15) 0.0071(14) 0.0049(15)
W5 0.0338(19) 0.045(2) 0.0577(19) 0.0177(16) 0.0044(15) 0.0028(16)
W6 0.035(2) 0.046(2) 0.065(2) 0.0141(17) 0.0117(16) 0.0002(16)
W7 0.0330(19) 0.042(2) 0.071(2) 0.0257(17) 0.0099(15) 0.0106(15)
W8 0.0284(18) 0.0384(19) 0.0623(19) 0.0212(16) 0.0089(14) 0.0086(14)
W9 0.0356(19) 0.0335(18) 0.0618(19) 0.0151(16) 0.0136(15) 0.0080(15)
W10 0.0369(19) 0.044(2) 0.0565(19) 0.0133(16) 0.0147(15) 0.0042(16)
W11 0.0391(19) 0.0330(18) 0.0503(17) 0.0133(15) 0.0138(14) 0.0084(15)
W12 0.045(2) 0.042(2) 0.065(2) 0.0077(17) 0.0242(17) 0.0144(17)
W13 0.043(2) 0.0342(18) 0.0547(18) 0.0128(15) 0.0135(15) 0.0124(15)
W14 0.050(2) 0.0319(18) 0.0531(18) 0.0039(15) 0.0169(16) 0.0056(16)
W15 0.0404(19) 0.0337(18) 0.0474(17) 0.0130(15) 0.0120(14) 0.0067(15)
W16 0.042(2) 0.0353(18) 0.0402(16) 0.0027(14) 0.0134(14) 0.0040(15)
W17 0.055(2) 0.042(2) 0.0558(19) 0.0008(16) 0.0271(17) 0.0104(17)
W18 0.045(2) 0.050(2) 0.0473(18) 0.0094(16) 0.0261(15) 0.0096(16)
W19 0.0345(18) 0.0388(18) 0.0345(15) 0.0074(14) 0.0104(13) 0.0040(14)
W20 0.0320(18) 0.0340(17) 0.0353(15) 0.0099(13) 0.0080(13) 0.0047(14)
W21 0.0334(18) 0.0320(17) 0.0350(15) 0.0046(13) 0.0116(13) 0.0053(14)
W22 0.0360(18) 0.0357(18) 0.0324(15) 0.0043(13) 0.0083(13) 0.0088(14)
W23 0.043(2) 0.0379(19) 0.0494(17) 0.0165(15) 0.0122(15) 0.0066(15)
W24 0.0327(18) 0.0454(19) 0.0350(15) 0.0103(14) 0.0082(13) 0.0101(15)
W25 0.0265(17) 0.0441(19) 0.0377(15) 0.0072(14) 0.0063(13) 0.0062(14)
W26 0.0387(19) 0.062(2) 0.0336(16) 0.0123(16) 0.0098(14) 0.0139(17)
W27 0.044(2) 0.064(2) 0.0479(18) 0.0296(17) 0.0153(15) 0.0108(17)
W28 0.0346(19) 0.045(2) 0.0484(17) 0.0181(15) 0.0108(14) 0.0032(15)
W29 0.0392(19) 0.062(2) 0.0336(16) 0.0103(15) 0.0147(14) 0.0139(17)
W30 0.0331(18) 0.0404(19) 0.0375(16) 0.0016(14) 0.0115(13) 0.0082(14)
W31 0.0320(18) 0.0451(19) 0.0376(15) 0.0122(14) 0.0137(13) 0.0085(15)
W32 0.0345(18) 0.0349(18) 0.0361(15) 0.0083(14) 0.0095(13) 0.0038(14)
W33 0.0330(18) 0.0369(18) 0.0323(15) 0.0084(13) 0.0081(12) 0.0058(14)
W34 0.0387(19) 0.045(2) 0.0411(16) 0.0127(15) 0.0138(14) 0.0009(15)
W35 0.046(2) 0.042(2) 0.0463(17) 0.0093(15) 0.0133(15) -0.0013(16)
W36 0.0307(18) 0.049(2) 0.0402(16) 0.0108(15) 0.0090(13) 0.0054(15)
W37 0.0355(18) 0.0429(19) 0.0363(15) 0.0097(14) 0.0086(13) 0.0113(15)
W38 0.0348(18) 0.0398(18) 0.0316(15) 0.0094(13) 0.0086(13) 0.0072(14)
W39 0.0355(19) 0.051(2) 0.0338(15) 0.0099(15) 0.0072(13) 0.0078(15)
W40 0.043(2) 0.0392(19) 0.0342(15) 0.0024(14) 0.0081(14) 0.0021(15)
W41 0.0346(18) 0.0427(19) 0.0344(15) 0.0106(14) 0.0101(13) 0.0128(15)
W42 0.0309(17) 0.0378(18) 0.0355(15) 0.0088(14) 0.0065(13) 0.0083(14)
W43 0.0327(18) 0.0402(18) 0.0361(15) 0.0101(14) 0.0104(13) 0.0044(14)
W44 0.046(2) 0.0416(19) 0.0448(17) 0.0139(15) 0.0109(15) 0.0056(16)
W45 0.0303(17) 0.0364(18) 0.0409(16) 0.0099(14) 0.0072(13) 0.0018(14)
W46 0.0326(18) 0.0392(19) 0.0468(17) 0.0150(15) 0.0111(14) 0.0083(15)
W47 0.0311(18) 0.0428(19) 0.0493(17) 0.0148(15) 0.0072(14) 0.0014(15)
W48 0.052(2) 0.042(2) 0.0530(19) 0.0167(16) 0.0077(16) -0.0033(17)
W49 0.048(2) 0.053(2) 0.0569(19) 0.0171(17) 0.0200(16) -0.0024(17)
W50 0.042(2) 0.054(2) 0.0566(19) 0.0131(17) 0.0234(16) 0.0016(17)
W51 0.050(2) 0.060(2) 0.0488(18) 0.0141(17) 0.0195(16) -0.0037(18)
W52 0.056(2) 0.048(2) 0.0416(17) 0.0164(16) 0.0110(15) -0.0011(17)
W53 0.045(2) 0.045(2) 0.0434(17) 0.0140(15) 0.0142(14) 0.0055(16)
W54 0.055(2) 0.057(2) 0.057(2) 0.0028(18) 0.0271(17) -0.0026(19)
W55 0.051(2) 0.052(2) 0.0422(17) 0.0126(16) 0.0156(15) -0.0061(17)
W56 0.050(2) 0.048(2) 0.0430(17) 0.0181(16) 0.0135(15) 0.0077(17)
W57 0.052(2) 0.056(2) 0.0421(17) 0.0164(16) 0.0131(15) -0.0003(18)
W58 0.073(3) 0.053(2) 0.0515(19) 0.0055(17) 0.0277(18) -0.001(2)
W59 0.053(2) 0.061(2) 0.0389(17) 0.0131(16) 0.0077(15) -0.0073(18)
W60 0.039(2) 0.057(2) 0.0465(17) 0.0148(16) 0.0111(15) -0.0016(17)
W61 0.060(2) 0.050(2) 0.0506(19) 0.0108(17) 0.0161(16) -0.0101(18)
W62 0.067(3) 0.051(2) 0.056(2) 0.0076(18) 0.0260(18) 0.0033(19)
W63 0.088(3) 0.085(3) 0.074(3) 0.023(2) 0.021(2) -0.001(3)
Cs1 0.046(3) 0.067(4) 0.049(3) 0.023(3) 0.013(2) 0.015(3)
Cs2 0.097(6) 0.117(6) 0.131(6) 0.032(5) 0.052(5) 0.014(5)
Cs3 0.120(13) 0.126(13) 0.110(11) 0.046(10) 0.030(9) 0.053(11)
Cs4 0.105(14) 0.115(14) 0.076(10) 0.021(10) 0.044(9) 0.013(11)
Cs5 0.105(14) 0.124(16) 0.113(13) 0.061(12) 0.034(11) 0.011(12)
Tb1 0.037(2) 0.032(2) 0.0433(19) 0.0124(16) 0.0122(16) 0.0060(17)
Tb2 0.032(2) 0.039(2) 0.0407(19) 0.0144(17) 0.0114(15) 0.0076(17)
Tb3 0.031(2) 0.036(2) 0.0445(19) 0.0122(17) 0.0092(16) 0.0040(17)
Tb4 0.044(2) 0.037(2) 0.0411(19) 0.0064(17) 0.0122(17) 0.0121(18)
Tb5 0.036(2) 0.046(2) 0.0428(19) 0.0172(18) 0.0130(16) 0.0081(18)
Tb6 0.039(2) 0.048(2) 0.0406(19) 0.0145(18) 0.0089(16) 0.0052(18)

loop_
_atom_type_symbol
_atom_type_description
_atom_type_scat_dispersion_real
_atom_type_scat_dispersion_imag
_atom_type_scat_source
As As 0.0499 2.0058 'International Tables Vol C Tables 4.2.6.8 and 6.1.1.4'
W W -0.8490 6.8722 'International Tables Vol C Tables 4.2.6.8 and 6.1.1.4'
O O 0.0106 0.0060 'International Tables Vol C Tables 4.2.6.8 and 6.1.1.4'
Na Na 0.0362 0.0249 'International Tables Vol C Tables 4.2.6.8 and 6.1.1.4'
Cs Cs -0.3680 2.1192 'International Tables Vol C Tables 4.2.6.8 and 6.1.1.4'
Tb Tb -0.1723 4.1537 'International Tables Vol C Tables 4.2.6.8 and 6.1.1.4'

loop_
_geom_angle_atom_site_label_1
_geom_angle_atom_site_label_2
_geom_angle_atom_site_label_3
_geom_angle
_geom_angle_site_symmetry_1
_geom_angle_site_symmetry_3
_geom_angle_publ_flag
O24 As1 O22 98(2) . . ?
O24 As1 O23 101.8(19) . . ?
O22 As1 O23 104(2) . . ?
O59 As2 O58 100(2) . . ?
O59 As2 O60 94.7(19) . . ?
O58 As2 O60 97.3(19) . . ?
O105 As3 O106 95(2) . . ?
O105 As3 O107 97.1(17) . . ?
O106 As3 O107 102(2) . . ?
O160 As4 O162 98(2) . . ?
O160 As4 O161 102.0(18) . . ?
O162 As4 O161 95.4(18) . . ?
O191 As5 O190 97(2) . . ?
O191 As5 O192 96.5(19) . . ?
O190 As5 O192 95.3(18) . . ?
O231 As6 O230 96.2(19) . . ?
O231 As6 O229 92(2) . . ?
O230 As6 O229 103(2) . . ?
O3 W1 O2 101.9(19) . . ?
O3 W1 O5 135(2) . . ?
O2 W1 O5 93(2) . . ?
O3 W1 O1 105(3) . . ?
O2 W1 O1 96(3) . . ?
O5 W1 O1 116(3) . . ?
O3 W1 O4 84.9(15) . . ?
O2 W1 O4 171(2) . . ?
O5 W1 O4 77.8(17) . . ?
O1 W1 O4 88(2) . . ?
O8 W2 O9 104(2) . . ?
O8 W2 O5 104(2) . . ?
O9 W2 O5 92(2) . . ?
O8 W2 O30 99.5(18) . . ?
O9 W2 O30 87(2) . . ?
O5 W2 O30 156.3(18) . . ?
O8 W2 O7 99.1(18) . . ?
O9 W2 O7 157(2) . . ?
O5 W2 O7 82.6(19) . . ?
O30 W2 O7 89.0(17) . . ?
O8 W2 O24 168.1(18) . . ?
O9 W2 O24 69.4(19) . . ?
O5 W2 O24 86.7(18) . . ?
O30 W2 O24 70.9(15) . . ?
O7 W2 O24 87.9(16) . . ?
O6 W3 O7 96(3) . . ?
O6 W3 O4 98(3) . . ?
O7 W3 O4 91(2) . . ?
O6 W3 O21 105(3) . . ?
O7 W3 O21 159(2) . . ?
O4 W3 O21 92.1(19) . . ?
O6 W3 O29 96(3) . . ?
O7 W3 O29 89(2) . . ?
O4 W3 O29 165.9(18) . . ?
O21 W3 O29 83(2) . . ?
O6 W3 O23 166(2) . . ?
O7 W3 O23 95(2) . . ?
O4 W3 O23 91.3(18) . . ?
O21 W3 O23 64.2(19) . . ?
O29 W3 O23 74.7(17) . . ?
O19 W4 O20 106(2) . . ?
O19 W4 O18 106(2) . . ?
O20 W4 O18 94.0(19) . . ?
O19 W4 O21 100(2) . . ?
O20 W4 O21 93(2) . . ?
O18 W4 O21 150.2(19) . . ?
O19 W4 O28 88(2) . . ?
O20 W4 O28 165.7(17) . . ?
O18 W4 O28 84.9(18) . . ?
O21 W4 O28 81(2) . . ?
O19 W4 O23 158(2) . . ?
O20 W4 O23 92.1(18) . . ?
O18 W4 O23 83.6(18) . . ?
O21 W4 O23 67(2) . . ?
O28 W4 O23 73.6(17) . . ?
O19 W4 Na5 62.1(19) . 2 ?
O20 W4 Na5 78.7(15) . 2 ?
O18 W4 Na5 162.7(13) . 2 ?
O21 W4 Na5 46.8(16) . 2 ?
O28 W4 Na5 106.0(13) . 2 ?
O23 W4 Na5 112.1(15) . 2 ?
O19 W4 Cs4 55.7(17) . 2_565 ?
O20 W4 Cs4 90.7(14) . 2_565 ?
O18 W4 Cs4 53.8(12) . 2_565 ?
O21 W4 Cs4 155.0(15) . 2_565 ?
O28 W4 Cs4 100.0(12) . 2_565 ?
O23 W4 Cs4 137.4(14) . 2_565 ?
Na5 W4 Cs4 110.2(6) 2 2_565 ?
O33 W5 O28 104(2) . . ?
O33 W5 O164 95(2) . . ?
O28 W5 O164 161.4(18) . . ?
O33 W5 O29 101(2) . . ?
O28 W5 O29 88.8(18) . . ?
O164 W5 O29 87.0(17) . . ?
O33 W5 O163 99(2) . . ?
O28 W5 O163 94.7(18) . . ?
O164 W5 O163 82.8(18) . . ?
O29 W5 O163 157.9(17) . . ?
O33 W5 O23 172(2) . . ?
O28 W5 O23 71.6(17) . . ?
O164 W5 O23 89.9(17) . . ?
O29 W5 O23 72.5(17) . . ?
O163 W5 O23 87.9(18) . . ?
O31 W6 O30 98(2) . . ?
O31 W6 O165 105(2) . . ?
O30 W6 O165 156(2) . . ?
O31 W6 O164 101(2) . . ?
O30 W6 O164 89.4(17) . . ?
O165 W6 O164 92.5(19) . . ?
O31 W6 O25 102(2) . . ?
O30 W6 O25 86.4(17) . . ?
O165 W6 O25 82.6(19) . . ?
O164 W6 O25 156.9(19) . . ?
O31 W6 O24 165.4(18) . . ?
O30 W6 O24 72.2(16) . . ?
O165 W6 O24 84.3(19) . . ?
O164 W6 O24 90.0(17) . . ?
O25 W6 O24 67.1(16) . . ?
O32 W7 O163 102(2) . . ?
O32 W7 O27 101(2) . . ?
O163 W7 O27 94(2) . . ?
O32 W7 O26 98(2) . . ?
O163 W7 O26 159(2) . . ?
O27 W7 O26 89(2) . . ?
O32 W7 O165 104(2) . . ?
O163 W7 O165 84(2) . . ?
O27 W7 O165 155(2) . . ?
O26 W7 O165 83.9(19) . . ?
O32 W7 O22 168.2(17) . . ?
O163 W7 O22 89.2(19) . . ?
O27 W7 O22 73(2) . . ?
O26 W7 O22 72.2(17) . . ?
O165 W7 O22 81.7(18) . . ?
O17 W8 O16 107(2) . . ?
O17 W8 O18 90(2) . . ?
O16 W8 O18 102.5(16) . . ?
O17 W8 O15 93(2) . . ?
O16 W8 O15 96.5(18) . . ?
O18 W8 O15 158.8(16) . . ?
O17 W8 O27 159(2) . . ?
O16 W8 O27 94(2) . . ?
O18 W8 O27 88.4(19) . . ?
O15 W8 O27 81(2) . . ?
O17 W8 O22 84(2) . . ?
O16 W8 O22 166.2(19) . . ?
O18 W8 O22 85.6(15) . . ?
O15 W8 O22 74.0(16) . . ?
O27 W8 O22 74.7(19) . . ?
O17 W8 Cs4 96.9(16) . 2_565 ?
O16 W8 Cs4 41.2(14) . 2_565 ?
O18 W8 Cs4 62.4(11) . 2_565 ?
O15 W8 Cs4 137.6(12) . 2_565 ?
O27 W8 Cs4 101.2(14) . 2_565 ?
O22 W8 Cs4 147.9(10) . 2_565 ?
O17 W8 Cs4 67.3(17) . . ?
O16 W8 Cs4 62.3(13) . . ?
O18 W8 Cs4 144.8(12) . . ?
O15 W8 Cs4 54.1(13) . . ?
O27 W8 Cs4 122.4(16) . . ?
O22 W8 Cs4 116.6(10) . . ?
Cs4 W8 Cs4 92.8(3) 2_565 . ?
O13 W9 O14 106(2) . . ?
O13 W9 O15 99.4(19) . . ?
O14 W9 O15 92(2) . . ?
O13 W9 O26 96(2) . . ?
O14 W9 O26 156.9(19) . . ?
O15 W9 O26 89.2(18) . . ?
O13 W9 O12 105.6(18) . . ?
O14 W9 O12 85(2) . . ?
O15 W9 O12 154.7(18) . . ?
O26 W9 O12 84.7(18) . . ?
O13 W9 O22 168.1(18) . . ?
O14 W9 O22 84.3(18) . . ?
O15 W9 O22 74.6(16) . . ?
O26 W9 O22 73.6(17) . . ?
O12 W9 O22 80.1(16) . . ?
O13 W9 Cs3 50.0(14) . . ?
O14 W9 Cs3 102.3(14) . . ?
O15 W9 Cs3 148.8(14) . . ?
O26 W9 Cs3 88.5(12) . . ?
O12 W9 Cs3 55.7(13) . . ?
O22 W9 Cs3 133.8(10) . . ?
O12 W10 O25 85(2) . . ?
O12 W10 O10 100(2) . . ?
O25 W10 O10 105(2) . . ?
O12 W10 O11 90(2) . . ?
O25 W10 O11 148.8(17) . . ?
O10 W10 O11 106(2) . . ?
O12 W10 O9 159(2) . . ?
O25 W10 O9 88(2) . . ?
O10 W10 O9 101(2) . . ?
O11 W10 O9 86(2) . . ?
O12 W10 O24 89.6(18) . . ?
O25 W10 O24 72.1(17) . . ?
O10 W10 O24 169.8(18) . . ?
O11 W10 O24 77.2(17) . . ?
O9 W10 O24 69.7(18) . . ?
O12 W10 Cs3 49.4(15) . . ?
O25 W10 Cs3 88.5(14) . . ?
O10 W10 Cs3 51.9(16) . . ?
O11 W10 Cs3 111.0(13) . . ?
O9 W10 Cs3 150.0(15) . . ?
O24 W10 Cs3 136.6(12) . . ?
O38 W11 O37 100(2) . . ?
O38 W11 O40 103(2) . . ?
O37 W11 O40 96.6(19) . . ?
O38 W11 O11 93(2) . . ?
O37 W11 O11 99.4(19) . . ?
O40 W11 O11 155(2) . . ?
O38 W11 O14 169(2) . . ?
O37 W11 O14 89(2) . . ?
O40 W11 O14 81(2) . . ?
O11 W11 O14 80.4(19) . . ?
O38 W11 O43 86(2) . . ?
O37 W11 O43 170.6(19) . . ?
O40 W11 O43 74.8(17) . . ?
O11 W11 O43 87.5(17) . . ?
O14 W11 O43 85.6(18) . . ?
O44 W12 O43 101(3) . . ?
O44 W12 O65 96(2) . . ?
O43 W12 O65 161(2) . . ?
O44 W12 O45 99(2) . . ?
O43 W12 O45 102(2) . . ?
O65 W12 O45 81(2) . . ?
O44 W12 O42 108(2) . . ?
O43 W12 O42 82(2) . . ?
O65 W12 O42 87(2) . . ?
O45 W12 O42 151(2) . . ?
O44 W12 O60 160(2) . . ?
O43 W12 O60 97(2) . . ?
O65 W12 O60 65.8(19) . . ?
O45 W12 O60 70.9(17) . . ?
O42 W12 O60 80.5(18) . . ?
O44 W12 Cs3 27.5(18) . . ?
O43 W12 Cs3 75.1(18) . . ?
O65 W12 Cs3 121.5(17) . . ?
O45 W12 Cs3 112.3(14) . . ?
O42 W12 Cs3 96.2(15) . . ?
O60 W12 Cs3 172.0(9) . . ?
O41 W13 O42 103(2) . . ?
O41 W13 O40 102(2) . . ?
O42 W13 O40 86(2) . . ?
O41 W13 O64 104(2) . . ?
O42 W13 O64 92(2) . . ?
O40 W13 O64 155(2) . . ?
O41 W13 O57 95(2) . . ?
O42 W13 O57 162(2) . . ?
O40 W13 O57 88.2(19) . . ?
O64 W13 O57 85.9(18) . . ?
O41 W13 O59 167.6(19) . . ?
O42 W13 O59 90(2) . . ?
O40 W13 O59 80.2(19) . . ?
O64 W13 O59 74.4(18) . . ?
O57 W13 O59 72.6(16) . . ?
O41 W13 Cs4 37.5(16) . . ?
O42 W13 Cs4 137.2(16) . . ?
O40 W13 Cs4 88.5(14) . . ?
O64 W13 Cs4 109.3(13) . . ?
O57 W13 Cs4 59.4(12) . . ?
O59 W13 Cs4 130.9(11) . . ?
O72 W14 O68 102(2) . . ?
O72 W14 O64 99(2) . . ?
O68 W14 O64 159(2) . . ?
O72 W14 O69 104(2) . . ?
O68 W14 O69 94(2) . . ?
O64 W14 O69 86(2) . . ?
O72 W14 O63 98.5(19) . . ?
O68 W14 O63 87(2) . . ?
O64 W14 O63 85.4(18) . . ?
O69 W14 O63 156.3(18) . . ?
O72 W14 O59 167.8(18) . . ?
O68 W14 O59 88(2) . . ?
O64 W14 O59 70.9(17) . . ?
O69 W14 O59 81.7(17) . . ?
O63 W14 O59 74.7(16) . . ?
O56 W15 O57 102(2) . . ?
O56 W15 O54 98(2) . . ?
O57 W15 O54 160.3(17) . . ?
O56 W15 O63 96(2) . . ?
O57 W15 O63 92.8(19) . . ?
O54 W15 O63 83.1(19) . . ?
O56 W15 O55 100(2) . . ?
O57 W15 O55 88.3(18) . . ?
O54 W15 O55 90.1(18) . . ?
O63 W15 O55 162.8(17) . . ?
O56 W15 O59 170(2) . . ?
O57 W15 O59 71.0(16) . . ?
O54 W15 O59 89.3(16) . . ?
O63 W15 O59 77.3(16) . . ?
O55 W15 O59 86.9(15) . . ?
O56 W15 Cs5 46.4(19) . . ?
O57 W15 Cs5 143.0(12) . . ?
O54 W15 Cs5 55.7(12) . . ?
O63 W15 Cs5 107.6(15) . . ?
O55 W15 Cs5 81.0(13) . . ?
O59 W15 Cs5 142.6(11) . . ?
O61 W16 O71 106(2) . . ?
O61 W16 O62 93(2) . . ?
O71 W16 O62 96(2) . . ?
O61 W16 O67 86(2) . . ?
O71 W16 O67 105(2) . . ?
O62 W16 O67 158.4(17) . . ?
O61 W16 O68 154(2) . . ?
O71 W16 O68 100(2) . . ?
O62 W16 O68 90(2) . . ?
O67 W16 O68 82(2) . . ?
O61 W16 O58 73.0(19) . . ?
O71 W16 O58 173(2) . . ?
O62 W16 O58 77.2(16) . . ?
O67 W16 O58 82.0(17) . . ?
O68 W16 O58 82.7(18) . . ?
O70 W17 O66 101(3) . . ?
O70 W17 O65 107(3) . . ?
O66 W17 O65 87(2) . . ?
O70 W17 O67 95(3) . . ?
O66 W17 O67 92(2) . . ?
O65 W17 O67 157(2) . . ?
O70 W17 O69 102(3) . . ?
O66 W17 O69 157.1(19) . . ?
O65 W17 O69 84(2) . . ?
O67 W17 O69 88(2) . . ?
O70 W17 O60 175(2) . . ?
O66 W17 O60 74.6(17) . . ?
O65 W17 O60 72(2) . . ?
O67 W17 O60 85.7(18) . . ?
O69 W17 O60 82.6(17) . . ?
O70 W17 Cs2 59(2) . . ?
O66 W17 Cs2 60.3(15) . . ?
O65 W17 Cs2 64.6(16) . . ?
O67 W17 Cs2 133.7(14) . . ?
O69 W17 Cs2 131.9(16) . . ?
O60 W17 Cs2 117.0(10) . . ?
O47 W18 O46 103(2) . . ?
O47 W18 O45 100(2) . . ?
O46 W18 O45 98(2) . . ?
O47 W18 O48 101(2) . . ?
O46 W18 O48 92.1(19) . . ?
O45 W18 O48 155.0(18) . . ?
O47 W18 O66 98.9(19) . . ?
O46 W18 O66 158.5(18) . . ?
O45 W18 O66 80.0(18) . . ?
O48 W18 O66 82.5(18) . . ?
O47 W18 O60 168.3(18) . . ?
O46 W18 O60 89.1(17) . . ?
O45 W18 O60 76.8(17) . . ?
O48 W18 O60 80.4(16) . . ?
O66 W18 O60 69.6(15) . . ?
O47 W18 Cs2 49.4(16) . 2_566 ?
O46 W18 Cs2 112.6(15) . 2_566 ?
O45 W18 Cs2 139.5(12) . 2_566 ?
O48 W18 Cs2 53.0(11) . 2_566 ?
O66 W18 Cs2 80.6(12) . 2_566 ?
O60 W18 Cs2 127.5(10) . 2_566 ?
O50 W19 O48 97(2) . . ?
O50 W19 O49 107(2) . . ?
O48 W19 O49 94(2) . . ?
O50 W19 O51 102(2) . . ?
O48 W19 O51 154.5(18) . . ?
O49 W19 O51 97.3(16) . . ?
O50 W19 O61 94(2) . . ?
O48 W19 O61 78.5(19) . . ?
O49 W19 O61 159(2) . . ?
O51 W19 O61 82.5(16) . . ?
O50 W19 O58 162(2) . . ?
O48 W19 O58 83.8(18) . . ?
O49 W19 O58 90.7(17) . . ?
O51 W19 O58 73.5(15) . . ?
O61 W19 O58 68.8(16) . . ?
O50 W19 Cs2 47.6(19) . 2_566 ?
O48 W19 Cs2 49.4(14) . 2_566 ?
O49 W19 Cs2 110.4(13) . 2_566 ?
O51 W19 Cs2 142.8(10) . 2_566 ?
O61 W19 Cs2 80.2(12) . 2_566 ?
O58 W19 Cs2 128.4(11) . 2_566 ?
O50 W19 Cs1 86.1(19) . . ?
O48 W19 Cs1 147.0(14) . . ?
O49 W19 Cs1 53.9(15) . . ?
O51 W19 Cs1 53.0(10) . . ?
O61 W19 Cs1 134.2(13) . . ?
O58 W19 Cs1 103.2(10) . . ?
Cs2 W19 Cs1 127.63(15) 2_566 . ?
O53 W20 O52 103(2) . . ?
O53 W20 O51 101(2) . . ?
O52 W20 O51 92.0(17) . . ?
O53 W20 O54 101(2) . . ?
O52 W20 O54 90.6(18) . . ?
O51 W20 O54 157.3(17) . . ?
O53 W20 O62 92.4(18) . . ?
O52 W20 O62 164.5(18) . . ?
O51 W20 O62 82.2(15) . . ?
O54 W20 O62 89.5(16) . . ?
O53 W20 O58 164.5(17) . . ?
O52 W20 O58 91.6(17) . . ?
O51 W20 O58 72.9(16) . . ?
O54 W20 O58 84.5(16) . . ?
O62 W20 O58 73.0(15) . . ?
O53 W20 Cs5 48.5(15) . . ?
O52 W20 Cs5 76.8(14) . . ?
O51 W20 Cs5 141.3(12) . . ?
O54 W20 Cs5 61.0(12) . . ?
O62 W20 Cs5 116.4(11) . . ?
O58 W20 Cs5 143.0(10) . . ?
O53 W20 Cs1 85.8(15) . . ?
O52 W20 Cs1 47.0(15) . . ?
O51 W20 Cs1 52.3(11) . . ?
O54 W20 Cs1 137.1(11) . . ?
O62 W20 Cs1 132.9(11) . . ?
O58 W20 Cs1 100.2(10) . . ?
Cs5 W20 Cs1 97.0(3) . . ?
O82 W21 O35 101(2) . . ?
O82 W21 O55 103(2) . . ?
O35 W21 O55 89.3(17) . . ?
O82 W21 O79 95(2) . . ?
O35 W21 O79 104.1(17) . . ?
O55 W21 O79 154.5(17) . . ?
O82 W21 O80 162(2) . . ?
O35 W21 O80 90.0(16) . . ?
O55 W21 O80 89.8(16) . . ?
O79 W21 O80 68.9(16) . . ?
O82 W21 O52 85(2) . . ?
O35 W21 O52 169.8(16) . . ?
O55 W21 O52 81.3(16) . . ?
O79 W21 O52 83.3(16) . . ?
O80 W21 O52 86.1(14) . . ?
O82 W21 Cs1 68(2) . . ?
O35 W21 Cs1 134.8(13) . . ?
O55 W21 Cs1 135.6(11) . . ?
O79 W21 Cs1 38.5(11) . . ?
O80 W21 Cs1 94.0(11) . . ?
O52 W21 Cs1 55.0(11) . . ?
O87 W22 O86 99(2) . . ?
O87 W22 O79 95(2) . . ?
O86 W22 O79 102.3(19) . . ?
O87 W22 O88 105(2) . . ?
O86 W22 O88 100(2) . . ?
O79 W22 O88 147(2) . . ?
O87 W22 O80 163.9(19) . . ?
O86 W22 O80 92(2) . . ?
O79 W22 O80 71.2(17) . . ?
O88 W22 O80 84.6(19) . . ?
O87 W22 O89 88.6(19) . . ?
O86 W22 O89 173(2) . . ?
O79 W22 O89 78.6(16) . . ?
O88 W22 O89 76.2(19) . . ?
O80 W22 O89 81.2(15) . . ?
O87 W22 Cs1 71.0(14) . . ?
O86 W22 Cs1 68.8(15) . . ?
O79 W22 Cs1 45.3(13) . . ?
O88 W22 Cs1 167.1(17) . . ?
O80 W22 Cs1 102.2(9) . . ?
O89 W22 Cs1 115.5(10) . . ?
O87 W22 Cs5 149.5(16) . . ?
O86 W22 Cs5 53.6(17) . . ?
O79 W22 Cs5 102.8(13) . . ?
O88 W22 Cs5 72.5(15) . . ?
O80 W22 Cs5 45.4(11) . . ?
O89 W22 Cs5 119.0(12) . . ?
Cs1 W22 Cs5 104.3(2) . . ?
O90 W23 O88 102(3) . . ?
O90 W23 O91 98(3) . . ?
O88 W23 O91 84(2) . . ?
O90 W23 O104 100(3) . . ?
O88 W23 O104 90(2) . . ?
O91 W23 O104 162.1(17) . . ?
O90 W23 O111 98(3) . . ?
O88 W23 O111 159(2) . . ?
O91 W23 O111 87.8(19) . . ?
O104 W23 O111 92.9(18) . . ?
O90 W23 O105 173(2) . . ?
O88 W23 O105 84.2(19) . . ?
O91 W23 O105 84.9(16) . . ?
O104 W23 O105 78.0(14) . . ?
O111 W23 O105 75.8(18) . . ?
O89 W24 O34 96(2) . . ?
O89 W24 O91 85.9(19) . . ?
O34 W24 O91 108(2) . . ?
O89 W24 O92 94.4(19) . . ?
O34 W24 O92 97(2) . . ?
O91 W24 O92 154.8(19) . . ?
O89 W24 O112 165(2) . . ?
O34 W24 O112 97(2) . . ?
O91 W24 O112 84.5(17) . . ?
O92 W24 O112 89.7(17) . . ?
O89 W24 O106 96(2) . . ?
O34 W24 O106 165.1(19) . . ?
O91 W24 O106 82.3(18) . . ?
O92 W24 O106 72.6(18) . . ?
O112 W24 O106 72.4(19) . . ?
O94 W25 O93 106.4(19) . . ?
O94 W25 O95 94.8(19) . . ?
O93 W25 O95 98(2) . . ?
O94 W25 O92 93.4(18) . . ?
O93 W25 O92 95(2) . . ?
O95 W25 O92 161.7(18) . . ?
O94 W25 O113 160.4(17) . . ?
O93 W25 O113 92.9(18) . . ?
O95 W25 O113 85.8(18) . . ?
O92 W25 O113 81.0(17) . . ?
O94 W25 O106 89.5(18) . . ?
O93 W25 O106 162(2) . . ?
O95 W25 O106 88.8(19) . . ?
O92 W25 O106 74.9(19) . . ?
O113 W25 O106 70.9(17) . . ?
O94 W25 Na4 133.1(15) . . ?
O93 W25 Na4 83.3(14) . . ?
O95 W25 Na4 38.5(15) . . ?
O92 W25 Na4 132.0(13) . . ?
O113 W25 Na4 51.4(13) . . ?
O106 W25 Na4 92.2(13) . . ?
O117 W26 O113 104(2) . . ?
O117 W26 O112 100(2) . . ?
O113 W26 O112 92(2) . . ?
O117 W26 O114 100(2) . . ?
O113 W26 O114 156.0(18) . . ?
O112 W26 O114 84.5(19) . . ?
O117 W26 O116 98(2) . . ?
O113 W26 O116 92(2) . . ?
O112 W26 O116 159(2) . . ?
O114 W26 O116 83.0(19) . . ?
O117 W26 O106 174(2) . . ?
O113 W26 O106 72.6(18) . . ?
O112 W26 O106 75(2) . . ?
O114 W26 O106 83.6(17) . . ?
O116 W26 O106 87.2(19) . . ?
O117 W26 Na4 92.1(19) . . ?
O113 W26 Na4 49.7(15) . . ?
O112 W26 Na4 142.1(15) . . ?
O114 W26 Na4 128.5(14) . . ?
O116 W26 Na4 45.6(14) . . ?
O106 W26 Na4 89.2(14) . . ?
O118 W27 O114 106(3) . . ?
O118 W27 O115 108(3) . . ?
O114 W27 O115 89(2) . . ?
O118 W27 O111 89(3) . . ?
O114 W27 O111 87(2) . . ?
O115 W27 O111 163(2) . . ?
O118 W27 O110 94(3) . . ?
O114 W27 O110 158.2(17) . . ?
O115 W27 O110 92.0(19) . . ?
O111 W27 O110 85.8(19) . . ?
O118 W27 O105 162(3) . . ?
O114 W27 O105 84.1(16) . . ?
O115 W27 O105 87.2(16) . . ?
O111 W27 O105 76.3(17) . . ?
O110 W27 O105 74.3(14) . . ?
O102 W28 O110 98(2) . . ?
O102 W28 O103 107(2) . . ?
O110 W28 O103 154.9(18) . . ?
O102 W28 O101 101(2) . . ?
O110 W28 O101 90.1(18) . . ?
O103 W28 O101 86.2(18) . . ?
O102 W28 O104 96(2) . . ?
O110 W28 O104 86.9(16) . . ?
O103 W28 O104 89.5(16) . . ?
O101 W28 O104 163.1(17) . . ?
O102 W28 O105 169(2) . . ?
O110 W28 O105 75.2(15) . . ?
O103 W28 O105 79.9(15) . . ?
O101 W28 O105 88.2(16) . . ?
O104 W28 O105 74.9(13) . . ?
O119 W29 O108 102(2) . . ?
O119 W29 O116 99(2) . . ?
O108 W29 O116 87(2) . . ?
O119 W29 O109 103(2) . . ?
O108 W29 O109 94.8(19) . . ?
O116 W29 O109 157.5(19) . . ?
O119 W29 O115 103(2) . . ?
O108 W29 O115 154.9(17) . . ?
O116 W29 O115 84(2) . . ?
O109 W29 O115 85.4(18) . . ?
O119 W29 O107 170(2) . . ?
O108 W29 O107 70.6(16) . . ?
O116 W29 O107 86.8(18) . . ?
O109 W29 O107 72.7(15) . . ?
O115 W29 O107 85.7(15) . . ?
O119 W29 Na4 90.5(17) . . ?
O108 W29 Na4 43.5(16) . . ?
O116 W29 Na4 46.9(17) . . ?
O109 W29 Na4 138.3(13) . . ?
O115 W29 Na4 130.6(14) . . ?
O107 W29 Na4 87.9(11) . . ?
O96 W30 O97 104(2) . . ?
O96 W30 O98 100(2) . . ?
O97 W30 O98 98.5(18) . . ?
O96 W30 O95 95(2) . . ?
O97 W30 O95 95.1(18) . . ?
O98 W30 O95 156.5(19) . . ?
O96 W30 O108 97.3(19) . . ?
O97 W30 O108 158.4(17) . . ?
O98 W30 O108 78.8(17) . . ?
O95 W30 O108 81.6(18) . . ?
O96 W30 O107 163.2(19) . . ?
O97 W30 O107 92.2(16) . . ?
O98 W30 O107 73.1(18) . . ?
O95 W30 O107 87.3(18) . . ?
O108 W30 O107 66.4(15) . . ?
O96 W30 Na4 81.3(18) . . ?
O97 W30 Na4 135.9(14) . . ?
O98 W30 Na4 124.0(13) . . ?
O95 W30 Na4 41.0(14) . . ?
O108 W30 Na4 45.9(13) . . ?
O107 W30 Na4 89.4(12) . . ?
O100 W31 O99 97(2) . . ?
O100 W31 O101 102(2) . . ?
O99 W31 O101 86.4(19) . . ?
O100 W31 O109 99.0(19) . . ?
O99 W31 O109 161.6(19) . . ?
O101 W31 O109 81.9(18) . . ?
O100 W31 O98 105(2) . . ?
O99 W31 O98 97.3(18) . . ?
O101 W31 O98 152(2) . . ?
O109 W31 O98 86.8(17) . . ?
O100 W31 O107 168.4(17) . . ?
O99 W31 O107 93.2(16) . . ?
O101 W31 O107 84.0(18) . . ?
O109 W31 O107 71.6(16) . . ?
O98 W31 O107 68.4(18) . . ?
O128 W32 O129 97(2) . . ?
O128 W32 O103 100(2) . . ?
O129 W32 O103 93(2) . . ?
O128 W32 O131 92(2) . . ?
O129 W32 O131 103(2) . . ?
O103 W32 O131 158(2) . . ?
O128 W32 O99 92.5(17) . . ?
O129 W32 O99 169.0(19) . . ?
O103 W32 O99 79.9(18) . . ?
O131 W32 O99 81.4(18) . . ?
O128 W32 O130 170.1(18) . . ?
O129 W32 O130 92.0(19) . . ?
O103 W32 O130 82.6(18) . . ?
O131 W32 O130 82(2) . . ?
O99 W32 O130 78.5(16) . . ?
O132 W33 O147 98.3(19) . . ?
O132 W33 O131 101(2) . . ?
O147 W33 O131 87(2) . . ?
O132 W33 O169 103.7(19) . . ?
O147 W33 O169 94.3(18) . . ?
O131 W33 O169 154.3(18) . . ?
O132 W33 O133 98.2(18) . . ?
O147 W33 O133 161.9(16) . . ?
O131 W33 O133 82(2) . . ?
O169 W33 O133 89.0(15) . . ?
O132 W33 O162 172.0(18) . . ?
O147 W33 O162 89.6(16) . . ?
O131 W33 O162 80.3(19) . . ?
O169 W33 O162 74.0(15) . . ?
O133 W33 O162 74.3(14) . . ?
O146 W34 O130 99(2) . . ?
O146 W34 O145 99(2) . . ?
O130 W34 O145 94(2) . . ?
O146 W34 O148 94(2) . . ?
O130 W34 O148 166.3(19) . . ?
O145 W34 O148 84(2) . . ?
O146 W34 O147 105.7(19) . . ?
O130 W34 O147 86(2) . . ?
O145 W34 O147 154.5(18) . . ?
O148 W34 O147 90(2) . . ?
O146 W34 O161 164.4(17) . . ?
O130 W34 O161 94.3(16) . . ?
O145 W34 O161 72.1(16) . . ?
O148 W34 O161 72.1(16) . . ?
O147 W34 O161 82.4(14) . . ?
O144 W35 O143 98(2) . . ?
O144 W35 O142 97.3(18) . . ?
O143 W35 O142 94.1(19) . . ?
O144 W35 O145 99.3(18) . . ?
O143 W35 O145 94.7(19) . . ?
O142 W35 O145 160.0(19) . . ?
O144 W35 O149 99.7(18) . . ?
O143 W35 O149 162.4(18) . . ?
O142 W35 O149 86.9(17) . . ?
O145 W35 O149 79.3(17) . . ?
O144 W35 O161 165.9(18) . . ?
O143 W35 O161 95.4(18) . . ?
O142 W35 O161 87.4(15) . . ?
O145 W35 O161 73.9(16) . . ?
O149 W35 O161 67.1(14) . . ?
O158 W36 O149 101(2) . . ?
O158 W36 O148 101(2) . . ?
O149 W36 O148 87.5(19) . . ?
O158 W36 O155 103(2) . . ?
O149 W36 O155 88.8(18) . . ?
O148 W36 O155 155.8(19) . . ?
O158 W36 O154 104(2) . . ?
O149 W36 O154 154.6(18) . . ?
O148 W36 O154 89.8(18) . . ?
O155 W36 O154 83.4(16) . . ?
O158 W36 O161 171(2) . . ?
O149 W36 O161 72.2(16) . . ?
O148 W36 O161 72.9(17) . . ?
O155 W36 O161 83.2(15) . . ?
O154 W36 O161 82.9(15) . . ?
O158 W36 Na8 38(2) . 1_655 ?
O149 W36 Na8 125.8(16) . 1_655 ?
O148 W36 Na8 74.3(17) . 1_655 ?
O155 W36 Na8 126.1(16) . 1_655 ?
O154 W36 Na8 77.3(14) . 1_655 ?
O161 W36 Na8 141.5(12) . 1_655 ?
O157 W37 O154 105(2) . . ?
O157 W37 O156 102(2) . . ?
O154 W37 O156 88.7(17) . . ?
O157 W37 O152 97(2) . . ?
O154 W37 O152 156.5(19) . . ?
O156 W37 O152 94.8(15) . . ?
O157 W37 O169 96.7(19) . . ?
O154 W37 O169 89.2(16) . . ?
O156 W37 O169 161.1(16) . . ?
O152 W37 O169 80.0(14) . . ?
O157 W37 O162 166(2) . . ?
O154 W37 O162 83.3(18) . . ?
O156 W37 O162 89.2(16) . . ?
O152 W37 O162 73.6(16) . . ?
O169 W37 O162 71.9(14) . . ?
O135 W38 O136 102.0(18) . . ?
O135 W38 O152 96(2) . . ?
O136 W38 O152 89.3(16) . . ?
O135 W38 O133 97.1(17) . . ?
O136 W38 O133 160.8(15) . . ?
O152 W38 O133 90.9(16) . . ?
O135 W38 O134 105(2) . . ?
O136 W38 O134 89.6(16) . . ?
O152 W38 O134 158.5(16) . . ?
O133 W38 O134 83.3(16) . . ?
O135 W38 O162 165.1(19) . . ?
O136 W38 O162 87.6(14) . . ?
O152 W38 O162 72.1(16) . . ?
O133 W38 O162 74.3(14) . . ?
O134 W38 O162 86.4(16) . . ?
O159 W39 O150 101.2(18) . . ?
O159 W39 O155 100.3(18) . . ?
O150 W39 O155 88(2) . . ?
O159 W39 O156 100.4(17) . . ?
O150 W39 O156 158.0(18) . . ?
O155 W39 O156 83.9(17) . . ?
O159 W39 O151 101.4(17) . . ?
O150 W39 O151 93.0(19) . . ?
O155 W39 O151 157.7(19) . . ?
O156 W39 O151 87.0(16) . . ?
O159 W39 O160 170.4(15) . . ?
O150 W39 O160 72.0(18) . . ?
O155 W39 O160 86.5(18) . . ?
O156 W39 O160 87.0(16) . . ?
O151 W39 O160 72.7(17) . . ?
O141 W40 O142 90(2) . . ?
O141 W40 O140 99(2) . . ?
O142 W40 O140 96.8(19) . . ?
O141 W40 O139 98.9(18) . . ?
O142 W40 O139 163(2) . . ?
O140 W40 O139 96.5(17) . . ?
O141 W40 O150 158.9(17) . . ?
O142 W40 O150 86.5(19) . . ?
O140 W40 O150 102.0(19) . . ?
O139 W40 O150 79.7(17) . . ?
O141 W40 O160 87.7(18) . . ?
O142 W40 O160 92.1(18) . . ?
O140 W40 O160 168.7(18) . . ?
O139 W40 O160 73.5(16) . . ?
O150 W40 O160 71.6(17) . . ?
O138 W41 O137 106(2) . . ?
O138 W41 O151 87(2) . . ?
O137 W41 O151 166.7(18) . . ?
O138 W41 O136 103.6(19) . . ?
O137 W41 O136 88.3(18) . . ?
O151 W41 O136 84.9(17) . . ?
O138 W41 O139 99.0(19) . . ?
O137 W41 O139 93.8(19) . . ?
O151 W41 O139 87.8(18) . . ?
O136 W41 O139 155.8(15) . . ?
O138 W41 O160 161(2) . . ?
O137 W41 O160 91.1(18) . . ?
O151 W41 O160 76.9(17) . . ?
O136 W41 O160 84.5(15) . . ?
O139 W41 O160 71.3(15) . . ?
O167 W42 O168 101(2) . . ?
O167 W42 O170 100.8(18) . . ?
O168 W42 O170 100(2) . . ?
O167 W42 O134 101.4(19) . . ?
O168 W42 O134 100(2) . . ?
O170 W42 O134 146.6(17) . . ?
O167 W42 O137 81.6(18) . . ?
O168 W42 O137 176.4(19) . . ?
O170 W42 O137 77.0(17) . . ?
O134 W42 O137 82.1(16) . . ?
O167 W42 O153 163.6(16) . . ?
O168 W42 O153 93.6(19) . . ?
O170 W42 O153 68.4(17) . . ?
O134 W42 O153 83.9(16) . . ?
O137 W42 O153 83.9(15) . . ?
O167 W42 Cs1 78.2(15) . . ?
O168 W42 Cs1 60.2(17) . . ?
O170 W42 Cs1 50.9(13) . . ?
O134 W42 Cs1 159.6(12) . . ?
O137 W42 Cs1 117.8(12) . . ?
O153 W42 Cs1 102.2(12) . . ?
O171 W43 O172 94(2) . . ?
O171 W43 O173 101.1(16) . . ?
O172 W43 O173 101.4(19) . . ?
O171 W43 O170 100.9(17) . . ?
O172 W43 O170 154.9(18) . . ?
O173 W43 O170 95.5(15) . . ?
O171 W43 O153 89.2(17) . . ?
O172 W43 O153 89.7(19) . . ?
O173 W43 O153 164.2(16) . . ?
O170 W43 O153 70.6(17) . . ?
O171 W43 O174 169.9(16) . . ?
O172 W43 O174 77.7(19) . . ?
O173 W43 O174 86.2(14) . . ?
O170 W43 O174 85.2(15) . . ?
O153 W43 O174 85.2(15) . . ?
O171 W43 Cs1 135.5(13) . . ?
O172 W43 Cs1 130.3(17) . . ?
O173 W43 Cs1 69.8(10) . . ?
O170 W43 Cs1 40.9(12) . . ?
O153 W43 Cs1 94.5(12) . . ?
O174 W43 Cs1 53.5(10) . . ?
O188 W44 O187 108(2) . . ?
O188 W44 O189 95(2) . . ?
O187 W44 O189 156.6(17) . . ?
O188 W44 O172 98(2) . . ?
O187 W44 O172 93.7(19) . . ?
O189 W44 O172 82.8(17) . . ?
O188 W44 O195 108(2) . . ?
O187 W44 O195 87.1(18) . . ?
O189 W44 O195 85.7(16) . . ?
O172 W44 O195 152(2) . . ?
O188 W44 O191 176(2) . . ?
O187 W44 O191 71.8(18) . . ?
O189 W44 O191 84.9(14) . . ?
O172 W44 O191 85.6(18) . . ?
O195 W44 O191 68.5(16) . . ?
O174 W45 O175 106(2) . . ?
O174 W45 O189 88.0(17) . . ?
O175 W45 O189 103(2) . . ?
O174 W45 O176 94.4(17) . . ?
O175 W45 O176 99(2) . . ?
O189 W45 O176 155.7(15) . . ?
O174 W45 O194 161.1(16) . . ?
O175 W45 O194 93(2) . . ?
O189 W45 O194 85.5(17) . . ?
O176 W45 O194 84.4(17) . . ?
O174 W45 O190 90.6(15) . . ?
O175 W45 O190 161(2) . . ?
O189 W45 O190 85.2(16) . . ?
O176 W45 O190 70.6(15) . . ?
O194 W45 O190 71.1(15) . . ?
O174 W45 Cs1 51.0(13) . . ?
O175 W45 Cs1 85.2(19) . . ?
O189 W45 Cs1 138.5(11) . . ?
O176 W45 Cs1 52.1(11) . . ?
O194 W45 Cs1 135.2(13) . . ?
O190 W45 Cs1 99.6(11) . . ?
O177 W46 O178 95.1(18) . . ?
O177 W46 O83 104(2) . . ?
O178 W46 O83 101(2) . . ?
O177 W46 O176 97.1(18) . . ?
O178 W46 O176 154.5(16) . . ?
O83 W46 O176 98(2) . . ?
O177 W46 O193 169(2) . . ?
O178 W46 O193 83.8(15) . . ?
O83 W46 O193 87(2) . . ?
O176 W46 O193 80.0(15) . . ?
O177 W46 O190 94(2) . . ?
O178 W46 O190 81.5(17) . . ?
O83 W46 O190 162(2) . . ?
O176 W46 O190 75.5(16) . . ?
O193 W46 O190 75.7(16) . . ?
O177 W46 Cs1 52.4(14) . . ?
O178 W46 Cs1 146.9(11) . . ?
O83 W46 Cs1 83.6(17) . . ?
O176 W46 Cs1 52.5(11) . . ?
O193 W46 Cs1 129.3(10) . . ?
O190 W46 Cs1 104.2(11) . . ?
O203 W47 O194 101(2) . . ?
O203 W47 O331 98(2) . . ?
O194 W47 O331 158(2) . . ?
O203 W47 O332 97(2) . . ?
O194 W47 O332 83(2) . . ?
O331 W47 O332 85(2) . . ?
O203 W47 O193 102(2) . . ?
O194 W47 O193 93.1(18) . . ?
O331 W47 O193 92.6(19) . . ?
O332 W47 O193 160.4(18) . . ?
O203 W47 O190 175.2(19) . . ?
O194 W47 O190 76.5(17) . . ?
O331 W47 O190 84.7(17) . . ?
O332 W47 O190 86.7(18) . . ?
O193 W47 O190 73.7(16) . . ?
O204 W48 O195 100(3) . . ?
O204 W48 O201 99(3) . . ?
O195 W48 O201 161(2) . . ?
O204 W48 O196 95(3) . . ?
O195 W48 O196 84(2) . . ?
O201 W48 O196 94.1(18) . . ?
O204 W48 O332 102(3) . . ?
O195 W48 O332 87(2) . . ?
O201 W48 O332 90(2) . . ?
O196 W48 O332 161.9(19) . . ?
O204 W48 O191 168(3) . . ?
O195 W48 O191 76.6(19) . . ?
O201 W48 O191 84.7(17) . . ?
O196 W48 O191 74.4(17) . . ?
O332 W48 O191 88.3(18) . . ?
O202 W49 O198 104(2) . . ?
O202 W49 O197 96(2) . . ?
O198 W49 O197 87(2) . . ?
O202 W49 O331 102.0(19) . . ?
O198 W49 O331 94.9(19) . . ?
O197 W49 O331 161(2) . . ?
O202 W49 O201 98.1(19) . . ?
O198 W49 O201 157.9(18) . . ?
O197 W49 O201 91(2) . . ?
O331 W49 O201 80.0(19) . . ?
O202 W49 O192 172.6(15) . . ?
O198 W49 O192 74.7(17) . . ?
O197 W49 O192 76.5(18) . . ?
O331 W49 O192 85.4(16) . . ?
O201 W49 O192 83.5(15) . . ?
O180 W50 O179 106(2) . . ?
O180 W50 O181 95(2) . . ?
O179 W50 O181 98(2) . . ?
O180 W50 O178 107.3(19) . . ?
O179 W50 O178 94.7(17) . . ?
O181 W50 O178 150.6(19) . . ?
O180 W50 O198 90(2) . . ?
O179 W50 O198 163(2) . . ?
O181 W50 O198 76.8(19) . . ?
O178 W50 O198 83.9(15) . . ?
O180 W50 O192 159.6(17) . . ?
O179 W50 O192 92.5(18) . . ?
O181 W50 O192 73.4(18) . . ?
O178 W50 O192 79.4(15) . . ?
O198 W50 O192 71.0(16) . . ?
O180 W50 Cs2 47.2(15) . 2_566 ?
O179 W50 Cs2 58.7(15) . 2_566 ?
O181 W50 Cs2 101.5(15) . 2_566 ?
O178 W50 Cs2 107.7(11) . 2_566 ?
O198 W50 Cs2 137.5(13) . 2_566 ?
O192 W50 Cs2 150.3(9) . 2_566 ?
O182 W51 O183 102(2) . . ?
O182 W51 O184 84(2) . . ?
O183 W51 O184 103(2) . . ?
O182 W51 O181 103(2) . . ?
O183 W51 O181 105(2) . . ?
O184 W51 O181 148.9(19) . . ?
O182 W51 O197 163(2) . . ?
O183 W51 O197 93(2) . . ?
O184 W51 O197 86(2) . . ?
O181 W51 O197 79(2) . . ?
O182 W51 O192 95.9(17) . . ?
O183 W51 O192 161.7(19) . . ?
O184 W51 O192 82.0(16) . . ?
O181 W51 O192 67.3(16) . . ?
O197 W51 O192 69.5(17) . . ?
O185 W52 O187 89(2) . . ?
O185 W52 O196 102(2) . . ?
O187 W52 O196 82.8(19) . . ?
O185 W52 O184 108(2) . . ?
O187 W52 O184 164(2) . . ?
O196 W52 O184 93.3(18) . . ?
O185 W52 O186 106(2) . . ?
O187 W52 O186 89(2) . . ?
O196 W52 O186 151.1(18) . . ?
O184 W52 O186 86.9(19) . . ?
O185 W52 O191 163.8(19) . . ?
O187 W52 O191 75.9(19) . . ?
O196 W52 O191 72.0(16) . . ?
O184 W52 O191 88.0(17) . . ?
O186 W52 O191 79.1(17) . . ?
O210 W53 O330 98(2) . . ?
O210 W53 O186 96(2) . . ?
O330 W53 O186 98(2) . . ?
O210 W53 O214 98.6(19) . . ?
O330 W53 O214 95.5(19) . . ?
O186 W53 O214 158.1(18) . . ?
O210 W53 O211 90(2) . . ?
O330 W53 O211 169.6(19) . . ?
O186 W53 O211 86.1(19) . . ?
O214 W53 O211 77.6(18) . . ?
O210 W53 O182 171.9(19) . . ?
O330 W53 O182 86.2(18) . . ?
O186 W53 O182 76.7(18) . . ?
O214 W53 O182 87.4(16) . . ?
O211 W53 O182 85.7(17) . . ?
O215 W54 O232 101(3) . . ?
O215 W54 O214 108(2) . . ?
O232 W54 O214 151(2) . . ?
O215 W54 O213 101(2) . . ?
O232 W54 O213 87(2) . . ?
O214 W54 O213 85.8(19) . . ?
O215 W54 O216 104(3) . . ?
O232 W54 O216 93(2) . . ?
O214 W54 O216 82(2) . . ?
O213 W54 O216 155(2) . . ?
O215 W54 O231 174(2) . . ?
O232 W54 O231 75(2) . . ?
O214 W54 O231 76.0(17) . . ?
O213 W54 O231 84.3(17) . . ?
O216 W54 O231 71.9(19) . . ?
O215 W54 Cs3 77.6(19) . 2_566 ?
O232 W54 Cs3 46.4(19) . 2_566 ?
O214 W54 Cs3 142.5(15) . 2_566 ?
O213 W54 Cs3 130.5(12) . 2_566 ?
O216 W54 Cs3 61.1(14) . 2_566 ?
O231 W54 Cs3 96.3(10) . 2_566 ?
O212 W55 O211 103(2) . . ?
O212 W55 O228 98(2) . . ?
O211 W55 O228 93(2) . . ?
O212 W55 O213 108(2) . . ?
O211 W55 O213 87(2) . . ?
O228 W55 O213 153.1(17) . . ?
O212 W55 O233 101(2) . . ?
O211 W55 O233 156(2) . . ?
O228 W55 O233 83.3(18) . . ?
O213 W55 O233 86.1(19) . . ?
O212 W55 O229 169(2) . . ?
O211 W55 O229 87.0(19) . . ?
O228 W55 O229 76.4(17) . . ?
O213 W55 O229 76.7(18) . . ?
O233 W55 O229 69.5(17) . . ?
O227 W56 O226 101(2) . . ?
O227 W56 O225 99(2) . . ?
O226 W56 O225 91(2) . . ?
O227 W56 O228 99(2) . . ?
O226 W56 O228 97.1(19) . . ?
O225 W56 O228 157.8(16) . . ?
O227 W56 O234 98.6(19) . . ?
O226 W56 O234 160(2) . . ?
O225 W56 O234 82.9(15) . . ?
O228 W56 O234 82.4(14) . . ?
O227 W56 O229 167.6(19) . . ?
O226 W56 O229 88(2) . . ?
O225 W56 O229 88.9(17) . . ?
O228 W56 O229 70.9(16) . . ?
O234 W56 O229 73.0(15) . . ?
O242 W57 O233 101(2) . . ?
O242 W57 O234 93(2) . . ?
O233 W57 O234 90(2) . . ?
O242 W57 O238 107(2) . . ?
O233 W57 O238 89.7(19) . . ?
O234 W57 O238 159.7(15) . . ?
O242 W57 O239 98(2) . . ?
O233 W57 O239 161.8(19) . . ?
O234 W57 O239 87.7(18) . . ?
O238 W57 O239 86.4(18) . . ?
O242 W57 O229 169(2) . . ?
O233 W57 O229 71.8(18) . . ?
O234 W57 O229 79.4(17) . . ?
O238 W57 O229 81.2(15) . . ?
O239 W57 O229 90.0(17) . . ?
O241 W58 O240 101(3) . . ?
O241 W58 O238 99(3) . . ?
O240 W58 O238 86(2) . . ?
O241 W58 O237 101(3) . . ?
O240 W58 O237 91(2) . . ?
O238 W58 O237 159.5(15) . . ?
O241 W58 O232 103(3) . . ?
O240 W58 O232 156(2) . . ?
O238 W58 O232 87.4(19) . . ?
O237 W58 O232 87(2) . . ?
O241 W58 O231 172(3) . . ?
O240 W58 O231 85.9(18) . . ?
O238 W58 O231 84.5(14) . . ?
O237 W58 O231 75.0(15) . . ?
O232 W58 O231 70.4(17) . . ?
O241 W58 Cs3 72(2) . 2_566 ?
O240 W58 Cs3 140.4(17) . 2_566 ?
O238 W58 Cs3 133.8(11) . 2_566 ?
O237 W58 Cs3 54.0(13) . 2_566 ?
O232 W58 Cs3 53.0(16) . 2_566 ?
O231 W58 Cs3 100.5(11) . 2_566 ?
O243 W59 O235 101(2) . . ?
O243 W59 O334 101(2) . . ?
O235 W59 O334 94(2) . . ?
O243 W59 O239 97(2) . . ?
O235 W59 O239 89.1(19) . . ?
O334 W59 O239 161(2) . . ?
O243 W59 O240 101(2) . . ?
O235 W59 O240 158(2) . . ?
O334 W59 O240 86(2) . . ?
O239 W59 O240 84(2) . . ?
O243 W59 O230 174.6(19) . . ?
O235 W59 O230 76.4(16) . . ?
O334 W59 O230 75.1(18) . . ?
O239 W59 O230 87.7(17) . . ?
O240 W59 O230 82.4(18) . . ?
O224 W60 O223 105.8(19) . . ?
O224 W60 O225 102(2) . . ?
O223 W60 O225 94.8(17) . . ?
O224 W60 O222 98.0(19) . . ?
O223 W60 O222 89.6(16) . . ?
O225 W60 O222 157.9(16) . . ?
O224 W60 O235 97.6(18) . . ?
O223 W60 O235 156.5(17) . . ?
O225 W60 O235 82.7(15) . . ?
O222 W60 O235 84.7(14) . . ?
O224 W60 O230 165.8(18) . . ?
O223 W60 O230 86.4(16) . . ?
O225 W60 O230 84.3(16) . . ?
O222 W60 O230 74.3(14) . . ?
O235 W60 O230 70.1(15) . . ?
O221 W61 O220 98(2) . . ?
O221 W61 O222 91.5(17) . . ?
O220 W61 O222 96(2) . . ?
O221 W61 O219 85.5(18) . . ?
O220 W61 O219 106(3) . . ?
O222 W61 O219 157.9(17) . . ?
O221 W61 O334 159.6(19) . . ?
O220 W61 O334 102(2) . . ?
O222 W61 O334 89.8(19) . . ?
O219 W61 O334 86(2) . . ?
O221 W61 O230 90.2(16) . . ?
O220 W61 O230 168(2) . . ?
O222 W61 O230 75.1(15) . . ?
O219 W61 O230 83.0(17) . . ?
O334 W61 O230 70.5(17) . . ?
O333 W62 O217 107(2) . . ?
O333 W62 O219 106(2) . . ?
O217 W62 O219 84(2) . . ?
O333 W62 O216 99(2) . . ?
O217 W62 O216 86(2) . . ?
O219 W62 O216 154(2) . . ?
O333 W62 O237 97.5(19) . . ?
O217 W62 O237 155(2) . . ?
O219 W62 O237 85.0(18) . . ?
O216 W62 O237 94.0(19) . . ?
O333 W62 O231 165.5(17) . . ?
O217 W62 O231 83(2) . . ?
O219 W62 O231 85.0(17) . . ?
O216 W62 O231 70.2(19) . . ?
O237 W62 O231 73.8(16) . . ?
O333 W62 Cs3 71.8(15) . 2_566 ?
O217 W62 Cs3 144.6(19) . 2_566 ?
O219 W62 Cs3 130.9(13) . 2_566 ?
O216 W62 Cs3 59.9(14) . 2_566 ?
O237 W62 Cs3 48.4(13) . 2_566 ?
O231 W62 Cs3 94.0(9) . 2_566 ?
O245 W63 O247 95(2) . . ?
O245 W63 O217 94(2) . . ?
O247 W63 O217 131(2) . . ?
O245 W63 O273 101(3) . . ?
O247 W63 O273 110(3) . . ?
O217 W63 O273 114(3) . . ?
O245 W63 O221 167.3(17) . . ?
O247 W63 O221 88.2(18) . . ?
O217 W63 O221 74(2) . . ?
O273 W63 O221 89(3) . . ?
W1 O2 Tb2 166(3) . . ?
W1 O3 Tb1 146(2) . . ?
W3 O4 W1 153(2) . . ?
W2 O5 W1 163(3) . . ?
W3 O7 W2 144(3) . . ?
W2 O8 Na6 152(2) . 2 ?
W2 O9 W10 126(3) . . ?
W10 O10 Cs3 102.3(19) . . ?
W10 O11 W11 146(3) . . ?
W10 O12 W9 149(3) . . ?
W10 O12 Cs3 107.3(18) . . ?
W9 O12 Cs3 93.6(16) . . ?
W9 O13 Cs3 105.1(17) . . ?
W9 O14 W11 157(3) . . ?
W9 O15 W8 117(2) . . ?
W9 O15 Cs4 128.2(19) . . ?
W8 O15 Cs4 94.9(16) . . ?
W8 O16 Cs4 114.6(19) . 2_565 ?
W8 O16 Cs4 91.3(15) . . ?
Cs4 O16 Cs4 127.8(14) 2_565 . ?
W8 O17 Tb1 158(3) . . ?
W8 O17 Cs4 87.3(19) . . ?
Tb1 O17 Cs4 108.5(16) . . ?
W4 O18 W8 149(2) . . ?
W4 O18 Cs4 101.8(15) . 2_565 ?
W8 O18 Cs4 86.7(12) . 2_565 ?
W4 O19 Cs4 100(2) . 2_565 ?
W4 O20 Tb1 155(2) . . ?
W4 O21 W3 129(3) . . ?
W4 O21 Na5 103(2) . 2 ?
W3 O21 Na5 122(3) . 2 ?
As1 O22 W8 115(2) . . ?
As1 O22 W9 127(2) . . ?
W8 O22 W9 94.7(15) . . ?
As1 O22 W7 128(2) . . ?
W8 O22 W7 92.9(15) . . ?
W9 O22 W7 91.3(15) . . ?
As1 O23 W4 117(2) . . ?
As1 O23 W3 116(2) . . ?
W4 O23 W3 98.8(19) . . ?
As1 O23 W5 127(2) . . ?
W4 O23 W5 98.3(18) . . ?
W3 O23 W5 94.4(17) . . ?
As1 O24 W10 117(2) . . ?
As1 O24 W2 119(2) . . ?
W10 O24 W2 94.9(15) . . ?
As1 O24 W6 131(2) . . ?
W10 O24 W6 94.0(16) . . ?
W2 O24 W6 92.9(15) . . ?
W10 O25 W6 127(2) . . ?
W7 O26 W9 122(2) . . ?
W7 O27 W8 119(3) . . ?
W5 O28 W4 116(2) . . ?
W3 O29 W5 118(2) . . ?
W6 O30 W2 123.9(19) . . ?
W24 O34 Tb1 164(2) . . ?
W21 O35 Tb1 159(2) . . ?
Tb1 O36 Cs4 124.5(16) . . ?
W11 O37 Tb1 172(3) . . ?
W11 O38 Tb2 164(3) . . ?
Tb1 O39 Cs4 124(2) . 2_565 ?
W13 O40 W11 155(3) . . ?
W13 O41 Cs4 125(2) . . ?
W13 O42 W12 148(3) . . ?
W12 O43 W11 153(3) . . ?
W12 O44 Cs3 139(3) . . ?
W18 O45 W12 121(2) . . ?
W18 O46 Tb2 159(3) . . ?
W18 O47 Na7 136(2) . 2_566 ?
W18 O47 Cs2 108(2) . 2_566 ?
Na7 O47 Cs2 101.7(15) 2_566 2_566 ?
W19 O48 W18 142(2) . . ?
W19 O48 Cs2 106.9(19) . 2_566 ?
W18 O48 Cs2 97.1(14) . 2_566 ?
W19 O49 Tb2 160(3) . . ?
W19 O49 Cs1 103.0(18) . . ?
Tb2 O49 Cs1 96.3(13) . . ?
W19 O50 Tb5 148(3) . . ?
W19 O50 Cs2 113(3) . 2_566 ?
Tb5 O50 Cs2 97.0(14) . 2_566 ?
W20 O51 W19 119(2) . . ?
W20 O51 Cs1 104.3(13) . . ?
W19 O51 Cs1 99.9(12) . . ?
W20 O52 W21 154(3) . . ?
W20 O52 Cs1 112.5(18) . . ?
W21 O52 Cs1 93.9(13) . . ?
W20 O53 Cs5 110(2) . . ?
W15 O54 W20 145(2) . . ?
W15 O54 Cs5 98.7(14) . . ?
W20 O54 Cs5 90.5(15) . . ?
W15 O55 W21 153(2) . . ?
W15 O56 Cs5 114(2) . . ?
W15 O57 W13 121(2) . . ?
W15 O57 Cs4 148.1(18) . . ?
W13 O57 Cs4 90.5(15) . . ?
As2 O58 W19 116(2) . . ?
As2 O58 W16 136(2) . . ?
W19 O58 W16 94.5(15) . . ?
As2 O58 W20 118.8(18) . . ?
W19 O58 W20 93.3(17) . . ?
W16 O58 W20 89.3(14) . . ?
As2 O59 W13 120(2) . . ?
As2 O59 W15 114(2) . . ?
W13 O59 W15 95.1(15) . . ?
As2 O59 W14 133(2) . . ?
W13 O59 W14 94.1(16) . . ?
W15 O59 W14 90.9(14) . . ?
As2 O60 W18 116(2) . . ?
As2 O60 W17 134(2) . . ?
W18 O60 W17 94.1(14) . . ?
As2 O60 W12 121.0(19) . . ?
W18 O60 W12 90.5(14) . . ?
W17 O60 W12 90.1(15) . . ?
W16 O61 W19 123(2) . . ?
W16 O62 W20 121(2) . . ?
W15 O63 W14 117(2) . . ?
W13 O64 W14 120(2) . . ?
W17 O65 W12 132(3) . . ?
W17 O65 Cs2 88.1(17) . . ?
W12 O65 Cs2 121(2) . . ?
W17 O66 W18 122(2) . . ?
W17 O66 Cs2 92.9(18) . . ?
W18 O66 Cs2 124.0(17) . . ?
W17 O67 W16 157(3) . . ?
W14 O68 W16 150(3) . . ?
W17 O69 W14 143(3) . . ?
W17 O70 Cs2 94(2) . . ?
Tb2 O73 Cs1 114.0(13) . . ?
W22 O79 W21 118(2) . . ?
W22 O79 Cs1 109.1(19) . . ?
W21 O79 Cs1 116.4(16) . . ?
W21 O80 W22 101.5(16) . . ?
W21 O80 Cs5 129.4(15) . . ?
W22 O80 Cs5 104.4(15) . . ?
W21 O82 Tb2 176(3) . . ?
W46 O83 Tb2 151(3) . . ?
W22 O86 Tb4 152(3) . . ?
W22 O86 Cs5 103(2) . . ?
Tb4 O86 Cs5 91.6(13) . . ?
W22 O86 Cs1 85.9(17) . . ?
Tb4 O86 Cs1 104.1(14) . . ?
Cs5 O86 Cs1 127.8(14) . . ?
W22 O87 Tb3 173(2) . . ?
W22 O87 Cs1 84.1(15) . . ?
Tb3 O87 Cs1 101.6(13) . . ?
W23 O88 W22 157(3) . . ?
W24 O89 W22 152(2) . . ?
W23 O90 Cs5 115(3) . . ?
W23 O91 W24 152(3) . . ?
W25 O92 W24 117(2) . . ?
W25 O94 Tb3 159(2) . . ?
W25 O95 W30 140(2) . . ?
W25 O95 Na4 111(2) . . ?
W30 O95 Na4 106(2) . . ?
W30 O96 Na6 134(3) . . ?
W30 O97 Tb3 156(2) . . ?
W31 O98 W30 122(3) . . ?
W31 O99 W32 156(3) . . ?
W31 O100 Na2 141(2) . 2_655 ?
W31 O101 W28 146(2) . . ?
W32 O103 W28 150(3) . . ?
W23 O104 W28 115.4(16) . . ?
As3 O105 W27 137.2(18) . . ?
As3 O105 W23 118.1(17) . . ?
W27 O105 W23 92.6(14) . . ?
As3 O105 W28 114.7(19) . . ?
W27 O105 W28 91.7(12) . . ?
W23 O105 W28 91.6(12) . . ?
As3 O106 W25 114(3) . . ?
As3 O106 W24 124(2) . . ?
W25 O106 W24 94.9(19) . . ?
As3 O106 W26 130(2) . . ?
W25 O106 W26 93.9(18) . . ?
W24 O106 W26 91.9(19) . . ?
As3 O107 W30 112.7(18) . . ?
As3 O107 W29 132(2) . . ?
W30 O107 W29 98.8(15) . . ?
As3 O107 W31 119.2(18) . . ?
W30 O107 W31 94.2(16) . . ?
W29 O107 W31 92.0(14) . . ?
W29 O108 W30 124(2) . . ?
W29 O108 Na4 108(2) . . ?
W30 O108 Na4 96.2(17) . . ?
W31 O109 W29 123(2) . . ?
W28 O110 W27 118(2) . . ?
W27 O111 W23 115(3) . . ?
W26 O112 W24 120(3) . . ?
W26 O113 W25 122(2) . . ?
W26 O113 Na4 101.0(18) . . ?
W25 O113 Na4 92.4(17) . . ?
W27 O114 W26 151(3) . . ?
W27 O115 W29 151(3) . . ?
W29 O116 W26 153(3) . . ?
W29 O116 Na4 103(2) . . ?
W26 O116 Na4 100(2) . . ?
Na6 O121 Na8 94(2) . 2 ?
Na8 O122 Na6 97(3) 2 . ?
Na6 O123 Na2 120(2) . . ?
Tb3 O126 Cs1 108.3(14) . . ?
W32 O128 Tb3 177(3) . . ?
W32 O129 Tb4 174(3) . . ?
W34 O130 W32 148(3) . . ?
W33 O131 W32 150(3) . . ?
W33 O132 Na2 133(2) . . ?
W38 O133 W33 118.1(18) . . ?
W38 O134 W42 149(2) . . ?
W38 O136 W41 147(2) . . ?
W41 O137 W42 151(2) . . ?
W41 O138 Tb6 156(3) . . ?
W40 O139 W41 118.2(18) . . ?
W40 O141 Tb4 165(2) . . ?
W40 O142 W35 142(2) . . ?
W35 O143 Tb4 149(2) . . ?
W34 O145 W35 121(2) . . ?
W34 O146 Na6 109(2) . 2_655 ?
W33 O147 W34 151(3) . . ?
W34 O148 W36 126(3) . . ?
W36 O149 W35 125(2) . . ?
W39 O150 W40 123(2) . . ?
W41 O151 W39 118(2) . . ?
W38 O152 W37 121(2) . . ?
W43 O153 W42 98.1(18) . . ?
W37 O154 W36 151(2) . . ?
W39 O155 W36 154(2) . . ?
W37 O156 W39 150(2) . . ?
W36 O158 Na8 118(3) . 1_655 ?
As4 O160 W40 115(2) . . ?
As4 O160 W41 124(2) . . ?
W40 O160 W41 96.1(16) . . ?
As4 O160 W39 129(2) . . ?
W40 O160 W39 93.7(16) . . ?
W41 O160 W39 91.6(16) . . ?
As4 O161 W35 116.3(18) . . ?
As4 O161 W36 133.0(19) . . ?
W35 O161 W36 95.9(13) . . ?
As4 O161 W34 121.1(16) . . ?
W35 O161 W34 91.7(12) . . ?
W36 O161 W34 88.8(11) . . ?
As4 O162 W33 116(2) . . ?
As4 O162 W37 137(2) . . ?
W33 O162 W37 94.3(16) . . ?
As4 O162 W38 114(2) . . ?
W33 O162 W38 92.7(14) . . ?
W37 O162 W38 93.2(16) . . ?
W7 O163 W5 157(3) . . ?
W6 O164 W5 144(2) . . ?
W6 O165 W7 148(3) . . ?
W42 O167 Tb4 179(2) . . ?
W42 O168 Tb3 146(3) . . ?
W42 O168 Cs1 93.1(18) . . ?
Tb3 O168 Cs1 108.4(17) . . ?
W33 O169 W37 119.3(17) . . ?
W42 O170 W43 123(2) . . ?
W42 O170 Cs1 102.3(15) . . ?
W43 O170 Cs1 115.1(16) . . ?
W43 O171 Tb6 156(2) . . ?
W43 O172 W44 158(3) . . ?
W43 O173 Tb5 174.0(18) . . ?
W45 O174 W43 157(2) . . ?
W45 O174 Cs1 106.5(16) . . ?
W43 O174 Cs1 96.7(12) . . ?
W45 O176 W46 119.4(19) . . ?
W45 O176 Cs1 102.1(14) . . ?
W46 O176 Cs1 100.9(13) . . ?
W46 O177 Tb5 156(2) . . ?
W46 O177 Cs1 105.8(17) . . ?
Tb5 O177 Cs1 97.5(13) . . ?
W46 O178 W50 144(2) . . ?
W50 O179 Tb5 156(2) . . ?
W50 O179 Cs2 95.8(18) . 2_566 ?
Tb5 O179 Cs2 98.3(14) . 2_566 ?
W50 O180 Cs2 108.9(19) . 2_566 ?
W50 O181 W51 126(3) . . ?
W51 O182 W53 158(3) . . ?
W51 O184 W52 147(3) . . ?
W53 O186 W52 149(2) . . ?
W52 O187 W44 120(3) . . ?
W45 O189 W44 148.4(19) . . ?
As5 O190 W46 116(2) . . ?
As5 O190 W47 135(2) . . ?
W46 O190 W47 95.5(18) . . ?
As5 O190 W45 118(2) . . ?
W46 O190 W45 93.3(15) . . ?
W47 O190 W45 89.5(14) . . ?
As5 O191 W48 136(3) . . ?
As5 O191 W52 116(2) . . ?
W48 O191 W52 92.6(16) . . ?
As5 O191 W44 117(2) . . ?
W48 O191 W44 92.1(15) . . ?
W52 O191 W44 92.3(17) . . ?
As5 O192 W50 115.5(17) . . ?
As5 O192 W49 135.6(18) . . ?
W50 O192 W49 95.7(14) . . ?
As5 O192 W51 118.1(17) . . ?
W50 O192 W51 90.8(12) . . ?
W49 O192 W51 90.5(11) . . ?
W47 O193 W46 115(2) . . ?
W47 O194 W45 123(2) . . ?
W48 O195 W44 123(2) . . ?
W48 O196 W52 120(2) . . ?
W49 O197 W51 124(3) . . ?
W49 O198 W50 119(2) . . ?
Na3 O200 Na2 113.3(17) . . ?
W48 O201 W49 153(2) . . ?
W47 O203 Na4 162(3) . 2 ?
W53 O210 Tb6 167(2) . . ?
W55 O211 W53 156(3) . . ?
W54 O213 W55 149(2) . . ?
W54 O214 W53 150(2) . . ?
W62 O216 W54 126(3) . . ?
W62 O216 Cs3 94.0(17) . 2_566 ?
W54 O216 Cs3 92.4(16) . 2_566 ?
W62 O217 W63 161(4) . . ?
W62 O219 W61 148(2) . . ?
W61 O220 Cs5 137(3) . 2_666 ?
W61 O221 W63 160(2) . . ?
W61 O222 W60 119.8(18) . . ?
W60 O223 Tb6 157(2) . . ?
W56 O225 W60 141(2) . . ?
W56 O226 Tb6 163(3) . . ?
W55 O228 W56 121(2) . . ?
As6 O229 W55 128(3) . . ?
As6 O229 W56 110(2) . . ?
W55 O229 W56 91.3(17) . . ?
As6 O229 W57 132(2) . . ?
W55 O229 W57 92.1(16) . . ?
W56 O229 W57 90.8(18) . . ?
As6 O230 W59 138(2) . . ?
As6 O230 W60 113.3(19) . . ?
W59 O230 W60 93.7(15) . . ?
As6 O230 W61 118(2) . . ?
W59 O230 W61 91.9(14) . . ?
W60 O230 W61 90.4(13) . . ?
As6 O231 W54 119.4(19) . . ?
As6 O231 W58 136(2) . . ?
W54 O231 W58 91.7(13) . . ?
As6 O231 W62 116.4(18) . . ?
W54 O231 W62 90.8(15) . . ?
W58 O231 W62 90.9(14) . . ?
W54 O232 W58 123(3) . . ?
W54 O232 Cs3 111(2) . 2_566 ?
W58 O232 Cs3 97.0(19) . 2_566 ?
W57 O233 W55 126(2) . . ?
W57 O234 W56 117(2) . . ?
W59 O235 W60 120(2) . . ?
W62 O237 W58 120(2) . . ?
W62 O237 Cs3 105.9(17) . 2_566 ?
W58 O237 Cs3 97.6(14) . 2_566 ?
W58 O238 W57 149.2(19) . . ?
W59 O239 W57 148(3) . . ?
W58 O240 W59 154(3) . . ?
W57 O242 Na3 143(3) . 2_656 ?
W63 O245 Tb5 173(3) . . ?
Tb5 O246 Cs2 97.2(13) . 2_566 ?
W63 O247 Tb6 143(2) . . ?
Na8 O259 Na4 107(3) 2 . ?
Tb4 O325 Cs5 103.7(14) . . ?
Tb4 O328 Cs5 93(2) . . ?
Tb5 O329 Cs1 113.7(15) . . ?
W53 O330 Tb5 165(2) . . ?
W47 O331 W49 157(3) . . ?
W47 O332 W48 143(3) . . ?
W59 O334 W61 122(3) . . ?
Tb4 O336 Cs1 113.7(14) . . ?
O199 Na2 O78 101(2) . . ?
O199 Na2 O132 90(2) . . ?
O78 Na2 O132 170(2) . . ?
O199 Na2 O123 112(2) . . ?
O78 Na2 O123 82.7(18) . . ?
O132 Na2 O123 94.1(19) . . ?
O199 Na2 O200 88(2) . . ?
O78 Na2 O200 98.6(18) . . ?
O132 Na2 O200 80.9(16) . . ?
O123 Na2 O200 159(2) . . ?
O199 Na2 O100 176(2) . 2_655 ?
O78 Na2 O100 77.8(17) . 2_655 ?
O132 Na2 O100 91.8(17) . 2_655 ?
O123 Na2 O100 71.6(17) . 2_655 ?
O200 Na2 O100 88.4(16) . 2_655 ?
O199 Na2 Na3 73.9(18) . . ?
O78 Na2 Na3 73.8(14) . . ?
O132 Na2 Na3 109.0(14) . . ?
O123 Na2 Na3 156.5(17) . . ?
O200 Na2 Na3 32.1(10) . . ?
O100 Na2 Na3 102.5(15) 2_655 . ?
O200 Na3 O242 116.3(19) . 2_656 ?
O200 Na3 O77 83.2(18) . . ?
O242 Na3 O77 98(2) 2_656 . ?
O200 Na3 O76 92(2) . . ?
O242 Na3 O76 146(2) 2_656 . ?
O77 Na3 O76 106(2) . . ?
O200 Na3 O166 163.0(19) . . ?
O242 Na3 O166 75.7(19) 2_656 . ?
O77 Na3 O166 83.3(19) . . ?
O76 Na3 O166 82(2) . . ?
O200 Na3 O75 86.2(17) . . ?
O242 Na3 O75 77.5(19) 2_656 . ?
O77 Na3 O75 165(2) . . ?
O76 Na3 O75 85(2) . . ?
O166 Na3 O75 108.9(19) . . ?
O200 Na3 Na2 34.6(11) . . ?
O242 Na3 Na2 148.0(16) 2_656 . ?
O77 Na3 Na2 71.1(16) . . ?
O76 Na3 Na2 65.4(15) . . ?
O166 Na3 Na2 130.0(16) . . ?
O75 Na3 Na2 105.3(16) . . ?
O203 Na4 O120 79(3) 2 . ?
O203 Na4 O95 117(2) 2 . ?
O120 Na4 O95 161(3) . . ?
O203 Na4 O259 85(2) 2 . ?
O120 Na4 O259 105(3) . . ?
O95 Na4 O259 87(2) . . ?
O203 Na4 O108 169(2) 2 . ?
O120 Na4 O108 99(3) . . ?
O95 Na4 O108 66.4(16) . . ?
O259 Na4 O108 85(2) . . ?
O203 Na4 O116 134(2) 2 . ?
O120 Na4 O116 83(3) . . ?
O95 Na4 O116 78.5(17) . . ?
O259 Na4 O116 142(3) . . ?
O108 Na4 O116 56.5(17) . . ?
O203 Na4 O113 84.9(19) 2 . ?
O120 Na4 O113 112(3) . . ?
O95 Na4 O113 63.7(17) . . ?
O259 Na4 O113 140(2) . . ?
O108 Na4 O113 105.5(16) . . ?
O116 Na4 O113 62.3(16) . . ?
O203 Na4 W29 159.3(18) 2 . ?
O120 Na4 W29 84(2) . . ?
O95 Na4 W29 77.6(13) . . ?
O259 Na4 W29 112(2) . . ?
O108 Na4 W29 28.2(10) . . ?
O116 Na4 W29 30.3(13) . . ?
O113 Na4 W29 89.4(12) . . ?
O203 Na4 W30 140.7(17) 2 . ?
O120 Na4 W30 137(2) . . ?
O95 Na4 W30 32.5(13) . . ?
O259 Na4 W30 72.9(19) . . ?
O108 Na4 W30 37.9(10) . . ?
O116 Na4 W30 76.0(13) . . ?
O113 Na4 W30 91.6(11) . . ?
W29 Na4 W30 59.1(5) . . ?
O203 Na4 W25 95.5(15) 2 . ?
O120 Na4 W25 148(3) . . ?
O95 Na4 W25 30.2(13) . . ?
O259 Na4 W25 106.5(19) . . ?
O108 Na4 W25 91.2(12) . . ?
O116 Na4 W25 77.4(13) . . ?
O113 Na4 W25 36.2(9) . . ?
W29 Na4 W25 91.5(7) . . ?
W30 Na4 W25 62.3(5) . . ?
O203 Na4 W26 103.6(18) 2 . ?
O120 Na4 W26 93(2) . . ?
O95 Na4 W26 74.8(14) . . ?
O259 Na4 W26 162(2) . . ?
O108 Na4 W26 87.3(13) . . ?
O116 Na4 W26 34.7(13) . . ?
O113 Na4 W26 29.3(9) . . ?
W29 Na4 W26 64.4(5) . . ?
W30 Na4 W26 91.0(7) . . ?
W25 Na4 W26 57.1(5) . . ?
O203 Na4 Na8 89.4(18) 2 2 ?
O120 Na4 Na8 71(3) . 2 ?
O95 Na4 Na8 115.9(18) . 2 ?
O259 Na4 Na8 35.4(19) . 2 ?
O108 Na4 Na8 79.9(15) . 2 ?
O116 Na4 Na8 124.7(17) . 2 ?
O113 Na4 Na8 173.0(16) . 2 ?
W29 Na4 Na8 97.3(11) . 2 ?
W30 Na4 Na8 90.3(11) . 2 ?
W25 Na4 Na8 141.0(12) . 2 ?
W26 Na4 Na8 157.4(12) . 2 ?
O205 Na5 O209 85(2) . . ?
O205 Na5 O208 84(2) . . ?
O209 Na5 O208 92(2) . . ?
O205 Na5 O207 99(2) . . ?
O209 Na5 O207 95(2) . . ?
O208 Na5 O207 173(2) . . ?
O205 Na5 O206 87.4(19) . . ?
O209 Na5 O206 172(3) . . ?
O208 Na5 O206 85(2) . . ?
O207 Na5 O206 88.4(19) . . ?
O205 Na5 O21 165(2) . 2 ?
O209 Na5 O21 88(2) . 2 ?
O208 Na5 O21 83(2) . 2 ?
O207 Na5 O21 95(2) . 2 ?
O206 Na5 O21 99.0(19) . 2 ?
O205 Na5 W4 157.1(17) . 2 ?
O209 Na5 W4 117(2) . 2 ?
O208 Na5 W4 90.4(17) . 2 ?
O207 Na5 W4 85.1(16) . 2 ?
O206 Na5 W4 70.0(14) . 2 ?
O21 Na5 W4 30.5(11) 2 2 ?
O121 Na6 O122 85(2) . . ?
O121 Na6 O123 87.3(19) . . ?
O122 Na6 O123 171(2) . . ?
O121 Na6 O8 154(2) . 2 ?
O122 Na6 O8 76.7(18) . 2 ?
O123 Na6 O8 112.4(19) . 2 ?
O121 Na6 O96 79.8(17) . . ?
O122 Na6 O96 103(2) . . ?
O123 Na6 O96 80.4(19) . . ?
O8 Na6 O96 86.4(16) 2 . ?
O121 Na6 O146 105.0(18) . 2_655 ?
O122 Na6 O146 102(2) . 2_655 ?
O123 Na6 O146 75.4(18) . 2_655 ?
O8 Na6 O146 97.0(17) 2 2_655 ?
O96 Na6 O146 155.0(18) . 2_655 ?
O121 Na6 Na8 44.5(15) . 2 ?
O122 Na6 Na8 41.0(18) . 2 ?
O123 Na6 Na8 131.6(19) . 2 ?
O8 Na6 Na8 112.5(17) 2 2 ?
O96 Na6 Na8 85.5(16) . 2 ?
O146 Na6 Na8 115.5(16) 2_655 2 ?
O47 Na7 Cs2 41.9(10) 2_566 . ?
O122 Na8 O276 104(3) 2 . ?
O122 Na8 O259 77(3) 2 2 ?
O276 Na8 O259 94(3) . 2 ?
O122 Na8 O121 83(2) 2 2 ?
O276 Na8 O121 171(4) . 2 ?
O259 Na8 O121 82(3) 2 2 ?
O122 Na8 O298 167(4) 2 2_566 ?
O276 Na8 O298 87(3) . 2_566 ?
O259 Na8 O298 111(3) 2 2_566 ?
O121 Na8 O298 88(3) 2 2_566 ?
O122 Na8 O158 88(3) 2 1_455 ?
O276 Na8 O158 86(3) . 1_455 ?
O259 Na8 O158 164(3) 2 1_455 ?
O121 Na8 O158 101(3) 2 1_455 ?
O298 Na8 O158 85(3) 2_566 1_455 ?
O122 Na8 Na6 42.1(17) 2 2 ?
O276 Na8 Na6 143(3) . 2 ?
O259 Na8 Na6 69(2) 2 2 ?
O121 Na8 Na6 41.8(14) 2 2 ?
O298 Na8 Na6 129(3) 2_566 2 ?
O158 Na8 Na6 102(2) 1_455 2 ?
O122 Na8 W36 85(2) 2 1_455 ?
O276 Na8 W36 109(2) . 1_455 ?
O259 Na8 W36 153(3) 2 1_455 ?
O121 Na8 W36 77.0(18) 2 1_455 ?
O298 Na8 W36 85(2) 2_566 1_455 ?
O158 Na8 W36 23.9(14) 1_455 1_455 ?
Na6 Na8 W36 84.6(14) 2 1_455 ?
O122 Na8 Na4 113(2) 2 2 ?
O276 Na8 Na4 92(3) . 2 ?
O259 Na8 Na4 37(2) 2 2 ?
O121 Na8 Na4 79.2(18) 2 2 ?
O298 Na8 Na4 73(2) 2_566 2 ?
O158 Na8 Na4 159(2) 1_455 2 ?
Na6 Na8 Na4 91.8(14) 2 2 ?
W36 Na8 Na4 148.0(17) 1_455 2 ?
O79 Cs1 O73 65.8(11) . . ?
O79 Cs1 O329 137.1(11) . . ?
O73 Cs1 O329 127.0(11) . . ?
O79 Cs1 O170 137.3(11) . . ?
O73 Cs1 O170 141.3(11) . . ?
O329 Cs1 O170 62.9(11) . . ?
O79 Cs1 O168 95.1(12) . . ?
O73 Cs1 O168 111.1(11) . . ?
O329 Cs1 O168 111.8(12) . . ?
O170 Cs1 O168 49.3(11) . . ?
O79 Cs1 O176 109.5(10) . . ?
O73 Cs1 O176 48.1(10) . . ?
O329 Cs1 O176 104.1(10) . . ?
O170 Cs1 O176 94.3(10) . . ?
O168 Cs1 O176 88.5(11) . . ?
O79 Cs1 O174 139.9(10) . . ?
O73 Cs1 O174 92.6(10) . . ?
O329 Cs1 O174 83.0(10) . . ?
O170 Cs1 O174 49.2(9) . . ?
O168 Cs1 O174 60.2(10) . . ?
O176 Cs1 O174 45.1(9) . . ?
O79 Cs1 O52 50.7(10) . . ?
O73 Cs1 O52 84.4(10) . . ?
O329 Cs1 O52 87.5(10) . . ?
O170 Cs1 O52 134.1(10) . . ?
O168 Cs1 O52 134.0(10) . . ?
O176 Cs1 O52 128.2(10) . . ?
O174 Cs1 O52 165.5(9) . . ?
O79 Cs1 O177 134.2(12) . . ?
O73 Cs1 O177 72.4(10) . . ?
O329 Cs1 O177 61.1(10) . . ?
O170 Cs1 O177 87.8(10) . . ?
O168 Cs1 O177 117.3(11) . . ?
O176 Cs1 O177 45.7(9) . . ?
O174 Cs1 O177 57.0(10) . . ?
O52 Cs1 O177 108.7(10) . . ?
O79 Cs1 O126 69.6(11) . . ?
O73 Cs1 O126 62.1(11) . . ?
O329 Cs1 O126 152.8(11) . . ?
O170 Cs1 O126 94.0(10) . . ?
O168 Cs1 O126 49.5(11) . . ?
O176 Cs1 O126 61.0(9) . . ?
O174 Cs1 O126 70.5(9) . . ?
O52 Cs1 O126 119.7(10) . . ?
O177 Cs1 O126 106.6(10) . . ?
O79 Cs1 O336 91.8(10) . . ?
O73 Cs1 O336 152.8(11) . . ?
O329 Cs1 O336 59.8(10) . . ?
O170 Cs1 O336 65.8(10) . . ?
O168 Cs1 O336 84.8(11) . . ?
O176 Cs1 O336 158.2(10) . . ?
O174 Cs1 O336 114.6(10) . . ?
O52 Cs1 O336 69.1(10) . . ?
O177 Cs1 O336 120.9(10) . . ?
O126 Cs1 O336 126.1(10) . . ?
O79 Cs1 O51 92.0(10) . . ?
O73 Cs1 O51 103.5(10) . . ?
O329 Cs1 O51 47.0(10) . . ?
O170 Cs1 O51 105.4(9) . . ?
O168 Cs1 O51 144.5(10) . . ?
O176 Cs1 O51 121.5(8) . . ?
O174 Cs1 O51 126.9(8) . . ?
O52 Cs1 O51 41.3(8) . . ?
O177 Cs1 O51 80.1(9) . . ?
O126 Cs1 O51 159.8(10) . . ?
O336 Cs1 O51 60.2(9) . . ?
O250 Cs2 O180 162.2(13) . 2_566 ?
O250 Cs2 O251 122.7(15) . . ?
O180 Cs2 O251 71.5(16) 2_566 . ?
O250 Cs2 O47 88.4(11) . 2_566 ?
O180 Cs2 O47 75.5(12) 2_566 2_566 ?
O251 Cs2 O47 146.0(16) . 2_566 ?
O250 Cs2 O48 65.8(10) . 2_566 ?
O180 Cs2 O48 108.2(11) 2_566 2_566 ?
O251 Cs2 O48 149.2(16) . 2_566 ?
O47 Cs2 O48 52.0(11) 2_566 2_566 ?
O250 Cs2 O70 117.5(14) . . ?
O180 Cs2 O70 48.7(14) 2_566 . ?
O251 Cs2 O70 86.1(18) . . ?
O47 Cs2 O70 65.6(14) 2_566 . ?
O48 Cs2 O70 117.6(14) 2_566 . ?
O250 Cs2 O50 87.1(11) . 2_566 ?
O180 Cs2 O50 99.4(12) 2_566 2_566 ?
O251 Cs2 O50 106.5(17) . 2_566 ?
O47 Cs2 O50 86.8(12) 2_566 2_566 ?
O48 Cs2 O50 42.7(12) 2_566 2_566 ?
O70 Cs2 O50 140.9(14) . 2_566 ?
O250 Cs2 O66 71.2(11) . . ?
O180 Cs2 O66 96.1(12) 2_566 . ?
O251 Cs2 O66 103.1(16) . . ?
O47 Cs2 O66 72.1(11) 2_566 . ?
O48 Cs2 O66 107.5(11) 2_566 . ?
O70 Cs2 O66 47.4(14) . . ?
O50 Cs2 O66 149.7(12) 2_566 . ?
O250 Cs2 O179 145.2(11) . 2_566 ?
O180 Cs2 O179 49.4(11) 2_566 2_566 ?
O251 Cs2 O179 59.0(15) . 2_566 ?
O47 Cs2 O179 104.3(11) 2_566 2_566 ?
O48 Cs2 O179 96.5(11) 2_566 2_566 ?
O70 Cs2 O179 97.2(14) . 2_566 ?
O50 Cs2 O179 62.0(11) 2_566 2_566 ?
O66 Cs2 O179 143.5(11) . 2_566 ?
O250 Cs2 O246 100.6(11) . 2_566 ?
O180 Cs2 O246 96.9(12) 2_566 2_566 ?
O251 Cs2 O246 51.6(15) . 2_566 ?
O47 Cs2 O246 142.9(10) 2_566 2_566 ?
O48 Cs2 O246 99.1(11) 2_566 2_566 ?
O70 Cs2 O246 134.8(14) . 2_566 ?
O50 Cs2 O246 58.2(11) 2_566 2_566 ?
O66 Cs2 O246 144.9(10) . 2_566 ?
O179 Cs2 O246 50.6(10) 2_566 2_566 ?
O250 Cs2 O65 94.1(11) . . ?
O180 Cs2 O65 83.4(12) 2_566 . ?
O251 Cs2 O65 61.6(17) . . ?
O47 Cs2 O65 106.7(12) 2_566 . ?
O48 Cs2 O65 148.8(13) 2_566 . ?
O70 Cs2 O65 49.1(14) . . ?
O50 Cs2 O65 166.4(13) 2_566 . ?
O66 Cs2 O65 41.4(12) . . ?
O179 Cs2 O65 112.2(12) 2_566 . ?
O246 Cs2 O65 108.4(12) 2_566 . ?
O250 Cs2 W17 96.9(8) . . ?
O180 Cs2 W17 73.0(8) 2_566 . ?
O251 Cs2 W17 83.0(14) . . ?
O47 Cs2 W17 79.6(8) 2_566 . ?
O48 Cs2 W17 127.1(9) 2_566 . ?
O70 Cs2 W17 26.8(11) . . ?
O50 Cs2 W17 165.7(9) 2_566 . ?
O66 Cs2 W17 26.8(8) . . ?
O179 Cs2 W17 117.1(7) 2_566 . ?
O246 Cs2 W17 133.7(7) 2_566 . ?
O65 Cs2 W17 27.3(9) . . ?
O254 Cs3 O44 106(2) . . ?
O254 Cs3 O13 48(2) . . ?
O44 Cs3 O13 87.3(13) . . ?
O254 Cs3 O232 56(2) . 2_566 ?
O44 Cs3 O232 109.5(14) . 2_566 ?
O13 Cs3 O232 103.1(13) . 2_566 ?
O254 Cs3 O237 99(2) . 2_566 ?
O44 Cs3 O237 123.9(12) . 2_566 ?
O13 Cs3 O237 141.9(12) . 2_566 ?
O232 Cs3 O237 49.5(12) 2_566 2_566 ?
O254 Cs3 O12 99(2) . . ?
O44 Cs3 O12 90.8(13) . . ?
O13 Cs3 O12 55.5(11) . . ?
O232 Cs3 O12 150.6(13) 2_566 . ?
O237 Cs3 O12 134.1(12) 2_566 . ?
O254 Cs3 O253 85(2) . . ?
O44 Cs3 O253 148.2(19) . . ?
O13 Cs3 O253 77.8(16) . . ?
O232 Cs3 O253 101.2(18) 2_566 . ?
O237 Cs3 O253 82.5(16) 2_566 . ?
O12 Cs3 O253 57.7(17) . . ?
O254 Cs3 O10 145(2) . . ?
O44 Cs3 O10 68.0(13) . . ?
O13 Cs3 O10 97.6(12) . . ?
O232 Cs3 O10 159.0(13) 2_566 . ?
O237 Cs3 O10 113.4(12) 2_566 . ?
O12 Cs3 O10 48.5(11) . . ?
O253 Cs3 O10 86.2(17) . . ?
O254 Cs3 O255 48(2) . . ?
O44 Cs3 O255 57.7(17) . . ?
O13 Cs3 O255 51.1(14) . . ?
O232 Cs3 O255 76.1(17) 2_566 . ?
O237 Cs3 O255 124.2(16) 2_566 . ?
O12 Cs3 O255 98.8(16) . . ?
O253 Cs3 O255 125.2(19) . . ?
O10 Cs3 O255 115.6(17) . . ?
O254 Cs3 O216 95.1(19) . 2_566 ?
O44 Cs3 O216 81.3(13) . 2_566 ?
O13 Cs3 O216 136.0(12) . 2_566 ?
O232 Cs3 O216 44.1(12) 2_566 2_566 ?
O237 Cs3 O216 46.4(11) 2_566 2_566 ?
O12 Cs3 O216 165.0(13) . 2_566 ?
O253 Cs3 O216 128.4(17) . 2_566 ?
O10 Cs3 O216 116.5(12) . 2_566 ?
O255 Cs3 O216 87.8(15) . 2_566 ?
O254 Cs3 W9 70.1(18) . . ?
O44 Cs3 W9 89.7(10) . . ?
O13 Cs3 W9 24.8(8) . . ?
O232 Cs3 W9 125.2(10) 2_566 . ?
O237 Cs3 W9 146.3(8) 2_566 . ?
O12 Cs3 W9 30.7(8) . . ?
O253 Cs3 W9 65.3(14) . . ?
O10 Cs3 W9 75.7(8) . . ?
O255 Cs3 W9 72.4(13) . . ?
O216 Cs3 W9 160.0(9) 2_566 . ?
O254 Cs3 W58 70.4(19) . 2_566 ?
O44 Cs3 W58 134.8(11) . 2_566 ?
O13 Cs3 W58 114.3(10) . 2_566 ?
O232 Cs3 W58 29.9(10) 2_566 2_566 ?
O237 Cs3 W58 28.4(7) 2_566 2_566 ?
O12 Cs3 W58 134.4(9) . 2_566 ?
O253 Cs3 W58 76.9(15) . 2_566 ?
O10 Cs3 W58 139.2(10) . 2_566 ?
O255 Cs3 W58 104.4(15) . 2_566 ?
O216 Cs3 W58 55.2(9) 2_566 2_566 ?
W9 Cs3 W58 126.7(4) . 2_566 ?
O16 Cs4 O41 154.3(15) 2_565 . ?
O16 Cs4 O257 80.3(11) 2_565 . ?
O41 Cs4 O257 99.5(11) . . ?
O16 Cs4 O36 69.9(12) 2_565 . ?
O41 Cs4 O36 84.9(12) . . ?
O257 Cs4 O36 77.7(11) . . ?
O16 Cs4 O15 99.4(12) 2_565 . ?
O41 Cs4 O15 76.3(12) . . ?
O257 Cs4 O15 169.7(13) . . ?
O36 Cs4 O15 92.5(12) . . ?
O16 Cs4 O256 147.0(18) 2_565 . ?
O41 Cs4 O256 53.6(17) . . ?
O257 Cs4 O256 121.3(16) . . ?
O36 Cs4 O256 134.9(17) . . ?
O15 Cs4 O256 63.8(16) . . ?
O16 Cs4 O57 114.9(13) 2_565 . ?
O41 Cs4 O57 47.3(12) . . ?
O257 Cs4 O57 60.7(10) . . ?
O36 Cs4 O57 53.3(10) . . ?
O15 Cs4 O57 110.9(11) . . ?
O256 Cs4 O57 97.9(16) . . ?
O16 Cs4 O18 54.7(11) 2_565 2_565 ?
O41 Cs4 O18 143.6(11) . 2_565 ?
O257 Cs4 O18 53.3(9) . 2_565 ?
O36 Cs4 O18 108.2(11) . 2_565 ?
O15 Cs4 O18 134.4(11) . 2_565 ?
O256 Cs4 O18 115.7(17) . 2_565 ?
O57 Cs4 O18 114.0(11) . 2_565 ?
O16 Cs4 O16 52.2(14) 2_565 . ?
O41 Cs4 O16 125.7(12) . . ?
O257 Cs4 O16 132.0(10) . . ?
O36 Cs4 O16 89.9(11) . . ?
O15 Cs4 O16 49.9(10) . . ?
O256 Cs4 O16 100.2(16) . . ?
O57 Cs4 O16 140.4(12) . . ?
O18 Cs4 O16 89.0(10) 2_565 . ?
O16 Cs4 O19 101.9(12) 2_565 2_565 ?
O41 Cs4 O19 100.7(12) . 2_565 ?
O257 Cs4 O19 62.8(11) . 2_565 ?
O36 Cs4 O19 140.5(13) . 2_565 ?
O15 Cs4 O19 126.9(14) . 2_565 ?
O256 Cs4 O19 72.2(17) . 2_565 ?
O57 Cs4 O19 102.9(11) . 2_565 ?
O18 Cs4 O19 47.8(10) 2_565 2_565 ?
O16 Cs4 O19 116.0(12) . 2_565 ?
O16 Cs4 O17 66.8(11) 2_565 . ?
O41 Cs4 O17 94.0(12) . . ?
O257 Cs4 O17 125.8(12) . . ?
O36 Cs4 O17 51.4(12) . . ?
O15 Cs4 O17 46.3(12) . . ?
O256 Cs4 O17 108.9(17) . . ?
O57 Cs4 O17 95.2(11) . . ?
O18 Cs4 O17 121.0(10) 2_565 . ?
O16 Cs4 O17 45.6(11) . . ?
O19 Cs4 O17 161.6(12) 2_565 . ?
O16 Cs4 O39 73.9(14) 2_565 2_565 ?
O41 Cs4 O39 125.0(14) . 2_565 ?
O257 Cs4 O39 122.1(12) . 2_565 ?
O36 Cs4 O39 134.5(13) . 2_565 ?
O15 Cs4 O39 67.2(13) . 2_565 ?
O256 Cs4 O39 73.4(17) . 2_565 ?
O57 Cs4 O39 171.1(13) . 2_565 ?
O18 Cs4 O39 69.5(12) 2_565 2_565 ?
O16 Cs4 O39 45.5(12) . 2_565 ?
O19 Cs4 O39 73.1(13) 2_565 2_565 ?
O17 Cs4 O39 89.4(13) . 2_565 ?
O260 Cs5 O80 136(2) . . ?
O260 Cs5 O220 38(2) . 2_666 ?
O80 Cs5 O220 172.1(15) . 2_666 ?
O260 Cs5 O325 97(3) . . ?
O80 Cs5 O325 89.8(12) . . ?
O220 Cs5 O325 95.5(16) 2_666 . ?
O260 Cs5 O258 118(2) . . ?
O80 Cs5 O258 98.6(12) . . ?
O220 Cs5 O258 84.7(14) 2_666 . ?
O325 Cs5 O258 113.0(12) . . ?
O260 Cs5 O53 53(2) . . ?
O80 Cs5 O53 83.4(11) . . ?
O220 Cs5 O53 90.3(14) 2_666 . ?
O325 Cs5 O53 96.2(12) . . ?
O258 Cs5 O53 150.7(14) . . ?
O260 Cs5 O56 103(3) . . ?
O80 Cs5 O56 71.8(12) . . ?
O220 Cs5 O56 103.7(16) 2_666 . ?
O325 Cs5 O56 159.3(12) . . ?
O258 Cs5 O56 62.4(12) . . ?
O53 Cs5 O56 91.1(12) . . ?
O260 Cs5 O86 104(2) . . ?
O80 Cs5 O86 50.5(12) . . ?
O220 Cs5 O86 130.4(16) 2_666 . ?
O325 Cs5 O86 49.4(12) . . ?
O258 Cs5 O86 136.8(12) . . ?
O53 Cs5 O86 65.4(11) . . ?
O56 Cs5 O86 118.4(12) . . ?
O260 Cs5 O328 46(3) . . ?
O80 Cs5 O328 116.9(14) . . ?
O220 Cs5 O328 63.0(16) 2_666 . ?
O325 Cs5 O328 51.9(14) . . ?
O258 Cs5 O328 139.2(15) . . ?
O53 Cs5 O328 59.0(13) . . ?
O56 Cs5 O328 145.4(14) . . ?
O86 Cs5 O328 67.5(14) . . ?
O260 Cs5 O54 74(2) . . ?
O80 Cs5 O54 72.9(10) . . ?
O220 Cs5 O54 99.4(14) 2_666 . ?
O325 Cs5 O54 140.1(12) . . ?
O258 Cs5 O54 105.1(12) . . ?
O53 Cs5 O54 47.3(11) . . ?
O56 Cs5 O54 43.8(10) . . ?
O86 Cs5 O54 94.2(11) . . ?
O328 Cs5 O54 104.1(13) . . ?
O260 Cs5 O90 164(2) . . ?
O80 Cs5 O90 59.2(12) . . ?
O220 Cs5 O90 127.8(15) 2_666 . ?
O325 Cs5 O90 76.4(13) . . ?
O258 Cs5 O90 54.3(12) . . ?
O53 Cs5 O90 141.5(13) . . ?
O56 Cs5 O90 85.8(13) . . ?
O86 Cs5 O90 82.5(13) . . ?
O328 Cs5 O90 128.2(16) . . ?
O54 Cs5 O90 119.8(13) . . ?
O260 Cs5 W20 68(2) . . ?
O80 Cs5 W20 69.5(7) . . ?
O220 Cs5 W20 103.1(11) 2_666 . ?
O325 Cs5 W20 112.0(9) . . ?
O258 Cs5 W20 133.3(10) . . ?
O53 Cs5 W20 21.9(8) . . ?
O56 Cs5 W20 71.0(8) . . ?
O86 Cs5 W20 70.2(8) . . ?
O328 Cs5 W20 80.8(11) . . ?
O54 Cs5 W20 28.4(7) . . ?
O90 Cs5 W20 128.1(10) . . ?
O37 Tb1 O35 79.8(15) . . ?
O37 Tb1 O3 74.8(15) . . ?
O35 Tb1 O3 77.8(13) . . ?
O37 Tb1 O20 112.3(15) . . ?
O35 Tb1 O20 149.9(15) . . ?
O3 Tb1 O20 79.1(14) . . ?
O37 Tb1 O34 143.1(16) . . ?
O35 Tb1 O34 69.1(14) . . ?
O3 Tb1 O34 79.5(14) . . ?
O20 Tb1 O34 87.9(15) . . ?
O37 Tb1 O39 144.1(19) . . ?
O35 Tb1 O39 109.0(18) . . ?
O3 Tb1 O39 140.6(17) . . ?
O20 Tb1 O39 77.9(17) . . ?
O34 Tb1 O39 68.0(19) . . ?
O37 Tb1 O17 72.8(16) . . ?
O35 Tb1 O17 137.8(14) . . ?
O3 Tb1 O17 123.0(15) . . ?
O20 Tb1 O17 71.7(15) . . ?
O34 Tb1 O17 144.1(15) . . ?
O39 Tb1 O17 79(2) . . ?
O37 Tb1 O36 75.9(14) . . ?
O35 Tb1 O36 68.0(14) . . ?
O3 Tb1 O36 138.1(13) . . ?
O20 Tb1 O36 140.4(15) . . ?
O34 Tb1 O36 108.6(15) . . ?
O39 Tb1 O36 75.7(17) . . ?
O17 Tb1 O36 74.5(15) . . ?
O83 Tb2 O46 91.7(18) . . ?
O83 Tb2 O38 151.9(19) . . ?
O46 Tb2 O38 70.8(15) . . ?
O83 Tb2 O2 103.4(19) . . ?
O46 Tb2 O2 132.0(17) . . ?
O38 Tb2 O2 75.4(17) . . ?
O83 Tb2 O49 79.1(18) . . ?
O46 Tb2 O49 69.4(16) . . ?
O38 Tb2 O49 112.9(16) . . ?
O2 Tb2 O49 157.7(16) . . ?
O83 Tb2 O82 133(2) . . ?
O46 Tb2 O82 116.3(17) . . ?
O38 Tb2 O82 75.2(18) . . ?
O2 Tb2 O82 85.7(17) . . ?
O49 Tb2 O82 77.1(16) . . ?
O83 Tb2 O81 73.8(19) . . ?
O46 Tb2 O81 75.0(16) . . ?
O38 Tb2 O81 80.4(17) . . ?
O2 Tb2 O81 66.4(16) . . ?
O49 Tb2 O81 134.0(15) . . ?
O82 Tb2 O81 146.9(17) . . ?
O83 Tb2 O73 70.1(17) . . ?
O46 Tb2 O73 154.7(15) . . ?
O38 Tb2 O73 132.5(14) . . ?
O2 Tb2 O73 71.1(16) . . ?
O49 Tb2 O73 89.5(14) . . ?
O82 Tb2 O73 69.7(16) . . ?
O81 Tb2 O73 114.2(15) . . ?
O83 Tb2 Cs1 73.2(15) . . ?
O46 Tb2 Cs1 122.3(11) . . ?
O38 Tb2 Cs1 134.6(11) . . ?
O2 Tb2 Cs1 105.7(13) . . ?
O49 Tb2 Cs1 53.2(11) . . ?
O82 Tb2 Cs1 59.9(14) . . ?
O81 Tb2 Cs1 142.9(13) . . ?
O73 Tb2 Cs1 36.9(9) . . ?
O128 Tb3 O124 137.9(15) . . ?
O128 Tb3 O97 73.3(13) . . ?
O124 Tb3 O97 79.0(13) . . ?
O128 Tb3 O87 69.7(15) . . ?
O124 Tb3 O87 152.4(15) . . ?
O97 Tb3 O87 119.0(14) . . ?
O128 Tb3 O126 139.6(14) . . ?
O124 Tb3 O126 78.6(15) . . ?
O97 Tb3 O126 143.9(13) . . ?
O87 Tb3 O126 75.0(15) . . ?
O128 Tb3 O125 74.2(14) . . ?
O124 Tb3 O125 67.9(14) . . ?
O97 Tb3 O125 73.7(13) . . ?
O87 Tb3 O125 134.6(14) . . ?
O126 Tb3 O125 122.2(13) . . ?
O128 Tb3 O94 113.5(13) . . ?
O124 Tb3 O94 85.4(13) . . ?
O97 Tb3 O94 70.7(13) . . ?
O87 Tb3 O94 81.9(13) . . ?
O126 Tb3 O94 79.5(13) . . ?
O125 Tb3 O94 138.8(11) . . ?
O128 Tb3 O168 83.5(14) . . ?
O124 Tb3 O168 99.9(15) . . ?
O97 Tb3 O168 141.2(16) . . ?
O87 Tb3 O168 79.2(15) . . ?
O126 Tb3 O168 70.9(15) . . ?
O125 Tb3 O168 70.3(14) . . ?
O94 Tb3 O168 148.1(14) . . ?
O128 Tb3 Cs1 97.1(10) . . ?
O124 Tb3 Cs1 113.2(10) . . ?
O97 Tb3 Cs1 167.6(9) . . ?
O87 Tb3 Cs1 49.1(10) . . ?
O126 Tb3 Cs1 43.4(10) . . ?
O125 Tb3 Cs1 111.8(8) . . ?
O94 Tb3 Cs1 107.4(8) . . ?
O168 Tb3 Cs1 41.6(12) . . ?
O129 Tb4 O141 109.9(17) . . ?
O129 Tb4 O328 145(2) . . ?
O141 Tb4 O328 80(2) . . ?
O129 Tb4 O336 134.5(16) . . ?
O141 Tb4 O336 81.9(15) . . ?
O328 Tb4 O336 79.2(19) . . ?
O129 Tb4 O325 74.1(16) . . ?
O141 Tb4 O325 139.2(15) . . ?
O328 Tb4 O325 76.9(19) . . ?
O336 Tb4 O325 125.4(16) . . ?
O129 Tb4 O143 73.9(16) . . ?
O141 Tb4 O143 71.2(15) . . ?
O328 Tb4 O143 78(2) . . ?
O336 Tb4 O143 147.4(15) . . ?
O325 Tb4 O143 71.3(16) . . ?
O129 Tb4 O167 69.2(14) . . ?
O141 Tb4 O167 79.3(13) . . ?
O328 Tb4 O167 145.3(17) . . ?
O336 Tb4 O167 70.4(14) . . ?
O325 Tb4 O167 134.9(13) . . ?
O143 Tb4 O167 120.3(15) . . ?
O129 Tb4 O86 83.3(16) . . ?
O141 Tb4 O86 153.2(14) . . ?
O328 Tb4 O86 103(2) . . ?
O336 Tb4 O86 72.7(14) . . ?
O325 Tb4 O86 65.9(15) . . ?
O143 Tb4 O86 135.6(14) . . ?
O167 Tb4 O86 84.3(14) . . ?
O129 Tb4 Cs5 111.8(13) . . ?
O141 Tb4 Cs5 134.0(11) . . ?
O328 Tb4 Cs5 54.4(18) . . ?
O336 Tb4 Cs5 82.5(11) . . ?
O325 Tb4 Cs5 44.0(11) . . ?
O143 Tb4 Cs5 102.9(12) . . ?
O167 Tb4 Cs5 133.7(9) . . ?
O86 Tb4 Cs5 51.5(11) . . ?
O330 Tb5 O173 71.6(13) . . ?
O330 Tb5 O245 72.6(16) . . ?
O173 Tb5 O245 75.5(14) . . ?
O330 Tb5 O179 71.6(16) . . ?
O173 Tb5 O179 117.1(13) . . ?
O245 Tb5 O179 134.7(15) . . ?
O330 Tb5 O329 132.6(16) . . ?
O173 Tb5 O329 70.7(13) . . ?
O245 Tb5 O329 71.0(15) . . ?
O179 Tb5 O329 153.4(15) . . ?
O330 Tb5 O177 113.0(15) . . ?
O173 Tb5 O177 78.8(14) . . ?
O245 Tb5 O177 150.2(15) . . ?
O179 Tb5 O177 71.3(14) . . ?
O329 Tb5 O177 86.5(14) . . ?
O330 Tb5 O246 75.4(14) . . ?
O173 Tb5 O246 138.6(13) . . ?
O245 Tb5 O246 71.3(15) . . ?
O179 Tb5 O246 73.7(14) . . ?
O329 Tb5 O246 118.7(13) . . ?
O177 Tb5 O246 138.3(15) . . ?
O330 Tb5 O50 152.3(15) . . ?
O173 Tb5 O50 135.9(13) . . ?
O245 Tb5 O50 112.8(16) . . ?
O179 Tb5 O50 88.4(16) . . ?
O329 Tb5 O50 71.9(15) . . ?
O177 Tb5 O50 76.5(15) . . ?
O246 Tb5 O50 80.7(14) . . ?
O330 Tb5 Cs2 104.8(11) . 2_566 ?
O173 Tb5 Cs2 165.5(8) . 2_566 ?
O245 Tb5 Cs2 117.5(12) . 2_566 ?
O179 Tb5 Cs2 49.4(11) . 2_566 ?
O329 Tb5 Cs2 118.5(11) . 2_566 ?
O177 Tb5 Cs2 90.1(11) . 2_566 ?
O246 Tb5 Cs2 49.4(10) . 2_566 ?
O50 Tb5 Cs2 47.8(10) . 2_566 ?
O330 Tb5 Cs1 132.5(11) . . ?
O173 Tb5 Cs1 62.0(8) . . ?
O245 Tb5 Cs1 103.6(11) . . ?
O179 Tb5 Cs1 120.9(10) . . ?
O329 Tb5 Cs1 37.3(9) . . ?
O177 Tb5 Cs1 49.9(10) . . ?
O246 Tb5 Cs1 150.0(10) . . ?
O50 Tb5 Cs1 74.1(10) . . ?
Cs2 Tb5 Cs1 117.38(15) 2_566 . ?
O247 Tb6 O248 140.7(15) . . ?
O247 Tb6 O226 125.3(16) . . ?
O248 Tb6 O226 73.1(16) . . ?
O247 Tb6 O223 74.1(15) . . ?
O248 Tb6 O223 84.3(14) . . ?
O226 Tb6 O223 68.8(15) . . ?
O247 Tb6 O171 76.5(14) . . ?
O248 Tb6 O171 110.9(14) . . ?
O226 Tb6 O171 142.2(15) . . ?
O223 Tb6 O171 147.4(13) . . ?
O247 Tb6 O249 138.7(16) . . ?
O248 Tb6 O249 74.5(15) . . ?
O226 Tb6 O249 77.3(15) . . ?
O223 Tb6 O249 144.1(14) . . ?
O171 Tb6 O249 68.4(14) . . ?
O247 Tb6 O210 77.4(15) . . ?
O248 Tb6 O210 140.9(14) . . ?
O226 Tb6 O210 75.8(16) . . ?
O223 Tb6 O210 105.7(13) . . ?
O171 Tb6 O210 80.9(13) . . ?
O249 Tb6 O210 76.2(14) . . ?
O247 Tb6 O138 78.9(16) . . ?
O248 Tb6 O138 69.3(16) . . ?
O226 Tb6 O138 139.2(18) . . ?
O223 Tb6 O138 92.0(14) . . ?
O171 Tb6 O138 68.8(15) . . ?
O249 Tb6 O138 106.7(14) . . ?
O210 Tb6 O138 145.1(16) . . ?

loop_
_geom_bond_atom_site_label_1
_geom_bond_atom_site_label_2
_geom_bond_distance
_geom_bond_site_symmetry_2
_geom_bond_publ_flag
As1 O24 1.79(4) . ?
As1 O22 1.81(4) . ?
As1 O23 1.92(4) . ?
As2 O59 1.76(4) . ?
As2 O58 1.80(4) . ?
As2 O60 1.81(4) . ?
As3 O105 1.74(4) . ?
As3 O106 1.81(5) . ?
As3 O107 1.90(4) . ?
As4 O160 1.81(4) . ?
As4 O162 1.80(4) . ?
As4 O161 1.82(3) . ?
As5 O191 1.73(5) . ?
As5 O190 1.82(4) . ?
As5 O192 1.82(4) . ?
As6 O231 1.70(4) . ?
As6 O230 1.76(4) . ?
As6 O229 1.78(5) . ?
W1 O3 1.78(4) . ?
W1 O2 1.81(5) . ?
W1 O5 1.93(5) . ?
W1 O1 1.97(8) . ?
W1 O4 2.14(4) . ?
W2 O8 1.62(4) . ?
W2 O9 1.84(5) . ?
W2 O5 1.91(5) . ?
W2 O30 1.98(4) . ?
W2 O7 2.21(5) . ?
W2 O24 2.32(4) . ?
W3 O6 1.49(6) . ?
W3 O7 1.65(5) . ?
W3 O4 1.81(4) . ?
W3 O21 1.87(5) . ?
W3 O29 1.96(4) . ?
W3 O23 2.27(5) . ?
W4 O19 1.77(5) . ?
W4 O20 1.77(4) . ?
W4 O18 1.78(4) . ?
W4 O21 1.85(5) . ?
W4 O28 2.07(4) . ?
W4 O23 2.14(5) . ?
W4 Na5 3.56(4) 2 ?
W4 Cs4 4.200(18) 2_565 ?
W5 O33 1.77(6) . ?
W5 O28 1.93(4) . ?
W5 O164 2.00(4) . ?
W5 O29 1.99(4) . ?
W5 O163 2.05(5) . ?
W5 O23 2.35(5) . ?
W6 O31 1.72(5) . ?
W6 O30 1.85(4) . ?
W6 O165 1.85(5) . ?
W6 O164 1.90(4) . ?
W6 O25 1.96(4) . ?
W6 O24 2.35(4) . ?
W7 O32 1.74(5) . ?
W7 O163 1.76(5) . ?
W7 O27 1.88(5) . ?
W7 O26 1.90(4) . ?
W7 O165 1.99(5) . ?
W7 O22 2.45(4) . ?
W8 O17 1.70(5) . ?
W8 O16 1.76(4) . ?
W8 O18 2.00(4) . ?
W8 O15 2.04(4) . ?
W8 O27 2.07(6) . ?
W8 O22 2.24(4) . ?
W8 Cs4 3.898(15) 2_565 ?
W8 Cs4 3.955(17) . ?
W9 O13 1.76(4) . ?
W9 O14 1.84(5) . ?
W9 O15 1.90(4) . ?
W9 O26 1.99(5) . ?
W9 O12 2.07(5) . ?
W9 O22 2.32(4) . ?
W9 Cs3 4.042(15) . ?
W10 O12 1.74(5) . ?
W10 O25 1.80(4) . ?
W10 O10 1.87(4) . ?
W10 O11 1.91(5) . ?
W10 O9 1.94(6) . ?
W10 O24 2.24(4) . ?
W10 Cs3 4.204(16) . ?
W11 O38 1.64(5) . ?
W11 O37 1.75(4) . ?
W11 O40 1.97(4) . ?
W11 O11 1.97(4) . ?
W11 O14 2.00(5) . ?
W11 O43 2.27(4) . ?
W12 O44 1.56(6) . ?
W12 O43 1.64(4) . ?
W12 O65 1.97(5) . ?
W12 O45 1.98(5) . ?
W12 O42 2.00(5) . ?
W12 O60 2.49(4) . ?
W12 Cs3 4.434(16) . ?
W13 O41 1.49(5) . ?
W13 O42 1.79(5) . ?
W13 O40 1.82(5) . ?
W13 O64 1.94(4) . ?
W13 O57 2.01(4) . ?
W13 O59 2.20(4) . ?
W13 Cs4 4.006(16) . ?
W14 O72 1.74(5) . ?
W14 O68 1.81(6) . ?
W14 O64 1.92(5) . ?
W14 O69 1.94(5) . ?
W14 O63 2.06(4) . ?
W14 O59 2.37(4) . ?
W15 O56 1.61(5) . ?
W15 O57 1.87(5) . ?
W15 O54 1.89(4) . ?
W15 O63 1.90(4) . ?
W15 O55 1.92(4) . ?
W15 O59 2.38(4) . ?
W15 Cs5 4.33(2) . ?
W16 O61 1.66(5) . ?
W16 O71 1.70(5) . ?
W16 O62 1.85(4) . ?
W16 O67 1.99(5) . ?
W16 O68 2.02(6) . ?
W16 O58 2.40(4) . ?
W17 O70 1.75(6) . ?
W17 O66 1.74(4) . ?
W17 O65 1.78(5) . ?
W17 O67 1.84(5) . ?
W17 O69 1.94(5) . ?
W17 O60 2.33(4) . ?
W17 Cs2 3.867(8) . ?
W18 O47 1.68(4) . ?
W18 O46 1.82(4) . ?
W18 O45 1.92(5) . ?
W18 O48 2.08(5) . ?
W18 O66 2.12(4) . ?
W18 O60 2.28(4) . ?
W18 Cs2 4.133(9) 2_566 ?
W19 O50 1.50(5) . ?
W19 O48 1.76(5) . ?
W19 O49 1.81(4) . ?
W19 O51 2.08(4) . ?
W19 O61 2.18(5) . ?
W19 O58 2.21(4) . ?
W19 Cs2 4.194(8) 2_566 ?
W19 Cs1 4.496(6) . ?
W20 O53 1.64(5) . ?
W20 O52 1.69(4) . ?
W20 O51 1.83(4) . ?
W20 O54 1.97(4) . ?
W20 O62 2.05(4) . ?
W20 O58 2.43(4) . ?
W20 Cs5 4.142(17) . ?
W20 Cs1 4.461(6) . ?
W21 O82 1.64(5) . ?
W21 O35 1.81(4) . ?
W21 O55 1.98(4) . ?
W21 O79 2.03(4) . ?
W21 O80 2.10(4) . ?
W21 O52 2.22(4) . ?
W21 Cs1 4.301(6) . ?
W22 O87 1.68(5) . ?
W22 O86 1.70(5) . ?
W22 O79 1.82(4) . ?
W22 O88 1.96(5) . ?
W22 O80 2.17(4) . ?
W22 O89 2.32(4) . ?
W22 Cs1 3.979(5) . ?
W22 Cs5 4.182(19) . ?
W23 O90 1.53(6) . ?
W23 O88 1.85(5) . ?
W23 O91 1.88(4) . ?
W23 O104 1.93(4) . ?
W23 O111 2.00(5) . ?
W23 O105 2.33(4) . ?
W24 O89 1.68(4) . ?
W24 O34 1.71(5) . ?
W24 O91 1.92(4) . ?
W24 O92 2.00(4) . ?
W24 O112 2.11(4) . ?
W24 O106 2.33(6) . ?
W25 O94 1.59(3) . ?
W25 O93 1.69(4) . ?
W25 O95 1.92(5) . ?
W25 O92 1.96(5) . ?
W25 O113 2.11(4) . ?
W25 O106 2.26(5) . ?
W25 Na4 3.56(3) . ?
W26 O117 1.61(5) . ?
W26 O113 1.79(4) . ?
W26 O112 1.83(5) . ?
W26 O114 2.04(4) . ?
W26 O116 2.07(5) . ?
W26 O106 2.41(5) . ?
W26 Na4 3.58(3) . ?
W27 O118 1.26(7) . ?
W27 O114 1.78(4) . ?
W27 O115 1.76(5) . ?
W27 O111 1.99(5) . ?
W27 O110 2.02(4) . ?
W27 O105 2.32(3) . ?
W28 O102 1.73(5) . ?
W28 O110 1.90(4) . ?
W28 O103 1.97(4) . ?
W28 O101 1.98(5) . ?
W28 O104 2.06(4) . ?
W28 O105 2.37(4) . ?
W29 O119 1.60(4) . ?
W29 O108 1.73(4) . ?
W29 O116 1.80(5) . ?
W29 O109 1.96(4) . ?
W29 O115 2.06(4) . ?
W29 O107 2.31(4) . ?
W29 Na4 3.47(3) . ?
W30 O96 1.56(5) . ?
W30 O97 1.79(4) . ?
W30 O98 1.93(5) . ?
W30 O95 1.95(5) . ?
W30 O108 2.15(4) . ?
W30 O107 2.20(4) . ?
W30 Na4 3.48(3) . ?
W31 O100 1.60(5) . ?
W31 O99 1.81(4) . ?
W31 O101 1.85(5) . ?
W31 O109 1.90(4) . ?
W31 O98 1.94(4) . ?
W31 O107 2.41(4) . ?
W32 O128 1.67(4) . ?
W32 O129 1.78(4) . ?
W32 O103 1.85(4) . ?
W32 O131 2.02(6) . ?
W32 O99 2.02(4) . ?
W32 O130 2.18(4) . ?
W33 O132 1.67(4) . ?
W33 O147 1.80(4) . ?
W33 O131 1.80(6) . ?
W33 O169 1.86(4) . ?
W33 O133 1.98(4) . ?
W33 O162 2.31(4) . ?
W34 O146 1.69(4) . ?
W34 O130 1.73(5) . ?
W34 O145 1.81(5) . ?
W34 O148 1.84(5) . ?
W34 O147 1.99(4) . ?
W34 O161 2.49(3) . ?
W35 O144 1.77(4) . ?
W35 O143 1.84(5) . ?
W35 O142 2.03(4) . ?
W35 O145 2.07(4) . ?
W35 O149 2.19(4) . ?
W35 O161 2.23(4) . ?
W36 O158 1.65(6) . ?
W36 O149 1.66(4) . ?
W36 O148 1.97(4) . ?
W36 O155 2.05(4) . ?
W36 O154 2.08(4) . ?
W36 O161 2.37(4) . ?
W36 Na8 3.61(6) 1_655 ?
W37 O157 1.62(5) . ?
W37 O154 1.73(4) . ?
W37 O156 1.83(3) . ?
W37 O152 1.93(4) . ?
W37 O169 2.03(3) . ?
W37 O162 2.28(5) . ?
W38 O135 1.62(4) . ?
W38 O136 1.89(3) . ?
W38 O152 1.93(4) . ?
W38 O133 1.94(3) . ?
W38 O134 1.94(4) . ?
W38 O162 2.34(4) . ?
W39 O159 1.72(4) . ?
W39 O150 1.80(4) . ?
W39 O155 1.81(4) . ?
W39 O156 1.99(4) . ?
W39 O151 1.99(4) . ?
W39 O160 2.43(5) . ?
W40 O141 1.77(4) . ?
W40 O142 1.80(4) . ?
W40 O140 1.90(5) . ?
W40 O139 1.93(4) . ?
W40 O150 2.09(5) . ?
W40 O160 2.25(5) . ?
W41 O138 1.76(4) . ?
W41 O137 1.75(5) . ?
W41 O151 1.95(5) . ?
W41 O136 1.97(4) . ?
W41 O139 2.00(4) . ?
W41 O160 2.29(4) . ?
W42 O167 1.57(4) . ?
W42 O168 1.77(5) . ?
W42 O170 1.82(4) . ?
W42 O134 1.93(4) . ?
W42 O137 2.25(4) . ?
W42 O153 2.28(4) . ?
W42 Cs1 3.948(6) . ?
W43 O171 1.82(4) . ?
W43 O172 1.80(5) . ?
W43 O173 1.78(3) . ?
W43 O170 1.95(4) . ?
W43 O153 2.10(4) . ?
W43 O174 2.16(4) . ?
W43 Cs1 4.334(6) . ?
W44 O188 1.56(5) . ?
W44 O187 2.06(5) . ?
W44 O189 2.07(4) . ?
W44 O172 2.05(5) . ?
W44 O195 2.13(5) . ?
W44 O191 2.37(4) . ?
W45 O174 1.73(4) . ?
W45 O175 1.73(5) . ?
W45 O189 1.76(4) . ?
W45 O176 1.93(4) . ?
W45 O194 2.05(4) . ?
W45 O190 2.44(4) . ?
W45 Cs1 4.331(6) . ?
W46 O177 1.67(4) . ?
W46 O178 1.86(3) . ?
W46 O83 1.87(6) . ?
W46 O176 1.98(4) . ?
W46 O193 2.06(4) . ?
W46 O190 2.19(5) . ?
W46 Cs1 4.329(6) . ?
W47 O203 1.78(5) . ?
W47 O194 1.81(4) . ?
W47 O331 1.88(4) . ?
W47 O332 1.94(5) . ?
W47 O193 1.94(4) . ?
W47 O190 2.37(4) . ?
W48 O204 1.66(7) . ?
W48 O195 1.70(5) . ?
W48 O201 1.86(4) . ?
W48 O196 1.88(4) . ?
W48 O332 1.96(5) . ?
W48 O191 2.32(4) . ?
W49 O202 1.72(4) . ?
W49 O198 1.83(5) . ?
W49 O197 1.87(5) . ?
W49 O331 1.94(4) . ?
W49 O201 1.95(4) . ?
W49 O192 2.32(4) . ?
W50 O180 1.73(5) . ?
W50 O179 1.75(4) . ?
W50 O181 1.90(5) . ?
W50 O178 1.93(3) . ?
W50 O198 2.12(4) . ?
W50 O192 2.26(4) . ?
W50 Cs2 4.037(8) 2_566 ?
W51 O182 1.56(5) . ?
W51 O183 1.66(4) . ?
W51 O184 1.81(5) . ?
W51 O181 1.92(5) . ?
W51 O197 2.02(5) . ?
W51 O192 2.52(3) . ?
W52 O185 1.59(5) . ?
W52 O187 1.86(5) . ?
W52 O196 2.00(4) . ?
W52 O184 2.01(5) . ?
W52 O186 2.00(5) . ?
W52 O191 2.34(4) . ?
W53 O210 1.64(4) . ?
W53 O330 1.74(4) . ?
W53 O186 1.85(5) . ?
W53 O214 2.04(4) . ?
W53 O211 2.06(5) . ?
W53 O182 2.32(5) . ?
W54 O215 1.66(6) . ?
W54 O232 1.76(5) . ?
W54 O214 1.80(4) . ?
W54 O213 1.89(5) . ?
W54 O216 1.89(5) . ?
W54 O231 2.33(4) . ?
W54 Cs3 4.238(16) 2_566 ?
W55 O212 1.73(5) . ?
W55 O211 1.78(4) . ?
W55 O228 1.82(4) . ?
W55 O213 1.93(5) . ?
W55 O233 2.03(5) . ?
W55 O229 2.33(5) . ?
W56 O227 1.60(5) . ?
W56 O226 1.76(5) . ?
W56 O225 1.91(4) . ?
W56 O228 2.06(4) . ?
W56 O234 2.18(3) . ?
W56 O229 2.39(5) . ?
W57 O242 1.71(5) . ?
W57 O233 1.78(5) . ?
W57 O234 1.82(4) . ?
W57 O238 1.95(4) . ?
W57 O239 2.01(5) . ?
W57 O229 2.39(5) . ?
W58 O241 1.65(6) . ?
W58 O240 1.90(6) . ?
W58 O238 1.89(4) . ?
W58 O237 1.96(4) . ?
W58 O232 2.05(5) . ?
W58 O231 2.33(4) . ?
W58 Cs3 4.076(16) 2_566 ?
W59 O243 1.76(5) . ?
W59 O235 1.80(4) . ?
W59 O334 1.85(5) . ?
W59 O239 1.89(5) . ?
W59 O240 1.91(6) . ?
W59 O230 2.33(4) . ?
W60 O224 1.69(5) . ?
W60 O223 1.76(4) . ?
W60 O225 1.94(4) . ?
W60 O222 2.00(4) . ?
W60 O235 2.14(4) . ?
W60 O230 2.35(4) . ?
W61 O221 1.74(4) . ?
W61 O220 1.76(6) . ?
W61 O222 1.89(4) . ?
W61 O219 1.92(5) . ?
W61 O334 2.03(5) . ?
W61 O230 2.39(4) . ?
W62 O333 1.77(5) . ?
W62 O217 1.86(6) . ?
W62 O219 1.87(5) . ?
W62 O216 1.89(5) . ?
W62 O237 1.93(4) . ?
W62 O231 2.40(4) . ?
W62 Cs3 4.281(16) 2_566 ?
W63 O245 1.81(5) . ?
W63 O247 1.89(5) . ?
W63 O217 1.97(6) . ?
W63 O273 2.14(9) . ?
W63 O221 2.10(4) . ?
O2 Tb2 2.36(5) . ?
O3 Tb1 2.37(4) . ?
O8 Na6 2.50(5) 2 ?
O10 Cs3 3.39(5) . ?
O12 Cs3 3.34(5) . ?
O13 Cs3 3.21(4) . ?
O15 Cs4 3.22(5) . ?
O16 Cs4 2.82(4) 2_565 ?
O16 Cs4 3.50(4) . ?
O17 Tb1 2.47(5) . ?
O17 Cs4 3.65(5) . ?
O18 Cs4 3.46(4) 2_565 ?
O19 Cs4 3.52(5) 2_565 ?
O20 Tb1 2.40(4) . ?
O21 Na5 2.66(6) 2 ?
O34 Tb1 2.44(5) . ?
O35 Tb1 2.33(4) . ?
O36 Tb1 2.48(4) . ?
O36 Cs4 3.18(5) . ?
O37 Tb1 2.32(4) . ?
O38 Tb2 2.35(5) . ?
O39 Tb1 2.45(6) . ?
O39 Cs4 3.79(7) 2_565 ?
O41 Cs4 2.97(4) . ?
O44 Cs3 3.14(6) . ?
O46 Tb2 2.36(4) . ?
O47 Na7 2.93(5) 2_566 ?
O47 Cs2 3.30(5) 2_566 ?
O48 Cs2 3.33(4) 2_566 ?
O49 Tb2 2.36(4) . ?
O49 Cs1 3.73(5) . ?
O50 Tb5 2.62(5) . ?
O50 Cs2 3.37(5) 2_566 ?
O51 Cs1 3.64(4) . ?
O52 Cs1 3.53(4) . ?
O53 Cs5 3.29(4) . ?
O54 Cs5 3.62(5) . ?
O56 Cs5 3.43(6) . ?
O57 Cs4 3.45(5) . ?
O65 Cs2 3.49(5) . ?
O66 Cs2 3.36(5) . ?
O70 Cs2 3.34(7) . ?
O73 Tb2 2.46(4) . ?
O73 Cs1 3.04(4) . ?
O75 Na3 2.50(6) . ?
O76 Na3 2.44(7) . ?
O77 Na3 2.44(6) . ?
O78 Na2 2.36(5) . ?
O79 Cs1 2.99(4) . ?
O80 Cs5 3.07(4) . ?
O81 Tb2 2.44(5) . ?
O82 Tb2 2.42(5) . ?
O83 Tb2 2.24(6) . ?
O84 O85 1.36(8) . ?
O86 Tb4 2.66(5) . ?
O86 Cs5 3.46(5) . ?
O86 Cs1 3.72(5) . ?
O87 Tb3 2.45(5) . ?
O87 Cs1 3.78(4) . ?
O90 Cs5 3.72(6) . ?
O94 Tb3 2.55(4) . ?
O95 Na4 2.38(5) . ?
O96 Na6 2.84(6) . ?
O97 Tb3 2.41(4) . ?
O100 Na2 2.55(5) 2_655 ?
O108 Na4 2.52(5) . ?
O113 Na4 2.79(5) . ?
O116 Na4 2.60(6) . ?
O120 Na4 2.36(9) . ?
O121 Na6 2.33(5) . ?
O121 Na8 2.45(7) 2 ?
O122 Na8 2.31(8) 2 ?
O122 Na6 2.36(6) . ?
O123 Na6 2.44(6) . ?
O123 Na2 2.54(6) . ?
O124 Tb3 2.34(4) . ?
O125 Tb3 2.50(4) . ?
O126 Tb3 2.45(4) . ?
O126 Cs1 3.55(4) . ?
O128 Tb3 2.32(4) . ?
O129 Tb4 2.19(4) . ?
O132 Na2 2.52(5) . ?
O138 Tb6 2.43(5) . ?
O141 Tb4 2.37(4) . ?
O143 Tb4 2.46(5) . ?
O146 Na6 2.89(6) 2_655 ?
O158 Na8 2.53(8) 1_655 ?
O166 Na3 2.49(6) . ?
O167 Tb4 2.57(4) . ?
O168 Tb3 2.58(5) . ?
O168 Cs1 3.43(5) . ?
O170 Cs1 3.13(4) . ?
O171 Tb6 2.39(4) . ?
O173 Tb5 2.27(3) . ?
O174 Cs1 3.51(4) . ?
O176 Cs1 3.50(4) . ?
O177 Tb5 2.51(4) . ?
O177 Cs1 3.56(4) . ?
O179 Tb5 2.43(4) . ?
O179 Cs2 3.47(5) 2_566 ?
O180 Cs2 3.13(4) 2_566 ?
O199 Na2 2.35(7) . ?
O200 Na3 2.36(5) . ?
O200 Na2 2.52(5) . ?
O203 Na4 2.18(6) 2 ?
O205 Na5 2.29(6) . ?
O206 Na5 2.46(6) . ?
O207 Na5 2.45(6) . ?
O208 Na5 2.40(6) . ?
O209 Na5 2.33(7) . ?
O210 Tb6 2.44(4) . ?
O216 Cs3 3.71(5) 2_566 ?
O220 Cs5 3.12(6) 2_666 ?
O223 Tb6 2.40(4) . ?
O226 Tb6 2.39(5) . ?
O232 Cs3 3.28(6) 2_566 ?
O237 Cs3 3.33(5) 2_566 ?
O242 Na3 2.37(6) 2_656 ?
O245 Tb5 2.31(5) . ?
O246 Tb5 2.50(4) . ?
O246 Cs2 3.45(5) 2_566 ?
O247 Tb6 2.26(5) . ?
O248 Tb6 2.32(4) . ?
O249 Tb6 2.43(4) . ?
O250 Cs2 2.68(4) . ?
O251 Cs2 3.13(8) . ?
O253 Cs3 3.32(8) . ?
O254 Cs3 2.36(7) . ?
O255 Cs3 3.53(8) . ?
O256 Cs4 3.37(9) . ?
O257 Cs4 3.23(4) . ?
O258 Cs5 3.15(5) . ?
O259 Na8 2.38(9) 2 ?
O259 Na4 2.49(9) . ?
O260 Cs5 2.27(8) . ?
O276 Na8 2.48(9) . ?
O298 Na8 2.53(10) 2_566 ?
O319 Na1 2.30(9) . ?
O325 Tb4 2.43(4) . ?
O325 Cs5 3.16(5) . ?
O328 Tb4 2.36(7) . ?
O328 Cs5 3.60(7) . ?
O329 Tb5 2.44(4) . ?
O329 Cs1 3.05(4) . ?
O330 Tb5 2.22(4) . ?
O336 Tb4 2.43(4) . ?
O336 Cs1 3.59(4) . ?
Na2 O100 2.55(5) 2_655 ?
Na2 Na3 4.08(4) . ?
Na3 O242 2.37(6) 2_656 ?
Na4 O203 2.18(6) 2 ?
Na4 Na8 3.93(7) 2 ?
Na5 O21 2.66(6) 2 ?
Na5 W4 3.56(4) 2 ?
Na6 O8 2.50(5) 2 ?
Na6 O146 2.89(6) 2_655 ?
Na6 Na8 3.49(6) 2 ?
Na7 O47 2.93(5) 2_566 ?
Na7 Cs2 4.83(3) . ?
Na8 O122 2.31(8) 2 ?
Na8 O259 2.38(9) 2 ?
Na8 O121 2.45(7) 2 ?
Na8 O298 2.53(10) 2_566 ?
Na8 O158 2.53(8) 1_455 ?
Na8 Na6 3.49(6) 2 ?
Na8 W36 3.61(6) 1_455 ?
Na8 Na4 3.93(7) 2 ?
Cs2 O180 3.13(4) 2_566 ?
Cs2 O47 3.30(5) 2_566 ?
Cs2 O48 3.33(4) 2_566 ?
Cs2 O50 3.37(5) 2_566 ?
Cs2 O179 3.47(5) 2_566 ?
Cs2 O246 3.45(5) 2_566 ?
Cs3 O232 3.28(6) 2_566 ?
Cs3 O237 3.33(5) 2_566 ?
Cs3 O216 3.71(5) 2_566 ?
Cs3 W58 4.076(16) 2_566 ?
Cs4 O16 2.82(4) 2_565 ?
Cs4 O18 3.46(4) 2_565 ?
Cs4 O19 3.52(5) 2_565 ?
Cs4 O39 3.79(7) 2_565 ?
Cs5 O220 3.12(6) 2_666 ?
Tb5 Cs2 4.513(8) 2_566 ?

loop_
_geom_torsion_atom_site_label_1
_geom_torsion_atom_site_label_2
_geom_torsion_atom_site_label_3
_geom_torsion_atom_site_label_4
_geom_torsion
_geom_torsion_site_symmetry_1
_geom_torsion_site_symmetry_2
_geom_torsion_site_symmetry_3
_geom_torsion_site_symmetry_4
_geom_torsion_publ_flag
O3 W1 O2 Tb2 28(13) . . . . ?
O5 W1 O2 Tb2 -109(12) . . . . ?
O1 W1 O2 Tb2 135(12) . . . . ?
O4 W1 O2 Tb2 -109(14) . . . . ?
O2 W1 O3 Tb1 -88(4) . . . . ?
O5 W1 O3 Tb1 19(5) . . . . ?
O1 W1 O3 Tb1 172(4) . . . . ?
O4 W1 O3 Tb1 86(3) . . . . ?
O6 W3 O4 W1 -115(5) . . . . ?
O7 W3 O4 W1 -19(5) . . . . ?
O21 W3 O4 W1 140(5) . . . . ?
O29 W3 O4 W1 73(9) . . . . ?
O23 W3 O4 W1 76(5) . . . . ?
O3 W1 O4 W3 -135(5) . . . . ?
O2 W1 O4 W3 3(15) . . . . ?
O5 W1 O4 W3 3(5) . . . . ?
O1 W1 O4 W3 120(5) . . . . ?
O8 W2 O5 W1 94(10) . . . . ?
O9 W2 O5 W1 -161(10) . . . . ?
O30 W2 O5 W1 -74(12) . . . . ?
O7 W2 O5 W1 -4(10) . . . . ?
O24 W2 O5 W1 -92(10) . . . . ?
O3 W1 O5 W2 82(11) . . . . ?
O2 W1 O5 W2 -168(10) . . . . ?
O1 W1 O5 W2 -69(11) . . . . ?
O4 W1 O5 W2 12(10) . . . . ?
O6 W3 O7 W2 137(5) . . . . ?
O4 W3 O7 W2 39(5) . . . . ?
O21 W3 O7 W2 -60(9) . . . . ?
O29 W3 O7 W2 -127(5) . . . . ?
O23 W3 O7 W2 -52(5) . . . . ?
O8 W2 O7 W3 -138(5) . . . . ?
O9 W2 O7 W3 42(9) . . . . ?
O5 W2 O7 W3 -35(5) . . . . ?
O30 W2 O7 W3 123(5) . . . . ?
O24 W2 O7 W3 52(5) . . . . ?
O9 W2 O8 Na6 30(6) . . . 2 ?
O5 W2 O8 Na6 125(5) . . . 2 ?
O30 W2 O8 Na6 -60(5) . . . 2 ?
O7 W2 O8 Na6 -150(5) . . . 2 ?
O24 W2 O8 Na6 -25(12) . . . 2 ?
O8 W2 O9 W10 -168(3) . . . . ?
O5 W2 O9 W10 88(4) . . . . ?
O30 W2 O9 W10 -69(3) . . . . ?
O7 W2 O9 W10 12(8) . . . . ?
O24 W2 O9 W10 2(3) . . . . ?
O12 W10 O9 W2 -1(9) . . . . ?
O25 W10 O9 W2 69(4) . . . . ?
O10 W10 O9 W2 175(3) . . . . ?
O11 W10 O9 W2 -80(4) . . . . ?
O24 W10 O9 W2 -2(3) . . . . ?
Cs3 W10 O9 W2 153.0(15) . . . . ?
O12 W10 O10 Cs3 12(2) . . . . ?
O25 W10 O10 Cs3 -76(2) . . . . ?
O11 W10 O10 Cs3 104.5(19) . . . . ?
O9 W10 O10 Cs3 -166.5(19) . . . . ?
O24 W10 O10 Cs3 -149(10) . . . . ?
O12 W10 O11 W11 43(4) . . . . ?
O25 W10 O11 W11 123(4) . . . . ?
O10 W10 O11 W11 -57(4) . . . . ?
O9 W10 O11 W11 -157(4) . . . . ?
O24 W10 O11 W11 133(4) . . . . ?
Cs3 W10 O11 W11 -2(4) . . . . ?
O38 W11 O11 W10 122(4) . . . . ?
O37 W11 O11 W10 -137(4) . . . . ?
O40 W11 O11 W10 -8(7) . . . . ?
O14 W11 O11 W10 -50(4) . . . . ?
O43 W11 O11 W10 36(4) . . . . ?
O25 W10 O12 W9 -138(5) . . . . ?
O10 W10 O12 W9 117(5) . . . . ?
O11 W10 O12 W9 11(5) . . . . ?
O9 W10 O12 W9 -67(9) . . . . ?
O24 W10 O12 W9 -66(5) . . . . ?
Cs3 W10 O12 W9 130(6) . . . . ?
O25 W10 O12 Cs3 92.2(19) . . . . ?
O10 W10 O12 Cs3 -12(2) . . . . ?
O11 W10 O12 Cs3 -118.6(18) . . . . ?
O9 W10 O12 Cs3 163(5) . . . . ?
O24 W10 O12 Cs3 164.2(18) . . . . ?
O13 W9 O12 W10 -129(5) . . . . ?
O14 W9 O12 W10 -24(5) . . . . ?
O15 W9 O12 W10 59(7) . . . . ?
O26 W9 O12 W10 136(5) . . . . ?
O22 W9 O12 W10 61(5) . . . . ?
Cs3 W9 O12 W10 -133(5) . . . . ?
O13 W9 O12 Cs3 3(2) . . . . ?
O14 W9 O12 Cs3 108.7(17) . . . . ?
O15 W9 O12 Cs3 -168(4) . . . . ?
O26 W9 O12 Cs3 -91.8(16) . . . . ?
O22 W9 O12 Cs3 -166.1(16) . . . . ?
O14 W9 O13 Cs3 -92(2) . . . . ?
O15 W9 O13 Cs3 173.0(18) . . . . ?
O26 W9 O13 Cs3 82.8(18) . . . . ?
O12 W9 O13 Cs3 -3(2) . . . . ?
O22 W9 O13 Cs3 114(8) . . . . ?
O13 W9 O14 W11 107(7) . . . . ?
O15 W9 O14 W11 -153(7) . . . . ?
O26 W9 O14 W11 -61(9) . . . . ?
O12 W9 O14 W11 2(7) . . . . ?
O22 W9 O14 W11 -78(7) . . . . ?
Cs3 W9 O14 W11 55(7) . . . . ?
O38 W11 O14 W9 -35(15) . . . . ?
O37 W11 O14 W9 117(7) . . . . ?
O40 W11 O14 W9 -146(7) . . . . ?
O11 W11 O14 W9 18(7) . . . . ?
O43 W11 O14 W9 -71(7) . . . . ?
O13 W9 O15 W8 -173(2) . . . . ?
O14 W9 O15 W8 80(3) . . . . ?
O26 W9 O15 W8 -77(3) . . . . ?
O12 W9 O15 W8 -2(6) . . . . ?
O22 W9 O15 W8 -4(2) . . . . ?
Cs3 W9 O15 W8 -162.9(8) . . . . ?
O13 W9 O15 Cs4 66(3) . . . . ?
O14 W9 O15 Cs4 -41(3) . . . . ?
O26 W9 O15 Cs4 162(3) . . . . ?
O12 W9 O15 Cs4 -123(4) . . . . ?
O22 W9 O15 Cs4 -125(3) . . . . ?
Cs3 W9 O15 Cs4 76(4) . . . . ?
O17 W8 O15 W9 -79(3) . . . . ?
O16 W8 O15 W9 174(3) . . . . ?
O18 W8 O15 W9 20(6) . . . . ?
O27 W8 O15 W9 81(3) . . . . ?
O22 W8 O15 W9 4(2) . . . . ?
Cs4 W8 O15 W9 177.2(9) 2_565 . . . ?
Cs4 W8 O15 W9 -137(3) . . . . ?
O17 W8 O15 Cs4 58.7(19) . . . . ?
O16 W8 O15 Cs4 -48.6(18) . . . . ?
O18 W8 O15 Cs4 158(4) . . . . ?
O27 W8 O15 Cs4 -141.9(19) . . . . ?
O22 W8 O15 Cs4 141.5(17) . . . . ?
Cs4 W8 O15 Cs4 -45(2) 2_565 . . . ?
O17 W8 O16 Cs4 81(2) . . . 2_565 ?
O18 W8 O16 Cs4 -13(2) . . . 2_565 ?
O15 W8 O16 Cs4 177(2) . . . 2_565 ?
O27 W8 O16 Cs4 -102(2) . . . 2_565 ?
O22 W8 O16 Cs4 -138(6) . . . 2_565 ?
Cs4 W8 O16 Cs4 133(2) . . . 2_565 ?
O17 W8 O16 Cs4 -52(2) . . . . ?
O18 W8 O16 Cs4 -146.0(14) . . . . ?
O15 W8 O16 Cs4 43.4(16) . . . . ?
O27 W8 O16 Cs4 124.7(17) . . . . ?
O22 W8 O16 Cs4 89(7) . . . . ?
Cs4 W8 O16 Cs4 -133(2) 2_565 . . . ?
O16 W8 O17 Tb1 -88(7) . . . . ?
O18 W8 O17 Tb1 15(7) . . . . ?
O15 W8 O17 Tb1 174(7) . . . . ?
O27 W8 O17 Tb1 101(8) . . . . ?
O22 W8 O17 Tb1 100(7) . . . . ?
Cs4 W8 O17 Tb1 -47(7) 2_565 . . . ?
Cs4 W8 O17 Tb1 -137(7) . . . . ?
O16 W8 O17 Cs4 49.2(17) . . . . ?
O18 W8 O17 Cs4 152.3(12) . . . . ?
O15 W8 O17 Cs4 -48.6(14) . . . . ?
O27 W8 O17 Cs4 -122(6) . . . . ?
O22 W8 O17 Cs4 -122.1(13) . . . . ?
Cs4 W8 O17 Cs4 90.1(7) 2_565 . . . ?
O19 W4 O18 W8 -124(4) . . . . ?
O20 W4 O18 W8 -15(4) . . . . ?
O21 W4 O18 W8 88(6) . . . . ?
O28 W4 O18 W8 150(4) . . . . ?
O23 W4 O18 W8 76(4) . . . . ?
Na5 W4 O18 W8 -80(6) 2 . . . ?
Cs4 W4 O18 W8 -103(4) 2_565 . . . ?
O19 W4 O18 Cs4 -20(2) . . . 2_565 ?
O20 W4 O18 Cs4 87.9(16) . . . 2_565 ?
O21 W4 O18 Cs4 -169(3) . . . 2_565 ?
O28 W4 O18 Cs4 -106.4(15) . . . 2_565 ?
O23 W4 O18 Cs4 179.6(17) . . . 2_565 ?
Na5 W4 O18 Cs4 24(5) 2 . . 2_565 ?
O17 W8 O18 W4 10(4) . . . . ?
O16 W8 O18 W4 117(4) . . . . ?
O15 W8 O18 W4 -90(6) . . . . ?
O27 W8 O18 W4 -149(4) . . . . ?
O22 W8 O18 W4 -74(4) . . . . ?
Cs4 W8 O18 W4 107(4) 2_565 . . . ?
Cs4 W8 O18 W4 58(5) . . . . ?
O17 W8 O18 Cs4 -97.7(17) . . . 2_565 ?
O16 W8 O18 Cs4 9.5(18) . . . 2_565 ?
O15 W8 O18 Cs4 163(4) . . . 2_565 ?
O27 W8 O18 Cs4 103.5(16) . . . 2_565 ?
O22 W8 O18 Cs4 178.2(14) . . . 2_565 ?
Cs4 W8 O18 Cs4 -50(2) . . . 2_565 ?
O20 W4 O19 Cs4 -79(2) . . . 2_565 ?
O18 W4 O19 Cs4 20(2) . . . 2_565 ?
O21 W4 O19 Cs4 -175.4(19) . . . 2_565 ?
O28 W4 O19 Cs4 103.9(18) . . . 2_565 ?
O23 W4 O19 Cs4 134(5) . . . 2_565 ?
Na5 W4 O19 Cs4 -147(2) 2 . . 2_565 ?
O19 W4 O20 Tb1 117(5) . . . . ?
O18 W4 O20 Tb1 9(5) . . . . ?
O21 W4 O20 Tb1 -142(5) . . . . ?
O28 W4 O20 Tb1 -75(10) . . . . ?
O23 W4 O20 Tb1 -74(5) . . . . ?
Na5 W4 O20 Tb1 174(5) 2 . . . ?
Cs4 W4 O20 Tb1 63(5) 2_565 . . . ?
O19 W4 O21 W3 -172(3) . . . . ?
O20 W4 O21 W3 80(4) . . . . ?
O18 W4 O21 W3 -23(6) . . . . ?
O28 W4 O21 W3 -86(4) . . . . ?
O23 W4 O21 W3 -11(3) . . . . ?
Na5 W4 O21 W3 152(5) 2 . . . ?
Cs4 W4 O21 W3 178.6(7) 2_565 . . . ?
O19 W4 O21 Na5 36(3) . . . 2 ?
O20 W4 O21 Na5 -72(2) . . . 2 ?
O18 W4 O21 Na5 -175(3) . . . 2 ?
O28 W4 O21 Na5 122(2) . . . 2 ?
O23 W4 O21 Na5 -163(3) . . . 2 ?
Cs4 W4 O21 Na5 27(5) 2_565 . . 2 ?
O6 W3 O21 W4 -179(4) . . . . ?
O7 W3 O21 W4 19(8) . . . . ?
O4 W3 O21 W4 -80(4) . . . . ?
O29 W3 O21 W4 87(4) . . . . ?
O23 W3 O21 W4 10(3) . . . . ?
O6 W3 O21 Na5 -32(4) . . . 2 ?
O7 W3 O21 Na5 166(5) . . . 2 ?
O4 W3 O21 Na5 67(3) . . . 2 ?
O29 W3 O21 Na5 -126(3) . . . 2 ?
O23 W3 O21 Na5 157(3) . . . 2 ?
O24 As1 O22 W8 -173(2) . . . . ?
O23 As1 O22 W8 -68(2) . . . . ?
O24 As1 O22 W9 71(3) . . . . ?
O23 As1 O22 W9 175(2) . . . . ?
O24 As1 O22 W7 -57(3) . . . . ?
O23 As1 O22 W7 47(3) . . . . ?
O17 W8 O22 As1 -42(2) . . . . ?
O16 W8 O22 As1 175(6) . . . . ?
O18 W8 O22 As1 49(2) . . . . ?
O15 W8 O22 As1 -137(2) . . . . ?
O27 W8 O22 As1 138(3) . . . . ?
Cs4 W8 O22 As1 52(3) 2_565 . . . ?
Cs4 W8 O22 As1 -102.9(18) . . . . ?
O17 W8 O22 W9 92(2) . . . . ?
O16 W8 O22 W9 -51(7) . . . . ?
O18 W8 O22 W9 -177.3(18) . . . . ?
O15 W8 O22 W9 -3.0(16) . . . . ?
O27 W8 O22 W9 -88(2) . . . . ?
Cs4 W8 O22 W9 -174.3(9) 2_565 . . . ?
Cs4 W8 O22 W9 31.3(18) . . . . ?
O17 W8 O22 W7 -176(2) . . . . ?
O16 W8 O22 W7 41(7) . . . . ?
O18 W8 O22 W7 -85.7(16) . . . . ?
O15 W8 O22 W7 88.5(17) . . . . ?
O27 W8 O22 W7 3.8(17) . . . . ?
Cs4 W8 O22 W7 -83(2) 2_565 . . . ?
Cs4 W8 O22 W7 122.8(9) . . . . ?
O13 W9 O22 As1 -170(7) . . . . ?
O14 W9 O22 As1 35(3) . . . . ?
O15 W9 O22 As1 129(3) . . . . ?
O26 W9 O22 As1 -138(3) . . . . ?
O12 W9 O22 As1 -50(3) . . . . ?
Cs3 W9 O22 As1 -66(3) . . . . ?
O13 W9 O22 W8 65(9) . . . . ?
O14 W9 O22 W8 -90.1(19) . . . . ?
O15 W9 O22 W8 3.2(18) . . . . ?
O26 W9 O22 W8 97.0(18) . . . . ?
O12 W9 O22 W8 -176(2) . . . . ?
Cs3 W9 O22 W8 168.3(4) . . . . ?
O13 W9 O22 W7 -28(9) . . . . ?
O14 W9 O22 W7 176.8(18) . . . . ?
O15 W9 O22 W7 -89.8(18) . . . . ?
O26 W9 O22 W7 3.9(14) . . . . ?
O12 W9 O22 W7 91.2(17) . . . . ?
Cs3 W9 O22 W7 75.3(16) . . . . ?
O32 W7 O22 As1 169(7) . . . . ?
O163 W7 O22 As1 -34(3) . . . . ?
O27 W7 O22 As1 -129(3) . . . . ?
O26 W7 O22 As1 137(3) . . . . ?
O165 W7 O22 As1 50(3) . . . . ?
O32 W7 O22 W8 -66(8) . . . . ?
O163 W7 O22 W8 90.7(18) . . . . ?
O27 W7 O22 W8 -4.3(19) . . . . ?
O26 W7 O22 W8 -98.9(18) . . . . ?
O165 W7 O22 W8 174.9(19) . . . . ?
O32 W7 O22 W9 29(9) . . . . ?
O163 W7 O22 W9 -174.6(18) . . . . ?
O27 W7 O22 W9 90(2) . . . . ?
O26 W7 O22 W9 -4.1(15) . . . . ?
O165 W7 O22 W9 -90.3(17) . . . . ?
O24 As1 O23 W4 176(3) . . . . ?
O22 As1 O23 W4 74(3) . . . . ?
O24 As1 O23 W3 -69(3) . . . . ?
O22 As1 O23 W3 -171(2) . . . . ?
O24 As1 O23 W5 50(3) . . . . ?
O22 As1 O23 W5 -52(3) . . . . ?
O19 W4 O23 As1 -172(5) . . . . ?
O20 W4 O23 As1 40(3) . . . . ?
O18 W4 O23 As1 -54(3) . . . . ?
O21 W4 O23 As1 132(3) . . . . ?
O28 W4 O23 As1 -141(3) . . . . ?
Na5 W4 O23 As1 118(2) 2 . . . ?
Cs4 W4 O23 As1 -54(4) 2_565 . . . ?
O19 W4 O23 W3 63(7) . . . . ?
O20 W4 O23 W3 -86(2) . . . . ?
O18 W4 O23 W3 -179(2) . . . . ?
O21 W4 O23 W3 6.8(19) . . . . ?
O28 W4 O23 W3 94.2(19) . . . . ?
Na5 W4 O23 W3 -7(2) 2 . . . ?
Cs4 W4 O23 W3 -178.8(4) 2_565 . . . ?
O19 W4 O23 W5 -33(7) . . . . ?
O20 W4 O23 W5 179(2) . . . . ?
O18 W4 O23 W5 84.9(19) . . . . ?
O21 W4 O23 W5 -89(2) . . . . ?
O28 W4 O23 W5 -1.6(17) . . . . ?
Na5 W4 O23 W5 -102.6(16) 2 . . . ?
Cs4 W4 O23 W5 85(2) 2_565 . . . ?
O6 W3 O23 As1 -171(10) . . . . ?
O7 W3 O23 As1 51(3) . . . . ?
O4 W3 O23 As1 -41(3) . . . . ?
O21 W3 O23 As1 -132(3) . . . . ?
O29 W3 O23 As1 139(3) . . . . ?
O6 W3 O23 W4 -45(12) . . . . ?
O7 W3 O23 W4 176(2) . . . . ?
O4 W3 O23 W4 84.8(19) . . . . ?
O21 W3 O23 W4 -6.9(19) . . . . ?
O29 W3 O23 W4 -96.0(19) . . . . ?
O6 W3 O23 W5 54(12) . . . . ?
O7 W3 O23 W5 -85(2) . . . . ?
O4 W3 O23 W5 -176.0(16) . . . . ?
O21 W3 O23 W5 92(2) . . . . ?
O29 W3 O23 W5 3.1(15) . . . . ?
O33 W5 O23 As1 -167(14) . . . . ?
O28 W5 O23 As1 135(3) . . . . ?
O164 W5 O23 As1 -44(3) . . . . ?
O29 W5 O23 As1 -131(3) . . . . ?
O163 W5 O23 As1 39(3) . . . . ?
O33 W5 O23 W4 60(16) . . . . ?
O28 W5 O23 W4 1.8(18) . . . . ?
O164 W5 O23 W4 -177(2) . . . . ?
O29 W5 O23 W4 96(2) . . . . ?
O163 W5 O23 W4 -94(2) . . . . ?
O33 W5 O23 W3 -39(16) . . . . ?
O28 W5 O23 W3 -97.8(19) . . . . ?
O164 W5 O23 W3 83.8(18) . . . . ?
O29 W5 O23 W3 -3.1(15) . . . . ?
O163 W5 O23 W3 166.6(18) . . . . ?
O22 As1 O24 W10 -68(3) . . . . ?
O23 As1 O24 W10 -174(2) . . . . ?
O22 As1 O24 W2 179(2) . . . . ?
O23 As1 O24 W2 73(3) . . . . ?
O22 As1 O24 W6 56(3) . . . . ?
O23 As1 O24 W6 -50(3) . . . . ?
O12 W10 O24 As1 56(3) . . . . ?
O25 W10 O24 As1 141(3) . . . . ?
O10 W10 O24 As1 -143(10) . . . . ?
O11 W10 O24 As1 -34(3) . . . . ?
O9 W10 O24 As1 -124(3) . . . . ?
Cs3 W10 O24 As1 73(3) . . . . ?
O12 W10 O24 W2 -178(2) . . . . ?
O25 W10 O24 W2 -93.3(19) . . . . ?
O10 W10 O24 W2 -17(12) . . . . ?
O11 W10 O24 W2 92.0(19) . . . . ?
O9 W10 O24 W2 1.4(19) . . . . ?
Cs3 W10 O24 W2 -160.8(5) . . . . ?
O12 W10 O24 W6 -85(2) . . . . ?
O25 W10 O24 W6 0.0(16) . . . . ?
O10 W10 O24 W6 76(12) . . . . ?
O11 W10 O24 W6 -175(2) . . . . ?
O9 W10 O24 W6 95(2) . . . . ?
Cs3 W10 O24 W6 -67.6(18) . . . . ?
O8 W2 O24 As1 -179(100) . . . . ?
O9 W2 O24 As1 124(3) . . . . ?
O5 W2 O24 As1 30(2) . . . . ?
O30 W2 O24 As1 -142(2) . . . . ?
O7 W2 O24 As1 -52(2) . . . . ?
O8 W2 O24 W10 56(9) . . . . ?
O9 W2 O24 W10 -1(2) . . . . ?
O5 W2 O24 W10 -94.7(18) . . . . ?
O30 W2 O24 W10 92.9(17) . . . . ?
O7 W2 O24 W10 -177.4(18) . . . . ?
O8 W2 O24 W6 -38(9) . . . . ?
O9 W2 O24 W6 -96(2) . . . . ?
O5 W2 O24 W6 171.0(17) . . . . ?
O30 W2 O24 W6 -1.4(12) . . . . ?
O7 W2 O24 W6 88.3(17) . . . . ?
O31 W6 O24 As1 -178(7) . . . . ?
O30 W6 O24 As1 134(3) . . . . ?
O165 W6 O24 As1 -48(3) . . . . ?
O164 W6 O24 As1 45(3) . . . . ?
O25 W6 O24 As1 -132(3) . . . . ?
O31 W6 O24 W10 -46(8) . . . . ?
O30 W6 O24 W10 -93.7(16) . . . . ?
O165 W6 O24 W10 84.4(18) . . . . ?
O164 W6 O24 W10 177.0(18) . . . . ?
O25 W6 O24 W10 0.0(15) . . . . ?
O31 W6 O24 W2 49(8) . . . . ?
O30 W6 O24 W2 1.5(13) . . . . ?
O165 W6 O24 W2 179.6(18) . . . . ?
O164 W6 O24 W2 -87.9(17) . . . . ?
O25 W6 O24 W2 95.2(17) . . . . ?
O12 W10 O25 W6 91(3) . . . . ?
O10 W10 O25 W6 -170(3) . . . . ?
O11 W10 O25 W6 10(6) . . . . ?
O9 W10 O25 W6 -69(3) . . . . ?
O24 W10 O25 W6 0(2) . . . . ?
Cs3 W10 O25 W6 141(3) . . . . ?
O31 W6 O25 W10 169(3) . . . . ?
O30 W6 O25 W10 72(3) . . . . ?
O165 W6 O25 W10 -87(3) . . . . ?
O164 W6 O25 W10 -8(7) . . . . ?
O24 W6 O25 W10 0(2) . . . . ?
O32 W7 O26 W9 -168(3) . . . . ?
O163 W7 O26 W9 33(7) . . . . ?
O27 W7 O26 W9 -67(3) . . . . ?
O165 W7 O26 W9 89(3) . . . . ?
O22 W7 O26 W9 6(2) . . . . ?
O13 W9 O26 W7 168(3) . . . . ?
O14 W9 O26 W7 -24(6) . . . . ?
O15 W9 O26 W7 68(3) . . . . ?
O12 W9 O26 W7 -87(3) . . . . ?
O22 W9 O26 W7 -6(2) . . . . ?
Cs3 W9 O26 W7 -143(2) . . . . ?
O32 W7 O27 W8 175(3) . . . . ?
O163 W7 O27 W8 -83(3) . . . . ?
O26 W7 O27 W8 77(3) . . . . ?
O165 W7 O27 W8 3(7) . . . . ?
O22 W7 O27 W8 5(2) . . . . ?
O17 W8 O27 W7 -6(8) . . . . ?
O16 W8 O27 W7 -177(3) . . . . ?
O18 W8 O27 W7 80(3) . . . . ?
O15 W8 O27 W7 -81(3) . . . . ?
O22 W8 O27 W7 -6(2) . . . . ?
Cs4 W8 O27 W7 142(2) 2_565 . . . ?
Cs4 W8 O27 W7 -118(2) . . . . ?
O33 W5 O28 W4 -175(3) . . . . ?
O164 W5 O28 W4 3(7) . . . . ?
O29 W5 O28 W4 -74(2) . . . . ?
O163 W5 O28 W4 84(2) . . . . ?
O23 W5 O28 W4 -2(2) . . . . ?
O19 W4 O28 W5 171(3) . . . . ?
O20 W4 O28 W5 3(9) . . . . ?
O18 W4 O28 W5 -83(2) . . . . ?
O21 W4 O28 W5 71(3) . . . . ?
O23 W4 O28 W5 2(2) . . . . ?
Na5 W4 O28 W5 111(2) 2 . . . ?
Cs4 W4 O28 W5 -134(2) 2_565 . . . ?
O6 W3 O29 W5 -173(3) . . . . ?
O7 W3 O29 W5 91(3) . . . . ?
O4 W3 O29 W5 -1(8) . . . . ?
O21 W3 O29 W5 -69(2) . . . . ?
O23 W3 O29 W5 -4(2) . . . . ?
O33 W5 O29 W3 179(2) . . . . ?
O28 W5 O29 W3 75(2) . . . . ?
O164 W5 O29 W3 -87(2) . . . . ?
O163 W5 O29 W3 -24(6) . . . . ?
O23 W5 O29 W3 4.1(19) . . . . ?
O31 W6 O30 W2 -171(2) . . . . ?
O165 W6 O30 W2 -7(6) . . . . ?
O164 W6 O30 W2 88(2) . . . . ?
O25 W6 O30 W2 -69(2) . . . . ?
O24 W6 O30 W2 -2.1(19) . . . . ?
O8 W2 O30 W6 175(2) . . . . ?
O9 W2 O30 W6 71(3) . . . . ?
O5 W2 O30 W6 -17(5) . . . . ?
O7 W2 O30 W6 -86(2) . . . . ?
O24 W2 O30 W6 2.1(19) . . . . ?
O89 W24 O34 Tb1 -1(9) . . . . ?
O91 W24 O34 Tb1 -88(9) . . . . ?
O92 W24 O34 Tb1 94(9) . . . . ?
O112 W24 O34 Tb1 -175(9) . . . . ?
O106 W24 O34 Tb1 139(8) . . . . ?
O82 W21 O35 Tb1 42(6) . . . . ?
O55 W21 O35 Tb1 -62(6) . . . . ?
O79 W21 O35 Tb1 140(6) . . . . ?
O80 W21 O35 Tb1 -152(6) . . . . ?
O52 W21 O35 Tb1 -84(11) . . . . ?
Cs1 W21 O35 Tb1 112(6) . . . . ?
O38 W11 O37 Tb1 -130(19) . . . . ?
O40 W11 O37 Tb1 -26(19) . . . . ?
O11 W11 O37 Tb1 135(19) . . . . ?
O14 W11 O37 Tb1 55(19) . . . . ?
O43 W11 O37 Tb1 -2(29) . . . . ?
O37 W11 O38 Tb2 -3(10) . . . . ?
O40 W11 O38 Tb2 -102(9) . . . . ?
O11 W11 O38 Tb2 97(9) . . . . ?
O14 W11 O38 Tb2 150(9) . . . . ?
O43 W11 O38 Tb2 -175(10) . . . . ?
O41 W13 O40 W11 -57(6) . . . . ?
O42 W13 O40 W11 45(6) . . . . ?
O64 W13 O40 W11 132(6) . . . . ?
O57 W13 O40 W11 -152(6) . . . . ?
O59 W13 O40 W11 135(6) . . . . ?
Cs4 W13 O40 W11 -93(6) . . . . ?
O38 W11 O40 W13 -125(6) . . . . ?
O37 W11 O40 W13 133(6) . . . . ?
O11 W11 O40 W13 3(9) . . . . ?
O14 W11 O40 W13 45(6) . . . . ?
O43 W11 O40 W13 -43(6) . . . . ?
O42 W13 O41 Cs4 -161(2) . . . . ?
O40 W13 O41 Cs4 -72(3) . . . . ?
O64 W13 O41 Cs4 104(2) . . . . ?
O57 W13 O41 Cs4 17(3) . . . . ?
O59 W13 O41 Cs4 25(10) . . . . ?
O41 W13 O42 W12 119(5) . . . . ?
O40 W13 O42 W12 18(5) . . . . ?
O64 W13 O42 W12 -136(5) . . . . ?
O57 W13 O42 W12 -54(9) . . . . ?
O59 W13 O42 W12 -62(5) . . . . ?
Cs4 W13 O42 W12 102(5) . . . . ?
O44 W12 O42 W13 -139(5) . . . . ?
O43 W12 O42 W13 -40(5) . . . . ?
O65 W12 O42 W13 125(6) . . . . ?
O45 W12 O42 W13 61(7) . . . . ?
O60 W12 O42 W13 59(5) . . . . ?
Cs3 W12 O42 W13 -114(5) . . . . ?
O44 W12 O43 W11 156(6) . . . . ?
O65 W12 O43 W11 -5(12) . . . . ?
O45 W12 O43 W11 -102(6) . . . . ?
O42 W12 O43 W11 50(6) . . . . ?
O60 W12 O43 W11 -30(6) . . . . ?
Cs3 W12 O43 W11 148(6) . . . . ?
O38 W11 O43 W12 73(6) . . . . ?
O37 W11 O43 W12 -57(16) . . . . ?
O40 W11 O43 W12 -32(6) . . . . ?
O11 W11 O43 W12 166(6) . . . . ?
O14 W11 O43 W12 -113(6) . . . . ?
O43 W12 O44 Cs3 -17(4) . . . . ?
O65 W12 O44 Cs3 157(4) . . . . ?
O45 W12 O44 Cs3 -121(4) . . . . ?
O42 W12 O44 Cs3 69(4) . . . . ?
O60 W12 O44 Cs3 -179(3) . . . . ?
O47 W18 O45 W12 178(2) . . . . ?
O46 W18 O45 W12 -77(3) . . . . ?
O48 W18 O45 W12 35(5) . . . . ?
O66 W18 O45 W12 81(2) . . . . ?
O60 W18 O45 W12 10(2) . . . . ?
Cs2 W18 O45 W12 143.3(13) 2_566 . . . ?
O44 W12 O45 W18 -172(3) . . . . ?
O43 W12 O45 W18 84(3) . . . . ?
O65 W12 O45 W18 -77(3) . . . . ?
O42 W12 O45 W18 -12(5) . . . . ?
O60 W12 O45 W18 -9(2) . . . . ?
Cs3 W12 O45 W18 163.0(17) . . . . ?
O47 W18 O46 Tb2 -115(7) . . . . ?
O45 W18 O46 Tb2 143(7) . . . . ?
O48 W18 O46 Tb2 -14(7) . . . . ?
O66 W18 O46 Tb2 60(10) . . . . ?
O60 W18 O46 Tb2 66(7) . . . . ?
Cs2 W18 O46 Tb2 -64(7) 2_566 . . . ?
O46 W18 O47 Na7 -21(4) . . . 2_566 ?
O45 W18 O47 Na7 80(4) . . . 2_566 ?
O48 W18 O47 Na7 -115(3) . . . 2_566 ?
O66 W18 O47 Na7 161(3) . . . 2_566 ?
O60 W18 O47 Na7 151(8) . . . 2_566 ?
Cs2 W18 O47 Na7 -130(4) 2_566 . . 2_566 ?
O46 W18 O47 Cs2 109(2) . . . 2_566 ?
O45 W18 O47 Cs2 -150.6(17) . . . 2_566 ?
O48 W18 O47 Cs2 15(2) . . . 2_566 ?
O66 W18 O47 Cs2 -69(2) . . . 2_566 ?
O60 W18 O47 Cs2 -79(10) . . . 2_566 ?
O50 W19 O48 W18 -121(4) . . . . ?
O49 W19 O48 W18 -14(4) . . . . ?
O51 W19 O48 W18 103(5) . . . . ?
O61 W19 O48 W18 146(4) . . . . ?
O58 W19 O48 W18 77(4) . . . . ?
Cs2 W19 O48 W18 -127(5) 2_566 . . . ?
Cs1 W19 O48 W18 -28(6) . . . . ?
O50 W19 O48 Cs2 6(2) . . . 2_566 ?
O49 W19 O48 Cs2 113.3(18) . . . 2_566 ?
O51 W19 O48 Cs2 -130(3) . . . 2_566 ?
O61 W19 O48 Cs2 -86.8(18) . . . 2_566 ?
O58 W19 O48 Cs2 -156.4(17) . . . 2_566 ?
Cs1 W19 O48 Cs2 99(2) . . . 2_566 ?
O47 W18 O48 W19 116(4) . . . . ?
O46 W18 O48 W19 13(4) . . . . ?
O45 W18 O48 W19 -101(5) . . . . ?
O66 W18 O48 W19 -146(4) . . . . ?
O60 W18 O48 W19 -76(4) . . . . ?
Cs2 W18 O48 W19 130(5) 2_566 . . . ?
O47 W18 O48 Cs2 -13.8(19) . . . 2_566 ?
O46 W18 O48 Cs2 -117.0(17) . . . 2_566 ?
O45 W18 O48 Cs2 129(4) . . . 2_566 ?
O66 W18 O48 Cs2 83.9(15) . . . 2_566 ?
O60 W18 O48 Cs2 154.3(15) . . . 2_566 ?
O50 W19 O49 Tb2 119(7) . . . . ?
O48 W19 O49 Tb2 21(7) . . . . ?
O51 W19 O49 Tb2 -137(7) . . . . ?
O61 W19 O49 Tb2 -48(10) . . . . ?
O58 W19 O49 Tb2 -63(7) . . . . ?
Cs2 W19 O49 Tb2 69(7) 2_566 . . . ?
Cs1 W19 O49 Tb2 -169(8) . . . . ?
O50 W19 O49 Cs1 -72(2) . . . . ?
O48 W19 O49 Cs1 -170.4(17) . . . . ?
O51 W19 O49 Cs1 32.3(16) . . . . ?
O61 W19 O49 Cs1 121(5) . . . . ?
O58 W19 O49 Cs1 105.8(15) . . . . ?
Cs2 W19 O49 Cs1 -122.3(8) 2_566 . . . ?
O48 W19 O50 Tb5 154(5) . . . . ?
O49 W19 O50 Tb5 57(6) . . . . ?
O51 W19 O50 Tb5 -44(5) . . . . ?
O61 W19 O50 Tb5 -128(5) . . . . ?
O58 W19 O50 Tb5 -116(7) . . . . ?
Cs2 W19 O50 Tb5 159(7) 2_566 . . . ?
Cs1 W19 O50 Tb5 7(5) . . . . ?
O48 W19 O50 Cs2 -6(2) . . . 2_566 ?
O49 W19 O50 Cs2 -103(2) . . . 2_566 ?
O51 W19 O50 Cs2 156.1(17) . . . 2_566 ?
O61 W19 O50 Cs2 73(2) . . . 2_566 ?
O58 W19 O50 Cs2 84(8) . . . 2_566 ?
Cs1 W19 O50 Cs2 -152.9(18) . . . 2_566 ?
O53 W20 O51 W19 173(2) . . . . ?
O52 W20 O51 W19 -83(2) . . . . ?
O54 W20 O51 W19 13(5) . . . . ?
O62 W20 O51 W19 82(2) . . . . ?
O58 W20 O51 W19 7.9(16) . . . . ?
Cs5 W20 O51 W19 -154.4(9) . . . . ?
Cs1 W20 O51 W19 -110(2) . . . . ?
O53 W20 O51 Cs1 -76.3(18) . . . . ?
O52 W20 O51 Cs1 27.1(18) . . . . ?
O54 W20 O51 Cs1 124(4) . . . . ?
O62 W20 O51 Cs1 -167.2(16) . . . . ?
O58 W20 O51 Cs1 118.2(15) . . . . ?
Cs5 W20 O51 Cs1 -44(2) . . . . ?
O50 W19 O51 W20 -171(2) . . . . ?
O48 W19 O51 W20 -37(5) . . . . ?
O49 W19 O51 W20 80(2) . . . . ?
O61 W19 O51 W20 -79(2) . . . . ?
O58 W19 O51 W20 -8.7(18) . . . . ?
Cs2 W19 O51 W20 -141.5(11) 2_566 . . . ?
Cs1 W19 O51 W20 113(2) . . . . ?
O50 W19 O51 Cs1 76(2) . . . . ?
O48 W19 O51 Cs1 -149(3) . . . . ?
O49 W19 O51 Cs1 -32.8(17) . . . . ?
O61 W19 O51 Cs1 168.6(16) . . . . ?
O58 W19 O51 Cs1 -121.4(14) . . . . ?
Cs2 W19 O51 Cs1 105.7(13) 2_566 . . . ?
O53 W20 O52 W21 -112(5) . . . . ?
O51 W20 O52 W21 147(5) . . . . ?
O54 W20 O52 W21 -11(5) . . . . ?
O62 W20 O52 W21 79(9) . . . . ?
O58 W20 O52 W21 74(5) . . . . ?
Cs5 W20 O52 W21 -71(5) . . . . ?
Cs1 W20 O52 W21 176(6) . . . . ?
O53 W20 O52 Cs1 72(2) . . . . ?
O51 W20 O52 Cs1 -29.6(18) . . . . ?
O54 W20 O52 Cs1 173.0(18) . . . . ?
O62 W20 O52 Cs1 -97(7) . . . . ?
O58 W20 O52 Cs1 -102.5(16) . . . . ?
Cs5 W20 O52 Cs1 113.0(15) . . . . ?
O82 W21 O52 W20 -109(6) . . . . ?
O35 W21 O52 W20 18(13) . . . . ?
O55 W21 O52 W20 -5(5) . . . . ?
O79 W21 O52 W20 155(5) . . . . ?
O80 W21 O52 W20 86(5) . . . . ?
Cs1 W21 O52 W20 -177(6) . . . . ?
O82 W21 O52 Cs1 67(2) . . . . ?
O35 W21 O52 Cs1 -166(9) . . . . ?
O55 W21 O52 Cs1 171.9(15) . . . . ?
O79 W21 O52 Cs1 -28.4(13) . . . . ?
O80 W21 O52 Cs1 -97.7(14) . . . . ?
O52 W20 O53 Cs5 59(2) . . . . ?
O51 W20 O53 Cs5 153.6(16) . . . . ?
O54 W20 O53 Cs5 -34(2) . . . . ?
O62 W20 O53 Cs5 -123.9(18) . . . . ?
O58 W20 O53 Cs5 -143(6) . . . . ?
Cs1 W20 O53 Cs5 103.2(14) . . . . ?
O56 W15 O54 W20 -125(4) . . . . ?
O57 W15 O54 W20 61(7) . . . . ?
O63 W15 O54 W20 140(4) . . . . ?
O55 W15 O54 W20 -24(4) . . . . ?
O59 W15 O54 W20 63(4) . . . . ?
Cs5 W15 O54 W20 -103(4) . . . . ?
O56 W15 O54 Cs5 -21(2) . . . . ?
O57 W15 O54 Cs5 164(5) . . . . ?
O63 W15 O54 Cs5 -116.8(16) . . . . ?
O55 W15 O54 Cs5 79.1(15) . . . . ?
O59 W15 O54 Cs5 165.9(13) . . . . ?
O53 W20 O54 W15 135(4) . . . . ?
O52 W20 O54 W15 31(4) . . . . ?
O51 W20 O54 W15 -65(6) . . . . ?
O62 W20 O54 W15 -133(4) . . . . ?
O58 W20 O54 W15 -60(4) . . . . ?
Cs5 W20 O54 W15 106(4) . . . . ?
Cs1 W20 O54 W15 39(5) . . . . ?
O53 W20 O54 Cs5 28.6(17) . . . . ?
O52 W20 O54 Cs5 -74.5(16) . . . . ?
O51 W20 O54 Cs5 -171(3) . . . . ?
O62 W20 O54 Cs5 120.9(13) . . . . ?
O58 W20 O54 Cs5 -166.1(12) . . . . ?
Cs1 W20 O54 Cs5 -66.9(17) . . . . ?
O56 W15 O55 W21 80(5) . . . . ?
O57 W15 O55 W21 -178(5) . . . . ?
O54 W15 O55 W21 -18(5) . . . . ?
O63 W15 O55 W21 -84(8) . . . . ?
O59 W15 O55 W21 -107(5) . . . . ?
Cs5 W15 O55 W21 38(5) . . . . ?
O82 W21 O55 W15 108(5) . . . . ?
O35 W21 O55 W15 -150(5) . . . . ?
O79 W21 O55 W15 -28(7) . . . . ?
O80 W21 O55 W15 -60(5) . . . . ?
O52 W21 O55 W15 26(5) . . . . ?
Cs1 W21 O55 W15 35(6) . . . . ?
O57 W15 O56 Cs5 -157.6(18) . . . . ?
O54 W15 O56 Cs5 24(2) . . . . ?
O63 W15 O56 Cs5 108(2) . . . . ?
O55 W15 O56 Cs5 -67(2) . . . . ?
O59 W15 O56 Cs5 158(10) . . . . ?
O56 W15 O57 W13 -168(3) . . . . ?
O54 W15 O57 W13 6(7) . . . . ?
O63 W15 O57 W13 -71(3) . . . . ?
O55 W15 O57 W13 92(2) . . . . ?
O59 W15 O57 W13 5(2) . . . . ?
Cs5 W15 O57 W13 164.7(8) . . . . ?
O56 W15 O57 Cs4 22(4) . . . . ?
O54 W15 O57 Cs4 -164(4) . . . . ?
O63 W15 O57 Cs4 119(4) . . . . ?
O55 W15 O57 Cs4 -78(4) . . . . ?
O59 W15 O57 Cs4 -165(4) . . . . ?
Cs5 W15 O57 Cs4 -5(5) . . . . ?
O41 W13 O57 W15 173(3) . . . . ?
O42 W13 O57 W15 -14(8) . . . . ?
O40 W13 O57 W15 -85(3) . . . . ?
O64 W13 O57 W15 70(3) . . . . ?
O59 W13 O57 W15 -5(2) . . . . ?
Cs4 W13 O57 W15 -175(3) . . . . ?
O41 W13 O57 Cs4 -12.0(18) . . . . ?
O42 W13 O57 Cs4 161(6) . . . . ?
O40 W13 O57 Cs4 89.4(16) . . . . ?
O64 W13 O57 Cs4 -115.4(16) . . . . ?
O59 W13 O57 Cs4 169.7(16) . . . . ?
O59 As2 O58 W19 174(2) . . . . ?
O60 As2 O58 W19 78(2) . . . . ?
O59 As2 O58 W16 47(3) . . . . ?
O60 As2 O58 W16 -50(3) . . . . ?
O59 As2 O58 W20 -76(2) . . . . ?
O60 As2 O58 W20 -172(2) . . . . ?
O50 W19 O58 As2 -154(7) . . . . ?
O48 W19 O58 As2 -62(2) . . . . ?
O49 W19 O58 As2 33(2) . . . . ?
O51 W19 O58 As2 130(2) . . . . ?
O61 W19 O58 As2 -142(3) . . . . ?
Cs2 W19 O58 As2 -85(2) 2_566 . . . ?
Cs1 W19 O58 As2 85(2) . . . . ?
O50 W19 O58 W16 -8(8) . . . . ?
O48 W19 O58 W16 84.5(17) . . . . ?
O49 W19 O58 W16 178.8(18) . . . . ?
O51 W19 O58 W16 -83.8(15) . . . . ?
O61 W19 O58 W16 4.4(16) . . . . ?
Cs2 W19 O58 W16 61.7(17) 2_566 . . . ?
Cs1 W19 O58 W16 -128.3(10) . . . . ?
O50 W19 O58 W20 82(7) . . . . ?
O48 W19 O58 W20 174.0(17) . . . . ?
O49 W19 O58 W20 -91.7(17) . . . . ?
O51 W19 O58 W20 5.7(12) . . . . ?
O61 W19 O58 W20 93.9(18) . . . . ?
Cs2 W19 O58 W20 151.2(5) 2_566 . . . ?
Cs1 W19 O58 W20 -38.8(12) . . . . ?
O61 W16 O58 As2 129(3) . . . . ?
O71 W16 O58 As2 -151(14) . . . . ?
O62 W16 O58 As2 -134(3) . . . . ?
O67 W16 O58 As2 41(3) . . . . ?
O68 W16 O58 As2 -42(3) . . . . ?
O61 W16 O58 W19 -6(2) . . . . ?
O71 W16 O58 W19 75(15) . . . . ?
O62 W16 O58 W19 92.1(18) . . . . ?
O67 W16 O58 W19 -93.7(18) . . . . ?
O68 W16 O58 W19 -176(2) . . . . ?
O61 W16 O58 W20 -99(2) . . . . ?
O71 W16 O58 W20 -18(15) . . . . ?
O62 W16 O58 W20 -1.2(15) . . . . ?
O67 W16 O58 W20 173.0(18) . . . . ?
O68 W16 O58 W20 90.3(19) . . . . ?
O53 W20 O58 As2 165(6) . . . . ?
O52 W20 O58 As2 -37(3) . . . . ?
O51 W20 O58 As2 -128(3) . . . . ?
O54 W20 O58 As2 54(2) . . . . ?
O62 W20 O58 As2 145(3) . . . . ?
Cs5 W20 O58 As2 33(3) . . . . ?
Cs1 W20 O58 As2 -83(2) . . . . ?
O53 W20 O58 W19 -73(7) . . . . ?
O52 W20 O58 W19 85.1(18) . . . . ?
O51 W20 O58 W19 -6.5(14) . . . . ?
O54 W20 O58 W19 175.6(16) . . . . ?
O62 W20 O58 W19 -93.3(16) . . . . ?
Cs5 W20 O58 W19 155.1(7) . . . . ?
Cs1 W20 O58 W19 38.6(12) . . . . ?
O53 W20 O58 W16 21(7) . . . . ?
O52 W20 O58 W16 179.6(18) . . . . ?
O51 W20 O58 W16 87.9(15) . . . . ?
O54 W20 O58 W16 -90.0(15) . . . . ?
O62 W20 O58 W16 1.1(14) . . . . ?
Cs5 W20 O58 W16 -110.5(13) . . . . ?
Cs1 W20 O58 W16 133.1(9) . . . . ?
O58 As2 O59 W13 -173(2) . . . . ?
O60 As2 O59 W13 -75(2) . . . . ?
O58 As2 O59 W15 75(2) . . . . ?
O60 As2 O59 W15 173(2) . . . . ?
O58 As2 O59 W14 -42(3) . . . . ?
O60 As2 O59 W14 56(3) . . . . ?
O41 W13 O59 As2 -127(8) . . . . ?
O42 W13 O59 As2 58(3) . . . . ?
O40 W13 O59 As2 -28(2) . . . . ?
O64 W13 O59 As2 151(3) . . . . ?
O57 W13 O59 As2 -119(3) . . . . ?
Cs4 W13 O59 As2 -107(2) . . . . ?
O41 W13 O59 W15 -4(10) . . . . ?
O42 W13 O59 W15 -179.2(19) . . . . ?
O40 W13 O59 W15 94.7(18) . . . . ?
O64 W13 O59 W15 -87.0(17) . . . . ?
O57 W13 O59 W15 3.5(14) . . . . ?
Cs4 W13 O59 W15 15(2) . . . . ?
O41 W13 O59 W14 87(9) . . . . ?
O42 W13 O59 W14 -88.0(18) . . . . ?
O40 W13 O59 W14 -174.1(18) . . . . ?
O64 W13 O59 W14 4.2(15) . . . . ?
O57 W13 O59 W14 94.7(17) . . . . ?
Cs4 W13 O59 W14 106.5(12) . . . . ?
O56 W15 O59 As2 169(10) . . . . ?
O57 W15 O59 As2 123(2) . . . . ?
O54 W15 O59 As2 -56(2) . . . . ?
O63 W15 O59 As2 -140(3) . . . . ?
O55 W15 O59 As2 34(2) . . . . ?
Cs5 W15 O59 As2 -37(3) . . . . ?
O56 W15 O59 W13 42(11) . . . . ?
O57 W15 O59 W13 -3.8(16) . . . . ?
O54 W15 O59 W13 176.8(17) . . . . ?
O63 W15 O59 W13 93.7(19) . . . . ?
O55 W15 O59 W13 -93.1(17) . . . . ?
Cs5 W15 O59 W13 -163.9(6) . . . . ?
O56 W15 O59 W14 -52(11) . . . . ?
O57 W15 O59 W14 -98.0(18) . . . . ?
O54 W15 O59 W14 82.6(16) . . . . ?
O63 W15 O59 W14 -0.5(17) . . . . ?
O55 W15 O59 W14 172.7(17) . . . . ?
Cs5 W15 O59 W14 101.9(16) . . . . ?
O72 W14 O59 As2 -176(8) . . . . ?
O68 W14 O59 As2 39(3) . . . . ?
O64 W14 O59 As2 -144(3) . . . . ?
O69 W14 O59 As2 -55(3) . . . . ?
O63 W14 O59 As2 126(3) . . . . ?
O72 W14 O59 W13 -37(9) . . . . ?
O68 W14 O59 W13 178(2) . . . . ?
O64 W14 O59 W13 -4.3(16) . . . . ?
O69 W14 O59 W13 84.1(19) . . . . ?
O63 W14 O59 W13 -94.7(18) . . . . ?
O72 W14 O59 W15 58(9) . . . . ?
O68 W14 O59 W15 -87(2) . . . . ?
O64 W14 O59 W15 90.8(18) . . . . ?
O69 W14 O59 W15 179(2) . . . . ?
O63 W14 O59 W15 0.5(16) . . . . ?
O59 As2 O60 W18 -179(2) . . . . ?
O58 As2 O60 W18 -78(2) . . . . ?
O59 As2 O60 W17 -53(3) . . . . ?
O58 As2 O60 W17 48(3) . . . . ?
O59 As2 O60 W12 73(2) . . . . ?
O58 As2 O60 W12 174(2) . . . . ?
O47 W18 O60 As2 155(9) . . . . ?
O46 W18 O60 As2 -34(2) . . . . ?
O45 W18 O60 As2 -132(2) . . . . ?
O48 W18 O60 As2 59(2) . . . . ?
O66 W18 O60 As2 144(3) . . . . ?
Cs2 W18 O60 As2 84(2) 2_566 . . . ?
O47 W18 O60 W17 10(10) . . . . ?
O46 W18 O60 W17 -178.2(19) . . . . ?
O45 W18 O60 W17 83.5(18) . . . . ?
O48 W18 O60 W17 -86.0(16) . . . . ?
O66 W18 O60 W17 -0.5(16) . . . . ?
Cs2 W18 O60 W17 -60.1(18) 2_566 . . . ?
O47 W18 O60 W12 -80(10) . . . . ?
O46 W18 O60 W12 91.6(18) . . . . ?
O45 W18 O60 W12 -6.6(15) . . . . ?
O48 W18 O60 W12 -176.1(16) . . . . ?
O66 W18 O60 W12 -90.7(17) . . . . ?
Cs2 W18 O60 W12 -150.2(5) 2_566 . . . ?
O70 W17 O60 As2 -139(33) . . . . ?
O66 W17 O60 As2 -133(4) . . . . ?
O65 W17 O60 As2 135(4) . . . . ?
O67 W17 O60 As2 -39(3) . . . . ?
O69 W17 O60 As2 50(3) . . . . ?
Cs2 W17 O60 As2 -177(2) . . . . ?
O70 W17 O60 W18 -6(34) . . . . ?
O66 W17 O60 W18 0.6(18) . . . . ?
O65 W17 O60 W18 -91(2) . . . . ?
O67 W17 O60 W18 94.1(19) . . . . ?
O69 W17 O60 W18 -177(2) . . . . ?
Cs2 W17 O60 W18 -43.5(16) . . . . ?
O70 W17 O60 W12 84(34) . . . . ?
O66 W17 O60 W12 91.1(19) . . . . ?
O65 W17 O60 W12 -0.9(18) . . . . ?
O67 W17 O60 W12 -175.3(18) . . . . ?
O69 W17 O60 W12 -86.6(18) . . . . ?
Cs2 W17 O60 W12 47.0(14) . . . . ?
O44 W12 O60 As2 -170(6) . . . . ?
O43 W12 O60 As2 28(3) . . . . ?
O65 W12 O60 As2 -144(3) . . . . ?
O45 W12 O60 As2 128(3) . . . . ?
O42 W12 O60 As2 -53(2) . . . . ?
Cs3 W12 O60 As2 13(9) . . . . ?
O44 W12 O60 W18 69(7) . . . . ?
O43 W12 O60 W18 -93.6(19) . . . . ?
O65 W12 O60 W18 94.9(19) . . . . ?
O45 W12 O60 W18 6.6(15) . . . . ?
O42 W12 O60 W18 -174.6(17) . . . . ?
Cs3 W12 O60 W18 -108(7) . . . . ?
O44 W12 O60 W17 -25(7) . . . . ?
O43 W12 O60 W17 172.4(18) . . . . ?
O65 W12 O60 W17 0.8(17) . . . . ?
O45 W12 O60 W17 -87.4(16) . . . . ?
O42 W12 O60 W17 91.4(17) . . . . ?
Cs3 W12 O60 W17 158(6) . . . . ?
O71 W16 O61 W19 -166(3) . . . . ?
O62 W16 O61 W19 -69(3) . . . . ?
O67 W16 O61 W19 90(3) . . . . ?
O68 W16 O61 W19 28(7) . . . . ?
O58 W16 O61 W19 7(2) . . . . ?
O50 W19 O61 W16 169(3) . . . . ?
O48 W19 O61 W16 -95(3) . . . . ?
O49 W19 O61 W16 -23(7) . . . . ?
O51 W19 O61 W16 68(3) . . . . ?
O58 W19 O61 W16 -8(3) . . . . ?
Cs2 W19 O61 W16 -146(3) 2_566 . . . ?
Cs1 W19 O61 W16 80(4) . . . . ?
O61 W16 O62 W20 73(3) . . . . ?
O71 W16 O62 W20 179(3) . . . . ?
O67 W16 O62 W20 -14(6) . . . . ?
O68 W16 O62 W20 -81(3) . . . . ?
O58 W16 O62 W20 2(2) . . . . ?
O53 W20 O62 W16 -176(3) . . . . ?
O52 W20 O62 W16 -7(8) . . . . ?
O51 W20 O62 W16 -76(2) . . . . ?
O54 W20 O62 W16 83(2) . . . . ?
O58 W20 O62 W16 -2(2) . . . . ?
Cs5 W20 O62 W16 139.7(17) . . . . ?
Cs1 W20 O62 W16 -90(3) . . . . ?
O56 W15 O63 W14 173(3) . . . . ?
O57 W15 O63 W14 70(3) . . . . ?
O54 W15 O63 W14 -90(3) . . . . ?
O55 W15 O63 W14 -23(8) . . . . ?
O59 W15 O63 W14 1(2) . . . . ?
Cs5 W15 O63 W14 -140.9(19) . . . . ?
O72 W14 O63 W15 -170(3) . . . . ?
O68 W14 O63 W15 88(3) . . . . ?
O64 W14 O63 W15 -72(3) . . . . ?
O69 W14 O63 W15 -4(7) . . . . ?
O59 W14 O63 W15 -1(2) . . . . ?
O41 W13 O64 W14 -173(3) . . . . ?
O42 W13 O64 W14 83(3) . . . . ?
O40 W13 O64 W14 -2(6) . . . . ?
O57 W13 O64 W14 -79(3) . . . . ?
O59 W13 O64 W14 -6(2) . . . . ?
Cs4 W13 O64 W14 -135(2) . . . . ?
O72 W14 O64 W13 179(3) . . . . ?
O68 W14 O64 W13 12(7) . . . . ?
O69 W14 O64 W13 -77(3) . . . . ?
O63 W14 O64 W13 81(3) . . . . ?
O59 W14 O64 W13 6(2) . . . . ?
O70 W17 O65 W12 -174(4) . . . . ?
O66 W17 O65 W12 -73(4) . . . . ?
O67 W17 O65 W12 16(8) . . . . ?
O69 W17 O65 W12 86(4) . . . . ?
O60 W17 O65 W12 1(3) . . . . ?
Cs2 W17 O65 W12 -131(4) . . . . ?
O70 W17 O65 Cs2 -42(3) . . . . ?
O66 W17 O65 Cs2 58.2(16) . . . . ?
O67 W17 O65 Cs2 147(5) . . . . ?
O69 W17 O65 Cs2 -142.8(17) . . . . ?
O60 W17 O65 Cs2 133.0(16) . . . . ?
O44 W12 O65 W17 170(4) . . . . ?
O43 W12 O65 W17 -28(9) . . . . ?
O45 W12 O65 W17 72(4) . . . . ?
O42 W12 O65 W17 -83(4) . . . . ?
O60 W12 O65 W17 -1(3) . . . . ?
Cs3 W12 O65 W17 -178(3) . . . . ?
O44 W12 O65 Cs2 51(3) . . . . ?
O43 W12 O65 Cs2 -147(6) . . . . ?
O45 W12 O65 Cs2 -47(2) . . . . ?
O42 W12 O65 Cs2 158(3) . . . . ?
O60 W12 O65 Cs2 -121(3) . . . . ?
Cs3 W12 O65 Cs2 63(3) . . . . ?
O70 W17 O66 W18 179(3) . . . . ?
O65 W17 O66 W18 72(3) . . . . ?
O67 W17 O66 W18 -86(3) . . . . ?
O69 W17 O66 W18 5(7) . . . . ?
O60 W17 O66 W18 -1(2) . . . . ?
Cs2 W17 O66 W18 134(3) . . . . ?
O70 W17 O66 Cs2 45(3) . . . . ?
O65 W17 O66 Cs2 -62.1(18) . . . . ?
O67 W17 O66 Cs2 140.6(16) . . . . ?
O69 W17 O66 Cs2 -129(5) . . . . ?
O60 W17 O66 Cs2 -134.4(16) . . . . ?
O47 W18 O66 W17 -177(3) . . . . ?
O46 W18 O66 W17 7(7) . . . . ?
O45 W18 O66 W17 -79(3) . . . . ?
O48 W18 O66 W17 83(3) . . . . ?
O60 W18 O66 W17 1(2) . . . . ?
Cs2 W18 O66 W17 137(3) 2_566 . . . ?
O47 W18 O66 Cs2 -58(3) . . . . ?
O46 W18 O66 Cs2 126(5) . . . . ?
O45 W18 O66 Cs2 41(2) . . . . ?
O48 W18 O66 Cs2 -157(2) . . . . ?
O60 W18 O66 Cs2 120(2) . . . . ?
Cs2 W18 O66 Cs2 -103.7(17) 2_566 . . . ?
O70 W17 O67 W16 -131(7) . . . . ?
O66 W17 O67 W16 128(7) . . . . ?
O65 W17 O67 W16 40(11) . . . . ?
O69 W17 O67 W16 -29(7) . . . . ?
O60 W17 O67 W16 54(7) . . . . ?
Cs2 W17 O67 W16 178(6) . . . . ?
O61 W16 O67 W17 -127(7) . . . . ?
O71 W16 O67 W17 128(7) . . . . ?
O62 W16 O67 W17 -38(11) . . . . ?
O68 W16 O67 W17 30(7) . . . . ?
O58 W16 O67 W17 -54(7) . . . . ?
O72 W14 O68 W16 127(6) . . . . ?
O64 W14 O68 W16 -66(9) . . . . ?
O69 W14 O68 W16 22(6) . . . . ?
O63 W14 O68 W16 -134(6) . . . . ?
O59 W14 O68 W16 -60(6) . . . . ?
O61 W16 O68 W14 40(9) . . . . ?
O71 W16 O68 W14 -127(6) . . . . ?
O62 W16 O68 W14 137(6) . . . . ?
O67 W16 O68 W14 -23(6) . . . . ?
O58 W16 O68 W14 60(6) . . . . ?
O70 W17 O69 W14 109(5) . . . . ?
O66 W17 O69 W14 -77(7) . . . . ?
O65 W17 O69 W14 -144(5) . . . . ?
O67 W17 O69 W14 14(4) . . . . ?
O60 W17 O69 W14 -71(4) . . . . ?
Cs2 W17 O69 W14 169(3) . . . . ?
O72 W14 O69 W17 -118(4) . . . . ?
O68 W14 O69 W17 -15(4) . . . . ?
O64 W14 O69 W17 144(4) . . . . ?
O63 W14 O69 W17 76(7) . . . . ?
O59 W14 O69 W17 73(4) . . . . ?
O66 W17 O70 Cs2 -46(2) . . . . ?
O65 W17 O70 Cs2 45(3) . . . . ?
O67 W17 O70 Cs2 -138.8(19) . . . . ?
O69 W17 O70 Cs2 132.0(19) . . . . ?
O60 W17 O70 Cs2 -39(35) . . . . ?
O87 W22 O79 W21 -167(2) . . . . ?
O86 W22 O79 W21 93(3) . . . . ?
O88 W22 O79 W21 -39(4) . . . . ?
O80 W22 O79 W21 5.2(18) . . . . ?
O89 W22 O79 W21 -79(2) . . . . ?
Cs1 W22 O79 W21 136(3) . . . . ?
Cs5 W22 O79 W21 38(2) . . . . ?
O87 W22 O79 Cs1 57(2) . . . . ?
O86 W22 O79 Cs1 -43(2) . . . . ?
O88 W22 O79 Cs1 -175(3) . . . . ?
O80 W22 O79 Cs1 -130.6(18) . . . . ?
O89 W22 O79 Cs1 144.9(19) . . . . ?
Cs5 W22 O79 Cs1 -97.6(13) . . . . ?
O82 W21 O79 W22 -178(3) . . . . ?
O35 W21 O79 W22 79(2) . . . . ?
O55 W21 O79 W22 -41(5) . . . . ?
O80 W21 O79 W22 -5.4(19) . . . . ?
O52 W21 O79 W22 -94(2) . . . . ?
Cs1 W21 O79 W22 -133(3) . . . . ?
O82 W21 O79 Cs1 -45(2) . . . . ?
O35 W21 O79 Cs1 -148.3(17) . . . . ?
O55 W21 O79 Cs1 92(4) . . . . ?
O80 W21 O79 Cs1 127(2) . . . . ?
O52 W21 O79 Cs1 38.8(17) . . . . ?
O82 W21 O80 W22 30(7) . . . . ?
O35 W21 O80 W22 -101.0(17) . . . . ?
O55 W21 O80 W22 169.7(16) . . . . ?
O79 W21 O80 W22 4.1(14) . . . . ?
O52 W21 O80 W22 88.4(16) . . . . ?
Cs1 W21 O80 W22 33.9(12) . . . . ?
O82 W21 O80 Cs5 -90(7) . . . . ?
O35 W21 O80 Cs5 139(2) . . . . ?
O55 W21 O80 Cs5 50(2) . . . . ?
O79 W21 O80 Cs5 -116(2) . . . . ?
O52 W21 O80 Cs5 -31(2) . . . . ?
Cs1 W21 O80 Cs5 -86(2) . . . . ?
O87 W22 O80 W21 25(7) . . . . ?
O86 W22 O80 W21 -106.8(19) . . . . ?
O79 W22 O80 W21 -4.5(16) . . . . ?
O88 W22 O80 W21 153(2) . . . . ?
O89 W22 O80 W21 76.4(16) . . . . ?
Cs1 W22 O80 W21 -38.0(14) . . . . ?
Cs5 W22 O80 W21 -136(2) . . . . ?
O87 W22 O80 Cs5 161(6) . . . . ?
O86 W22 O80 Cs5 29.3(18) . . . . ?
O79 W22 O80 Cs5 131.6(18) . . . . ?
O88 W22 O80 Cs5 -70.7(18) . . . . ?
O89 W22 O80 Cs5 -147.5(15) . . . . ?
Cs1 W22 O80 Cs5 98.2(10) . . . . ?
O35 W21 O82 Tb2 77(47) . . . . ?
O55 W21 O82 Tb2 169(46) . . . . ?
O79 W21 O82 Tb2 -28(47) . . . . ?
O80 W21 O82 Tb2 -53(50) . . . . ?
O52 W21 O82 Tb2 -111(47) . . . . ?
Cs1 W21 O82 Tb2 -57(46) . . . . ?
O177 W46 O83 Tb2 46(6) . . . . ?
O178 W46 O83 Tb2 144(6) . . . . ?
O176 W46 O83 Tb2 -53(6) . . . . ?
O193 W46 O83 Tb2 -133(6) . . . . ?
O190 W46 O83 Tb2 -119(7) . . . . ?
Cs1 W46 O83 Tb2 -2(6) . . . . ?
O87 W22 O86 Tb4 47(5) . . . . ?
O79 W22 O86 Tb4 144(5) . . . . ?
O88 W22 O86 Tb4 -60(6) . . . . ?
O80 W22 O86 Tb4 -145(5) . . . . ?
O89 W22 O86 Tb4 -120(14) . . . . ?
Cs1 W22 O86 Tb4 113(5) . . . . ?
Cs5 W22 O86 Tb4 -119(6) . . . . ?
O87 W22 O86 Cs5 166.4(18) . . . . ?
O79 W22 O86 Cs5 -96.9(18) . . . . ?
O88 W22 O86 Cs5 59(2) . . . . ?
O80 W22 O86 Cs5 -25.7(16) . . . . ?
O89 W22 O86 Cs5 0(16) . . . . ?
Cs1 W22 O86 Cs5 -127.9(17) . . . . ?
O87 W22 O86 Cs1 -65.7(17) . . . . ?
O79 W22 O86 Cs1 31.0(17) . . . . ?
O88 W22 O86 Cs1 -172.9(17) . . . . ?
O80 W22 O86 Cs1 102.2(12) . . . . ?
O89 W22 O86 Cs1 127(14) . . . . ?
Cs5 W22 O86 Cs1 127.9(17) . . . . ?
O86 W22 O87 Tb3 -149(22) . . . . ?
O79 W22 O87 Tb3 108(22) . . . . ?
O88 W22 O87 Tb3 -46(22) . . . . ?
O80 W22 O87 Tb3 80(23) . . . . ?
O89 W22 O87 Tb3 29(22) . . . . ?
Cs1 W22 O87 Tb3 147(23) . . . . ?
Cs5 W22 O87 Tb3 -127(21) . . . . ?
O86 W22 O87 Cs1 64.0(17) . . . . ?
O79 W22 O87 Cs1 -39.2(14) . . . . ?
O88 W22 O87 Cs1 167.1(16) . . . . ?
O80 W22 O87 Cs1 -67(6) . . . . ?
O89 W22 O87 Cs1 -117.6(12) . . . . ?
Cs5 W22 O87 Cs1 86(3) . . . . ?
O90 W23 O88 W22 51(8) . . . . ?
O91 W23 O88 W22 -45(8) . . . . ?
O104 W23 O88 W22 151(8) . . . . ?
O111 W23 O88 W22 -112(9) . . . . ?
O105 W23 O88 W22 -131(8) . . . . ?
O87 W22 O88 W23 133(7) . . . . ?
O86 W22 O88 W23 -125(8) . . . . ?
O79 W22 O88 W23 8(10) . . . . ?
O80 W22 O88 W23 -34(8) . . . . ?
O89 W22 O88 W23 48(7) . . . . ?
Cs1 W22 O88 W23 -156(3) . . . . ?
Cs5 W22 O88 W23 -79(8) . . . . ?
O34 W24 O89 W22 -132(6) . . . . ?
O91 W24 O89 W22 -24(6) . . . . ?
O92 W24 O89 W22 131(5) . . . . ?
O112 W24 O89 W22 25(12) . . . . ?
O106 W24 O89 W22 58(6) . . . . ?
O87 W22 O89 W24 -99(6) . . . . ?
O86 W22 O89 W24 68(17) . . . . ?
O79 W22 O89 W24 166(6) . . . . ?
O88 W22 O89 W24 7(5) . . . . ?
O80 W22 O89 W24 93(6) . . . . ?
Cs1 W22 O89 W24 -167(5) . . . . ?
Cs5 W22 O89 W24 67(6) . . . . ?
O88 W23 O90 Cs5 29(3) . . . . ?
O91 W23 O90 Cs5 115(2) . . . . ?
O104 W23 O90 Cs5 -62(2) . . . . ?
O111 W23 O90 Cs5 -157(2) . . . . ?
O105 W23 O90 Cs5 -134(19) . . . . ?
O90 W23 O91 W24 -124(5) . . . . ?
O88 W23 O91 W24 -22(5) . . . . ?
O104 W23 O91 W24 46(8) . . . . ?
O111 W23 O91 W24 139(5) . . . . ?
O105 W23 O91 W24 63(5) . . . . ?
O89 W24 O91 W23 37(5) . . . . ?
O34 W24 O91 W23 132(5) . . . . ?
O92 W24 O91 W23 -55(7) . . . . ?
O112 W24 O91 W23 -132(5) . . . . ?
O106 W24 O91 W23 -59(5) . . . . ?
O94 W25 O92 W24 83(2) . . . . ?
O93 W25 O92 W24 -170(2) . . . . ?
O95 W25 O92 W24 -33(7) . . . . ?
O113 W25 O92 W24 -78(2) . . . . ?
O106 W25 O92 W24 -5(2) . . . . ?
Na4 W25 O92 W24 -84(2) . . . . ?
O89 W24 O92 W25 -89(3) . . . . ?
O34 W24 O92 W25 174(2) . . . . ?
O91 W24 O92 W25 0(5) . . . . ?
O112 W24 O92 W25 77(2) . . . . ?
O106 W24 O92 W25 5(2) . . . . ?
O93 W25 O94 Tb3 118(6) . . . . ?
O95 W25 O94 Tb3 18(6) . . . . ?
O92 W25 O94 Tb3 -146(6) . . . . ?
O113 W25 O94 Tb3 -73(9) . . . . ?
O106 W25 O94 Tb3 -71(6) . . . . ?
Na4 W25 O94 Tb3 22(7) . . . . ?
O94 W25 O95 W30 -25(4) . . . . ?
O93 W25 O95 W30 -132(4) . . . . ?
O92 W25 O95 W30 91(7) . . . . ?
O113 W25 O95 W30 136(4) . . . . ?
O106 W25 O95 W30 65(4) . . . . ?
Na4 W25 O95 W30 160(5) . . . . ?
O94 W25 O95 Na4 176(2) . . . . ?
O93 W25 O95 Na4 68(2) . . . . ?
O92 W25 O95 Na4 -68(6) . . . . ?
O113 W25 O95 Na4 -24(2) . . . . ?
O106 W25 O95 Na4 -95(2) . . . . ?
O96 W30 O95 W25 129(4) . . . . ?
O97 W30 O95 W25 24(4) . . . . ?
O98 W30 O95 W25 -101(5) . . . . ?
O108 W30 O95 W25 -135(4) . . . . ?
O107 W30 O95 W25 -68(4) . . . . ?
Na4 W30 O95 W25 -160(5) . . . . ?
O96 W30 O95 Na4 -71(2) . . . . ?
O97 W30 O95 Na4 -176(2) . . . . ?
O98 W30 O95 Na4 59(5) . . . . ?
O108 W30 O95 Na4 25.7(19) . . . . ?
O107 W30 O95 Na4 92(2) . . . . ?
O97 W30 O96 Na6 -121(3) . . . . ?
O98 W30 O96 Na6 -19(4) . . . . ?
O95 W30 O96 Na6 143(3) . . . . ?
O108 W30 O96 Na6 61(3) . . . . ?
O107 W30 O96 Na6 47(9) . . . . ?
Na4 W30 O96 Na6 104(3) . . . . ?
O96 W30 O97 Tb3 -110(5) . . . . ?
O98 W30 O97 Tb3 147(5) . . . . ?
O95 W30 O97 Tb3 -14(5) . . . . ?
O108 W30 O97 Tb3 66(8) . . . . ?
O107 W30 O97 Tb3 74(5) . . . . ?
Na4 W30 O97 Tb3 -18(6) . . . . ?
O100 W31 O98 W30 177(2) . . . . ?
O99 W31 O98 W30 77(3) . . . . ?
O101 W31 O98 W30 -19(5) . . . . ?
O109 W31 O98 W30 -85(3) . . . . ?
O107 W31 O98 W30 -13(2) . . . . ?
O96 W30 O98 W31 178(3) . . . . ?
O97 W30 O98 W31 -75(3) . . . . ?
O95 W30 O98 W31 49(6) . . . . ?
O108 W30 O98 W31 83(3) . . . . ?
O107 W30 O98 W31 14(2) . . . . ?
Na4 W30 O98 W31 92(2) . . . . ?
O100 W31 O99 W32 131(6) . . . . ?
O101 W31 O99 W32 29(6) . . . . ?
O109 W31 O99 W32 -21(10) . . . . ?
O98 W31 O99 W32 -123(6) . . . . ?
O107 W31 O99 W32 -54(6) . . . . ?
O128 W32 O99 W31 92(6) . . . . ?
O129 W32 O99 W31 -60(14) . . . . ?
O103 W32 O99 W31 -8(6) . . . . ?
O131 W32 O99 W31 -176(6) . . . . ?
O130 W32 O99 W31 -92(6) . . . . ?
O99 W31 O100 Na2 -156(4) . . . 2_655 ?
O101 W31 O100 Na2 -68(4) . . . 2_655 ?
O109 W31 O100 Na2 15(4) . . . 2_655 ?
O98 W31 O100 Na2 104(4) . . . 2_655 ?
O107 W31 O100 Na2 50(11) . . . 2_655 ?
O100 W31 O101 W28 -128(5) . . . . ?
O99 W31 O101 W28 -32(5) . . . . ?
O109 W31 O101 W28 134(5) . . . . ?
O98 W31 O101 W28 67(7) . . . . ?
O107 W31 O101 W28 62(5) . . . . ?
O102 W28 O101 W31 122(5) . . . . ?
O110 W28 O101 W31 -140(5) . . . . ?
O103 W28 O101 W31 15(5) . . . . ?
O104 W28 O101 W31 -61(8) . . . . ?
O105 W28 O101 W31 -65(5) . . . . ?
O128 W32 O103 W28 -138(5) . . . . ?
O129 W32 O103 W28 124(5) . . . . ?
O131 W32 O103 W28 -15(9) . . . . ?
O99 W32 O103 W28 -47(5) . . . . ?
O130 W32 O103 W28 33(5) . . . . ?
O102 W28 O103 W32 -55(5) . . . . ?
O110 W28 O103 W32 127(5) . . . . ?
O101 W28 O103 W32 45(5) . . . . ?
O104 W28 O103 W32 -151(5) . . . . ?
O105 W28 O103 W32 134(5) . . . . ?
O90 W23 O104 W28 -170(2) . . . . ?
O88 W23 O104 W28 87(2) . . . . ?
O91 W23 O104 W28 20(6) . . . . ?
O111 W23 O104 W28 -72(2) . . . . ?
O105 W23 O104 W28 3.2(15) . . . . ?
O102 W28 O104 W23 170(2) . . . . ?
O110 W28 O104 W23 72.3(19) . . . . ?
O103 W28 O104 W23 -82.9(19) . . . . ?
O101 W28 O104 W23 -8(6) . . . . ?
O105 W28 O104 W23 -3.2(15) . . . . ?
O106 As3 O105 W27 -56(3) . . . . ?
O107 As3 O105 W27 47(3) . . . . ?
O106 As3 O105 W23 75(2) . . . . ?
O107 As3 O105 W23 178(2) . . . . ?
O106 As3 O105 W28 -179(2) . . . . ?
O107 As3 O105 W28 -75.7(19) . . . . ?
O118 W27 O105 As3 173(11) . . . . ?
O114 W27 O105 As3 48(3) . . . . ?
O115 W27 O105 As3 -41(3) . . . . ?
O111 W27 O105 As3 136(3) . . . . ?
O110 W27 O105 As3 -134(3) . . . . ?
O118 W27 O105 W23 35(11) . . . . ?
O114 W27 O105 W23 -90.2(18) . . . . ?
O115 W27 O105 W23 -179.6(17) . . . . ?
O111 W27 O105 W23 -1.9(17) . . . . ?
O110 W27 O105 W23 87.6(16) . . . . ?
O118 W27 O105 W28 -57(11) . . . . ?
O114 W27 O105 W28 178.1(18) . . . . ?
O115 W27 O105 W28 88.7(17) . . . . ?
O111 W27 O105 W28 -93.6(18) . . . . ?
O110 W27 O105 W28 -4.1(14) . . . . ?
O90 W23 O105 As3 -170(20) . . . . ?
O88 W23 O105 As3 26(2) . . . . ?
O91 W23 O105 As3 -58(2) . . . . ?
O104 W23 O105 As3 117(2) . . . . ?
O111 W23 O105 As3 -147(3) . . . . ?
O90 W23 O105 W27 -21(21) . . . . ?
O88 W23 O105 W27 175(2) . . . . ?
O91 W23 O105 W27 90.9(15) . . . . ?
O104 W23 O105 W27 -94.3(14) . . . . ?
O111 W23 O105 W27 1.9(17) . . . . ?
O90 W23 O105 W28 70(21) . . . . ?
O88 W23 O105 W28 -93.3(19) . . . . ?
O91 W23 O105 W28 -177.4(15) . . . . ?
O104 W23 O105 W28 -2.5(12) . . . . ?
O111 W23 O105 W28 93.7(18) . . . . ?
O102 W28 O105 As3 -156(9) . . . . ?
O110 W28 O105 As3 149(2) . . . . ?
O103 W28 O105 As3 -27(2) . . . . ?
O101 W28 O105 As3 59(2) . . . . ?
O104 W28 O105 As3 -119.7(19) . . . . ?
O102 W28 O105 W27 59(10) . . . . ?
O110 W28 O105 W27 4.4(15) . . . . ?
O103 W28 O105 W27 -172.6(17) . . . . ?
O101 W28 O105 W27 -86.2(16) . . . . ?
O104 W28 O105 W27 95.1(14) . . . . ?
O102 W28 O105 W23 -33(10) . . . . ?
O110 W28 O105 W23 -88.3(16) . . . . ?
O103 W28 O105 W23 94.7(16) . . . . ?
O101 W28 O105 W23 -178.9(16) . . . . ?
O104 W28 O105 W23 2.4(11) . . . . ?
O105 As3 O106 W25 172(2) . . . . ?
O107 As3 O106 W25 73(2) . . . . ?
O105 As3 O106 W24 -74(3) . . . . ?
O107 As3 O106 W24 -172(3) . . . . ?
O105 As3 O106 W26 54(3) . . . . ?
O107 As3 O106 W26 -45(4) . . . . ?
O94 W25 O106 As3 41(3) . . . . ?
O93 W25 O106 As3 -168(5) . . . . ?
O95 W25 O106 As3 -54(3) . . . . ?
O92 W25 O106 As3 134(3) . . . . ?
O113 W25 O106 As3 -140(3) . . . . ?
Na4 W25 O106 As3 -92(2) . . . . ?
O94 W25 O106 W24 -89.8(19) . . . . ?
O93 W25 O106 W24 62(6) . . . . ?
O95 W25 O106 W24 175.4(19) . . . . ?
O92 W25 O106 W24 3.9(16) . . . . ?
O113 W25 O106 W24 89(2) . . . . ?
Na4 W25 O106 W24 137.0(14) . . . . ?
O94 W25 O106 W26 177.9(19) . . . . ?
O93 W25 O106 W26 -30(7) . . . . ?
O95 W25 O106 W26 83(2) . . . . ?
O92 W25 O106 W26 -88(2) . . . . ?
O113 W25 O106 W26 -2.9(16) . . . . ?
Na4 W25 O106 W26 44.7(15) . . . . ?
O89 W24 O106 As3 -34(3) . . . . ?
O34 W24 O106 As3 -175(6) . . . . ?
O91 W24 O106 As3 51(3) . . . . ?
O92 W24 O106 As3 -127(3) . . . . ?
O112 W24 O106 As3 137(3) . . . . ?
O89 W24 O106 W25 89(2) . . . . ?
O34 W24 O106 W25 -51(8) . . . . ?
O91 W24 O106 W25 174(2) . . . . ?
O92 W24 O106 W25 -3.8(16) . . . . ?
O112 W24 O106 W25 -99(2) . . . . ?
O89 W24 O106 W26 -176.8(18) . . . . ?
O34 W24 O106 W26 43(8) . . . . ?
O91 W24 O106 W26 -91.7(17) . . . . ?
O92 W24 O106 W26 90.3(18) . . . . ?
O112 W24 O106 W26 -5.1(16) . . . . ?
O117 W26 O106 As3 -175(20) . . . . ?
O113 W26 O106 As3 130(4) . . . . ?
O112 W26 O106 As3 -133(4) . . . . ?
O114 W26 O106 As3 -47(3) . . . . ?
O116 W26 O106 As3 36(3) . . . . ?
Na4 W26 O106 As3 82(3) . . . . ?
O117 W26 O106 W25 59(22) . . . . ?
O113 W26 O106 W25 3.4(19) . . . . ?
O112 W26 O106 W25 101(2) . . . . ?
O114 W26 O106 W25 -173(2) . . . . ?
O116 W26 O106 W25 -90(2) . . . . ?
Na4 W26 O106 W25 -44.3(16) . . . . ?
O117 W26 O106 W24 -37(22) . . . . ?
O113 W26 O106 W24 -92(2) . . . . ?
O112 W26 O106 W24 5.8(18) . . . . ?
O114 W26 O106 W24 91.8(19) . . . . ?
O116 W26 O106 W24 175.0(19) . . . . ?
Na4 W26 O106 W24 -139.4(14) . . . . ?
O105 As3 O107 W30 -175(2) . . . . ?
O106 As3 O107 W30 -78(2) . . . . ?
O105 As3 O107 W29 -48(3) . . . . ?
O106 As3 O107 W29 49(3) . . . . ?
O105 As3 O107 W31 76(2) . . . . ?
O106 As3 O107 W31 173(2) . . . . ?
O96 W30 O107 As3 157(7) . . . . ?
O97 W30 O107 As3 -36(2) . . . . ?
O98 W30 O107 As3 -134(2) . . . . ?
O95 W30 O107 As3 59(2) . . . . ?
O108 W30 O107 As3 141(3) . . . . ?
Na4 W30 O107 As3 100.2(19) . . . . ?
O96 W30 O107 W29 13(8) . . . . ?
O97 W30 O107 W29 -178.9(18) . . . . ?
O98 W30 O107 W29 83.0(18) . . . . ?
O95 W30 O107 W29 -83.9(18) . . . . ?
O108 W30 O107 W29 -2.0(15) . . . . ?
Na4 W30 O107 W29 -43.0(14) . . . . ?
O96 W30 O107 W31 -79(8) . . . . ?
O97 W30 O107 W31 88.4(16) . . . . ?
O98 W30 O107 W31 -9.8(14) . . . . ?
O95 W30 O107 W31 -176.7(16) . . . . ?
O108 W30 O107 W31 -94.7(17) . . . . ?
Na4 W30 O107 W31 -135.7(11) . . . . ?
O119 W29 O107 As3 -169(11) . . . . ?
O108 W29 O107 As3 -129(3) . . . . ?
O116 W29 O107 As3 -42(3) . . . . ?
O109 W29 O107 As3 129(3) . . . . ?
O115 W29 O107 As3 42(3) . . . . ?
Na4 W29 O107 As3 -89(3) . . . . ?
O119 W29 O107 W30 -37(12) . . . . ?
O108 W29 O107 W30 2.4(19) . . . . ?
O116 W29 O107 W30 90(2) . . . . ?
O109 W29 O107 W30 -99.4(19) . . . . ?
O115 W29 O107 W30 174.1(19) . . . . ?
Na4 W29 O107 W30 43.2(14) . . . . ?
O119 W29 O107 W31 57(12) . . . . ?
O108 W29 O107 W31 97(2) . . . . ?
O116 W29 O107 W31 -175.3(19) . . . . ?
O109 W29 O107 W31 -4.8(15) . . . . ?
O115 W29 O107 W31 -91.3(17) . . . . ?
Na4 W29 O107 W31 137.8(12) . . . . ?
O100 W31 O107 As3 -174(8) . . . . ?
O99 W31 O107 As3 32(2) . . . . ?
O101 W31 O107 As3 -54(2) . . . . ?
O109 W31 O107 As3 -137(3) . . . . ?
O98 W31 O107 As3 129(3) . . . . ?
O100 W31 O107 W30 67(9) . . . . ?
O99 W31 O107 W30 -86.6(17) . . . . ?
O101 W31 O107 W30 -172.7(17) . . . . ?
O109 W31 O107 W30 103.9(18) . . . . ?
O98 W31 O107 W30 10.0(15) . . . . ?
O100 W31 O107 W29 -32(10) . . . . ?
O99 W31 O107 W29 174.5(16) . . . . ?
O101 W31 O107 W29 88.4(17) . . . . ?
O109 W31 O107 W29 4.9(15) . . . . ?
O98 W31 O107 W29 -88.9(17) . . . . ?
O119 W29 O108 W30 171(3) . . . . ?
O116 W29 O108 W30 -91(3) . . . . ?
O109 W29 O108 W30 67(3) . . . . ?
O115 W29 O108 W30 -23(6) . . . . ?
O107 W29 O108 W30 -3(2) . . . . ?
Na4 W29 O108 W30 -111(3) . . . . ?
O119 W29 O108 Na4 -78(3) . . . . ?
O116 W29 O108 Na4 21(2) . . . . ?
O109 W29 O108 Na4 178.1(18) . . . . ?
O115 W29 O108 Na4 89(5) . . . . ?
O107 W29 O108 Na4 108(2) . . . . ?
O96 W30 O108 W29 -172(3) . . . . ?
O97 W30 O108 W29 11(7) . . . . ?
O98 W30 O108 W29 -73(3) . . . . ?
O95 W30 O108 W29 94(3) . . . . ?
O107 W30 O108 W29 3(2) . . . . ?
Na4 W30 O108 W29 117(3) . . . . ?
O96 W30 O108 Na4 70(2) . . . . ?
O97 W30 O108 Na4 -106(5) . . . . ?
O98 W30 O108 Na4 170(2) . . . . ?
O95 W30 O108 Na4 -23.3(18) . . . . ?
O107 W30 O108 Na4 -114(2) . . . . ?
O100 W31 O109 W29 166(3) . . . . ?
O99 W31 O109 W29 -42(7) . . . . ?
O101 W31 O109 W29 -93(3) . . . . ?
O98 W31 O109 W29 61(3) . . . . ?
O107 W31 O109 W29 -7(2) . . . . ?
O119 W29 O109 W31 -164(3) . . . . ?
O108 W29 O109 W31 -61(3) . . . . ?
O116 W29 O109 W31 33(7) . . . . ?
O115 W29 O109 W31 94(3) . . . . ?
O107 W29 O109 W31 7(2) . . . . ?
Na4 W29 O109 W31 -59(3) . . . . ?
O102 W28 O110 W27 -176(3) . . . . ?
O103 W28 O110 W27 1(6) . . . . ?
O101 W28 O110 W27 82(2) . . . . ?
O104 W28 O110 W27 -81(2) . . . . ?
O105 W28 O110 W27 -6(2) . . . . ?
O118 W27 O110 W28 171(4) . . . . ?
O114 W27 O110 W28 12(7) . . . . ?
O115 W27 O110 W28 -81(3) . . . . ?
O111 W27 O110 W28 83(3) . . . . ?
O105 W27 O110 W28 6(2) . . . . ?
O118 W27 O111 W23 -167(4) . . . . ?
O114 W27 O111 W23 87(3) . . . . ?
O115 W27 O111 W23 11(9) . . . . ?
O110 W27 O111 W23 -72(3) . . . . ?
O105 W27 O111 W23 2(2) . . . . ?
O90 W23 O111 W27 175(3) . . . . ?
O88 W23 O111 W27 -22(8) . . . . ?
O91 W23 O111 W27 -88(3) . . . . ?
O104 W23 O111 W27 74(3) . . . . ?
O105 W23 O111 W27 -2(2) . . . . ?
O117 W26 O112 W24 169(3) . . . . ?
O113 W26 O112 W24 64(3) . . . . ?
O114 W26 O112 W24 -92(3) . . . . ?
O116 W26 O112 W24 -39(7) . . . . ?
O106 W26 O112 W24 -7(2) . . . . ?
Na4 W26 O112 W24 61(4) . . . . ?
O89 W24 O112 W26 42(9) . . . . ?
O34 W24 O112 W26 -161(3) . . . . ?
O91 W24 O112 W26 91(3) . . . . ?
O92 W24 O112 W26 -64(3) . . . . ?
O106 W24 O112 W26 8(2) . . . . ?
O117 W26 O113 W25 -179(3) . . . . ?
O112 W26 O113 W25 -78(3) . . . . ?
O114 W26 O113 W25 4(6) . . . . ?
O116 W26 O113 W25 82(3) . . . . ?
O106 W26 O113 W25 -4(2) . . . . ?
Na4 W26 O113 W25 100(3) . . . . ?
O117 W26 O113 Na4 81(2) . . . . ?
O112 W26 O113 Na4 -178(2) . . . . ?
O114 W26 O113 Na4 -96(4) . . . . ?
O116 W26 O113 Na4 -17.9(19) . . . . ?
O106 W26 O113 Na4 -104(2) . . . . ?
O94 W25 O113 W26 7(7) . . . . ?
O93 W25 O113 W26 176(3) . . . . ?
O95 W25 O113 W26 -86(3) . . . . ?
O92 W25 O113 W26 82(3) . . . . ?
O106 W25 O113 W26 5(3) . . . . ?
Na4 W25 O113 W26 -105(3) . . . . ?
O94 W25 O113 Na4 112(5) . . . . ?
O93 W25 O113 Na4 -79.0(19) . . . . ?
O95 W25 O113 Na4 19.0(17) . . . . ?
O92 W25 O113 Na4 -173.8(18) . . . . ?
O106 W25 O113 Na4 109.2(19) . . . . ?
O118 W27 O114 W26 136(5) . . . . ?
O115 W27 O114 W26 28(5) . . . . ?
O111 W27 O114 W26 -136(5) . . . . ?
O110 W27 O114 W26 -65(8) . . . . ?
O105 W27 O114 W26 -59(5) . . . . ?
O117 W26 O114 W27 -123(5) . . . . ?
O113 W26 O114 W27 54(8) . . . . ?
O112 W26 O114 W27 138(5) . . . . ?
O116 W26 O114 W27 -26(5) . . . . ?
O106 W26 O114 W27 62(5) . . . . ?
Na4 W26 O114 W27 -22(5) . . . . ?
O118 W27 O115 W29 -139(6) . . . . ?
O114 W27 O115 W29 -32(5) . . . . ?
O111 W27 O115 W29 44(11) . . . . ?
O110 W27 O115 W29 126(5) . . . . ?
O105 W27 O115 W29 52(5) . . . . ?
O119 W29 O115 W27 130(5) . . . . ?
O108 W29 O115 W27 -36(8) . . . . ?
O116 W29 O115 W27 33(5) . . . . ?
O109 W29 O115 W27 -128(5) . . . . ?
O107 W29 O115 W27 -55(5) . . . . ?
Na4 W29 O115 W27 29(6) . . . . ?
O119 W29 O116 W26 -132(6) . . . . ?
O108 W29 O116 W26 126(6) . . . . ?
O109 W29 O116 W26 31(10) . . . . ?
O115 W29 O116 W26 -31(6) . . . . ?
O107 W29 O116 W26 55(6) . . . . ?
Na4 W29 O116 W26 145(7) . . . . ?
O119 W29 O116 Na4 82(2) . . . . ?
O108 W29 O116 Na4 -19.4(19) . . . . ?
O109 W29 O116 Na4 -114(5) . . . . ?
O115 W29 O116 Na4 -176(2) . . . . ?
O107 W29 O116 Na4 -90.1(18) . . . . ?
O117 W26 O116 W29 129(6) . . . . ?
O113 W26 O116 W29 -127(6) . . . . ?
O112 W26 O116 W29 -23(10) . . . . ?
O114 W26 O116 W29 30(6) . . . . ?
O106 W26 O116 W29 -54(6) . . . . ?
Na4 W26 O116 W29 -146(7) . . . . ?
O117 W26 O116 Na4 -85(2) . . . . ?
O113 W26 O116 Na4 19(2) . . . . ?
O112 W26 O116 Na4 123(5) . . . . ?
O114 W26 O116 Na4 175(2) . . . . ?
O106 W26 O116 Na4 91.6(19) . . . . ?
O129 W32 O128 Tb3 -89(50) . . . . ?
O103 W32 O128 Tb3 176(100) . . . . ?
O131 W32 O128 Tb3 15(50) . . . . ?
O99 W32 O128 Tb3 96(50) . . . . ?
O130 W32 O128 Tb3 72(53) . . . . ?
O128 W32 O129 Tb4 -58(27) . . . . ?
O103 W32 O129 Tb4 42(27) . . . . ?
O131 W32 O129 Tb4 -152(26) . . . . ?
O99 W32 O129 Tb4 94(28) . . . . ?
O130 W32 O129 Tb4 125(26) . . . . ?
O146 W34 O130 W32 138(4) . . . . ?
O145 W34 O130 W32 -122(5) . . . . ?
O148 W34 O130 W32 -40(12) . . . . ?
O147 W34 O130 W32 33(4) . . . . ?
O161 W34 O130 W32 -49(5) . . . . ?
O128 W32 O130 W34 -72(12) . . . . ?
O129 W32 O130 W34 88(5) . . . . ?
O103 W32 O130 W34 -179(5) . . . . ?
O131 W32 O130 W34 -15(5) . . . . ?
O99 W32 O130 W34 -97(5) . . . . ?
O132 W33 O131 W32 -62(6) . . . . ?
O147 W33 O131 W32 36(6) . . . . ?
O169 W33 O131 W32 130(5) . . . . ?
O133 W33 O131 W32 -159(6) . . . . ?
O162 W33 O131 W32 126(6) . . . . ?
O128 W32 O131 W33 134(6) . . . . ?
O129 W32 O131 W33 -128(6) . . . . ?
O103 W32 O131 W33 10(10) . . . . ?
O99 W32 O131 W33 42(6) . . . . ?
O130 W32 O131 W33 -38(6) . . . . ?
O147 W33 O132 Na2 152(3) . . . . ?
O131 W33 O132 Na2 -119(3) . . . . ?
O169 W33 O132 Na2 55(3) . . . . ?
O133 W33 O132 Na2 -36(4) . . . . ?
O162 W33 O132 Na2 -17(17) . . . . ?
O135 W38 O133 W33 -160(2) . . . . ?
O136 W38 O133 W33 26(6) . . . . ?
O152 W38 O133 W33 -64(2) . . . . ?
O134 W38 O133 W33 95(2) . . . . ?
O162 W38 O133 W33 7(2) . . . . ?
O132 W33 O133 W38 170(2) . . . . ?
O147 W33 O133 W38 -35(7) . . . . ?
O131 W33 O133 W38 -89(3) . . . . ?
O169 W33 O133 W38 66(2) . . . . ?
O162 W33 O133 W38 -7(2) . . . . ?
O135 W38 O134 W42 70(5) . . . . ?
O136 W38 O134 W42 -32(4) . . . . ?
O152 W38 O134 W42 -119(5) . . . . ?
O133 W38 O134 W42 166(5) . . . . ?
O162 W38 O134 W42 -120(4) . . . . ?
O167 W42 O134 W38 121(4) . . . . ?
O168 W42 O134 W38 -136(4) . . . . ?
O170 W42 O134 W38 -10(6) . . . . ?
O137 W42 O134 W38 41(4) . . . . ?
O153 W42 O134 W38 -44(4) . . . . ?
Cs1 W42 O134 W38 -152(2) . . . . ?
O135 W38 O136 W41 -130(4) . . . . ?
O152 W38 O136 W41 133(4) . . . . ?
O133 W38 O136 W41 43(7) . . . . ?
O134 W38 O136 W41 -25(4) . . . . ?
O162 W38 O136 W41 61(4) . . . . ?
O138 W41 O136 W38 141(4) . . . . ?
O137 W41 O136 W38 35(4) . . . . ?
O151 W41 O136 W38 -133(4) . . . . ?
O139 W41 O136 W38 -60(6) . . . . ?
O160 W41 O136 W38 -56(4) . . . . ?
O138 W41 O137 W42 -113(5) . . . . ?
O151 W41 O137 W42 50(11) . . . . ?
O136 W41 O137 W42 -9(5) . . . . ?
O139 W41 O137 W42 147(5) . . . . ?
O160 W41 O137 W42 75(5) . . . . ?
O167 W42 O137 W41 -114(5) . . . . ?
O168 W42 O137 W41 121(33) . . . . ?
O170 W42 O137 W41 143(5) . . . . ?
O134 W42 O137 W41 -11(5) . . . . ?
O153 W42 O137 W41 74(5) . . . . ?
Cs1 W42 O137 W41 174(4) . . . . ?
O137 W41 O138 Tb6 -14(7) . . . . ?
O151 W41 O138 Tb6 170(6) . . . . ?
O136 W41 O138 Tb6 -106(6) . . . . ?
O139 W41 O138 Tb6 83(6) . . . . ?
O160 W41 O138 Tb6 140(6) . . . . ?
O141 W40 O139 W41 77(2) . . . . ?
O142 W40 O139 W41 -43(7) . . . . ?
O140 W40 O139 W41 177(2) . . . . ?
O150 W40 O139 W41 -82(2) . . . . ?
O160 W40 O139 W41 -8(2) . . . . ?
O138 W41 O139 W40 172(2) . . . . ?
O137 W41 O139 W40 -82(2) . . . . ?
O151 W41 O139 W40 85(2) . . . . ?
O136 W41 O139 W40 12(5) . . . . ?
O160 W41 O139 W40 8(2) . . . . ?
O142 W40 O141 Tb4 19(9) . . . . ?
O140 W40 O141 Tb4 116(9) . . . . ?
O139 W40 O141 Tb4 -146(9) . . . . ?
O150 W40 O141 Tb4 -61(11) . . . . ?
O160 W40 O141 Tb4 -73(9) . . . . ?
O141 W40 O142 W35 -32(4) . . . . ?
O140 W40 O142 W35 -131(4) . . . . ?
O139 W40 O142 W35 90(7) . . . . ?
O150 W40 O142 W35 127(4) . . . . ?
O160 W40 O142 W35 56(4) . . . . ?
O144 W35 O142 W40 136(4) . . . . ?
O143 W35 O142 W40 38(5) . . . . ?
O145 W35 O142 W40 -78(7) . . . . ?
O149 W35 O142 W40 -124(4) . . . . ?
O161 W35 O142 W40 -57(4) . . . . ?
O144 W35 O143 Tb4 -128(5) . . . . ?
O142 W35 O143 Tb4 -30(5) . . . . ?
O145 W35 O143 Tb4 132(5) . . . . ?
O149 W35 O143 Tb4 63(8) . . . . ?
O161 W35 O143 Tb4 58(5) . . . . ?
O146 W34 O145 W35 -174(3) . . . . ?
O130 W34 O145 W35 86(3) . . . . ?
O148 W34 O145 W35 -81(3) . . . . ?
O147 W34 O145 W35 -4(7) . . . . ?
O161 W34 O145 W35 -8(2) . . . . ?
O144 W35 O145 W34 176(3) . . . . ?
O143 W35 O145 W34 -86(3) . . . . ?
O142 W35 O145 W34 30(7) . . . . ?
O149 W35 O145 W34 78(3) . . . . ?
O161 W35 O145 W34 8(3) . . . . ?
O130 W34 O146 Na6 -147(2) . . . 2_655 ?
O145 W34 O146 Na6 117(2) . . . 2_655 ?
O148 W34 O146 Na6 33(2) . . . 2_655 ?
O147 W34 O146 Na6 -58(2) . . . 2_655 ?
O161 W34 O146 Na6 62(7) . . . 2_655 ?
O132 W33 O147 W34 122(5) . . . . ?
O131 W33 O147 W34 21(5) . . . . ?
O169 W33 O147 W34 -133(5) . . . . ?
O133 W33 O147 W34 -33(10) . . . . ?
O162 W33 O147 W34 -59(5) . . . . ?
O146 W34 O147 W33 -139(5) . . . . ?
O130 W34 O147 W33 -41(5) . . . . ?
O145 W34 O147 W33 51(8) . . . . ?
O148 W34 O147 W33 126(5) . . . . ?
O161 W34 O147 W33 54(5) . . . . ?
O146 W34 O148 W36 173(3) . . . . ?
O130 W34 O148 W36 -9(11) . . . . ?
O145 W34 O148 W36 74(3) . . . . ?
O147 W34 O148 W36 -82(3) . . . . ?
O161 W34 O148 W36 0(3) . . . . ?
O158 W36 O148 W34 -173(3) . . . . ?
O149 W36 O148 W34 -73(3) . . . . ?
O155 W36 O148 W34 9(7) . . . . ?
O154 W36 O148 W34 82(3) . . . . ?
O161 W36 O148 W34 0(3) . . . . ?
Na8 W36 O148 W34 159(3) 1_655 . . . ?
O158 W36 O149 W35 172(2) . . . . ?
O148 W36 O149 W35 71(2) . . . . ?
O155 W36 O149 W35 -85(2) . . . . ?
O154 W36 O149 W35 -13(5) . . . . ?
O161 W36 O149 W35 -1.9(18) . . . . ?
Na8 W36 O149 W35 139.5(18) 1_655 . . . ?
O144 W35 O149 W36 -173(2) . . . . ?
O143 W35 O149 W36 -3(7) . . . . ?
O142 W35 O149 W36 91(2) . . . . ?
O145 W35 O149 W36 -75(2) . . . . ?
O161 W35 O149 W36 2(2) . . . . ?
O159 W39 O150 W40 -175(2) . . . . ?
O155 W39 O150 W40 85(3) . . . . ?
O156 W39 O150 W40 17(6) . . . . ?
O151 W39 O150 W40 -73(3) . . . . ?
O160 W39 O150 W40 -2(2) . . . . ?
O141 W40 O150 W39 -10(6) . . . . ?
O142 W40 O150 W39 -91(3) . . . . ?
O140 W40 O150 W39 172(2) . . . . ?
O139 W40 O150 W39 78(2) . . . . ?
O160 W40 O150 W39 2(2) . . . . ?
O138 W41 O151 W39 -164(3) . . . . ?
O137 W41 O151 W39 32(10) . . . . ?
O136 W41 O151 W39 92(2) . . . . ?
O139 W41 O151 W39 -65(2) . . . . ?
O160 W41 O151 W39 6(2) . . . . ?
O159 W39 O151 W41 166(2) . . . . ?
O150 W39 O151 W41 64(3) . . . . ?
O155 W39 O151 W41 -28(7) . . . . ?
O156 W39 O151 W41 -94(2) . . . . ?
O160 W39 O151 W41 -6(2) . . . . ?
O135 W38 O152 W37 175(2) . . . . ?
O136 W38 O152 W37 -83(2) . . . . ?
O133 W38 O152 W37 78(2) . . . . ?
O134 W38 O152 W37 4(5) . . . . ?
O162 W38 O152 W37 5.0(18) . . . . ?
O157 W37 O152 W38 -175(2) . . . . ?
O154 W37 O152 W38 -15(5) . . . . ?
O156 W37 O152 W38 83(2) . . . . ?
O169 W37 O152 W38 -79(2) . . . . ?
O162 W37 O152 W38 -5.1(18) . . . . ?
O171 W43 O153 W42 -99.6(18) . . . . ?
O172 W43 O153 W42 166(2) . . . . ?
O173 W43 O153 W42 31(6) . . . . ?
O170 W43 O153 W42 2.2(15) . . . . ?
O174 W43 O153 W42 88.8(16) . . . . ?
Cs1 W43 O153 W42 36.0(13) . . . . ?
O167 W42 O153 W43 49(7) . . . . ?
O168 W42 O153 W43 -101(2) . . . . ?
O170 W42 O153 W43 -2.4(16) . . . . ?
O134 W42 O153 W43 158.6(19) . . . . ?
O137 W42 O153 W43 76.0(17) . . . . ?
Cs1 W42 O153 W43 -41.2(15) . . . . ?
O157 W37 O154 W36 -126(5) . . . . ?
O156 W37 O154 W36 -24(5) . . . . ?
O152 W37 O154 W36 75(7) . . . . ?
O169 W37 O154 W36 137(5) . . . . ?
O162 W37 O154 W36 65(5) . . . . ?
O158 W36 O154 W37 121(5) . . . . ?
O149 W36 O154 W37 -54(7) . . . . ?
O148 W36 O154 W37 -138(5) . . . . ?
O155 W36 O154 W37 19(5) . . . . ?
O161 W36 O154 W37 -65(5) . . . . ?
Na8 W36 O154 W37 148(5) 1_655 . . . ?
O159 W39 O155 W36 126(6) . . . . ?
O150 W39 O155 W36 -133(6) . . . . ?
O156 W39 O155 W36 26(6) . . . . ?
O151 W39 O155 W36 -40(10) . . . . ?
O160 W39 O155 W36 -61(6) . . . . ?
O158 W36 O155 W39 -125(6) . . . . ?
O149 W36 O155 W39 134(6) . . . . ?
O148 W36 O155 W39 53(9) . . . . ?
O154 W36 O155 W39 -22(6) . . . . ?
O161 W36 O155 W39 62(6) . . . . ?
Na8 W36 O155 W39 -91(6) 1_655 . . . ?
O157 W37 O156 W39 143(4) . . . . ?
O154 W37 O156 W39 38(4) . . . . ?
O152 W37 O156 W39 -119(4) . . . . ?
O169 W37 O156 W39 -46(7) . . . . ?
O162 W37 O156 W39 -45(4) . . . . ?
O159 W39 O156 W37 -137(4) . . . . ?
O150 W39 O156 W37 31(7) . . . . ?
O155 W39 O156 W37 -38(4) . . . . ?
O151 W39 O156 W37 122(4) . . . . ?
O160 W39 O156 W37 49(4) . . . . ?
O149 W36 O158 Na8 -136(3) . . . 1_655 ?
O148 W36 O158 Na8 -46(3) . . . 1_655 ?
O155 W36 O158 Na8 133(3) . . . 1_655 ?
O154 W36 O158 Na8 47(3) . . . 1_655 ?
O161 W36 O158 Na8 -94(13) . . . 1_655 ?
O162 As4 O160 W40 169(2) . . . . ?
O161 As4 O160 W40 72(2) . . . . ?
O162 As4 O160 W41 -74(3) . . . . ?
O161 As4 O160 W41 -172(3) . . . . ?
O162 As4 O160 W39 51(3) . . . . ?
O161 As4 O160 W39 -46(3) . . . . ?
O141 W40 O160 As4 38(2) . . . . ?
O142 W40 O160 As4 -52(3) . . . . ?
O140 W40 O160 As4 165(8) . . . . ?
O139 W40 O160 As4 138(3) . . . . ?
O150 W40 O160 As4 -138(3) . . . . ?
O141 W40 O160 W41 -93.7(18) . . . . ?
O142 W40 O160 W41 176.3(19) . . . . ?
O140 W40 O160 W41 34(10) . . . . ?
O139 W40 O160 W41 6.3(16) . . . . ?
O150 W40 O160 W41 90.7(18) . . . . ?
O141 W40 O160 W39 174.3(17) . . . . ?
O142 W40 O160 W39 84.3(18) . . . . ?
O140 W40 O160 W39 -58(10) . . . . ?
O139 W40 O160 W39 -85.7(17) . . . . ?
O150 W40 O160 W39 -1.3(14) . . . . ?
O138 W41 O160 As4 168(5) . . . . ?
O137 W41 O160 As4 -38(3) . . . . ?
O151 W41 O160 As4 137(3) . . . . ?
O136 W41 O160 As4 51(3) . . . . ?
O139 W41 O160 As4 -131(3) . . . . ?
O138 W41 O160 W40 -67(7) . . . . ?
O137 W41 O160 W40 87(2) . . . . ?
O151 W41 O160 W40 -98.3(19) . . . . ?
O136 W41 O160 W40 175.7(18) . . . . ?
O139 W41 O160 W40 -6.1(16) . . . . ?
O138 W41 O160 W39 27(7) . . . . ?
O137 W41 O160 W39 -178.6(18) . . . . ?
O151 W41 O160 W39 -4.3(15) . . . . ?
O136 W41 O160 W39 -90.4(16) . . . . ?
O139 W41 O160 W39 87.8(17) . . . . ?
O159 W39 O160 As4 174(8) . . . . ?
O150 W39 O160 As4 128(3) . . . . ?
O155 W39 O160 As4 39(3) . . . . ?
O156 W39 O160 As4 -45(3) . . . . ?
O151 W39 O160 As4 -133(3) . . . . ?
O159 W39 O160 W40 48(10) . . . . ?
O150 W39 O160 W40 1.5(16) . . . . ?
O155 W39 O160 W40 -87.5(18) . . . . ?
O156 W39 O160 W40 -171.6(16) . . . . ?
O151 W39 O160 W40 100.6(18) . . . . ?
O159 W39 O160 W41 -49(10) . . . . ?
O150 W39 O160 W41 -94.8(18) . . . . ?
O155 W39 O160 W41 176.2(18) . . . . ?
O156 W39 O160 W41 92.1(15) . . . . ?
O151 W39 O160 W41 4.3(16) . . . . ?
O160 As4 O161 W35 -77(2) . . . . ?
O162 As4 O161 W35 -176.2(19) . . . . ?
O160 As4 O161 W36 51(3) . . . . ?
O162 As4 O161 W36 -48(3) . . . . ?
O160 As4 O161 W34 173(2) . . . . ?
O162 As4 O161 W34 74(2) . . . . ?
O144 W35 O161 As4 166(6) . . . . ?
O143 W35 O161 As4 -38(2) . . . . ?
O142 W35 O161 As4 56(2) . . . . ?
O145 W35 O161 As4 -132(2) . . . . ?
O149 W35 O161 As4 144(2) . . . . ?
O144 W35 O161 W36 21(7) . . . . ?
O143 W35 O161 W36 177.1(16) . . . . ?
O142 W35 O161 W36 -89.0(16) . . . . ?
O145 W35 O161 W36 83.7(17) . . . . ?
O149 W35 O161 W36 -1.2(11) . . . . ?
O144 W35 O161 W34 -68(7) . . . . ?
O143 W35 O161 W34 88.1(16) . . . . ?
O142 W35 O161 W34 -178.0(16) . . . . ?
O145 W35 O161 W34 -5.3(16) . . . . ?
O149 W35 O161 W34 -90.2(14) . . . . ?
O158 W36 O161 As4 -176(12) . . . . ?
O149 W36 O161 As4 -133(3) . . . . ?
O148 W36 O161 As4 134(3) . . . . ?
O155 W36 O161 As4 -42(2) . . . . ?
O154 W36 O161 As4 42(2) . . . . ?
Na8 W36 O161 As4 101(3) 1_655 . . . ?
O158 W36 O161 W35 -41(13) . . . . ?
O149 W36 O161 W35 1.5(14) . . . . ?
O148 W36 O161 W35 -91.3(18) . . . . ?
O155 W36 O161 W35 92.5(16) . . . . ?
O154 W36 O161 W35 176.7(14) . . . . ?
Na8 W36 O161 W35 -124.2(17) 1_655 . . . ?
O158 W36 O161 W34 50(13) . . . . ?
O149 W36 O161 W34 93.2(16) . . . . ?
O148 W36 O161 W34 0.3(16) . . . . ?
O155 W36 O161 W34 -175.9(15) . . . . ?
O154 W36 O161 W34 -91.7(13) . . . . ?
Na8 W36 O161 W34 -33(2) 1_655 . . . ?
O146 W34 O161 As4 -172(6) . . . . ?
O130 W34 O161 As4 36(3) . . . . ?
O145 W34 O161 As4 129(3) . . . . ?
O148 W34 O161 As4 -142(3) . . . . ?
O147 W34 O161 As4 -50(2) . . . . ?
O146 W34 O161 W35 65(7) . . . . ?
O130 W34 O161 W35 -86.7(18) . . . . ?
O145 W34 O161 W35 6.1(18) . . . . ?
O148 W34 O161 W35 95.6(19) . . . . ?
O147 W34 O161 W35 -172.4(17) . . . . ?
O146 W34 O161 W36 -31(7) . . . . ?
O130 W34 O161 W36 177.4(17) . . . . ?
O145 W34 O161 W36 -89.8(19) . . . . ?
O148 W34 O161 W36 -0.3(17) . . . . ?
O147 W34 O161 W36 91.8(16) . . . . ?
O160 As4 O162 W33 -179(2) . . . . ?
O161 As4 O162 W33 -77(2) . . . . ?
O160 As4 O162 W37 -49(3) . . . . ?
O161 As4 O162 W37 53(3) . . . . ?
O160 As4 O162 W38 75(2) . . . . ?
O161 As4 O162 W38 177.5(19) . . . . ?
O132 W33 O162 As4 -132(14) . . . . ?
O147 W33 O162 As4 59(3) . . . . ?
O131 W33 O162 As4 -29(2) . . . . ?
O169 W33 O162 As4 153(2) . . . . ?
O133 W33 O162 As4 -113(2) . . . . ?
O132 W33 O162 W37 80(15) . . . . ?
O147 W33 O162 W37 -89.5(19) . . . . ?
O131 W33 O162 W37 -177(2) . . . . ?
O169 W33 O162 W37 5.1(13) . . . . ?
O133 W33 O162 W37 98.7(17) . . . . ?
O132 W33 O162 W38 -14(15) . . . . ?
O147 W33 O162 W38 177.1(19) . . . . ?
O131 W33 O162 W38 90(2) . . . . ?
O169 W33 O162 W38 -88.3(16) . . . . ?
O133 W33 O162 W38 5.3(15) . . . . ?
O157 W37 O162 As4 -177(7) . . . . ?
O154 W37 O162 As4 -50(3) . . . . ?
O156 W37 O162 As4 39(3) . . . . ?
O152 W37 O162 As4 134(3) . . . . ?
O169 W37 O162 As4 -141(3) . . . . ?
O157 W37 O162 W33 -41(8) . . . . ?
O154 W37 O162 W33 86.7(17) . . . . ?
O156 W37 O162 W33 175.4(15) . . . . ?
O152 W37 O162 W33 -89.4(16) . . . . ?
O169 W37 O162 W33 -4.7(12) . . . . ?
O157 W37 O162 W38 52(8) . . . . ?
O154 W37 O162 W38 179.6(17) . . . . ?
O156 W37 O162 W38 -91.6(15) . . . . ?
O152 W37 O162 W38 3.6(13) . . . . ?
O169 W37 O162 W38 88.2(14) . . . . ?
O135 W38 O162 As4 171(6) . . . . ?
O136 W38 O162 As4 -59(2) . . . . ?
O152 W38 O162 As4 -149(2) . . . . ?
O133 W38 O162 As4 115(2) . . . . ?
O134 W38 O162 As4 31(2) . . . . ?
O135 W38 O162 W33 51(8) . . . . ?
O136 W38 O162 W33 -179.2(18) . . . . ?
O152 W38 O162 W33 90.8(16) . . . . ?
O133 W38 O162 W33 -5.4(15) . . . . ?
O134 W38 O162 W33 -89.4(16) . . . . ?
O135 W38 O162 W37 -44(7) . . . . ?
O136 W38 O162 W37 86.4(16) . . . . ?
O152 W38 O162 W37 -3.6(13) . . . . ?
O133 W38 O162 W37 -99.8(17) . . . . ?
O134 W38 O162 W37 176.1(15) . . . . ?
O32 W7 O163 W5 -142(7) . . . . ?
O27 W7 O163 W5 116(7) . . . . ?
O26 W7 O163 W5 17(12) . . . . ?
O165 W7 O163 W5 -39(7) . . . . ?
O22 W7 O163 W5 43(7) . . . . ?
O33 W5 O163 W7 137(7) . . . . ?
O28 W5 O163 W7 -117(7) . . . . ?
O164 W5 O163 W7 44(7) . . . . ?
O29 W5 O163 W7 -19(11) . . . . ?
O23 W5 O163 W7 -46(7) . . . . ?
O31 W6 O164 W5 135(4) . . . . ?
O30 W6 O164 W5 -127(4) . . . . ?
O165 W6 O164 W5 30(5) . . . . ?
O25 W6 O164 W5 -47(8) . . . . ?
O24 W6 O164 W5 -55(4) . . . . ?
O33 W5 O164 W6 -131(5) . . . . ?
O28 W5 O164 W6 52(9) . . . . ?
O29 W5 O164 W6 129(5) . . . . ?
O163 W5 O164 W6 -32(4) . . . . ?
O23 W5 O164 W6 56(4) . . . . ?
O31 W6 O165 W7 -121(5) . . . . ?
O30 W6 O165 W7 75(7) . . . . ?
O164 W6 O165 W7 -19(6) . . . . ?
O25 W6 O165 W7 138(6) . . . . ?
O24 W6 O165 W7 71(5) . . . . ?
O32 W7 O165 W6 118(5) . . . . ?
O163 W7 O165 W6 18(5) . . . . ?
O27 W7 O165 W6 -71(8) . . . . ?
O26 W7 O165 W6 -145(6) . . . . ?
O22 W7 O165 W6 -72(5) . . . . ?
O168 W42 O167 Tb4 86(100) . . . . ?
O170 W42 O167 Tb4 -16(100) . . . . ?
O134 W42 O167 Tb4 -171(100) . . . . ?
O137 W42 O167 Tb4 -91(100) . . . . ?
O153 W42 O167 Tb4 -63(100) . . . . ?
Cs1 W42 O167 Tb4 30(100) . . . . ?
O167 W42 O168 Tb3 60(5) . . . . ?
O170 W42 O168 Tb3 163(5) . . . . ?
O134 W42 O168 Tb3 -43(5) . . . . ?
O137 W42 O168 Tb3 -174(31) . . . . ?
O153 W42 O168 Tb3 -128(5) . . . . ?
Cs1 W42 O168 Tb3 130(5) . . . . ?
O167 W42 O168 Cs1 -69.8(17) . . . . ?
O170 W42 O168 Cs1 33.3(17) . . . . ?
O134 W42 O168 Cs1 -173.6(14) . . . . ?
O137 W42 O168 Cs1 55(35) . . . . ?
O153 W42 O168 Cs1 102.0(14) . . . . ?
O132 W33 O169 W37 -179(2) . . . . ?
O147 W33 O169 W37 82(2) . . . . ?
O131 W33 O169 W37 -11(5) . . . . ?
O133 W33 O169 W37 -80.4(19) . . . . ?
O162 W33 O169 W37 -6.5(17) . . . . ?
O157 W37 O169 W33 179(2) . . . . ?
O154 W37 O169 W33 -76(2) . . . . ?
O156 W37 O169 W33 7(6) . . . . ?
O152 W37 O169 W33 83(2) . . . . ?
O162 W37 O169 W33 6.7(17) . . . . ?
O167 W42 O170 W43 -164(2) . . . . ?
O168 W42 O170 W43 93(3) . . . . ?
O134 W42 O170 W43 -33(4) . . . . ?
O137 W42 O170 W43 -85(2) . . . . ?
O153 W42 O170 W43 3(2) . . . . ?
Cs1 W42 O170 W43 131(3) . . . . ?
O167 W42 O170 Cs1 64.9(18) . . . . ?
O168 W42 O170 Cs1 -38(2) . . . . ?
O134 W42 O170 Cs1 -164(2) . . . . ?
O137 W42 O170 Cs1 143.5(17) . . . . ?
O153 W42 O170 Cs1 -127.9(18) . . . . ?
O171 W43 O170 W42 82(3) . . . . ?
O172 W43 O170 W42 -43(6) . . . . ?
O173 W43 O170 W42 -176(2) . . . . ?
O153 W43 O170 W42 -3(2) . . . . ?
O174 W43 O170 W42 -90(2) . . . . ?
Cs1 W43 O170 W42 -125(3) . . . . ?
O171 W43 O170 Cs1 -152.6(17) . . . . ?
O172 W43 O170 Cs1 82(5) . . . . ?
O173 W43 O170 Cs1 -50.1(16) . . . . ?
O153 W43 O170 Cs1 122.2(19) . . . . ?
O174 W43 O170 Cs1 35.5(15) . . . . ?
O172 W43 O171 Tb6 -61(5) . . . . ?
O173 W43 O171 Tb6 42(5) . . . . ?
O170 W43 O171 Tb6 140(5) . . . . ?
O153 W43 O171 Tb6 -150(5) . . . . ?
O174 W43 O171 Tb6 -94(10) . . . . ?
Cs1 W43 O171 Tb6 114(5) . . . . ?
O171 W43 O172 W44 -136(8) . . . . ?
O173 W43 O172 W44 122(8) . . . . ?
O170 W43 O172 W44 -10(12) . . . . ?
O153 W43 O172 W44 -47(8) . . . . ?
O174 W43 O172 W44 38(8) . . . . ?
Cs1 W43 O172 W44 49(9) . . . . ?
O188 W44 O172 W43 63(8) . . . . ?
O187 W44 O172 W43 172(8) . . . . ?
O189 W44 O172 W43 -32(8) . . . . ?
O195 W44 O172 W43 -98(8) . . . . ?
O191 W44 O172 W43 -117(8) . . . . ?
O171 W43 O173 Tb5 108(17) . . . . ?
O172 W43 O173 Tb5 -156(17) . . . . ?
O170 W43 O173 Tb5 6(17) . . . . ?
O153 W43 O173 Tb5 -22(21) . . . . ?
O174 W43 O173 Tb5 -79(17) . . . . ?
Cs1 W43 O173 Tb5 -27(17) . . . . ?
O175 W45 O174 W43 -113(5) . . . . ?
O189 W45 O174 W43 -10(5) . . . . ?
O176 W45 O174 W43 146(5) . . . . ?
O194 W45 O174 W43 60(9) . . . . ?
O190 W45 O174 W43 76(5) . . . . ?
Cs1 W45 O174 W43 177(6) . . . . ?
O175 W45 O174 Cs1 70(2) . . . . ?
O189 W45 O174 Cs1 173.0(15) . . . . ?
O176 W45 O174 Cs1 -31.2(14) . . . . ?
O194 W45 O174 Cs1 -117(5) . . . . ?
O190 W45 O174 Cs1 -101.8(15) . . . . ?
O171 W43 O174 W45 27(12) . . . . ?
O172 W43 O174 W45 -7(5) . . . . ?
O173 W43 O174 W45 -110(5) . . . . ?
O170 W43 O174 W45 154(5) . . . . ?
O153 W43 O174 W45 83(5) . . . . ?
Cs1 W43 O174 W45 -178(6) . . . . ?
O171 W43 O174 Cs1 -156(8) . . . . ?
O172 W43 O174 Cs1 170.2(19) . . . . ?
O173 W43 O174 Cs1 67.6(12) . . . . ?
O170 W43 O174 Cs1 -28.3(13) . . . . ?
O153 W43 O174 Cs1 -99.1(14) . . . . ?
O174 W45 O176 W46 -79(2) . . . . ?
O175 W45 O176 W46 173(3) . . . . ?
O189 W45 O176 W46 16(5) . . . . ?
O194 W45 O176 W46 82(2) . . . . ?
O190 W45 O176 W46 9.9(18) . . . . ?
Cs1 W45 O176 W46 -110(2) . . . . ?
O174 W45 O176 Cs1 30.7(14) . . . . ?
O175 W45 O176 Cs1 -77(2) . . . . ?
O189 W45 O176 Cs1 126(3) . . . . ?
O194 W45 O176 Cs1 -168.3(14) . . . . ?
O190 W45 O176 Cs1 119.8(15) . . . . ?
O177 W46 O176 W45 81(2) . . . . ?
O178 W46 O176 W45 -37(5) . . . . ?
O83 W46 O176 W45 -174(2) . . . . ?
O193 W46 O176 W45 -88(2) . . . . ?
O190 W46 O176 W45 -11(2) . . . . ?
Cs1 W46 O176 W45 111(2) . . . . ?
O177 W46 O176 Cs1 -29(2) . . . . ?
O178 W46 O176 Cs1 -147(3) . . . . ?
O83 W46 O176 Cs1 76(2) . . . . ?
O193 W46 O176 Cs1 161.1(16) . . . . ?
O190 W46 O176 Cs1 -121.3(16) . . . . ?
O178 W46 O177 Tb5 23(7) . . . . ?
O83 W46 O177 Tb5 126(7) . . . . ?
O176 W46 O177 Tb5 -134(6) . . . . ?
O193 W46 O177 Tb5 -61(14) . . . . ?
O190 W46 O177 Tb5 -59(7) . . . . ?
Cs1 W46 O177 Tb5 -164(8) . . . . ?
O178 W46 O177 Cs1 -173.0(17) . . . . ?
O83 W46 O177 Cs1 -70(2) . . . . ?
O176 W46 O177 Cs1 29.4(19) . . . . ?
O193 W46 O177 Cs1 103(9) . . . . ?
O190 W46 O177 Cs1 105.2(17) . . . . ?
O177 W46 O178 W50 -13(4) . . . . ?
O83 W46 O178 W50 -118(4) . . . . ?
O176 W46 O178 W50 106(4) . . . . ?
O193 W46 O178 W50 157(4) . . . . ?
O190 W46 O178 W50 80(4) . . . . ?
Cs1 W46 O178 W50 -23(6) . . . . ?
O180 W50 O178 W46 119(4) . . . . ?
O179 W50 O178 W46 11(4) . . . . ?
O181 W50 O178 W46 -103(5) . . . . ?
O198 W50 O178 W46 -152(4) . . . . ?
O192 W50 O178 W46 -81(4) . . . . ?
Cs2 W50 O178 W46 70(4) 2_566 . . . ?
O180 W50 O179 Tb5 -127(6) . . . . ?
O181 W50 O179 Tb5 136(6) . . . . ?
O178 W50 O179 Tb5 -17(6) . . . . ?
O198 W50 O179 Tb5 67(10) . . . . ?
O192 W50 O179 Tb5 62(6) . . . . ?
Cs2 W50 O179 Tb5 -125(7) 2_566 . . . ?
O180 W50 O179 Cs2 -1.6(19) . . . 2_566 ?
O181 W50 O179 Cs2 -98.9(18) . . . 2_566 ?
O178 W50 O179 Cs2 107.9(15) . . . 2_566 ?
O198 W50 O179 Cs2 -168(5) . . . 2_566 ?
O192 W50 O179 Cs2 -172.5(12) . . . 2_566 ?
O179 W50 O180 Cs2 2(2) . . . 2_566 ?
O181 W50 O180 Cs2 101.1(19) . . . 2_566 ?
O178 W50 O180 Cs2 -98.4(17) . . . 2_566 ?
O198 W50 O180 Cs2 177.9(17) . . . 2_566 ?
O192 W50 O180 Cs2 155(4) . . . 2_566 ?
O180 W50 O181 W51 177(3) . . . . ?
O179 W50 O181 W51 -76(3) . . . . ?
O178 W50 O181 W51 38(6) . . . . ?
O198 W50 O181 W51 88(3) . . . . ?
O192 W50 O181 W51 15(3) . . . . ?
Cs2 W50 O181 W51 -135(3) 2_566 . . . ?
O182 W51 O181 W50 77(3) . . . . ?
O183 W51 O181 W50 -176(3) . . . . ?
O184 W51 O181 W50 -22(6) . . . . ?
O197 W51 O181 W50 -86(3) . . . . ?
O192 W51 O181 W50 -14(2) . . . . ?
O183 W51 O182 W53 151(7) . . . . ?
O184 W51 O182 W53 49(8) . . . . ?
O181 W51 O182 W53 -100(8) . . . . ?
O197 W51 O182 W53 -3(15) . . . . ?
O192 W51 O182 W53 -32(8) . . . . ?
O210 W53 O182 W51 -54(17) . . . . ?
O330 W53 O182 W51 72(8) . . . . ?
O186 W53 O182 W51 -28(8) . . . . ?
O214 W53 O182 W51 167(8) . . . . ?
O211 W53 O182 W51 -115(8) . . . . ?
O182 W51 O184 W52 -34(5) . . . . ?
O183 W51 O184 W52 -135(5) . . . . ?
O181 W51 O184 W52 71(6) . . . . ?
O197 W51 O184 W52 132(5) . . . . ?
O192 W51 O184 W52 63(5) . . . . ?
O185 W52 O184 W51 119(5) . . . . ?
O187 W52 O184 W51 -62(9) . . . . ?
O196 W52 O184 W51 -137(5) . . . . ?
O186 W52 O184 W51 14(5) . . . . ?
O191 W52 O184 W51 -65(5) . . . . ?
O210 W53 O186 W52 134(5) . . . . ?
O330 W53 O186 W52 -126(5) . . . . ?
O214 W53 O186 W52 3(10) . . . . ?
O211 W53 O186 W52 44(5) . . . . ?
O182 W53 O186 W52 -42(5) . . . . ?
O185 W52 O186 W53 -63(6) . . . . ?
O187 W52 O186 W53 -152(6) . . . . ?
O196 W52 O186 W53 135(5) . . . . ?
O184 W52 O186 W53 44(5) . . . . ?
O191 W52 O186 W53 133(6) . . . . ?
O185 W52 O187 W44 174(3) . . . . ?
O196 W52 O187 W44 72(3) . . . . ?
O184 W52 O187 W44 -4(9) . . . . ?
O186 W52 O187 W44 -80(3) . . . . ?
O191 W52 O187 W44 -1(2) . . . . ?
O188 W44 O187 W52 -175(3) . . . . ?
O189 W44 O187 W52 5(6) . . . . ?
O172 W44 O187 W52 85(3) . . . . ?
O195 W44 O187 W52 -67(3) . . . . ?
O191 W44 O187 W52 1(2) . . . . ?
O174 W45 O189 W44 31(4) . . . . ?
O175 W45 O189 W44 137(4) . . . . ?
O176 W45 O189 W44 -66(6) . . . . ?
O194 W45 O189 W44 -131(4) . . . . ?
O190 W45 O189 W44 -60(4) . . . . ?
Cs1 W45 O189 W44 39(5) . . . . ?
O188 W44 O189 W45 -121(4) . . . . ?
O187 W44 O189 W45 59(6) . . . . ?
O172 W44 O189 W45 -23(4) . . . . ?
O195 W44 O189 W45 132(4) . . . . ?
O191 W44 O189 W45 63(4) . . . . ?
O191 As5 O190 W46 176(2) . . . . ?
O192 As5 O190 W46 79(2) . . . . ?
O191 As5 O190 W47 46(4) . . . . ?
O192 As5 O190 W47 -51(3) . . . . ?
O191 As5 O190 W45 -74(2) . . . . ?
O192 As5 O190 W45 -172(2) . . . . ?
O177 W46 O190 As5 34(3) . . . . ?
O178 W46 O190 As5 -60(2) . . . . ?
O83 W46 O190 As5 -160(6) . . . . ?
O176 W46 O190 As5 131(3) . . . . ?
O193 W46 O190 As5 -146(3) . . . . ?
Cs1 W46 O190 As5 86(2) . . . . ?
O177 W46 O190 W47 -178.8(18) . . . . ?
O178 W46 O190 W47 86.5(16) . . . . ?
O83 W46 O190 W47 -13(7) . . . . ?
O176 W46 O190 W47 -82.4(16) . . . . ?
O193 W46 O190 W47 0.8(13) . . . . ?
Cs1 W46 O190 W47 -126.8(10) . . . . ?
O177 W46 O190 W45 -89.0(18) . . . . ?
O178 W46 O190 W45 176.3(17) . . . . ?
O83 W46 O190 W45 77(7) . . . . ?
O176 W46 O190 W45 7.4(14) . . . . ?
O193 W46 O190 W45 90.6(15) . . . . ?
Cs1 W46 O190 W45 -37.0(13) . . . . ?
O203 W47 O190 As5 168(22) . . . . ?
O194 W47 O190 As5 -127(4) . . . . ?
O331 W47 O190 As5 41(3) . . . . ?
O332 W47 O190 As5 -44(3) . . . . ?
O193 W47 O190 As5 136(4) . . . . ?
O203 W47 O190 W46 32(24) . . . . ?
O194 W47 O190 W46 96.5(19) . . . . ?
O331 W47 O190 W46 -95(2) . . . . ?
O332 W47 O190 W46 179.7(19) . . . . ?
O193 W47 O190 W46 -0.9(14) . . . . ?
O203 W47 O190 W45 -62(24) . . . . ?
O194 W47 O190 W45 3.2(17) . . . . ?
O331 W47 O190 W45 172(2) . . . . ?
O332 W47 O190 W45 86.4(18) . . . . ?
O193 W47 O190 W45 -94.1(16) . . . . ?
O174 W45 O190 As5 -36(3) . . . . ?
O175 W45 O190 As5 171(6) . . . . ?
O189 W45 O190 As5 52(2) . . . . ?
O176 W45 O190 As5 -130(3) . . . . ?
O194 W45 O190 As5 139(3) . . . . ?
Cs1 W45 O190 As5 -86(2) . . . . ?
O174 W45 O190 W46 86.7(18) . . . . ?
O175 W45 O190 W46 -67(7) . . . . ?
O189 W45 O190 W46 174.7(17) . . . . ?
O176 W45 O190 W46 -7.8(14) . . . . ?
O194 W45 O190 W46 -98.4(19) . . . . ?
Cs1 W45 O190 W46 36.3(14) . . . . ?
O174 W45 O190 W47 -177.8(17) . . . . ?
O175 W45 O190 W47 28(7) . . . . ?
O189 W45 O190 W47 -89.8(16) . . . . ?
O176 W45 O190 W47 87.8(17) . . . . ?
O194 W45 O190 W47 -2.9(16) . . . . ?
Cs1 W45 O190 W47 131.8(10) . . . . ?
O190 As5 O191 W48 -48(3) . . . . ?
O192 As5 O191 W48 49(3) . . . . ?
O190 As5 O191 W52 -174(2) . . . . ?
O192 As5 O191 W52 -77(2) . . . . ?
O190 As5 O191 W44 79(2) . . . . ?
O192 As5 O191 W44 175(2) . . . . ?
O204 W48 O191 As5 -155(12) . . . . ?
O195 W48 O191 As5 133(4) . . . . ?
O201 W48 O191 As5 -44(3) . . . . ?
O196 W48 O191 As5 -139(3) . . . . ?
O332 W48 O191 As5 46(3) . . . . ?
O204 W48 O191 W52 -21(13) . . . . ?
O195 W48 O191 W52 -93(2) . . . . ?
O201 W48 O191 W52 89.6(17) . . . . ?
O196 W48 O191 W52 -6.2(15) . . . . ?
O332 W48 O191 W52 179.3(19) . . . . ?
O204 W48 O191 W44 71(12) . . . . ?
O195 W48 O191 W44 -1.1(18) . . . . ?
O201 W48 O191 W44 -178.0(17) . . . . ?
O196 W48 O191 W44 86.2(18) . . . . ?
O332 W48 O191 W44 -88.4(18) . . . . ?
O185 W52 O191 As5 -139(6) . . . . ?
O187 W52 O191 As5 -121(3) . . . . ?
O196 W52 O191 As5 152(3) . . . . ?
O184 W52 O191 As5 58(2) . . . . ?
O186 W52 O191 As5 -29(2) . . . . ?
O185 W52 O191 W48 75(7) . . . . ?
O187 W52 O191 W48 92.8(19) . . . . ?
O196 W52 O191 W48 5.9(15) . . . . ?
O184 W52 O191 W48 -88.2(17) . . . . ?
O186 W52 O191 W48 -175.5(19) . . . . ?
O185 W52 O191 W44 -17(7) . . . . ?
O187 W52 O191 W44 0.6(17) . . . . ?
O196 W52 O191 W44 -86.3(17) . . . . ?
O184 W52 O191 W44 179.6(17) . . . . ?
O186 W52 O191 W44 92.4(18) . . . . ?
O188 W44 O191 As5 -152(31) . . . . ?
O187 W44 O191 As5 120(3) . . . . ?
O189 W44 O191 As5 -58(2) . . . . ?
O172 W44 O191 As5 25(2) . . . . ?
O195 W44 O191 As5 -145(3) . . . . ?
O188 W44 O191 W48 -6(32) . . . . ?
O187 W44 O191 W48 -93.2(18) . . . . ?
O189 W44 O191 W48 88.3(15) . . . . ?
O172 W44 O191 W48 171.4(19) . . . . ?
O195 W44 O191 W48 0.9(15) . . . . ?
O188 W44 O191 W52 87(32) . . . . ?
O187 W44 O191 W52 -0.6(16) . . . . ?
O189 W44 O191 W52 -179.1(15) . . . . ?
O172 W44 O191 W52 -95.9(18) . . . . ?
O195 W44 O191 W52 93.6(18) . . . . ?
O191 As5 O192 W50 -177(2) . . . . ?
O190 As5 O192 W50 -79(2) . . . . ?
O191 As5 O192 W49 -47(3) . . . . ?
O190 As5 O192 W49 51(3) . . . . ?
O191 As5 O192 W51 77(2) . . . . ?
O190 As5 O192 W51 175(2) . . . . ?
O180 W50 O192 As5 172(4) . . . . ?
O179 W50 O192 As5 -34(2) . . . . ?
O181 W50 O192 As5 -131(2) . . . . ?
O178 W50 O192 As5 60.6(19) . . . . ?
O198 W50 O192 As5 148(2) . . . . ?
Cs2 W50 O192 As5 -47(3) 2_566 . . . ?
O180 W50 O192 W49 25(5) . . . . ?
O179 W50 O192 W49 178.8(16) . . . . ?
O181 W50 O192 W49 81.7(18) . . . . ?
O178 W50 O192 W49 -86.9(14) . . . . ?
O198 W50 O192 W49 0.2(13) . . . . ?
Cs2 W50 O192 W49 165.8(7) 2_566 . . . ?
O180 W50 O192 W51 -66(5) . . . . ?
O179 W50 O192 W51 88.3(16) . . . . ?
O181 W50 O192 W51 -8.8(16) . . . . ?
O178 W50 O192 W51 -177.4(15) . . . . ?
O198 W50 O192 W51 -90.3(15) . . . . ?
Cs2 W50 O192 W51 75.3(19) 2_566 . . . ?
O202 W49 O192 As5 143(13) . . . . ?
O198 W49 O192 As5 -136(3) . . . . ?
O197 W49 O192 As5 133(3) . . . . ?
O331 W49 O192 As5 -40(3) . . . . ?
O201 W49 O192 As5 40(3) . . . . ?
O202 W49 O192 W50 -81(14) . . . . ?
O198 W49 O192 W50 -0.3(15) . . . . ?
O197 W49 O192 W50 -91(2) . . . . ?
O331 W49 O192 W50 96.1(18) . . . . ?
O201 W49 O192 W50 176.5(15) . . . . ?
O202 W49 O192 W51 10(15) . . . . ?
O198 W49 O192 W51 90.6(16) . . . . ?
O197 W49 O192 W51 0(2) . . . . ?
O331 W49 O192 W51 -173.1(18) . . . . ?
O201 W49 O192 W51 -92.6(15) . . . . ?
O182 W51 O192 As5 27(3) . . . . ?
O183 W51 O192 As5 -163(6) . . . . ?
O184 W51 O192 As5 -56(2) . . . . ?
O181 W51 O192 As5 129(3) . . . . ?
O197 W51 O192 As5 -144(3) . . . . ?
O182 W51 O192 W50 -93(2) . . . . ?
O183 W51 O192 W50 78(6) . . . . ?
O184 W51 O192 W50 -175.4(18) . . . . ?
O181 W51 O192 W50 9.1(16) . . . . ?
O197 W51 O192 W50 96(2) . . . . ?
O182 W51 O192 W49 172(2) . . . . ?
O183 W51 O192 W49 -18(7) . . . . ?
O184 W51 O192 W49 89.0(17) . . . . ?
O181 W51 O192 W49 -86.5(18) . . . . ?
O197 W51 O192 W49 0.3(19) . . . . ?
O203 W47 O193 W46 -176(2) . . . . ?
O194 W47 O193 W46 -74(2) . . . . ?
O331 W47 O193 W46 85(2) . . . . ?
O332 W47 O193 W46 3(6) . . . . ?
O190 W47 O193 W46 1.0(17) . . . . ?
O177 W46 O193 W47 1(11) . . . . ?
O178 W46 O193 W47 -84(2) . . . . ?
O83 W46 O193 W47 175(2) . . . . ?
O176 W46 O193 W47 76(2) . . . . ?
O190 W46 O193 W47 -1.1(18) . . . . ?
Cs1 W46 O193 W47 95.8(18) . . . . ?
O203 W47 O194 W45 171(3) . . . . ?
O331 W47 O194 W45 -37(7) . . . . ?
O332 W47 O194 W45 -93(3) . . . . ?
O193 W47 O194 W45 68(3) . . . . ?
O190 W47 O194 W45 -5(2) . . . . ?
O174 W45 O194 W47 21(7) . . . . ?
O175 W45 O194 W47 -166(3) . . . . ?
O189 W45 O194 W47 91(3) . . . . ?
O176 W45 O194 W47 -67(3) . . . . ?
O190 W45 O194 W47 5(2) . . . . ?
Cs1 W45 O194 W47 -80(3) . . . . ?
O204 W48 O195 W44 -167(3) . . . . ?
O201 W48 O195 W44 11(8) . . . . ?
O196 W48 O195 W44 -74(3) . . . . ?
O332 W48 O195 W44 90(3) . . . . ?
O191 W48 O195 W44 1(2) . . . . ?
O188 W44 O195 W48 178(3) . . . . ?
O187 W44 O195 W48 70(3) . . . . ?
O189 W44 O195 W48 -88(3) . . . . ?
O172 W44 O195 W48 -22(6) . . . . ?
O191 W44 O195 W48 -2(2) . . . . ?
O204 W48 O196 W52 -175(3) . . . . ?
O195 W48 O196 W52 86(3) . . . . ?
O201 W48 O196 W52 -75(2) . . . . ?
O332 W48 O196 W52 26(8) . . . . ?
O191 W48 O196 W52 8(2) . . . . ?
O185 W52 O196 W48 -173(2) . . . . ?
O187 W52 O196 W48 -86(3) . . . . ?
O184 W52 O196 W48 78(3) . . . . ?
O186 W52 O196 W48 -11(5) . . . . ?
O191 W52 O196 W48 -8(2) . . . . ?
O202 W49 O197 W51 -178(3) . . . . ?
O198 W49 O197 W51 -74(3) . . . . ?
O331 W49 O197 W51 23(9) . . . . ?
O201 W49 O197 W51 84(3) . . . . ?
O192 W49 O197 W51 0(3) . . . . ?
O182 W51 O197 W49 -31(11) . . . . ?
O183 W51 O197 W49 174(4) . . . . ?
O184 W51 O197 W49 -83(4) . . . . ?
O181 W51 O197 W49 69(3) . . . . ?
O192 W51 O197 W49 0(3) . . . . ?
O202 W49 O198 W50 173(2) . . . . ?
O197 W49 O198 W50 77(3) . . . . ?
O331 W49 O198 W50 -84(2) . . . . ?
O201 W49 O198 W50 -8(6) . . . . ?
O192 W49 O198 W50 0.3(18) . . . . ?
O180 W50 O198 W49 -172(3) . . . . ?
O179 W50 O198 W49 -5(7) . . . . ?
O181 W50 O198 W49 -77(3) . . . . ?
O178 W50 O198 W49 81(2) . . . . ?
O192 W50 O198 W49 -0.4(19) . . . . ?
Cs2 W50 O198 W49 -169.9(9) 2_566 . . . ?
O204 W48 O201 W49 -134(5) . . . . ?
O195 W48 O201 W49 48(9) . . . . ?
O196 W48 O201 W49 131(5) . . . . ?
O332 W48 O201 W49 -31(5) . . . . ?
O191 W48 O201 W49 57(5) . . . . ?
O202 W49 O201 W48 130(5) . . . . ?
O198 W49 O201 W48 -49(8) . . . . ?
O197 W49 O201 W48 -133(5) . . . . ?
O331 W49 O201 W48 30(5) . . . . ?
O192 W49 O201 W48 -57(5) . . . . ?
O194 W47 O203 Na4 -159(9) . . . 2 ?
O331 W47 O203 Na4 32(10) . . . 2 ?
O332 W47 O203 Na4 117(10) . . . 2 ?
O193 W47 O203 Na4 -63(10) . . . 2 ?
O190 W47 O203 Na4 -95(24) . . . 2 ?
O330 W53 O210 Tb6 -120(11) . . . . ?
O186 W53 O210 Tb6 -20(11) . . . . ?
O214 W53 O210 Tb6 143(10) . . . . ?
O211 W53 O210 Tb6 66(11) . . . . ?
O182 W53 O210 Tb6 5(22) . . . . ?
O212 W55 O211 W53 115(7) . . . . ?
O228 W55 O211 W53 -146(7) . . . . ?
O213 W55 O211 W53 7(7) . . . . ?
O233 W55 O211 W53 -67(10) . . . . ?
O229 W55 O211 W53 -70(7) . . . . ?
O210 W53 O211 W55 109(7) . . . . ?
O330 W53 O211 W55 -38(15) . . . . ?
O186 W53 O211 W55 -155(7) . . . . ?
O214 W53 O211 W55 11(7) . . . . ?
O182 W53 O211 W55 -78(7) . . . . ?
O215 W54 O213 W55 113(5) . . . . ?
O232 W54 O213 W55 -146(5) . . . . ?
O214 W54 O213 W55 5(5) . . . . ?
O216 W54 O213 W55 -55(7) . . . . ?
O231 W54 O213 W55 -71(5) . . . . ?
Cs3 W54 O213 W55 -164(4) 2_566 . . . ?
O212 W55 O213 W54 -122(5) . . . . ?
O211 W55 O213 W54 -20(5) . . . . ?
O228 W55 O213 W54 71(6) . . . . ?
O233 W55 O213 W54 138(5) . . . . ?
O229 W55 O213 W54 68(5) . . . . ?
O215 W54 O214 W53 -49(6) . . . . ?
O232 W54 O214 W53 128(6) . . . . ?
O213 W54 O214 W53 51(6) . . . . ?
O216 W54 O214 W53 -150(6) . . . . ?
O231 W54 O214 W53 136(6) . . . . ?
Cs3 W54 O214 W53 -142(4) 2_566 . . . ?
O210 W53 O214 W54 -144(6) . . . . ?
O330 W53 O214 W54 117(6) . . . . ?
O186 W53 O214 W54 -12(10) . . . . ?
O211 W53 O214 W54 -55(5) . . . . ?
O182 W53 O214 W54 31(6) . . . . ?
O333 W62 O216 W54 -158(3) . . . . ?
O217 W62 O216 W54 95(3) . . . . ?
O219 W62 O216 W54 27(6) . . . . ?
O237 W62 O216 W54 -60(3) . . . . ?
O231 W62 O216 W54 11(2) . . . . ?
Cs3 W62 O216 W54 -96(3) 2_566 . . . ?
O333 W62 O216 Cs3 -62.4(18) . . . 2_566 ?
O217 W62 O216 Cs3 -169(2) . . . 2_566 ?
O219 W62 O216 Cs3 123(4) . . . 2_566 ?
O237 W62 O216 Cs3 35.9(17) . . . 2_566 ?
O231 W62 O216 Cs3 107.1(15) . . . 2_566 ?
O215 W54 O216 W62 164(3) . . . . ?
O232 W54 O216 W62 62(3) . . . . ?
O214 W54 O216 W62 -89(3) . . . . ?
O213 W54 O216 W62 -28(6) . . . . ?
O231 W54 O216 W62 -12(3) . . . . ?
Cs3 W54 O216 W62 97(3) 2_566 . . . ?
O215 W54 O216 Cs3 67(2) . . . 2_566 ?
O232 W54 O216 Cs3 -35(2) . . . 2_566 ?
O214 W54 O216 Cs3 174.0(19) . . . 2_566 ?
O213 W54 O216 Cs3 -125(4) . . . 2_566 ?
O231 W54 O216 Cs3 -108.2(14) . . . 2_566 ?
O333 W62 O217 W63 77(12) . . . . ?
O219 W62 O217 W63 -28(12) . . . . ?
O216 W62 O217 W63 176(12) . . . . ?
O237 W62 O217 W63 -93(12) . . . . ?
O231 W62 O217 W63 -114(12) . . . . ?
Cs3 W62 O217 W63 159(9) 2_566 . . . ?
O245 W63 O217 W62 -153(12) . . . . ?
O247 W63 O217 W62 106(12) . . . . ?
O273 W63 O217 W62 -49(13) . . . . ?
O221 W63 O217 W62 33(11) . . . . ?
O333 W62 O219 W61 -126(5) . . . . ?
O217 W62 O219 W61 -20(5) . . . . ?
O216 W62 O219 W61 48(7) . . . . ?
O237 W62 O219 W61 137(5) . . . . ?
O231 W62 O219 W61 63(5) . . . . ?
Cs3 W62 O219 W61 154(4) 2_566 . . . ?
O221 W61 O219 W62 28(5) . . . . ?
O220 W61 O219 W62 125(5) . . . . ?
O222 W61 O219 W62 -55(8) . . . . ?
O334 W61 O219 W62 -133(5) . . . . ?
O230 W61 O219 W62 -63(5) . . . . ?
O221 W61 O220 Cs5 -175(4) . . . 2_666 ?
O222 W61 O220 Cs5 -83(4) . . . 2_666 ?
O219 W61 O220 Cs5 97(4) . . . 2_666 ?
O334 W61 O220 Cs5 8(5) . . . 2_666 ?
O230 W61 O220 Cs5 -42(13) . . . 2_666 ?
O220 W61 O221 W63 -121(7) . . . . ?
O222 W61 O221 W63 143(7) . . . . ?
O219 W61 O221 W63 -15(7) . . . . ?
O334 W61 O221 W63 49(11) . . . . ?
O230 W61 O221 W63 68(7) . . . . ?
O245 W63 O221 W61 -27(14) . . . . ?
O247 W63 O221 W61 -132(7) . . . . ?
O217 W63 O221 W61 2(7) . . . . ?
O273 W63 O221 W61 118(8) . . . . ?
O221 W61 O222 W60 -84(2) . . . . ?
O220 W61 O222 W60 177(3) . . . . ?
O219 W61 O222 W60 -3(5) . . . . ?
O334 W61 O222 W60 75(2) . . . . ?
O230 W61 O222 W60 5.4(17) . . . . ?
O224 W60 O222 W61 -173(2) . . . . ?
O223 W60 O222 W61 81(2) . . . . ?
O225 W60 O222 W61 -21(5) . . . . ?
O235 W60 O222 W61 -76(2) . . . . ?
O230 W60 O222 W61 -5.5(18) . . . . ?
O224 W60 O223 Tb6 91(6) . . . . ?
O225 W60 O223 Tb6 -12(6) . . . . ?
O222 W60 O223 Tb6 -171(6) . . . . ?
O235 W60 O223 Tb6 -95(7) . . . . ?
O230 W60 O223 Tb6 -96(6) . . . . ?
O227 W56 O225 W60 123(4) . . . . ?
O226 W56 O225 W60 21(4) . . . . ?
O228 W56 O225 W60 -91(5) . . . . ?
O234 W56 O225 W60 -140(4) . . . . ?
O229 W56 O225 W60 -67(4) . . . . ?
O224 W60 O225 W56 -125(4) . . . . ?
O223 W60 O225 W56 -18(4) . . . . ?
O222 W60 O225 W56 83(5) . . . . ?
O235 W60 O225 W56 138(4) . . . . ?
O230 W60 O225 W56 68(4) . . . . ?
O227 W56 O226 Tb6 -104(10) . . . . ?
O225 W56 O226 Tb6 -4(10) . . . . ?
O228 W56 O226 Tb6 155(10) . . . . ?
O234 W56 O226 Tb6 68(13) . . . . ?
O229 W56 O226 Tb6 85(10) . . . . ?
O212 W55 O228 W56 -177(2) . . . . ?
O211 W55 O228 W56 80(2) . . . . ?
O213 W55 O228 W56 -10(5) . . . . ?
O233 W55 O228 W56 -77(2) . . . . ?
O229 W55 O228 W56 -6.7(19) . . . . ?
O227 W56 O228 W55 179(2) . . . . ?
O226 W56 O228 W55 -79(3) . . . . ?
O225 W56 O228 W55 33(6) . . . . ?
O234 W56 O228 W55 81(2) . . . . ?
O229 W56 O228 W55 6.7(19) . . . . ?
O231 As6 O229 W55 79(3) . . . . ?
O230 As6 O229 W55 176(3) . . . . ?
O231 As6 O229 W56 -173(2) . . . . ?
O230 As6 O229 W56 -76(2) . . . . ?
O231 As6 O229 W57 -62(3) . . . . ?
O230 As6 O229 W57 35(4) . . . . ?
O212 W55 O229 As6 -179(100) . . . . ?
O211 W55 O229 As6 28(3) . . . . ?
O228 W55 O229 As6 122(3) . . . . ?
O213 W55 O229 As6 -60(3) . . . . ?
O233 W55 O229 As6 -150(3) . . . . ?
O212 W55 O229 W56 64(10) . . . . ?
O211 W55 O229 W56 -89(2) . . . . ?
O228 W55 O229 W56 4.9(14) . . . . ?
O213 W55 O229 W56 -176.4(18) . . . . ?
O233 W55 O229 W56 93(2) . . . . ?
O212 W55 O229 W57 -27(11) . . . . ?
O211 W55 O229 W57 -180(2) . . . . ?
O228 W55 O229 W57 -85.9(18) . . . . ?
O213 W55 O229 W57 92.7(17) . . . . ?
O233 W55 O229 W57 1.9(17) . . . . ?
O227 W56 O229 As6 -176(8) . . . . ?
O226 W56 O229 As6 -38(3) . . . . ?
O225 W56 O229 As6 53(2) . . . . ?
O228 W56 O229 As6 -136(3) . . . . ?
O234 W56 O229 As6 136(2) . . . . ?
O227 W56 O229 W55 -44(10) . . . . ?
O226 W56 O229 W55 94(2) . . . . ?
O225 W56 O229 W55 -175.0(16) . . . . ?
O228 W56 O229 W55 -4.5(13) . . . . ?
O234 W56 O229 W55 -92.2(16) . . . . ?
O227 W56 O229 W57 48(10) . . . . ?
O226 W56 O229 W57 -174(2) . . . . ?
O225 W56 O229 W57 -82.9(16) . . . . ?
O228 W56 O229 W57 87.6(16) . . . . ?
O234 W56 O229 W57 0.0(13) . . . . ?
O242 W57 O229 As6 -163(9) . . . . ?
O233 W57 O229 As6 148(4) . . . . ?
O234 W57 O229 As6 -118(4) . . . . ?
O238 W57 O229 As6 56(3) . . . . ?
O239 W57 O229 As6 -31(4) . . . . ?
O242 W57 O229 W55 47(11) . . . . ?
O233 W57 O229 W55 -2.1(19) . . . . ?
O234 W57 O229 W55 91.4(18) . . . . ?
O238 W57 O229 W55 -94.7(17) . . . . ?
O239 W57 O229 W55 179.0(19) . . . . ?
O242 W57 O229 W56 -45(11) . . . . ?
O233 W57 O229 W56 -93(2) . . . . ?
O234 W57 O229 W56 0.0(15) . . . . ?
O238 W57 O229 W56 174.0(16) . . . . ?
O239 W57 O229 W56 87.6(18) . . . . ?
O231 As6 O230 W59 51(4) . . . . ?
O229 As6 O230 W59 -42(4) . . . . ?
O231 As6 O230 W60 177(2) . . . . ?
O229 As6 O230 W60 84(2) . . . . ?
O231 As6 O230 W61 -79(2) . . . . ?
O229 As6 O230 W61 -172(2) . . . . ?
O243 W59 O230 As6 -175(21) . . . . ?
O235 W59 O230 As6 129(4) . . . . ?
O334 W59 O230 As6 -132(4) . . . . ?
O239 W59 O230 As6 40(4) . . . . ?
O240 W59 O230 As6 -45(4) . . . . ?
O243 W59 O230 W60 54(23) . . . . ?
O235 W59 O230 W60 -2.1(15) . . . . ?
O334 W59 O230 W60 96(2) . . . . ?
O239 W59 O230 W60 -91.7(18) . . . . ?
O240 W59 O230 W60 -176(2) . . . . ?
O243 W59 O230 W61 -37(23) . . . . ?
O235 W59 O230 W61 -92.6(17) . . . . ?
O334 W59 O230 W61 5.8(19) . . . . ?
O239 W59 O230 W61 177.7(19) . . . . ?
O240 W59 O230 W61 93(2) . . . . ?
O224 W60 O230 As6 -176(7) . . . . ?
O223 W60 O230 As6 34(2) . . . . ?
O225 W60 O230 As6 -61(2) . . . . ?
O222 W60 O230 As6 125(2) . . . . ?
O235 W60 O230 As6 -145(2) . . . . ?
O224 W60 O230 W59 -29(8) . . . . ?
O223 W60 O230 W59 -178.7(17) . . . . ?
O225 W60 O230 W59 86.1(16) . . . . ?
O222 W60 O230 W59 -88.2(15) . . . . ?
O235 W60 O230 W59 1.8(13) . . . . ?
O224 W60 O230 W61 63(8) . . . . ?
O223 W60 O230 W61 -86.8(16) . . . . ?
O225 W60 O230 W61 178.0(16) . . . . ?
O222 W60 O230 W61 3.8(12) . . . . ?
O235 W60 O230 W61 93.7(15) . . . . ?
O221 W61 O230 As6 -29(2) . . . . ?
O220 W61 O230 As6 -163(10) . . . . ?
O222 W61 O230 As6 -121(2) . . . . ?
O219 W61 O230 As6 56(2) . . . . ?
O334 W61 O230 As6 144(3) . . . . ?
O221 W61 O230 W59 -178.7(18) . . . . ?
O220 W61 O230 W59 47(11) . . . . ?
O222 W61 O230 W59 89.7(16) . . . . ?
O219 W61 O230 W59 -93.3(16) . . . . ?
O334 W61 O230 W59 -5.4(18) . . . . ?
O221 W61 O230 W60 87.6(17) . . . . ?
O220 W61 O230 W60 -46(11) . . . . ?
O222 W61 O230 W60 -4.0(13) . . . . ?
O219 W61 O230 W60 173.0(16) . . . . ?
O334 W61 O230 W60 -99(2) . . . . ?
O230 As6 O231 W54 -175(2) . . . . ?
O229 As6 O231 W54 -72(2) . . . . ?
O230 As6 O231 W58 -45(3) . . . . ?
O229 As6 O231 W58 58(3) . . . . ?
O230 As6 O231 W62 78(2) . . . . ?
O229 As6 O231 W62 -179(2) . . . . ?
O215 W54 O231 As6 -158(18) . . . . ?
O232 W54 O231 As6 148(3) . . . . ?
O214 W54 O231 As6 -28(2) . . . . ?
O213 W54 O231 As6 59(2) . . . . ?
O216 W54 O231 As6 -114(3) . . . . ?
Cs3 W54 O231 As6 -171(2) 2_566 . . . ?
O215 W54 O231 W58 55(19) . . . . ?
O232 W54 O231 W58 0(2) . . . . ?
O214 W54 O231 W58 -176(2) . . . . ?
O213 W54 O231 W58 -88.8(16) . . . . ?
O216 W54 O231 W58 98.3(18) . . . . ?
Cs3 W54 O231 W58 41.4(12) 2_566 . . . ?
O215 W54 O231 W62 -36(19) . . . . ?
O232 W54 O231 W62 -91(2) . . . . ?
O214 W54 O231 W62 93.2(18) . . . . ?
O213 W54 O231 W62 -179.7(15) . . . . ?
O216 W54 O231 W62 7.3(16) . . . . ?
Cs3 W54 O231 W62 -49.5(10) 2_566 . . . ?
O241 W58 O231 As6 -168(17) . . . . ?
O240 W58 O231 As6 38(3) . . . . ?
O238 W58 O231 As6 -48(3) . . . . ?
O237 W58 O231 As6 130(3) . . . . ?
O232 W58 O231 As6 -138(4) . . . . ?
Cs3 W58 O231 As6 178(3) 2_566 . . . ?
O241 W58 O231 W54 -30(18) . . . . ?
O240 W58 O231 W54 175(2) . . . . ?
O238 W58 O231 W54 89.5(15) . . . . ?
O237 W58 O231 W54 -92.1(17) . . . . ?
O232 W58 O231 W54 0.3(18) . . . . ?
Cs3 W58 O231 W54 -44.1(12) 2_566 . . . ?
O241 W58 O231 W62 61(18) . . . . ?
O240 W58 O231 W62 -93.8(19) . . . . ?
O238 W58 O231 W62 -179.7(15) . . . . ?
O237 W58 O231 W62 -1.3(15) . . . . ?
O232 W58 O231 W62 91(2) . . . . ?
Cs3 W58 O231 W62 46.7(11) 2_566 . . . ?
O333 W62 O231 As6 162(6) . . . . ?
O217 W62 O231 As6 28(3) . . . . ?
O219 W62 O231 As6 -57(2) . . . . ?
O216 W62 O231 As6 116(3) . . . . ?
O237 W62 O231 As6 -143(3) . . . . ?
Cs3 W62 O231 As6 172.2(19) 2_566 . . . ?
O333 W62 O231 W54 38(7) . . . . ?
O217 W62 O231 W54 -96(2) . . . . ?
O219 W62 O231 W54 179.3(16) . . . . ?
O216 W62 O231 W54 -7.4(16) . . . . ?
O237 W62 O231 W54 93.0(16) . . . . ?
Cs3 W62 O231 W54 48.6(10) 2_566 . . . ?
O333 W62 O231 W58 -53(7) . . . . ?
O217 W62 O231 W58 172(2) . . . . ?
O219 W62 O231 W58 87.6(16) . . . . ?
O216 W62 O231 W58 -99.1(18) . . . . ?
O237 W62 O231 W58 1.4(15) . . . . ?
Cs3 W62 O231 W58 -43.1(11) 2_566 . . . ?
O215 W54 O232 W58 -174(3) . . . . ?
O214 W54 O232 W58 9(7) . . . . ?
O213 W54 O232 W58 85(3) . . . . ?
O216 W54 O232 W58 -70(3) . . . . ?
O231 W54 O232 W58 0(3) . . . . ?
Cs3 W54 O232 W58 -113(4) 2_566 . . . ?
O215 W54 O232 Cs3 -61(3) . . . 2_566 ?
O214 W54 O232 Cs3 123(4) . . . 2_566 ?
O213 W54 O232 Cs3 -161(2) . . . 2_566 ?
O216 W54 O232 Cs3 44(2) . . . 2_566 ?
O231 W54 O232 Cs3 114(2) . . . 2_566 ?
O241 W58 O232 W54 175(4) . . . . ?
O240 W58 O232 W54 -12(8) . . . . ?
O238 W58 O232 W54 -86(3) . . . . ?
O237 W58 O232 W54 75(3) . . . . ?
O231 W58 O232 W54 0(3) . . . . ?
Cs3 W58 O232 W54 120(4) 2_566 . . . ?
O241 W58 O232 Cs3 55(3) . . . 2_566 ?
O240 W58 O232 Cs3 -133(5) . . . 2_566 ?
O238 W58 O232 Cs3 154.3(15) . . . 2_566 ?
O237 W58 O232 Cs3 -45.6(16) . . . 2_566 ?
O231 W58 O232 Cs3 -120.6(18) . . . 2_566 ?
O242 W57 O233 W55 -168(3) . . . . ?
O234 W57 O233 W55 -76(3) . . . . ?
O238 W57 O233 W55 84(3) . . . . ?
O239 W57 O233 W55 6(9) . . . . ?
O229 W57 O233 W55 3(3) . . . . ?
O212 W55 O233 W57 172(3) . . . . ?
O211 W55 O233 W57 -7(7) . . . . ?
O228 W55 O233 W57 75(3) . . . . ?
O213 W55 O233 W57 -80(3) . . . . ?
O229 W55 O233 W57 -3(3) . . . . ?
O242 W57 O234 W56 172(2) . . . . ?
O233 W57 O234 W56 71(2) . . . . ?
O238 W57 O234 W56 -17(6) . . . . ?
O239 W57 O234 W56 -91(2) . . . . ?
O229 W57 O234 W56 -0.1(18) . . . . ?
O227 W56 O234 W57 -171(2) . . . . ?
O226 W56 O234 W57 18(7) . . . . ?
O225 W56 O234 W57 91(2) . . . . ?
O228 W56 O234 W57 -72(2) . . . . ?
O229 W56 O234 W57 0.1(19) . . . . ?
O243 W59 O235 W60 -173(2) . . . . ?
O334 W59 O235 W60 -71(2) . . . . ?
O239 W59 O235 W60 90(2) . . . . ?
O240 W59 O235 W60 19(6) . . . . ?
O230 W59 O235 W60 2.6(19) . . . . ?
O224 W60 O235 W59 170(2) . . . . ?
O223 W60 O235 W59 -4(5) . . . . ?
O225 W60 O235 W59 -89(2) . . . . ?
O222 W60 O235 W59 73(2) . . . . ?
O230 W60 O235 W59 -2.7(19) . . . . ?
O333 W62 O237 W58 166(3) . . . . ?
O217 W62 O237 W58 -24(6) . . . . ?
O219 W62 O237 W58 -88(3) . . . . ?
O216 W62 O237 W58 66(3) . . . . ?
O231 W62 O237 W58 -2(2) . . . . ?
Cs3 W62 O237 W58 109(3) 2_566 . . . ?
O333 W62 O237 Cs3 57(2) . . . 2_566 ?
O217 W62 O237 Cs3 -132(5) . . . 2_566 ?
O219 W62 O237 Cs3 163.0(19) . . . 2_566 ?
O216 W62 O237 Cs3 -43(2) . . . 2_566 ?
O231 W62 O237 Cs3 -110.8(16) . . . 2_566 ?
O241 W58 O237 W62 -171(3) . . . . ?
O240 W58 O237 W62 87(3) . . . . ?
O238 W58 O237 W62 7(6) . . . . ?
O232 W58 O237 W62 -69(3) . . . . ?
O231 W58 O237 W62 2(2) . . . . ?
Cs3 W58 O237 W62 -113(3) 2_566 . . . ?
O241 W58 O237 Cs3 -58(3) . . . 2_566 ?
O240 W58 O237 Cs3 -159.3(17) . . . 2_566 ?
O238 W58 O237 Cs3 120(4) . . . 2_566 ?
O232 W58 O237 Cs3 44.8(17) . . . 2_566 ?
O231 W58 O237 Cs3 115.3(15) . . . 2_566 ?
O241 W58 O238 W57 -129(4) . . . . ?
O240 W58 O238 W57 -29(4) . . . . ?
O237 W58 O238 W57 53(7) . . . . ?
O232 W58 O238 W57 128(4) . . . . ?
O231 W58 O238 W57 58(4) . . . . ?
Cs3 W58 O238 W57 157(3) 2_566 . . . ?
O242 W57 O238 W58 127(4) . . . . ?
O233 W57 O238 W58 -132(4) . . . . ?
O234 W57 O238 W58 -43(7) . . . . ?
O239 W57 O238 W58 30(4) . . . . ?
O229 W57 O238 W58 -61(4) . . . . ?
O243 W59 O239 W57 136(5) . . . . ?
O235 W59 O239 W57 -124(5) . . . . ?
O334 W59 O239 W57 -23(10) . . . . ?
O240 W59 O239 W57 35(5) . . . . ?
O230 W59 O239 W57 -47(5) . . . . ?
O242 W57 O239 W59 -142(5) . . . . ?
O233 W57 O239 W59 43(10) . . . . ?
O234 W57 O239 W59 125(5) . . . . ?
O238 W57 O239 W59 -35(5) . . . . ?
O229 W57 O239 W59 46(5) . . . . ?
O241 W58 O240 W59 135(7) . . . . ?
O238 W58 O240 W59 36(7) . . . . ?
O237 W58 O240 W59 -124(7) . . . . ?
O232 W58 O240 W59 -38(11) . . . . ?
O231 W58 O240 W59 -49(7) . . . . ?
Cs3 W58 O240 W59 -150(5) 2_566 . . . ?
O243 W59 O240 W58 -134(7) . . . . ?
O235 W59 O240 W58 35(11) . . . . ?
O334 W59 O240 W58 126(7) . . . . ?
O239 W59 O240 W58 -38(7) . . . . ?
O230 W59 O240 W58 50(7) . . . . ?
O233 W57 O242 Na3 132(5) . . . 2_656 ?
O234 W57 O242 Na3 42(5) . . . 2_656 ?
O238 W57 O242 Na3 -135(4) . . . 2_656 ?
O239 W57 O242 Na3 -46(5) . . . 2_656 ?
O229 W57 O242 Na3 85(12) . . . 2_656 ?
O247 W63 O245 Tb5 165(21) . . . . ?
O217 W63 O245 Tb5 33(21) . . . . ?
O273 W63 O245 Tb5 -83(21) . . . . ?
O221 W63 O245 Tb5 60(27) . . . . ?
O245 W63 O247 Tb6 -78(4) . . . . ?
O217 W63 O247 Tb6 23(5) . . . . ?
O273 W63 O247 Tb6 179(4) . . . . ?
O221 W63 O247 Tb6 90(4) . . . . ?
O210 W53 O330 Tb5 -20(10) . . . . ?
O186 W53 O330 Tb5 -117(9) . . . . ?
O214 W53 O330 Tb5 80(9) . . . . ?
O211 W53 O330 Tb5 128(11) . . . . ?
O182 W53 O330 Tb5 167(9) . . . . ?
O203 W47 O331 W49 140(7) . . . . ?
O194 W47 O331 W49 -13(11) . . . . ?
O332 W47 O331 W49 43(7) . . . . ?
O193 W47 O331 W49 -118(7) . . . . ?
O190 W47 O331 W49 -44(7) . . . . ?
O202 W49 O331 W47 -137(7) . . . . ?
O198 W49 O331 W47 118(7) . . . . ?
O197 W49 O331 W47 22(12) . . . . ?
O201 W49 O331 W47 -40(7) . . . . ?
O192 W49 O331 W47 44(7) . . . . ?
O203 W47 O332 W48 -128(4) . . . . ?
O194 W47 O332 W48 132(5) . . . . ?
O331 W47 O332 W48 -30(4) . . . . ?
O193 W47 O332 W48 53(8) . . . . ?
O190 W47 O332 W48 55(4) . . . . ?
O204 W48 O332 W47 129(5) . . . . ?
O195 W48 O332 W47 -132(5) . . . . ?
O201 W48 O332 W47 29(4) . . . . ?
O196 W48 O332 W47 -72(8) . . . . ?
O191 W48 O332 W47 -55(4) . . . . ?
O243 W59 O334 W61 168(3) . . . . ?
O235 W59 O334 W61 67(3) . . . . ?
O239 W59 O334 W61 -34(8) . . . . ?
O240 W59 O334 W61 -91(3) . . . . ?
O230 W59 O334 W61 -8(3) . . . . ?
O221 W61 O334 W59 28(8) . . . . ?
O220 W61 O334 W59 -162(3) . . . . ?
O222 W61 O334 W59 -66(3) . . . . ?
O219 W61 O334 W59 92(3) . . . . ?
O230 W61 O334 W59 8(3) . . . . ?
W33 O132 Na2 O199 51(4) . . . . ?
W33 O132 Na2 O78 -126(11) . . . . ?
W33 O132 Na2 O123 163(3) . . . . ?
W33 O132 Na2 O200 -38(3) . . . . ?
W33 O132 Na2 O100 -126(3) . . . 2_655 ?
W33 O132 Na2 Na3 -22(4) . . . . ?
Na6 O123 Na2 O199 -55(3) . . . . ?
Na6 O123 Na2 O78 44(3) . . . . ?
Na6 O123 Na2 O132 -146(3) . . . . ?
Na6 O123 Na2 O200 139(5) . . . . ?
Na6 O123 Na2 O100 123(3) . . . 2_655 ?
Na6 O123 Na2 Na3 44(6) . . . . ?
Na3 O200 Na2 O199 61(2) . . . . ?
Na3 O200 Na2 O78 -39(2) . . . . ?
Na3 O200 Na2 O132 151(2) . . . . ?
Na3 O200 Na2 O123 -131(5) . . . . ?
Na3 O200 Na2 O100 -116.8(19) . . . 2_655 ?
Na2 O200 Na3 O242 161.7(19) . . . 2_656 ?
Na2 O200 Na3 O77 66(2) . . . . ?
Na2 O200 Na3 O76 -39(2) . . . . ?
Na2 O200 Na3 O166 29(8) . . . . ?
Na2 O200 Na3 O75 -124(2) . . . . ?
O199 Na2 Na3 O200 -114(3) . . . . ?
O78 Na2 Na3 O200 139(2) . . . . ?
O132 Na2 Na3 O200 -30(2) . . . . ?
O123 Na2 Na3 O200 139(5) . . . . ?
O100 Na2 Na3 O200 66(2) 2_655 . . . ?
O199 Na2 Na3 O242 -146(3) . . . 2_656 ?
O78 Na2 Na3 O242 107(3) . . . 2_656 ?
O132 Na2 Na3 O242 -62(3) . . . 2_656 ?
O123 Na2 Na3 O242 106(5) . . . 2_656 ?
O200 Na2 Na3 O242 -32(3) . . . 2_656 ?
O100 Na2 Na3 O242 34(3) 2_655 . . 2_656 ?
O199 Na2 Na3 O77 140(2) . . . . ?
O78 Na2 Na3 O77 33.2(19) . . . . ?
O132 Na2 Na3 O77 -136(2) . . . . ?
O123 Na2 Na3 O77 33(4) . . . . ?
O200 Na2 Na3 O77 -106(2) . . . . ?
O100 Na2 Na3 O77 -40.0(19) 2_655 . . . ?
O199 Na2 Na3 O76 22(2) . . . . ?
O78 Na2 Na3 O76 -85(2) . . . . ?
O132 Na2 Na3 O76 105(2) . . . . ?
O123 Na2 Na3 O76 -86(4) . . . . ?
O200 Na2 Na3 O76 136(3) . . . . ?
O100 Na2 Na3 O76 -158(2) 2_655 . . . ?
O199 Na2 Na3 O166 77(3) . . . . ?
O78 Na2 Na3 O166 -30(2) . . . . ?
O132 Na2 Na3 O166 160(2) . . . . ?
O123 Na2 Na3 O166 -31(5) . . . . ?
O200 Na2 Na3 O166 -169(3) . . . . ?
O100 Na2 Na3 O166 -103(2) 2_655 . . . ?
O199 Na2 Na3 O75 -55(2) . . . . ?
O78 Na2 Na3 O75 -162(2) . . . . ?
O132 Na2 Na3 O75 28(2) . . . . ?
O123 Na2 Na3 O75 -163(4) . . . . ?
O200 Na2 Na3 O75 59(2) . . . . ?
O100 Na2 Na3 O75 124.8(18) 2_655 . . . ?
W25 O95 Na4 O203 -49(3) . . . 2 ?
W30 O95 Na4 O203 145(2) . . . 2 ?
W25 O95 Na4 O120 100(9) . . . . ?
W30 O95 Na4 O120 -66(10) . . . . ?
W25 O95 Na4 O259 -131(3) . . . . ?
W30 O95 Na4 O259 62(3) . . . . ?
W25 O95 Na4 O108 143(3) . . . . ?
W30 O95 Na4 O108 -23.6(18) . . . . ?
W25 O95 Na4 O116 85(2) . . . . ?
W30 O95 Na4 O116 -82(2) . . . . ?
W25 O95 Na4 O113 20.1(18) . . . . ?
W30 O95 Na4 O113 -146(2) . . . . ?
W25 O95 Na4 W29 116(2) . . . . ?
W30 O95 Na4 W29 -50.9(17) . . . . ?
W25 O95 Na4 W30 167(4) . . . . ?
W30 O95 Na4 W25 -167(4) . . . . ?
W25 O95 Na4 W26 49.2(18) . . . . ?
W30 O95 Na4 W26 -117.4(19) . . . . ?
W25 O95 Na4 Na8 -152.1(18) . . . 2 ?
W30 O95 Na4 Na8 41(3) . . . 2 ?
Na8 O259 Na4 O203 96(3) 2 . . 2 ?
Na8 O259 Na4 O120 19(4) 2 . . . ?
Na8 O259 Na4 O95 -146(3) 2 . . . ?
Na8 O259 Na4 O108 -80(3) 2 . . . ?
Na8 O259 Na4 O116 -79(5) 2 . . . ?
Na8 O259 Na4 O113 172(3) 2 . . . ?
Na8 O259 Na4 W29 -71(3) 2 . . . ?
Na8 O259 Na4 W30 -116(3) 2 . . . ?
Na8 O259 Na4 W25 -169(3) 2 . . . ?
Na8 O259 Na4 W26 -145(5) 2 . . . ?
W29 O108 Na4 O203 141(10) . . . 2 ?
W30 O108 Na4 O203 -89(10) . . . 2 ?
W29 O108 Na4 O120 59(3) . . . . ?
W30 O108 Na4 O120 -172(3) . . . . ?
W29 O108 Na4 O95 -109(2) . . . . ?
W30 O108 Na4 O95 20.5(17) . . . . ?
W29 O108 Na4 O259 163(2) . . . . ?
W30 O108 Na4 O259 -68(2) . . . . ?
W29 O108 Na4 O116 -17.0(18) . . . . ?
W30 O108 Na4 O116 112(2) . . . . ?
W29 O108 Na4 O113 -57(2) . . . . ?
W30 O108 Na4 O113 71.9(18) . . . . ?
W30 O108 Na4 W29 129(3) . . . . ?
W29 O108 Na4 W30 -129(3) . . . . ?
W29 O108 Na4 W25 -91.0(18) . . . . ?
W30 O108 Na4 W25 38.2(14) . . . . ?
W29 O108 Na4 W26 -34.0(18) . . . . ?
W30 O108 Na4 W26 95.1(14) . . . . ?
W29 O108 Na4 Na8 127(2) . . . 2 ?
W30 O108 Na4 Na8 -103.7(16) . . . 2 ?
W29 O116 Na4 O203 -159(2) . . . 2 ?
W26 O116 Na4 O203 37(3) . . . 2 ?
W29 O116 Na4 O120 -90(3) . . . . ?
W26 O116 Na4 O120 105(3) . . . . ?
W29 O116 Na4 O95 85(2) . . . . ?
W26 O116 Na4 O95 -80(2) . . . . ?
W29 O116 Na4 O259 15(4) . . . . ?
W26 O116 Na4 O259 -150(3) . . . . ?
W29 O116 Na4 O108 15.8(16) . . . . ?
W26 O116 Na4 O108 -149(2) . . . . ?
W29 O116 Na4 O113 151(2) . . . . ?
W26 O116 Na4 O113 -13.7(14) . . . . ?
W26 O116 Na4 W29 -165(3) . . . . ?
W29 O116 Na4 W30 51.7(17) . . . . ?
W26 O116 Na4 W30 -113.2(16) . . . . ?
W29 O116 Na4 W25 115.9(19) . . . . ?
W26 O116 Na4 W25 -49.0(14) . . . . ?
W29 O116 Na4 W26 165(3) . . . . ?
W29 O116 Na4 Na8 -29(3) . . . 2 ?
W26 O116 Na4 Na8 166.5(15) . . . 2 ?
W26 O113 Na4 O203 -130(2) . . . 2 ?
W25 O113 Na4 O203 106.5(18) . . . 2 ?
W26 O113 Na4 O120 -53(3) . . . . ?
W25 O113 Na4 O120 -177(3) . . . . ?
W26 O113 Na4 O95 107(2) . . . . ?
W25 O113 Na4 O95 -17.0(16) . . . . ?
W26 O113 Na4 O259 154(3) . . . . ?
W25 O113 Na4 O259 31(4) . . . . ?
W26 O113 Na4 O108 54(2) . . . . ?
W25 O113 Na4 O108 -70.0(18) . . . . ?
W26 O113 Na4 O116 16.0(17) . . . . ?
W25 O113 Na4 O116 -107.5(19) . . . . ?
W26 O113 Na4 W29 30.1(16) . . . . ?
W25 O113 Na4 W29 -93.4(13) . . . . ?
W26 O113 Na4 W30 89.2(16) . . . . ?
W25 O113 Na4 W30 -34.3(13) . . . . ?
W26 O113 Na4 W25 124(2) . . . . ?
W25 O113 Na4 W26 -124(2) . . . . ?
W26 O113 Na4 Na8 -165(12) . . . 2 ?
W25 O113 Na4 Na8 71(13) . . . 2 ?
O119 W29 Na4 O203 -53(5) . . . 2 ?
O108 W29 Na4 O203 -160(6) . . . 2 ?
O116 W29 Na4 O203 49(5) . . . 2 ?
O109 W29 Na4 O203 -163(5) . . . 2 ?
O115 W29 Na4 O203 54(5) . . . 2 ?
O107 W29 Na4 O203 136(5) . . . 2 ?
O119 W29 Na4 O120 -15(3) . . . . ?
O108 W29 Na4 O120 -122(3) . . . . ?
O116 W29 Na4 O120 87(3) . . . . ?
O109 W29 Na4 O120 -125(3) . . . . ?
O115 W29 Na4 O120 92(3) . . . . ?
O107 W29 Na4 O120 174(3) . . . . ?
O119 W29 Na4 O95 170(2) . . . . ?
O108 W29 Na4 O95 63(2) . . . . ?
O116 W29 Na4 O95 -88(3) . . . . ?
O109 W29 Na4 O95 60(2) . . . . ?
O115 W29 Na4 O95 -83(2) . . . . ?
O107 W29 Na4 O95 -0.8(18) . . . . ?
O119 W29 Na4 O259 88(3) . . . . ?
O108 W29 Na4 O259 -19(3) . . . . ?
O116 W29 Na4 O259 -170(3) . . . . ?
O109 W29 Na4 O259 -22(3) . . . . ?
O115 W29 Na4 O259 -165(2) . . . . ?
O107 W29 Na4 O259 -82(2) . . . . ?
O119 W29 Na4 O108 107(3) . . . . ?
O116 W29 Na4 O108 -151(3) . . . . ?
O109 W29 Na4 O108 -3(3) . . . . ?
O115 W29 Na4 O108 -146(2) . . . . ?
O107 W29 Na4 O108 -64(2) . . . . ?
O119 W29 Na4 O116 -102(3) . . . . ?
O108 W29 Na4 O116 151(3) . . . . ?
O109 W29 Na4 O116 148(3) . . . . ?
O115 W29 Na4 O116 5(3) . . . . ?
O107 W29 Na4 O116 88(2) . . . . ?
O119 W29 Na4 O113 -127(2) . . . . ?
O108 W29 Na4 O113 126(2) . . . . ?
O116 W29 Na4 O113 -25(2) . . . . ?
O109 W29 Na4 O113 123(2) . . . . ?
O115 W29 Na4 O113 -20(2) . . . . ?
O107 W29 Na4 O113 62.3(15) . . . . ?
O119 W29 Na4 W30 140.6(19) . . . . ?
O108 W29 Na4 W30 33.7(19) . . . . ?
O116 W29 Na4 W30 -118(2) . . . . ?
O109 W29 Na4 W30 30.9(19) . . . . ?
O115 W29 Na4 W30 -112.4(15) . . . . ?
O107 W29 Na4 W30 -29.9(11) . . . . ?
O119 W29 Na4 W25 -163.4(19) . . . . ?
O108 W29 Na4 W25 90(2) . . . . ?
O116 W29 Na4 W25 -61(2) . . . . ?
O109 W29 Na4 W25 86.9(19) . . . . ?
O115 W29 Na4 W25 -56.4(17) . . . . ?
O107 W29 Na4 W25 26.1(12) . . . . ?
O119 W29 Na4 W26 -111.4(19) . . . . ?
O108 W29 Na4 W26 142(2) . . . . ?
O116 W29 Na4 W26 -9(2) . . . . ?
O109 W29 Na4 W26 138.9(18) . . . . ?
O115 W29 Na4 W26 -4.4(16) . . . . ?
O107 W29 Na4 W26 78.1(11) . . . . ?
O119 W29 Na4 Na8 55(2) . . . 2 ?
O108 W29 Na4 Na8 -52(2) . . . 2 ?
O116 W29 Na4 Na8 157(2) . . . 2 ?
O109 W29 Na4 Na8 -55(2) . . . 2 ?
O115 W29 Na4 Na8 161.7(17) . . . 2 ?
O107 W29 Na4 Na8 -115.8(15) . . . 2 ?
O96 W30 Na4 O203 53(3) . . . 2 ?
O97 W30 Na4 O203 -48(4) . . . 2 ?
O98 W30 Na4 O203 150(3) . . . 2 ?
O95 W30 Na4 O203 -54(3) . . . 2 ?
O108 W30 Na4 O203 162(4) . . . 2 ?
O107 W30 Na4 O203 -141(3) . . . 2 ?
O96 W30 Na4 O120 -98(4) . . . . ?
O97 W30 Na4 O120 161(4) . . . . ?
O98 W30 Na4 O120 -1(4) . . . . ?
O95 W30 Na4 O120 154(4) . . . . ?
O108 W30 Na4 O120 11(4) . . . . ?
O107 W30 Na4 O120 68(4) . . . . ?
O96 W30 Na4 O95 108(3) . . . . ?
O97 W30 Na4 O95 6(3) . . . . ?
O98 W30 Na4 O95 -156(3) . . . . ?
O108 W30 Na4 O95 -143(3) . . . . ?
O107 W30 Na4 O95 -87(2) . . . . ?
O96 W30 Na4 O259 -5(3) . . . . ?
O97 W30 Na4 O259 -106(3) . . . . ?
O98 W30 Na4 O259 92(3) . . . . ?
O95 W30 Na4 O259 -112(3) . . . . ?
O108 W30 Na4 O259 104(3) . . . . ?
O107 W30 Na4 O259 161(2) . . . . ?
O96 W30 Na4 O108 -109(2) . . . . ?
O97 W30 Na4 O108 149(2) . . . . ?
O98 W30 Na4 O108 -12(2) . . . . ?
O95 W30 Na4 O108 143(3) . . . . ?
O107 W30 Na4 O108 57(2) . . . . ?
O96 W30 Na4 O116 -162(2) . . . . ?
O97 W30 Na4 O116 97(2) . . . . ?
O98 W30 Na4 O116 -65(2) . . . . ?
O95 W30 Na4 O116 91(3) . . . . ?
O108 W30 Na4 O116 -53(2) . . . . ?
O107 W30 Na4 O116 4.0(17) . . . . ?
O96 W30 Na4 O113 137(2) . . . . ?
O97 W30 Na4 O113 36(2) . . . . ?
O98 W30 Na4 O113 -125.9(19) . . . . ?
O95 W30 Na4 O113 30(2) . . . . ?
O108 W30 Na4 O113 -114(2) . . . . ?
O107 W30 Na4 O113 -56.8(15) . . . . ?
O96 W30 Na4 W29 -134.3(17) . . . . ?
O97 W30 Na4 W29 124.2(19) . . . . ?
O98 W30 Na4 W29 -37.5(18) . . . . ?
O95 W30 Na4 W29 118(2) . . . . ?
O108 W30 Na4 W29 -25.3(17) . . . . ?
O107 W30 Na4 W29 31.5(11) . . . . ?
O96 W30 Na4 W25 115.2(17) . . . . ?
O97 W30 Na4 W25 14(2) . . . . ?
O98 W30 Na4 W25 -148.0(17) . . . . ?
O95 W30 Na4 W25 8(2) . . . . ?
O108 W30 Na4 W25 -135.7(18) . . . . ?
O107 W30 Na4 W25 -78.9(11) . . . . ?
O96 W30 Na4 W26 166.6(18) . . . . ?
O97 W30 Na4 W26 65(2) . . . . ?
O98 W30 Na4 W26 -96.6(18) . . . . ?
O95 W30 Na4 W26 59(2) . . . . ?
O108 W30 Na4 W26 -84.3(18) . . . . ?
O107 W30 Na4 W26 -27.5(12) . . . . ?
O96 W30 Na4 Na8 -36.0(19) . . . 2 ?
O97 W30 Na4 Na8 -137(2) . . . 2 ?
O98 W30 Na4 Na8 61(2) . . . 2 ?
O95 W30 Na4 Na8 -144(2) . . . 2 ?
O108 W30 Na4 Na8 73.1(19) . . . 2 ?
O107 W30 Na4 Na8 129.9(14) . . . 2 ?
O94 W25 Na4 O203 132(2) . . . 2 ?
O93 W25 Na4 O203 26(2) . . . 2 ?
O95 W25 Na4 O203 138(3) . . . 2 ?
O92 W25 Na4 O203 -65(2) . . . 2 ?
O113 W25 Na4 O203 -74(2) . . . 2 ?
O106 W25 Na4 O203 -137(2) . . . 2 ?
O94 W25 Na4 O120 -149(5) . . . . ?
O93 W25 Na4 O120 104(5) . . . . ?
O95 W25 Na4 O120 -143(5) . . . . ?
O92 W25 Na4 O120 13(5) . . . . ?
O113 W25 Na4 O120 5(5) . . . . ?
O106 W25 Na4 O120 -58(5) . . . . ?
O94 W25 Na4 O95 -6(3) . . . . ?
O93 W25 Na4 O95 -112(3) . . . . ?
O92 W25 Na4 O95 157(3) . . . . ?
O113 W25 Na4 O95 149(3) . . . . ?
O106 W25 Na4 O95 85(3) . . . . ?
O94 W25 Na4 O259 46(3) . . . . ?
O93 W25 Na4 O259 -61(3) . . . . ?
O95 W25 Na4 O259 52(3) . . . . ?
O92 W25 Na4 O259 -152(3) . . . . ?
O113 W25 Na4 O259 -160(3) . . . . ?
O106 W25 Na4 O259 137(3) . . . . ?
O94 W25 Na4 O108 -40(2) . . . . ?
O93 W25 Na4 O108 -146(2) . . . . ?
O95 W25 Na4 O108 -33(2) . . . . ?
O92 W25 Na4 O108 123(2) . . . . ?
O113 W25 Na4 O108 115(2) . . . . ?
O106 W25 Na4 O108 51.8(19) . . . . ?
O94 W25 Na4 O116 -95(2) . . . . ?
O93 W25 Na4 O116 159(2) . . . . ?
O95 W25 Na4 O116 -89(3) . . . . ?
O92 W25 Na4 O116 68(2) . . . . ?
O113 W25 Na4 O116 60(2) . . . . ?
O106 W25 Na4 O116 -3(2) . . . . ?
O94 W25 Na4 O113 -155(2) . . . . ?
O93 W25 Na4 O113 99(2) . . . . ?
O95 W25 Na4 O113 -149(3) . . . . ?
O92 W25 Na4 O113 8(2) . . . . ?
O106 W25 Na4 O113 -63(2) . . . . ?
O94 W25 Na4 W29 -67.7(19) . . . . ?
O93 W25 Na4 W29 -173.9(17) . . . . ?
O95 W25 Na4 W29 -62(2) . . . . ?
O92 W25 Na4 W29 95.2(18) . . . . ?
O113 W25 Na4 W29 86.9(16) . . . . ?
O106 W25 Na4 W29 23.6(15) . . . . ?
O94 W25 Na4 W30 -14.1(19) . . . . ?
O93 W25 Na4 W30 -120.4(16) . . . . ?
O95 W25 Na4 W30 -8(2) . . . . ?
O92 W25 Na4 W30 148.7(17) . . . . ?
O113 W25 Na4 W30 140.5(16) . . . . ?
O106 W25 Na4 W30 77.2(15) . . . . ?
O94 W25 Na4 W26 -125.6(18) . . . . ?
O93 W25 Na4 W26 128.2(16) . . . . ?
O95 W25 Na4 W26 -120(2) . . . . ?
O92 W25 Na4 W26 37.3(18) . . . . ?
O113 W25 Na4 W26 29.1(15) . . . . ?
O106 W25 Na4 W26 -34.2(14) . . . . ?
O94 W25 Na4 Na8 36(3) . . . 2 ?
O93 W25 Na4 Na8 -70(2) . . . 2 ?
O95 W25 Na4 Na8 42(3) . . . 2 ?
O92 W25 Na4 Na8 -161(2) . . . 2 ?
O113 W25 Na4 Na8 -169(3) . . . 2 ?
O106 W25 Na4 Na8 127(2) . . . 2 ?
O117 W26 Na4 O203 -55(2) . . . 2 ?
O113 W26 Na4 O203 52(2) . . . 2 ?
O112 W26 Na4 O203 55(3) . . . 2 ?
O114 W26 Na4 O203 -159(2) . . . 2 ?
O116 W26 Na4 O203 -154(3) . . . 2 ?
O106 W26 Na4 O203 119.5(19) . . . 2 ?
O117 W26 Na4 O120 25(3) . . . . ?
O113 W26 Na4 O120 132(3) . . . . ?
O112 W26 Na4 O120 135(3) . . . . ?
O114 W26 Na4 O120 -80(3) . . . . ?
O116 W26 Na4 O120 -74(3) . . . . ?
O106 W26 Na4 O120 -161(3) . . . . ?
O117 W26 Na4 O95 -169(2) . . . . ?
O113 W26 Na4 O95 -63(2) . . . . ?
O112 W26 Na4 O95 -60(3) . . . . ?
O114 W26 Na4 O95 86(2) . . . . ?
O116 W26 Na4 O95 92(2) . . . . ?
O106 W26 Na4 O95 4.8(18) . . . . ?
O117 W26 Na4 O259 -170(7) . . . . ?
O113 W26 Na4 O259 -64(7) . . . . ?
O112 W26 Na4 O259 -61(8) . . . . ?
O114 W26 Na4 O259 85(7) . . . . ?
O116 W26 Na4 O259 91(7) . . . . ?
O106 W26 Na4 O259 4(7) . . . . ?
O117 W26 Na4 O108 124(2) . . . . ?
O113 W26 Na4 O108 -129(2) . . . . ?
O112 W26 Na4 O108 -126(3) . . . . ?
O114 W26 Na4 O108 20(2) . . . . ?
O116 W26 Na4 O108 25(2) . . . . ?
O106 W26 Na4 O108 -61.4(16) . . . . ?
O117 W26 Na4 O116 99(3) . . . . ?
O113 W26 Na4 O116 -155(3) . . . . ?
O112 W26 Na4 O116 -151(3) . . . . ?
O114 W26 Na4 O116 -6(3) . . . . ?
O106 W26 Na4 O116 -87(2) . . . . ?
O117 W26 Na4 O113 -106(3) . . . . ?
O112 W26 Na4 O113 3(3) . . . . ?
O114 W26 Na4 O113 149(2) . . . . ?
O116 W26 Na4 O113 155(3) . . . . ?
O106 W26 Na4 O113 68(2) . . . . ?
O117 W26 Na4 W29 107.4(18) . . . . ?
O113 W26 Na4 W29 -146.2(19) . . . . ?
O112 W26 Na4 W29 -143(2) . . . . ?
O114 W26 Na4 W29 2.7(16) . . . . ?
O116 W26 Na4 W29 8.4(18) . . . . ?
O106 W26 Na4 W29 -78.4(13) . . . . ?
O117 W26 Na4 W30 162.1(19) . . . . ?
O113 W26 Na4 W30 -91.4(19) . . . . ?
O112 W26 Na4 W30 -88(3) . . . . ?
O114 W26 Na4 W30 57.4(16) . . . . ?
O116 W26 Na4 W30 63.1(19) . . . . ?
O106 W26 Na4 W30 -23.7(13) . . . . ?
O117 W26 Na4 W25 -142.4(18) . . . . ?
O113 W26 Na4 W25 -35.9(18) . . . . ?
O112 W26 Na4 W25 -33(3) . . . . ?
O114 W26 Na4 W25 112.9(15) . . . . ?
O116 W26 Na4 W25 118.6(19) . . . . ?
O106 W26 Na4 W25 31.8(13) . . . . ?
O117 W26 Na4 Na8 69(4) . . . 2 ?
O113 W26 Na4 Na8 175(4) . . . 2 ?
O112 W26 Na4 Na8 179(4) . . . 2 ?
O114 W26 Na4 Na8 -36(4) . . . 2 ?
O116 W26 Na4 Na8 -30(3) . . . 2 ?
O106 W26 Na4 Na8 -117(3) . . . 2 ?
Na8 O121 Na6 O122 10(2) 2 . . . ?
Na8 O121 Na6 O123 -175(2) 2 . . . ?
Na8 O121 Na6 O8 -34(5) 2 . . 2 ?
Na8 O121 Na6 O96 -94(2) 2 . . . ?
Na8 O121 Na6 O146 111(2) 2 . . 2_655 ?
Na8 O122 Na6 O121 -11(2) 2 . . . ?
Na8 O122 Na6 O123 -41(17) 2 . . . ?
Na8 O122 Na6 O8 151(3) 2 . . 2 ?
Na8 O122 Na6 O96 68(3) 2 . . . ?
Na8 O122 Na6 O146 -115(2) 2 . . 2_655 ?
Na2 O123 Na6 O121 177(3) . . . . ?
Na2 O123 Na6 O122 -153(15) . . . . ?
Na2 O123 Na6 O8 15(3) . . . 2 ?
Na2 O123 Na6 O96 97(3) . . . . ?
Na2 O123 Na6 O146 -77(3) . . . 2_655 ?
Na2 O123 Na6 Na8 172(2) . . . 2 ?
W30 O96 Na6 O121 -53(4) . . . . ?
W30 O96 Na6 O122 -135(3) . . . . ?
W30 O96 Na6 O123 36(4) . . . . ?
W30 O96 Na6 O8 150(3) . . . 2 ?
W30 O96 Na6 O146 51(6) . . . 2_655 ?
W30 O96 Na6 Na8 -97(3) . . . 2 ?
W22 O79 Cs1 O73 -151(2) . . . . ?
W21 O79 Cs1 O73 72.8(18) . . . . ?
W22 O79 Cs1 O329 90(2) . . . . ?
W21 O79 Cs1 O329 -46(3) . . . . ?
W22 O79 Cs1 O170 -10(3) . . . . ?
W21 O79 Cs1 O170 -146.5(15) . . . . ?
W22 O79 Cs1 O168 -39.7(18) . . . . ?
W21 O79 Cs1 O168 -176.3(18) . . . . ?
W22 O79 Cs1 O176 -129.9(16) . . . . ?
W21 O79 Cs1 O176 93.5(18) . . . . ?
W22 O79 Cs1 O174 -88(2) . . . . ?
W21 O79 Cs1 O174 135.6(15) . . . . ?
W22 O79 Cs1 O52 106(2) . . . . ?
W21 O79 Cs1 O52 -30.4(15) . . . . ?
W22 O79 Cs1 O177 -176.4(13) . . . . ?
W21 O79 Cs1 O177 47(2) . . . . ?
W22 O79 Cs1 O126 -82.8(18) . . . . ?
W21 O79 Cs1 O126 141(2) . . . . ?
W22 O79 Cs1 O336 45.3(18) . . . . ?
W21 O79 Cs1 O336 -91.3(18) . . . . ?
W22 O79 Cs1 O51 105.6(17) . . . . ?
W21 O79 Cs1 O51 -31.1(18) . . . . ?
Tb2 O73 Cs1 O79 -94.7(17) . . . . ?
Tb2 O73 Cs1 O329 37(2) . . . . ?
Tb2 O73 Cs1 O170 128.7(15) . . . . ?
Tb2 O73 Cs1 O168 179.3(14) . . . . ?
Tb2 O73 Cs1 O176 111.8(18) . . . . ?
Tb2 O73 Cs1 O174 120.3(14) . . . . ?
Tb2 O73 Cs1 O52 -45.5(14) . . . . ?
Tb2 O73 Cs1 O177 66.2(14) . . . . ?
Tb2 O73 Cs1 O126 -173.4(19) . . . . ?
Tb2 O73 Cs1 O336 -58(3) . . . . ?
Tb2 O73 Cs1 O51 -8.6(16) . . . . ?
Tb5 O329 Cs1 O79 133.5(16) . . . . ?
Tb5 O329 Cs1 O73 40(2) . . . . ?
Tb5 O329 Cs1 O170 -95.1(18) . . . . ?
Tb5 O329 Cs1 O168 -101.7(18) . . . . ?
Tb5 O329 Cs1 O176 -7.5(19) . . . . ?
Tb5 O329 Cs1 O174 -47.7(16) . . . . ?
Tb5 O329 Cs1 O52 121.4(17) . . . . ?
Tb5 O329 Cs1 O177 8.4(14) . . . . ?
Tb5 O329 Cs1 O126 -60(3) . . . . ?
Tb5 O329 Cs1 O336 -171(2) . . . . ?
Tb5 O329 Cs1 O51 113(2) . . . . ?
W42 O170 Cs1 O79 -16(2) . . . . ?
W43 O170 Cs1 O79 -151.9(15) . . . . ?
W42 O170 Cs1 O73 96.2(19) . . . . ?
W43 O170 Cs1 O73 -39(2) . . . . ?
W42 O170 Cs1 O329 -147.6(19) . . . . ?
W43 O170 Cs1 O329 76.9(17) . . . . ?
W42 O170 Cs1 O168 24.4(14) . . . . ?
W43 O170 Cs1 O168 -111(2) . . . . ?
W42 O170 Cs1 O176 108.7(15) . . . . ?
W43 O170 Cs1 O176 -26.8(17) . . . . ?
W42 O170 Cs1 O174 107.3(18) . . . . ?
W43 O170 Cs1 O174 -28.2(13) . . . . ?
W42 O170 Cs1 O52 -91.8(17) . . . . ?
W43 O170 Cs1 O52 132.7(15) . . . . ?
W42 O170 Cs1 O177 154.0(16) . . . . ?
W43 O170 Cs1 O177 18.5(16) . . . . ?
W42 O170 Cs1 O126 47.5(16) . . . . ?
W43 O170 Cs1 O126 -87.9(17) . . . . ?
W42 O170 Cs1 O336 -80.5(15) . . . . ?
W43 O170 Cs1 O336 144.0(19) . . . . ?
W42 O170 Cs1 O51 -126.9(14) . . . . ?
W43 O170 Cs1 O51 97.6(16) . . . . ?
W42 O168 Cs1 O79 129.1(18) . . . . ?
Tb3 O168 Cs1 O79 -24.1(17) . . . . ?
W42 O168 Cs1 O73 -164.9(15) . . . . ?
Tb3 O168 Cs1 O73 41.9(18) . . . . ?
W42 O168 Cs1 O329 -17(2) . . . . ?
Tb3 O168 Cs1 O329 -170.0(14) . . . . ?
W42 O168 Cs1 O170 -24.5(14) . . . . ?
Tb3 O168 Cs1 O170 -178(2) . . . . ?
W42 O168 Cs1 O176 -121.4(17) . . . . ?
Tb3 O168 Cs1 O176 85.3(15) . . . . ?
W42 O168 Cs1 O174 -84.4(18) . . . . ?
Tb3 O168 Cs1 O174 122.3(19) . . . . ?
W42 O168 Cs1 O52 92(2) . . . . ?
Tb3 O168 Cs1 O52 -61(2) . . . . ?
W42 O168 Cs1 O177 -84.5(19) . . . . ?
Tb3 O168 Cs1 O177 122.3(15) . . . . ?
W42 O168 Cs1 O126 -173(2) . . . . ?
Tb3 O168 Cs1 O126 33.3(13) . . . . ?
W42 O168 Cs1 O336 37.8(17) . . . . ?
Tb3 O168 Cs1 O336 -115.5(16) . . . . ?
W42 O168 Cs1 O51 28(3) . . . . ?
Tb3 O168 Cs1 O51 -124.8(16) . . . . ?
W45 O176 Cs1 O79 121.7(14) . . . . ?
W46 O176 Cs1 O79 -114.8(15) . . . . ?
W45 O176 Cs1 O73 147.3(19) . . . . ?
W46 O176 Cs1 O73 -89.3(18) . . . . ?
W45 O176 Cs1 O329 -85.4(15) . . . . ?
W46 O176 Cs1 O329 38.1(17) . . . . ?
W45 O176 Cs1 O170 -22.2(14) . . . . ?
W46 O176 Cs1 O170 101.2(15) . . . . ?
W45 O176 Cs1 O168 26.8(14) . . . . ?
W46 O176 Cs1 O168 150.2(16) . . . . ?
W45 O176 Cs1 O174 -20.7(10) . . . . ?
W46 O176 Cs1 O174 102.7(17) . . . . ?
W45 O176 Cs1 O52 176.5(11) . . . . ?
W46 O176 Cs1 O52 -60.0(18) . . . . ?
W45 O176 Cs1 O177 -104.9(19) . . . . ?
W46 O176 Cs1 O177 18.6(13) . . . . ?
W45 O176 Cs1 O126 70.0(14) . . . . ?
W46 O176 Cs1 O126 -166.5(19) . . . . ?
W45 O176 Cs1 O336 -45(3) . . . . ?
W46 O176 Cs1 O336 78(3) . . . . ?
W45 O176 Cs1 O51 -133.2(12) . . . . ?
W46 O176 Cs1 O51 -9.8(19) . . . . ?
W45 O174 Cs1 O79 -39(2) . . . . ?
W43 O174 Cs1 O79 141.5(14) . . . . ?
W45 O174 Cs1 O73 14.8(16) . . . . ?
W43 O174 Cs1 O73 -164.2(12) . . . . ?
W45 O174 Cs1 O329 141.7(17) . . . . ?
W43 O174 Cs1 O329 -37.2(13) . . . . ?
W45 O174 Cs1 O170 -158(2) . . . . ?
W43 O174 Cs1 O170 22.8(11) . . . . ?
W45 O174 Cs1 O168 -98.1(17) . . . . ?
W43 O174 Cs1 O168 82.9(14) . . . . ?
W45 O174 Cs1 O176 23.7(12) . . . . ?
W43 O174 Cs1 O176 -155.3(17) . . . . ?
W45 O174 Cs1 O52 92(4) . . . . ?
W43 O174 Cs1 O52 -87(4) . . . . ?
W45 O174 Cs1 O177 81.8(17) . . . . ?
W43 O174 Cs1 O177 -97.2(14) . . . . ?
W45 O174 Cs1 O126 -44.4(15) . . . . ?
W43 O174 Cs1 O126 136.6(14) . . . . ?
W45 O174 Cs1 O336 -166.1(14) . . . . ?
W43 O174 Cs1 O336 15.0(15) . . . . ?
W45 O174 Cs1 O51 123.8(14) . . . . ?
W43 O174 Cs1 O51 -55.2(16) . . . . ?
W20 O52 Cs1 O79 -157(3) . . . . ?
W21 O52 Cs1 O79 24.6(12) . . . . ?
W20 O52 Cs1 O73 139.8(19) . . . . ?
W21 O52 Cs1 O73 -38.6(13) . . . . ?
W20 O52 Cs1 O329 12.3(19) . . . . ?
W21 O52 Cs1 O329 -166.1(14) . . . . ?
W20 O52 Cs1 O170 -35(2) . . . . ?
W21 O52 Cs1 O170 146.5(12) . . . . ?
W20 O52 Cs1 O168 -106(2) . . . . ?
W21 O52 Cs1 O168 75.6(19) . . . . ?
W20 O52 Cs1 O176 118.4(18) . . . . ?
W21 O52 Cs1 O176 -60.0(16) . . . . ?
W20 O52 Cs1 O174 61(5) . . . . ?
W21 O52 Cs1 O174 -117(3) . . . . ?
W20 O52 Cs1 O177 71(2) . . . . ?
W21 O52 Cs1 O177 -107.8(13) . . . . ?
W20 O52 Cs1 O126 -166.8(16) . . . . ?
W21 O52 Cs1 O126 14.8(17) . . . . ?
W20 O52 Cs1 O336 -46.3(18) . . . . ?
W21 O52 Cs1 O336 135.4(14) . . . . ?
W20 O52 Cs1 O51 22.0(14) . . . . ?
W21 O52 Cs1 O51 -156(2) . . . . ?
W46 O177 Cs1 O79 50(3) . . . . ?
Tb5 O177 Cs1 O79 -136.6(14) . . . . ?
W46 O177 Cs1 O73 25.4(19) . . . . ?
Tb5 O177 Cs1 O73 -161.2(17) . . . . ?
W46 O177 Cs1 O329 179(3) . . . . ?
Tb5 O177 Cs1 O329 -7.5(13) . . . . ?
W46 O177 Cs1 O170 -121(2) . . . . ?
Tb5 O177 Cs1 O170 52.5(14) . . . . ?
W46 O177 Cs1 O168 -80(2) . . . . ?
Tb5 O177 Cs1 O168 93.6(16) . . . . ?
W46 O177 Cs1 O176 -22.6(16) . . . . ?
Tb5 O177 Cs1 O176 151(2) . . . . ?
W46 O177 Cs1 O174 -80(2) . . . . ?
Tb5 O177 Cs1 O174 93.6(16) . . . . ?
W46 O177 Cs1 O52 103(2) . . . . ?
Tb5 O177 Cs1 O52 -83.7(15) . . . . ?
W46 O177 Cs1 O126 -27(2) . . . . ?
Tb5 O177 Cs1 O126 146.1(13) . . . . ?
W46 O177 Cs1 O336 179.3(18) . . . . ?
Tb5 O177 Cs1 O336 -7.3(19) . . . . ?
W46 O177 Cs1 O51 133(2) . . . . ?
Tb5 O177 Cs1 O51 -53.6(13) . . . . ?
Tb3 O126 Cs1 O79 81.0(16) . . . . ?
Tb3 O126 Cs1 O73 153.6(19) . . . . ?
Tb3 O126 Cs1 O329 -89(3) . . . . ?
Tb3 O126 Cs1 O170 -58.5(16) . . . . ?
Tb3 O126 Cs1 O168 -35.4(14) . . . . ?
Tb3 O126 Cs1 O176 -151.1(19) . . . . ?
Tb3 O126 Cs1 O174 -102.4(16) . . . . ?
Tb3 O126 Cs1 O52 89.0(17) . . . . ?
Tb3 O126 Cs1 O177 -147.3(14) . . . . ?
Tb3 O126 Cs1 O336 4(2) . . . . ?
Tb3 O126 Cs1 O51 106(3) . . . . ?
Tb4 O336 Cs1 O79 -55.5(18) . . . . ?
Tb4 O336 Cs1 O73 -89(3) . . . . ?
Tb4 O336 Cs1 O329 158(2) . . . . ?
Tb4 O336 Cs1 O170 86.8(18) . . . . ?
Tb4 O336 Cs1 O168 39.5(17) . . . . ?
Tb4 O336 Cs1 O176 112(2) . . . . ?
Tb4 O336 Cs1 O174 93.3(17) . . . . ?
Tb4 O336 Cs1 O52 -101.9(17) . . . . ?
Tb4 O336 Cs1 O177 158.3(15) . . . . ?
Tb4 O336 Cs1 O126 10(2) . . . . ?
Tb4 O336 Cs1 O51 -147(2) . . . . ?
W20 O51 Cs1 O79 -18.6(16) . . . . ?
W19 O51 Cs1 O79 105.3(14) . . . . ?
W20 O51 Cs1 O73 -84.2(16) . . . . ?
W19 O51 Cs1 O73 39.8(14) . . . . ?
W20 O51 Cs1 O329 147(2) . . . . ?
W19 O51 Cs1 O329 -88.7(16) . . . . ?
W20 O51 Cs1 O170 121.9(15) . . . . ?
W19 O51 Cs1 O170 -114.2(13) . . . . ?
W20 O51 Cs1 O168 83(2) . . . . ?
W19 O51 Cs1 O168 -153.0(15) . . . . ?
W20 O51 Cs1 O176 -133.0(14) . . . . ?
W19 O51 Cs1 O176 -9.1(17) . . . . ?
W20 O51 Cs1 O174 172.1(12) . . . . ?
W19 O51 Cs1 O174 -64.0(16) . . . . ?
W20 O51 Cs1 O52 -19.3(13) . . . . ?
W19 O51 Cs1 O52 104.6(18) . . . . ?
W20 O51 Cs1 O177 -153.2(17) . . . . ?
W19 O51 Cs1 O177 -29.3(13) . . . . ?
W20 O51 Cs1 O126 -42(3) . . . . ?
W19 O51 Cs1 O126 82(3) . . . . ?
W20 O51 Cs1 O336 72.3(15) . . . . ?
W19 O51 Cs1 O336 -163.8(16) . . . . ?
W17 O70 Cs2 O250 43(3) . . . . ?
W17 O70 Cs2 O180 -151(3) . . . 2_566 ?
W17 O70 Cs2 O251 -82(3) . . . . ?
W17 O70 Cs2 O47 117(3) . . . 2_566 ?
W17 O70 Cs2 O48 119(2) . . . 2_566 ?
W17 O70 Cs2 O50 166.3(18) . . . 2_566 ?
W17 O70 Cs2 O66 29.6(18) . . . . ?
W17 O70 Cs2 O179 -140(2) . . . 2_566 ?
W17 O70 Cs2 O246 -101(3) . . . 2_566 ?
W17 O70 Cs2 O65 -27.0(19) . . . . ?
W17 O66 Cs2 O250 162.8(19) . . . . ?
W18 O66 Cs2 O250 30.7(19) . . . . ?
W17 O66 Cs2 O180 -30.0(17) . . . 2_566 ?
W18 O66 Cs2 O180 -162(2) . . . 2_566 ?
W17 O66 Cs2 O251 42(2) . . . . ?
W18 O66 Cs2 O251 -90(2) . . . . ?
W17 O66 Cs2 O47 -102.6(17) . . . 2_566 ?
W18 O66 Cs2 O47 125(2) . . . 2_566 ?
W17 O66 Cs2 O48 -141.3(15) . . . 2_566 ?
W18 O66 Cs2 O48 87(2) . . . 2_566 ?
W17 O66 Cs2 O70 -29.6(18) . . . . ?
W18 O66 Cs2 O70 -162(3) . . . . ?
W17 O66 Cs2 O50 -150.7(18) . . . 2_566 ?
W18 O66 Cs2 O50 77(3) . . . 2_566 ?
W17 O66 Cs2 O179 -13(3) . . . 2_566 ?
W18 O66 Cs2 O179 -144.6(18) . . . 2_566 ?
W17 O66 Cs2 O246 81(2) . . . 2_566 ?
W18 O66 Cs2 O246 -51(3) . . . 2_566 ?
W17 O66 Cs2 O65 42.7(16) . . . . ?
W18 O66 Cs2 O65 -89(2) . . . . ?
W18 O66 Cs2 W17 -132(3) . . . . ?
W17 O65 Cs2 O250 -96.9(19) . . . . ?
W12 O65 Cs2 O250 42(3) . . . . ?
W17 O65 Cs2 O180 65.3(19) . . . 2_566 ?
W12 O65 Cs2 O180 -155(3) . . . 2_566 ?
W17 O65 Cs2 O251 138(3) . . . . ?
W12 O65 Cs2 O251 -83(3) . . . . ?
W17 O65 Cs2 O47 -7(2) . . . 2_566 ?
W12 O65 Cs2 O47 132(3) . . . 2_566 ?
W17 O65 Cs2 O48 -49(3) . . . 2_566 ?
W12 O65 Cs2 O48 90(3) . . . 2_566 ?
W17 O65 Cs2 O70 26.4(19) . . . . ?
W12 O65 Cs2 O70 166(4) . . . . ?
W17 O65 Cs2 O50 168(4) . . . 2_566 ?
W12 O65 Cs2 O50 -52(7) . . . 2_566 ?
W17 O65 Cs2 O66 -41.7(17) . . . . ?
W12 O65 Cs2 O66 98(3) . . . . ?
W17 O65 Cs2 O179 106.3(19) . . . 2_566 ?
W12 O65 Cs2 O179 -114(3) . . . 2_566 ?
W17 O65 Cs2 O246 160.5(16) . . . 2_566 ?
W12 O65 Cs2 O246 -60(3) . . . 2_566 ?
W12 O65 Cs2 W17 139(4) . . . . ?
O70 W17 Cs2 O250 -143(3) . . . . ?
O66 W17 Cs2 O250 -16.3(18) . . . . ?
O65 W17 Cs2 O250 86(2) . . . . ?
O67 W17 Cs2 O250 -77(2) . . . . ?
O69 W17 Cs2 O250 140(2) . . . . ?
O60 W17 Cs2 O250 34.3(14) . . . . ?
O70 W17 Cs2 O180 22(3) . . . 2_566 ?
O66 W17 Cs2 O180 148.6(19) . . . 2_566 ?
O65 W17 Cs2 O180 -109(2) . . . 2_566 ?
O67 W17 Cs2 O180 87(2) . . . 2_566 ?
O69 W17 Cs2 O180 -55(2) . . . 2_566 ?
O60 W17 Cs2 O180 -160.7(15) . . . 2_566 ?
O70 W17 Cs2 O251 95(3) . . . . ?
O66 W17 Cs2 O251 -139(2) . . . . ?
O65 W17 Cs2 O251 -37(2) . . . . ?
O67 W17 Cs2 O251 160(2) . . . . ?
O69 W17 Cs2 O251 17(2) . . . . ?
O60 W17 Cs2 O251 -88.0(18) . . . . ?
O70 W17 Cs2 O47 -55(3) . . . 2_566 ?
O66 W17 Cs2 O47 70.7(18) . . . 2_566 ?
O65 W17 Cs2 O47 173(2) . . . 2_566 ?
O67 W17 Cs2 O47 10(2) . . . 2_566 ?
O69 W17 Cs2 O47 -133(2) . . . 2_566 ?
O60 W17 Cs2 O47 121.4(15) . . . 2_566 ?
O70 W17 Cs2 O48 -78(3) . . . 2_566 ?
O66 W17 Cs2 O48 48.4(19) . . . 2_566 ?
O65 W17 Cs2 O48 150(2) . . . 2_566 ?
O67 W17 Cs2 O48 -13(2) . . . 2_566 ?
O69 W17 Cs2 O48 -156(2) . . . 2_566 ?
O60 W17 Cs2 O48 99.0(15) . . . 2_566 ?
O66 W17 Cs2 O70 126(3) . . . . ?
O65 W17 Cs2 O70 -132(3) . . . . ?
O67 W17 Cs2 O70 65(3) . . . . ?
O69 W17 Cs2 O70 -78(3) . . . . ?
O60 W17 Cs2 O70 177(3) . . . . ?
O70 W17 Cs2 O50 -37(5) . . . 2_566 ?
O66 W17 Cs2 O50 89(4) . . . 2_566 ?
O65 W17 Cs2 O50 -169(4) . . . 2_566 ?
O67 W17 Cs2 O50 28(4) . . . 2_566 ?
O69 W17 Cs2 O50 -115(4) . . . 2_566 ?
O60 W17 Cs2 O50 140(4) . . . 2_566 ?
O70 W17 Cs2 O66 -126(3) . . . . ?
O65 W17 Cs2 O66 102(3) . . . . ?
O67 W17 Cs2 O66 -61(3) . . . . ?
O69 W17 Cs2 O66 156(2) . . . . ?
O60 W17 Cs2 O66 51(2) . . . . ?
O70 W17 Cs2 O179 45(3) . . . 2_566 ?
O66 W17 Cs2 O179 171.6(18) . . . 2_566 ?
O65 W17 Cs2 O179 -86(2) . . . 2_566 ?
O67 W17 Cs2 O179 110(2) . . . 2_566 ?
O69 W17 Cs2 O179 -32(2) . . . 2_566 ?
O60 W17 Cs2 O179 -137.7(14) . . . 2_566 ?
O70 W17 Cs2 O246 106(3) . . . 2_566 ?
O66 W17 Cs2 O246 -128.1(19) . . . 2_566 ?
O65 W17 Cs2 O246 -26(2) . . . 2_566 ?
O67 W17 Cs2 O246 171(2) . . . 2_566 ?
O69 W17 Cs2 O246 28(2) . . . 2_566 ?
O60 W17 Cs2 O246 -77.5(16) . . . 2_566 ?
O70 W17 Cs2 O65 132(3) . . . . ?
O66 W17 Cs2 O65 -102(3) . . . . ?
O67 W17 Cs2 O65 -163(3) . . . . ?
O69 W17 Cs2 O65 54(3) . . . . ?
O60 W17 Cs2 O65 -51(2) . . . . ?
W12 O44 Cs3 O254 -83(5) . . . . ?
W12 O44 Cs3 O13 -39(4) . . . . ?
W12 O44 Cs3 O232 -142(4) . . . 2_566 ?
W12 O44 Cs3 O237 165(4) . . . 2_566 ?
W12 O44 Cs3 O12 17(4) . . . . ?
W12 O44 Cs3 O253 23(6) . . . . ?
W12 O44 Cs3 O10 61(4) . . . . ?
W12 O44 Cs3 O255 -83(4) . . . . ?
W12 O44 Cs3 O216 -176(4) . . . 2_566 ?
W12 O44 Cs3 W9 -14(4) . . . . ?
W12 O44 Cs3 W58 -161(3) . . . 2_566 ?
W9 O13 Cs3 O254 -151(3) . . . . ?
W9 O13 Cs3 O44 95(2) . . . . ?
W9 O13 Cs3 O232 -155.4(19) . . . 2_566 ?
W9 O13 Cs3 O237 -117(2) . . . 2_566 ?
W9 O13 Cs3 O12 2.4(16) . . . . ?
W9 O13 Cs3 O253 -57(2) . . . . ?
W9 O13 Cs3 O10 28(2) . . . . ?
W9 O13 Cs3 O255 145(3) . . . . ?
W9 O13 Cs3 O216 169.7(16) . . . 2_566 ?
W9 O13 Cs3 W58 -126.0(16) . . . 2_566 ?
W10 O12 Cs3 O254 174(3) . . . . ?
W9 O12 Cs3 O254 18(2) . . . . ?
W10 O12 Cs3 O44 68(2) . . . . ?
W9 O12 Cs3 O44 -88.2(17) . . . . ?
W10 O12 Cs3 O13 154(3) . . . . ?
W9 O12 Cs3 O13 -2.0(13) . . . . ?
W10 O12 Cs3 O232 -157(2) . . . 2_566 ?
W9 O12 Cs3 O232 47(3) . . . 2_566 ?
W10 O12 Cs3 O237 -74(3) . . . 2_566 ?
W9 O12 Cs3 O237 129.5(16) . . . 2_566 ?
W10 O12 Cs3 O253 -108(3) . . . . ?
W9 O12 Cs3 O253 96(2) . . . . ?
W10 O12 Cs3 O10 9.0(17) . . . . ?
W9 O12 Cs3 O10 -147(2) . . . . ?
W10 O12 Cs3 O255 126(2) . . . . ?
W9 O12 Cs3 O255 -31(2) . . . . ?
W10 O12 Cs3 O216 10(6) . . . 2_566 ?
W9 O12 Cs3 O216 -146(4) . . . 2_566 ?
W10 O12 Cs3 W9 156(3) . . . . ?
W10 O12 Cs3 W58 -114.2(19) . . . 2_566 ?
W9 O12 Cs3 W58 89.4(17) . . . 2_566 ?
W10 O10 Cs3 O254 -34(4) . . . . ?
W10 O10 Cs3 O44 -120(2) . . . . ?
W10 O10 Cs3 O13 -36(2) . . . . ?
W10 O10 Cs3 O232 153(3) . . . 2_566 ?
W10 O10 Cs3 O237 120.9(17) . . . 2_566 ?
W10 O10 Cs3 O12 -8.2(15) . . . . ?
W10 O10 Cs3 O253 41(2) . . . . ?
W10 O10 Cs3 O255 -87(2) . . . . ?
W10 O10 Cs3 O216 172.2(16) . . . 2_566 ?
W10 O10 Cs3 W9 -24.7(16) . . . . ?
W10 O10 Cs3 W58 105.7(18) . . . 2_566 ?
O13 W9 Cs3 O254 23(3) . . . . ?
O14 W9 Cs3 O254 124(2) . . . . ?
O15 W9 Cs3 O254 9(3) . . . . ?
O26 W9 Cs3 O254 -77(2) . . . . ?
O12 W9 Cs3 O254 -161(3) . . . . ?
O22 W9 Cs3 O254 -142(2) . . . . ?
O13 W9 Cs3 O44 -84(2) . . . . ?
O14 W9 Cs3 O44 17.1(18) . . . . ?
O15 W9 Cs3 O44 -98(3) . . . . ?
O26 W9 Cs3 O44 176.5(17) . . . . ?
O12 W9 Cs3 O44 92.0(19) . . . . ?
O22 W9 Cs3 O44 111.1(18) . . . . ?
O14 W9 Cs3 O13 101(2) . . . . ?
O15 W9 Cs3 O13 -13(3) . . . . ?
O26 W9 Cs3 O13 -99(2) . . . . ?
O12 W9 Cs3 O13 176(3) . . . . ?
O22 W9 Cs3 O13 -165(2) . . . . ?
O13 W9 Cs3 O232 30(2) . . . 2_566 ?
O14 W9 Cs3 O232 131.0(19) . . . 2_566 ?
O15 W9 Cs3 O232 16(3) . . . 2_566 ?
O26 W9 Cs3 O232 -69.6(18) . . . 2_566 ?
O12 W9 Cs3 O232 -154(2) . . . 2_566 ?
O22 W9 Cs3 O232 -135(2) . . . 2_566 ?
O13 W9 Cs3 O237 98(3) . . . 2_566 ?
O14 W9 Cs3 O237 -161(2) . . . 2_566 ?
O15 W9 Cs3 O237 84(3) . . . 2_566 ?
O26 W9 Cs3 O237 -2(2) . . . 2_566 ?
O12 W9 Cs3 O237 -86(2) . . . 2_566 ?
O22 W9 Cs3 O237 -67(2) . . . 2_566 ?
O13 W9 Cs3 O12 -176(3) . . . . ?
O14 W9 Cs3 O12 -75(2) . . . . ?
O15 W9 Cs3 O12 170(3) . . . . ?
O26 W9 Cs3 O12 85(2) . . . . ?
O22 W9 Cs3 O12 19(2) . . . . ?
O13 W9 Cs3 O253 116(3) . . . . ?
O14 W9 Cs3 O253 -143(2) . . . . ?
O15 W9 Cs3 O253 103(3) . . . . ?
O26 W9 Cs3 O253 17(2) . . . . ?
O12 W9 Cs3 O253 -68(2) . . . . ?
O22 W9 Cs3 O253 -49(2) . . . . ?
O13 W9 Cs3 O10 -151(2) . . . . ?
O14 W9 Cs3 O10 -50.1(17) . . . . ?
O15 W9 Cs3 O10 -165(3) . . . . ?
O26 W9 Cs3 O10 109.2(16) . . . . ?
O12 W9 Cs3 O10 24.7(18) . . . . ?
O22 W9 Cs3 O10 43.8(18) . . . . ?
O13 W9 Cs3 O255 -28(2) . . . . ?
O14 W9 Cs3 O255 73(2) . . . . ?
O15 W9 Cs3 O255 -42(3) . . . . ?
O26 W9 Cs3 O255 -127(2) . . . . ?
O12 W9 Cs3 O255 148(2) . . . . ?
O22 W9 Cs3 O255 167(2) . . . . ?
O13 W9 Cs3 O216 -21(3) . . . 2_566 ?
O14 W9 Cs3 O216 80(3) . . . 2_566 ?
O15 W9 Cs3 O216 -35(4) . . . 2_566 ?
O26 W9 Cs3 O216 -121(3) . . . 2_566 ?
O12 W9 Cs3 O216 155(3) . . . 2_566 ?
O22 W9 Cs3 O216 174(3) . . . 2_566 ?
O13 W9 Cs3 W58 67(2) . . . 2_566 ?
O14 W9 Cs3 W58 168.2(15) . . . 2_566 ?
O15 W9 Cs3 W58 53(3) . . . 2_566 ?
O26 W9 Cs3 W58 -32.4(14) . . . 2_566 ?
O12 W9 Cs3 W58 -117.0(17) . . . 2_566 ?
O22 W9 Cs3 W58 -97.8(16) . . . 2_566 ?
W13 O41 Cs4 O16 40(5) . . . 2_565 ?
W13 O41 Cs4 O257 -47(3) . . . . ?
W13 O41 Cs4 O36 29(3) . . . . ?
W13 O41 Cs4 O15 123(3) . . . . ?
W13 O41 Cs4 O256 -169(4) . . . . ?
W13 O41 Cs4 O57 -13(2) . . . . ?
W13 O41 Cs4 O18 -85(3) . . . 2_565 ?
W13 O41 Cs4 O16 115(3) . . . . ?
W13 O41 Cs4 O19 -111(3) . . . 2_565 ?
W13 O41 Cs4 O17 80(3) . . . . ?
W13 O41 Cs4 O39 172(2) . . . 2_565 ?
Tb1 O36 Cs4 O16 -67.4(18) . . . 2_565 ?
Tb1 O36 Cs4 O41 107.7(18) . . . . ?
Tb1 O36 Cs4 O257 -151.5(18) . . . . ?
Tb1 O36 Cs4 O15 31.7(18) . . . . ?
Tb1 O36 Cs4 O256 86(3) . . . . ?
Tb1 O36 Cs4 O57 146(2) . . . . ?
Tb1 O36 Cs4 O18 -107.1(17) . . . 2_565 ?
Tb1 O36 Cs4 O16 -18.2(18) . . . . ?
Tb1 O36 Cs4 O19 -151.7(16) . . . 2_565 ?
Tb1 O36 Cs4 O17 8.4(14) . . . . ?
Tb1 O36 Cs4 O39 -28(3) . . . 2_565 ?
W9 O15 Cs4 O16 141(3) . . . 2_565 ?
W8 O15 Cs4 O16 11.6(18) . . . 2_565 ?
W9 O15 Cs4 O41 -13(3) . . . . ?
W8 O15 Cs4 O41 -142.5(18) . . . . ?
W9 O15 Cs4 O257 54(7) . . . . ?
W8 O15 Cs4 O257 -76(6) . . . . ?
W9 O15 Cs4 O36 71(3) . . . . ?
W8 O15 Cs4 O36 -58.4(16) . . . . ?
W9 O15 Cs4 O256 -69(3) . . . . ?
W8 O15 Cs4 O256 162(2) . . . . ?
W9 O15 Cs4 O57 20(3) . . . . ?
W8 O15 Cs4 O57 -109.8(15) . . . . ?
W9 O15 Cs4 O18 -170(2) . . . 2_565 ?
W8 O15 Cs4 O18 60(2) . . . 2_565 ?
W9 O15 Cs4 O16 159(3) . . . . ?
W8 O15 Cs4 O16 29.4(13) . . . . ?
W9 O15 Cs4 O19 -106(3) . . . 2_565 ?
W8 O15 Cs4 O19 124.2(16) . . . 2_565 ?
W9 O15 Cs4 O17 96(3) . . . . ?
W8 O15 Cs4 O17 -33.2(13) . . . . ?
W9 O15 Cs4 O39 -151(3) . . . 2_565 ?
W8 O15 Cs4 O39 79.5(17) . . . 2_565 ?
W15 O57 Cs4 O16 22(4) . . . 2_565 ?
W13 O57 Cs4 O16 -149.3(14) . . . 2_565 ?
W15 O57 Cs4 O41 180(4) . . . . ?
W13 O57 Cs4 O41 8.1(13) . . . . ?
W15 O57 Cs4 O257 -39(3) . . . . ?
W13 O57 Cs4 O257 149.0(17) . . . . ?
W15 O57 Cs4 O36 57(3) . . . . ?
W13 O57 Cs4 O36 -114.4(17) . . . . ?
W15 O57 Cs4 O15 134(3) . . . . ?
W13 O57 Cs4 O15 -37.5(17) . . . . ?
W15 O57 Cs4 O256 -161(4) . . . . ?
W13 O57 Cs4 O256 27(2) . . . . ?
W15 O57 Cs4 O18 -38(4) . . . 2_565 ?
W13 O57 Cs4 O18 150.2(13) . . . 2_565 ?
W15 O57 Cs4 O16 82(4) . . . . ?
W13 O57 Cs4 O16 -89(2) . . . . ?
W15 O57 Cs4 O19 -88(4) . . . 2_565 ?
W13 O57 Cs4 O19 100.9(15) . . . 2_565 ?
W15 O57 Cs4 O17 89(4) . . . . ?
W13 O57 Cs4 O17 -82.5(15) . . . . ?
W15 O57 Cs4 O39 -150(7) . . . 2_565 ?
W13 O57 Cs4 O39 39(9) . . . 2_565 ?
W8 O16 Cs4 O16 123(3) . . . 2_565 ?
Cs4 O16 Cs4 O16 0.0 2_565 . . 2_565 ?
W8 O16 Cs4 O41 -25(2) . . . . ?
Cs4 O16 Cs4 O41 -147.8(19) 2_565 . . . ?
W8 O16 Cs4 O257 132.1(16) . . . . ?
Cs4 O16 Cs4 O257 9(3) 2_565 . . . ?
W8 O16 Cs4 O36 58.8(17) . . . . ?
Cs4 O16 Cs4 O36 -64.2(18) 2_565 . . . ?
W8 O16 Cs4 O15 -34.5(15) . . . . ?
Cs4 O16 Cs4 O15 -158(3) 2_565 . . . ?
W8 O16 Cs4 O256 -77(2) . . . . ?
Cs4 O16 Cs4 O256 160(2) 2_565 . . . ?
W8 O16 Cs4 O57 39(3) . . . . ?
Cs4 O16 Cs4 O57 -84(2) 2_565 . . . ?
W8 O16 Cs4 O18 167.0(17) . . . 2_565 ?
Cs4 O16 Cs4 O18 44.0(18) 2_565 . . 2_565 ?
W8 O16 Cs4 O19 -152.1(16) . . . 2_565 ?
Cs4 O16 Cs4 O19 85(2) 2_565 . . 2_565 ?
W8 O16 Cs4 O17 29.4(15) . . . . ?
Cs4 O16 Cs4 O17 -94(2) 2_565 . . . ?
W8 O16 Cs4 O39 -131(2) . . . 2_565 ?
Cs4 O16 Cs4 O39 106(2) 2_565 . . 2_565 ?
W8 O17 Cs4 O16 -89.7(18) . . . 2_565 ?
Tb1 O17 Cs4 O16 74.8(17) . . . 2_565 ?
W8 O17 Cs4 O41 107.9(18) . . . . ?
Tb1 O17 Cs4 O41 -87.5(17) . . . . ?
W8 O17 Cs4 O257 -147.4(15) . . . . ?
Tb1 O17 Cs4 O257 17(2) . . . . ?
W8 O17 Cs4 O36 -172(2) . . . . ?
Tb1 O17 Cs4 O36 -7.3(12) . . . . ?
W8 O17 Cs4 O15 41.1(16) . . . . ?
Tb1 O17 Cs4 O15 -154(2) . . . . ?
W8 O17 Cs4 O256 55(2) . . . . ?
Tb1 O17 Cs4 O256 -140.4(19) . . . . ?
W8 O17 Cs4 O57 155.3(17) . . . . ?
Tb1 O17 Cs4 O57 -40.1(16) . . . . ?
W8 O17 Cs4 O18 -83(2) . . . 2_565 ?
Tb1 O17 Cs4 O18 81.9(18) . . . 2_565 ?
W8 O17 Cs4 O16 -30.7(14) . . . . ?
Tb1 O17 Cs4 O16 134(2) . . . . ?
W8 O17 Cs4 O19 -35(5) . . . 2_565 ?
Tb1 O17 Cs4 O19 129(4) . . . 2_565 ?
W8 O17 Cs4 O39 -17.1(18) . . . 2_565 ?
Tb1 O17 Cs4 O39 147.4(16) . . . 2_565 ?
W21 O80 Cs5 O260 33(5) . . . . ?
W22 O80 Cs5 O260 -85(4) . . . . ?
W21 O80 Cs5 O220 0(13) . . . 2_666 ?
W22 O80 Cs5 O220 -118(12) . . . 2_666 ?
W21 O80 Cs5 O325 133(2) . . . . ?
W22 O80 Cs5 O325 14.7(14) . . . . ?
W21 O80 Cs5 O258 -114(2) . . . . ?
W22 O80 Cs5 O258 127.9(14) . . . . ?
W21 O80 Cs5 O53 37(2) . . . . ?
W22 O80 Cs5 O53 -81.6(14) . . . . ?
W21 O80 Cs5 O56 -56(2) . . . . ?
W22 O80 Cs5 O56 -175.0(16) . . . . ?
W21 O80 Cs5 O86 100(2) . . . . ?
W22 O80 Cs5 O86 -18.2(12) . . . . ?
W21 O80 Cs5 O328 87(3) . . . . ?
W22 O80 Cs5 O328 -31.4(19) . . . . ?
W21 O80 Cs5 O54 -10(2) . . . . ?
W22 O80 Cs5 O54 -128.9(15) . . . . ?
W21 O80 Cs5 O90 -153(3) . . . . ?
W22 O80 Cs5 O90 88.9(17) . . . . ?
W21 O80 Cs5 W20 19.5(19) . . . . ?
W22 O80 Cs5 W20 -99.0(12) . . . . ?
Tb4 O325 Cs5 O260 51(3) . . . . ?
Tb4 O325 Cs5 O80 -85.7(15) . . . . ?
Tb4 O325 Cs5 O220 88.5(17) . . . 2_666 ?
Tb4 O325 Cs5 O258 175.1(13) . . . . ?
Tb4 O325 Cs5 O53 -2.3(16) . . . . ?
Tb4 O325 Cs5 O56 -112(3) . . . . ?
Tb4 O325 Cs5 O86 -52.2(14) . . . . ?
Tb4 O325 Cs5 O328 39.6(16) . . . . ?
Tb4 O325 Cs5 O54 -23(3) . . . . ?
Tb4 O325 Cs5 O90 -143.9(17) . . . . ?
Tb4 O325 Cs5 W20 -18.0(16) . . . . ?
W20 O53 Cs5 O260 128(4) . . . . ?
W20 O53 Cs5 O80 -49(2) . . . . ?
W20 O53 Cs5 O220 127(2) . . . 2_666 ?
W20 O53 Cs5 O325 -138(2) . . . . ?
W20 O53 Cs5 O258 47(4) . . . . ?
W20 O53 Cs5 O56 23(2) . . . . ?
W20 O53 Cs5 O86 -98(2) . . . . ?
W20 O53 Cs5 O328 -176(3) . . . . ?
W20 O53 Cs5 O54 24.0(16) . . . . ?
W20 O53 Cs5 O90 -62(3) . . . . ?
W15 O56 Cs5 O260 -68(3) . . . . ?
W15 O56 Cs5 O80 66(2) . . . . ?
W15 O56 Cs5 O220 -107(2) . . . 2_666 ?
W15 O56 Cs5 O325 94(4) . . . . ?
W15 O56 Cs5 O258 176(3) . . . . ?
W15 O56 Cs5 O53 -17(2) . . . . ?
W15 O56 Cs5 O86 46(3) . . . . ?
W15 O56 Cs5 O328 -45(4) . . . . ?
W15 O56 Cs5 O54 -17.9(16) . . . . ?
W15 O56 Cs5 O90 125(2) . . . . ?
W15 O56 Cs5 W20 -7.9(19) . . . . ?
W22 O86 Cs5 O260 162(3) . . . . ?
Tb4 O86 Cs5 O260 -42(3) . . . . ?
Cs1 O86 Cs5 O260 67(3) . . . . ?
W22 O86 Cs5 O80 23.3(16) . . . . ?
Tb4 O86 Cs5 O80 179.1(18) . . . . ?
Cs1 O86 Cs5 O80 -71.7(18) . . . . ?
W22 O86 Cs5 O220 -166.9(19) . . . 2_666 ?
Tb4 O86 Cs5 O220 -11(2) . . . 2_666 ?
Cs1 O86 Cs5 O220 98(2) . . . 2_666 ?
W22 O86 Cs5 O325 -111(2) . . . . ?
Tb4 O86 Cs5 O325 44.7(13) . . . . ?
Cs1 O86 Cs5 O325 154(2) . . . . ?
W22 O86 Cs5 O258 -30(3) . . . . ?
Tb4 O86 Cs5 O258 125.4(17) . . . . ?
Cs1 O86 Cs5 O258 -125.3(18) . . . . ?
W22 O86 Cs5 O53 126(2) . . . . ?
Tb4 O86 Cs5 O53 -78.6(13) . . . . ?
Cs1 O86 Cs5 O53 30.6(16) . . . . ?
W22 O86 Cs5 O56 49(2) . . . . ?
Tb4 O86 Cs5 O56 -155.7(12) . . . . ?
Cs1 O86 Cs5 O56 -46(2) . . . . ?
W22 O86 Cs5 O328 -169(2) . . . . ?
Tb4 O86 Cs5 O328 -13.7(13) . . . . ?
Cs1 O86 Cs5 O328 96(2) . . . . ?
W22 O86 Cs5 O54 87.1(19) . . . . ?
Tb4 O86 Cs5 O54 -117.2(12) . . . . ?
Cs1 O86 Cs5 O54 -7.9(18) . . . . ?
W22 O86 Cs5 O90 -33(2) . . . . ?
Tb4 O86 Cs5 O90 123.2(14) . . . . ?
Cs1 O86 Cs5 O90 -127.5(19) . . . . ?
W22 O86 Cs5 W20 102.6(19) . . . . ?
Tb4 O86 Cs5 W20 -101.7(11) . . . . ?
Cs1 O86 Cs5 W20 7.6(13) . . . . ?
Tb4 O328 Cs5 O260 155(4) . . . . ?
Tb4 O328 Cs5 O80 26(2) . . . . ?
Tb4 O328 Cs5 O220 -162(2) . . . 2_666 ?
Tb4 O328 Cs5 O325 -39.8(15) . . . . ?
Tb4 O328 Cs5 O258 -121(2) . . . . ?
Tb4 O328 Cs5 O53 89(2) . . . . ?
Tb4 O328 Cs5 O56 123(2) . . . . ?
Tb4 O328 Cs5 O86 15.4(15) . . . . ?
Tb4 O328 Cs5 O54 104.1(18) . . . . ?
Tb4 O328 Cs5 O90 -44(3) . . . . ?
Tb4 O328 Cs5 W20 87.7(17) . . . . ?
W15 O54 Cs5 O260 143(3) . . . . ?
W20 O54 Cs5 O260 -72(3) . . . . ?
W15 O54 Cs5 O80 -67.3(15) . . . . ?
W20 O54 Cs5 O80 78.4(14) . . . . ?
W15 O54 Cs5 O220 114.1(18) . . . 2_666 ?
W20 O54 Cs5 O220 -100.2(17) . . . 2_666 ?
W15 O54 Cs5 O325 -135.3(18) . . . . ?
W20 O54 Cs5 O325 10(2) . . . . ?
W15 O54 Cs5 O258 27.2(18) . . . . ?
W20 O54 Cs5 O258 172.9(13) . . . . ?
W15 O54 Cs5 O53 -164(2) . . . . ?
W20 O54 Cs5 O53 -18.6(12) . . . . ?
W15 O54 Cs5 O56 14.0(13) . . . . ?
W20 O54 Cs5 O56 160(2) . . . . ?
W15 O54 Cs5 O86 -113.8(16) . . . . ?
W20 O54 Cs5 O86 31.9(15) . . . . ?
W15 O54 Cs5 O328 178.4(17) . . . . ?
W20 O54 Cs5 O328 -35.9(17) . . . . ?
W15 O54 Cs5 O90 -30(2) . . . . ?
W20 O54 Cs5 O90 115.7(16) . . . . ?
W15 O54 Cs5 W20 -146(2) . . . . ?
W23 O90 Cs5 O260 92(10) . . . . ?
W23 O90 Cs5 O80 -73(3) . . . . ?
W23 O90 Cs5 O220 112(3) . . . 2_666 ?
W23 O90 Cs5 O325 25(3) . . . . ?
W23 O90 Cs5 O258 157(4) . . . . ?
W23 O90 Cs5 O53 -58(4) . . . . ?
W23 O90 Cs5 O56 -144(3) . . . . ?
W23 O90 Cs5 O86 -25(3) . . . . ?
W23 O90 Cs5 O328 29(4) . . . . ?
W23 O90 Cs5 O54 -115(3) . . . . ?
W23 O90 Cs5 W20 -82(3) . . . . ?
O53 W20 Cs5 O260 -42(3) . . . . ?
O52 W20 Cs5 O260 -163(3) . . . . ?
O51 W20 Cs5 O260 -87(3) . . . . ?
O54 W20 Cs5 O260 99(3) . . . . ?
O62 W20 Cs5 O260 25(3) . . . . ?
O58 W20 Cs5 O260 122(3) . . . . ?
Cs1 W20 Cs5 O260 -121(3) . . . . ?
O53 W20 Cs5 O80 127(2) . . . . ?
O52 W20 Cs5 O80 6.4(18) . . . . ?
O51 W20 Cs5 O80 83(2) . . . . ?
O54 W20 Cs5 O80 -91.8(16) . . . . ?
O62 W20 Cs5 O80 -165.1(16) . . . . ?
O58 W20 Cs5 O80 -68.3(19) . . . . ?
Cs1 W20 Cs5 O80 49.1(9) . . . . ?
O53 W20 Cs5 O220 -56(2) . . . 2_666 ?
O52 W20 Cs5 O220 -176(2) . . . 2_666 ?
O51 W20 Cs5 O220 -100(2) . . . 2_666 ?
O54 W20 Cs5 O220 85.6(19) . . . 2_666 ?
O62 W20 Cs5 O220 12(2) . . . 2_666 ?
O58 W20 Cs5 O220 109(2) . . . 2_666 ?
Cs1 W20 Cs5 O220 -133.6(13) . . . 2_666 ?
O53 W20 Cs5 O325 46(2) . . . . ?
O52 W20 Cs5 O325 -74.7(19) . . . . ?
O51 W20 Cs5 O325 2(2) . . . . ?
O54 W20 Cs5 O325 -172.9(17) . . . . ?
O62 W20 Cs5 O325 113.8(17) . . . . ?
O58 W20 Cs5 O325 -149.4(18) . . . . ?
Cs1 W20 Cs5 O325 -32.0(10) . . . . ?
O53 W20 Cs5 O258 -151(2) . . . . ?
O52 W20 Cs5 O258 89(2) . . . . ?
O51 W20 Cs5 O258 165(2) . . . . ?
O54 W20 Cs5 O258 -9.5(18) . . . . ?
O62 W20 Cs5 O258 -82.8(19) . . . . ?
O58 W20 Cs5 O258 14(2) . . . . ?
Cs1 W20 Cs5 O258 131.4(13) . . . . ?
O52 W20 Cs5 O53 -121(3) . . . . ?
O51 W20 Cs5 O53 -44(3) . . . . ?
O54 W20 Cs5 O53 141(2) . . . . ?
O62 W20 Cs5 O53 68(2) . . . . ?
O58 W20 Cs5 O53 165(3) . . . . ?
Cs1 W20 Cs5 O53 -78(2) . . . . ?
O53 W20 Cs5 O56 -156(2) . . . . ?
O52 W20 Cs5 O56 83.4(18) . . . . ?
O51 W20 Cs5 O56 159.9(19) . . . . ?
O54 W20 Cs5 O56 -14.7(16) . . . . ?
O62 W20 Cs5 O56 -88.0(16) . . . . ?
O58 W20 Cs5 O56 8.8(19) . . . . ?
Cs1 W20 Cs5 O56 126.2(8) . . . . ?
O53 W20 Cs5 O86 73(2) . . . . ?
O52 W20 Cs5 O86 -47.7(18) . . . . ?
O51 W20 Cs5 O86 29(2) . . . . ?
O54 W20 Cs5 O86 -145.9(16) . . . . ?
O62 W20 Cs5 O86 140.8(16) . . . . ?
O58 W20 Cs5 O86 -122.4(18) . . . . ?
Cs1 W20 Cs5 O86 -5.0(9) . . . . ?
O53 W20 Cs5 O328 4(2) . . . . ?
O52 W20 Cs5 O328 -117.0(19) . . . . ?
O51 W20 Cs5 O328 -41(2) . . . . ?
O54 W20 Cs5 O328 144.9(18) . . . . ?
O62 W20 Cs5 O328 71.6(18) . . . . ?
O58 W20 Cs5 O328 168.3(19) . . . . ?
Cs1 W20 Cs5 O328 -74.3(11) . . . . ?
O53 W20 Cs5 O54 -141(2) . . . . ?
O52 W20 Cs5 O54 98(2) . . . . ?
O51 W20 Cs5 O54 175(2) . . . . ?
O62 W20 Cs5 O54 -73.3(19) . . . . ?
O58 W20 Cs5 O54 23(2) . . . . ?
Cs1 W20 Cs5 O54 140.9(13) . . . . ?
O53 W20 Cs5 O90 136(3) . . . . ?
O52 W20 Cs5 O90 15(2) . . . . ?
O51 W20 Cs5 O90 91(2) . . . . ?
O54 W20 Cs5 O90 -83.1(19) . . . . ?
O62 W20 Cs5 O90 -156.4(19) . . . . ?
O58 W20 Cs5 O90 -60(2) . . . . ?
Cs1 W20 Cs5 O90 57.7(14) . . . . ?
W11 O37 Tb1 O35 89(19) . . . . ?
W11 O37 Tb1 O3 169(19) . . . . ?
W11 O37 Tb1 O20 -120(19) . . . . ?
W11 O37 Tb1 O34 121(18) . . . . ?
W11 O37 Tb1 O39 -20(20) . . . . ?
W11 O37 Tb1 O17 -59(19) . . . . ?
W11 O37 Tb1 O36 19(19) . . . . ?
W21 O35 Tb1 O37 -7(6) . . . . ?
W21 O35 Tb1 O3 -83(6) . . . . ?
W21 O35 Tb1 O20 -124(6) . . . . ?
W21 O35 Tb1 O34 -166(6) . . . . ?
W21 O35 Tb1 O39 137(6) . . . . ?
W21 O35 Tb1 O17 43(7) . . . . ?
W21 O35 Tb1 O36 72(6) . . . . ?
W1 O3 Tb1 O37 34(3) . . . . ?
W1 O3 Tb1 O35 117(4) . . . . ?
W1 O3 Tb1 O20 -83(4) . . . . ?
W1 O3 Tb1 O34 -173(4) . . . . ?
W1 O3 Tb1 O39 -138(4) . . . . ?
W1 O3 Tb1 O17 -23(4) . . . . ?
W1 O3 Tb1 O36 81(4) . . . . ?
W4 O20 Tb1 O37 60(6) . . . . ?
W4 O20 Tb1 O35 169(4) . . . . ?
W4 O20 Tb1 O3 128(5) . . . . ?
W4 O20 Tb1 O34 -152(5) . . . . ?
W4 O20 Tb1 O39 -84(5) . . . . ?
W4 O20 Tb1 O17 -2(5) . . . . ?
W4 O20 Tb1 O36 -35(6) . . . . ?
W24 O34 Tb1 O37 -22(11) . . . . ?
W24 O34 Tb1 O35 13(9) . . . . ?
W24 O34 Tb1 O3 -68(9) . . . . ?
W24 O34 Tb1 O20 -147(9) . . . . ?
W24 O34 Tb1 O39 135(10) . . . . ?
W24 O34 Tb1 O17 159(8) . . . . ?
W24 O34 Tb1 O36 69(9) . . . . ?
Cs4 O39 Tb1 O37 -70(4) 2_565 . . . ?
Cs4 O39 Tb1 O35 -169(2) 2_565 . . . ?
Cs4 O39 Tb1 O3 97(3) 2_565 . . . ?
Cs4 O39 Tb1 O20 41(2) 2_565 . . . ?
Cs4 O39 Tb1 O34 134(3) 2_565 . . . ?
Cs4 O39 Tb1 O17 -32(2) 2_565 . . . ?
Cs4 O39 Tb1 O36 -109(3) 2_565 . . . ?
W8 O17 Tb1 O37 -138(7) . . . . ?
Cs4 O17 Tb1 O37 87.4(16) . . . . ?
W8 O17 Tb1 O35 170(6) . . . . ?
Cs4 O17 Tb1 O35 35(3) . . . . ?
W8 O17 Tb1 O3 -80(7) . . . . ?
Cs4 O17 Tb1 O3 145.5(12) . . . . ?
W8 O17 Tb1 O20 -17(7) . . . . ?
Cs4 O17 Tb1 O20 -151.4(18) . . . . ?
W8 O17 Tb1 O34 42(8) . . . . ?
Cs4 O17 Tb1 O34 -93(3) . . . . ?
W8 O17 Tb1 O39 64(7) . . . . ?
Cs4 O17 Tb1 O39 -70.5(18) . . . . ?
W8 O17 Tb1 O36 142(7) . . . . ?
Cs4 O17 Tb1 O36 7.7(13) . . . . ?
Cs4 O36 Tb1 O37 -86(2) . . . . ?
Cs4 O36 Tb1 O35 -170(2) . . . . ?
Cs4 O36 Tb1 O3 -132.6(19) . . . . ?
Cs4 O36 Tb1 O20 22(3) . . . . ?
Cs4 O36 Tb1 O34 132.4(18) . . . . ?
Cs4 O36 Tb1 O39 72(2) . . . . ?
Cs4 O36 Tb1 O17 -10.1(17) . . . . ?
W46 O83 Tb2 O46 -121(6) . . . . ?
W46 O83 Tb2 O38 -171(4) . . . . ?
W46 O83 Tb2 O2 105(6) . . . . ?
W46 O83 Tb2 O49 -52(6) . . . . ?
W46 O83 Tb2 O82 8(7) . . . . ?
W46 O83 Tb2 O81 165(6) . . . . ?
W46 O83 Tb2 O73 41(6) . . . . ?
W46 O83 Tb2 Cs1 2(5) . . . . ?
W18 O46 Tb2 O83 90(7) . . . . ?
W18 O46 Tb2 O38 -112(7) . . . . ?
W18 O46 Tb2 O2 -160(6) . . . . ?
W18 O46 Tb2 O49 13(7) . . . . ?
W18 O46 Tb2 O82 -50(8) . . . . ?
W18 O46 Tb2 O81 163(7) . . . . ?
W18 O46 Tb2 O73 48(9) . . . . ?
W18 O46 Tb2 Cs1 19(8) . . . . ?
W11 O38 Tb2 O83 -133(9) . . . . ?
W11 O38 Tb2 O46 173(10) . . . . ?
W11 O38 Tb2 O2 -42(9) . . . . ?
W11 O38 Tb2 O49 116(9) . . . . ?
W11 O38 Tb2 O82 47(9) . . . . ?
W11 O38 Tb2 O81 -110(10) . . . . ?
W11 O38 Tb2 O73 4(10) . . . . ?
W11 O38 Tb2 Cs1 56(10) . . . . ?
W1 O2 Tb2 O83 -167(12) . . . . ?
W1 O2 Tb2 O46 88(12) . . . . ?
W1 O2 Tb2 O38 42(12) . . . . ?
W1 O2 Tb2 O49 -73(14) . . . . ?
W1 O2 Tb2 O82 -34(12) . . . . ?
W1 O2 Tb2 O81 128(13) . . . . ?
W1 O2 Tb2 O73 -104(12) . . . . ?
W1 O2 Tb2 Cs1 -91(12) . . . . ?
W19 O49 Tb2 O83 -114(7) . . . . ?
Cs1 O49 Tb2 O83 77.1(17) . . . . ?
W19 O49 Tb2 O46 -18(7) . . . . ?
Cs1 O49 Tb2 O46 173.2(17) . . . . ?
W19 O49 Tb2 O38 40(7) . . . . ?
Cs1 O49 Tb2 O38 -129.5(13) . . . . ?
W19 O49 Tb2 O2 148(6) . . . . ?
Cs1 O49 Tb2 O2 -21(5) . . . . ?
W19 O49 Tb2 O82 107(7) . . . . ?
Cs1 O49 Tb2 O82 -61.9(16) . . . . ?
W19 O49 Tb2 O81 -59(8) . . . . ?
Cs1 O49 Tb2 O81 131.5(19) . . . . ?
W19 O49 Tb2 O73 177(7) . . . . ?
Cs1 O49 Tb2 O73 7.3(12) . . . . ?
W19 O49 Tb2 Cs1 169(8) . . . . ?
W21 O82 Tb2 O83 50(47) . . . . ?
W21 O82 Tb2 O46 171(46) . . . . ?
W21 O82 Tb2 O38 -130(47) . . . . ?
W21 O82 Tb2 O2 -54(47) . . . . ?
W21 O82 Tb2 O49 112(47) . . . . ?
W21 O82 Tb2 O81 -86(47) . . . . ?
W21 O82 Tb2 O73 17(46) . . . . ?
W21 O82 Tb2 Cs1 57(46) . . . . ?
Cs1 O73 Tb2 O83 -88(2) . . . . ?
Cs1 O73 Tb2 O46 -42(4) . . . . ?
Cs1 O73 Tb2 O38 111.5(19) . . . . ?
Cs1 O73 Tb2 O2 159(2) . . . . ?
Cs1 O73 Tb2 O49 -9.8(16) . . . . ?
Cs1 O73 Tb2 O82 66.6(18) . . . . ?
Cs1 O73 Tb2 O81 -149.1(15) . . . . ?
O79 Cs1 Tb2 O83 152.8(16) . . . . ?
O73 Cs1 Tb2 O83 79(2) . . . . ?
O329 Cs1 Tb2 O83 -71.4(17) . . . . ?
O170 Cs1 Tb2 O83 -15(2) . . . . ?
O168 Cs1 Tb2 O83 77.9(19) . . . . ?
O176 Cs1 Tb2 O83 28.3(16) . . . . ?
O174 Cs1 Tb2 O83 14.9(16) . . . . ?
O52 Cs1 Tb2 O83 -152.7(16) . . . . ?
O177 Cs1 Tb2 O83 -23.3(17) . . . . ?
O126 Cs1 Tb2 O83 84.8(16) . . . . ?
O336 Cs1 Tb2 O83 -132.0(17) . . . . ?
O51 Cs1 Tb2 O83 -109.7(15) . . . . ?
O79 Cs1 Tb2 O46 -126.1(15) . . . . ?
O73 Cs1 Tb2 O46 160(2) . . . . ?
O329 Cs1 Tb2 O46 9.7(15) . . . . ?
O170 Cs1 Tb2 O46 65.7(19) . . . . ?
O168 Cs1 Tb2 O46 159.1(18) . . . . ?
O176 Cs1 Tb2 O46 109.5(14) . . . . ?
O174 Cs1 Tb2 O46 96.0(14) . . . . ?
O52 Cs1 Tb2 O46 -71.5(15) . . . . ?
O177 Cs1 Tb2 O46 57.9(15) . . . . ?
O126 Cs1 Tb2 O46 166.0(15) . . . . ?
O336 Cs1 Tb2 O46 -50.8(16) . . . . ?
O51 Cs1 Tb2 O46 -28.6(14) . . . . ?
O79 Cs1 Tb2 O38 -31.6(17) . . . . ?
O73 Cs1 Tb2 O38 -105(2) . . . . ?
O329 Cs1 Tb2 O38 104.2(16) . . . . ?
O170 Cs1 Tb2 O38 160(2) . . . . ?
O168 Cs1 Tb2 O38 -106.5(19) . . . . ?
O176 Cs1 Tb2 O38 -156.1(16) . . . . ?
O174 Cs1 Tb2 O38 -169.5(15) . . . . ?
O52 Cs1 Tb2 O38 22.9(16) . . . . ?
O177 Cs1 Tb2 O38 152.3(16) . . . . ?
O126 Cs1 Tb2 O38 -99.6(16) . . . . ?
O336 Cs1 Tb2 O38 43.6(17) . . . . ?
O51 Cs1 Tb2 O38 65.9(15) . . . . ?
O79 Cs1 Tb2 O2 53.2(15) . . . . ?
O73 Cs1 Tb2 O2 -21(2) . . . . ?
O329 Cs1 Tb2 O2 -171.0(15) . . . . ?
O170 Cs1 Tb2 O2 -115.0(19) . . . . ?
O168 Cs1 Tb2 O2 -21.6(18) . . . . ?
O176 Cs1 Tb2 O2 -71.2(14) . . . . ?
O174 Cs1 Tb2 O2 -84.7(14) . . . . ?
O52 Cs1 Tb2 O2 107.8(14) . . . . ?
O177 Cs1 Tb2 O2 -122.8(15) . . . . ?
O126 Cs1 Tb2 O2 -14.7(14) . . . . ?
O336 Cs1 Tb2 O2 128.5(15) . . . . ?
O51 Cs1 Tb2 O2 150.7(14) . . . . ?
O79 Cs1 Tb2 O49 -118.5(15) . . . . ?
O73 Cs1 Tb2 O49 168(2) . . . . ?
O329 Cs1 Tb2 O49 17.3(16) . . . . ?
O170 Cs1 Tb2 O49 73.3(19) . . . . ?
O168 Cs1 Tb2 O49 166.6(19) . . . . ?
O176 Cs1 Tb2 O49 117.1(15) . . . . ?
O174 Cs1 Tb2 O49 103.6(14) . . . . ?
O52 Cs1 Tb2 O49 -63.9(15) . . . . ?
O177 Cs1 Tb2 O49 65.5(15) . . . . ?
O126 Cs1 Tb2 O49 173.5(15) . . . . ?
O336 Cs1 Tb2 O49 -43.3(16) . . . . ?
O51 Cs1 Tb2 O49 -21.0(14) . . . . ?
O79 Cs1 Tb2 O82 -22.2(16) . . . . ?
O73 Cs1 Tb2 O82 -96(2) . . . . ?
O329 Cs1 Tb2 O82 113.6(16) . . . . ?
O170 Cs1 Tb2 O82 170(2) . . . . ?
O168 Cs1 Tb2 O82 -97.0(19) . . . . ?
O176 Cs1 Tb2 O82 -146.6(15) . . . . ?
O174 Cs1 Tb2 O82 -160.1(15) . . . . ?
O52 Cs1 Tb2 O82 32.4(16) . . . . ?
O177 Cs1 Tb2 O82 161.8(16) . . . . ?
O126 Cs1 Tb2 O82 -90.1(16) . . . . ?
O336 Cs1 Tb2 O82 53.1(17) . . . . ?
O51 Cs1 Tb2 O82 75.3(15) . . . . ?
O79 Cs1 Tb2 O81 124.7(19) . . . . ?
O73 Cs1 Tb2 O81 51(2) . . . . ?
O329 Cs1 Tb2 O81 -99.4(19) . . . . ?
O170 Cs1 Tb2 O81 -43(2) . . . . ?
O168 Cs1 Tb2 O81 50(2) . . . . ?
O176 Cs1 Tb2 O81 0.3(19) . . . . ?
O174 Cs1 Tb2 O81 -13.2(19) . . . . ?
O52 Cs1 Tb2 O81 179.3(19) . . . . ?
O177 Cs1 Tb2 O81 -51.3(19) . . . . ?
O126 Cs1 Tb2 O81 56.8(19) . . . . ?
O336 Cs1 Tb2 O81 -160(2) . . . . ?
O51 Cs1 Tb2 O81 -137.7(18) . . . . ?
O79 Cs1 Tb2 O73 73.8(17) . . . . ?
O329 Cs1 Tb2 O73 -150.4(17) . . . . ?
O170 Cs1 Tb2 O73 -94(2) . . . . ?
O168 Cs1 Tb2 O73 -1(2) . . . . ?
O176 Cs1 Tb2 O73 -50.7(16) . . . . ?
O174 Cs1 Tb2 O73 -64.1(16) . . . . ?
O52 Cs1 Tb2 O73 128.3(16) . . . . ?
O177 Cs1 Tb2 O73 -102.3(17) . . . . ?
O126 Cs1 Tb2 O73 5.8(16) . . . . ?
O336 Cs1 Tb2 O73 149.0(17) . . . . ?
O51 Cs1 Tb2 O73 171.3(16) . . . . ?
W32 O128 Tb3 O124 -46(51) . . . . ?
W32 O128 Tb3 O97 -97(50) . . . . ?
W32 O128 Tb3 O87 133(50) . . . . ?
W32 O128 Tb3 O126 102(50) . . . . ?
W32 O128 Tb3 O125 -19(50) . . . . ?
W32 O128 Tb3 O94 -156(50) . . . . ?
W32 O128 Tb3 O168 52(50) . . . . ?
W32 O128 Tb3 Cs1 91(50) . . . . ?
W30 O97 Tb3 O128 -116(5) . . . . ?
W30 O97 Tb3 O124 96(5) . . . . ?
W30 O97 Tb3 O87 -62(5) . . . . ?
W30 O97 Tb3 O126 43(6) . . . . ?
W30 O97 Tb3 O125 166(5) . . . . ?
W30 O97 Tb3 O94 7(5) . . . . ?
W30 O97 Tb3 O168 -172(4) . . . . ?
W30 O97 Tb3 Cs1 -76(7) . . . . ?
W22 O87 Tb3 O128 94(22) . . . . ?
Cs1 O87 Tb3 O128 -119.7(16) . . . . ?
W22 O87 Tb3 O124 -88(22) . . . . ?
Cs1 O87 Tb3 O124 58(3) . . . . ?
W22 O87 Tb3 O97 38(23) . . . . ?
Cs1 O87 Tb3 O97 -175.9(11) . . . . ?
W22 O87 Tb3 O126 -106(22) . . . . ?
Cs1 O87 Tb3 O126 40.2(13) . . . . ?
W22 O87 Tb3 O125 133(21) . . . . ?
Cs1 O87 Tb3 O125 -80.5(19) . . . . ?
W22 O87 Tb3 O94 -25(22) . . . . ?
Cs1 O87 Tb3 O94 121.5(13) . . . . ?
W22 O87 Tb3 O168 -179(100) . . . . ?
Cs1 O87 Tb3 O168 -32.7(14) . . . . ?
W22 O87 Tb3 Cs1 -146(23) . . . . ?
Cs1 O126 Tb3 O128 -16(3) . . . . ?
Cs1 O126 Tb3 O124 142.9(17) . . . . ?
Cs1 O126 Tb3 O97 -164.2(17) . . . . ?
Cs1 O126 Tb3 O87 -45.3(14) . . . . ?
Cs1 O126 Tb3 O125 88.4(16) . . . . ?
Cs1 O126 Tb3 O94 -129.6(15) . . . . ?
Cs1 O126 Tb3 O168 38.2(15) . . . . ?
W25 O94 Tb3 O128 50(6) . . . . ?
W25 O94 Tb3 O124 -91(6) . . . . ?
W25 O94 Tb3 O97 -11(6) . . . . ?
W25 O94 Tb3 O87 114(6) . . . . ?
W25 O94 Tb3 O126 -170(6) . . . . ?
W25 O94 Tb3 O125 -42(7) . . . . ?
W25 O94 Tb3 O168 168(5) . . . . ?
W25 O94 Tb3 Cs1 156(6) . . . . ?
W42 O168 Tb3 O128 -18(5) . . . . ?
Cs1 O168 Tb3 O128 108.5(17) . . . . ?
W42 O168 Tb3 O124 119(5) . . . . ?
Cs1 O168 Tb3 O124 -114.0(16) . . . . ?
W42 O168 Tb3 O97 35(6) . . . . ?
Cs1 O168 Tb3 O97 161.3(15) . . . . ?
W42 O168 Tb3 O87 -89(5) . . . . ?
Cs1 O168 Tb3 O87 38.0(15) . . . . ?
W42 O168 Tb3 O126 -166(5) . . . . ?
Cs1 O168 Tb3 O126 -39.8(15) . . . . ?
W42 O168 Tb3 O125 57(5) . . . . ?
Cs1 O168 Tb3 O125 -176.1(18) . . . . ?
W42 O168 Tb3 O94 -143(4) . . . . ?
Cs1 O168 Tb3 O94 -17(3) . . . . ?
W42 O168 Tb3 Cs1 -127(6) . . . . ?
O79 Cs1 Tb3 O128 82.1(14) . . . . ?
O73 Cs1 Tb3 O128 146.7(13) . . . . ?
O329 Cs1 Tb3 O128 -56.9(17) . . . . ?
O170 Cs1 Tb3 O128 -70.0(13) . . . . ?
O168 Cs1 Tb3 O128 -72(2) . . . . ?
O176 Cs1 Tb3 O128 -165.1(13) . . . . ?
O174 Cs1 Tb3 O128 -120.2(12) . . . . ?
O52 Cs1 Tb3 O128 63.9(13) . . . . ?
O177 Cs1 Tb3 O128 -148.1(15) . . . . ?
O126 Cs1 Tb3 O128 169.9(19) . . . . ?
O336 Cs1 Tb3 O128 -6.6(13) . . . . ?
O51 Cs1 Tb3 O128 32.4(17) . . . . ?
O79 Cs1 Tb3 O124 -127.7(15) . . . . ?
O73 Cs1 Tb3 O124 -63.1(14) . . . . ?
O329 Cs1 Tb3 O124 93.2(17) . . . . ?
O170 Cs1 Tb3 O124 80.1(14) . . . . ?
O168 Cs1 Tb3 O124 78(2) . . . . ?
O176 Cs1 Tb3 O124 -15.0(14) . . . . ?
O174 Cs1 Tb3 O124 29.9(14) . . . . ?
O52 Cs1 Tb3 O124 -146.0(14) . . . . ?
O177 Cs1 Tb3 O124 2.0(16) . . . . ?
O126 Cs1 Tb3 O124 -40(2) . . . . ?
O336 Cs1 Tb3 O124 143.5(14) . . . . ?
O51 Cs1 Tb3 O124 -177.5(17) . . . . ?
O79 Cs1 Tb3 O97 44(5) . . . . ?
O73 Cs1 Tb3 O97 108(5) . . . . ?
O329 Cs1 Tb3 O97 -95(5) . . . . ?
O170 Cs1 Tb3 O97 -108(5) . . . . ?
O168 Cs1 Tb3 O97 -110(5) . . . . ?
O176 Cs1 Tb3 O97 157(5) . . . . ?
O174 Cs1 Tb3 O97 -159(5) . . . . ?
O52 Cs1 Tb3 O97 26(5) . . . . ?
O177 Cs1 Tb3 O97 173(5) . . . . ?
O126 Cs1 Tb3 O97 132(5) . . . . ?
O336 Cs1 Tb3 O97 -45(5) . . . . ?
O51 Cs1 Tb3 O97 -6(5) . . . . ?
O79 Cs1 Tb3 O87 27.0(17) . . . . ?
O73 Cs1 Tb3 O87 91.6(16) . . . . ?
O329 Cs1 Tb3 O87 -112.0(19) . . . . ?
O170 Cs1 Tb3 O87 -125.2(16) . . . . ?
O168 Cs1 Tb3 O87 -127(2) . . . . ?
O176 Cs1 Tb3 O87 139.8(16) . . . . ?
O174 Cs1 Tb3 O87 -175.3(16) . . . . ?
O52 Cs1 Tb3 O87 8.8(16) . . . . ?
O177 Cs1 Tb3 O87 156.7(18) . . . . ?
O126 Cs1 Tb3 O87 115(2) . . . . ?
O336 Cs1 Tb3 O87 -61.7(16) . . . . ?
O51 Cs1 Tb3 O87 -22.7(19) . . . . ?
O79 Cs1 Tb3 O126 -87.8(18) . . . . ?
O73 Cs1 Tb3 O126 -23.1(17) . . . . ?
O329 Cs1 Tb3 O126 133(2) . . . . ?
O170 Cs1 Tb3 O126 120.1(17) . . . . ?
O168 Cs1 Tb3 O126 118(2) . . . . ?
O176 Cs1 Tb3 O126 25.0(17) . . . . ?
O174 Cs1 Tb3 O126 69.9(17) . . . . ?
O52 Cs1 Tb3 O126 -106.0(17) . . . . ?
O177 Cs1 Tb3 O126 42.0(19) . . . . ?
O336 Cs1 Tb3 O126 -176.5(17) . . . . ?
O51 Cs1 Tb3 O126 -137(2) . . . . ?
O79 Cs1 Tb3 O125 157.9(12) . . . . ?
O73 Cs1 Tb3 O125 -137.5(12) . . . . ?
O329 Cs1 Tb3 O125 18.9(15) . . . . ?
O170 Cs1 Tb3 O125 5.7(11) . . . . ?
O168 Cs1 Tb3 O125 4.0(19) . . . . ?
O176 Cs1 Tb3 O125 -89.3(11) . . . . ?
O174 Cs1 Tb3 O125 -44.4(11) . . . . ?
O52 Cs1 Tb3 O125 139.7(12) . . . . ?
O177 Cs1 Tb3 O125 -72.4(13) . . . . ?
O126 Cs1 Tb3 O125 -114.3(18) . . . . ?
O336 Cs1 Tb3 O125 69.2(12) . . . . ?
O51 Cs1 Tb3 O125 108.2(15) . . . . ?
O79 Cs1 Tb3 O94 -35.2(12) . . . . ?
O73 Cs1 Tb3 O94 29.4(11) . . . . ?
O329 Cs1 Tb3 O94 -174.3(15) . . . . ?
O170 Cs1 Tb3 O94 172.6(11) . . . . ?
O168 Cs1 Tb3 O94 170.8(18) . . . . ?
O176 Cs1 Tb3 O94 77.5(11) . . . . ?
O174 Cs1 Tb3 O94 122.4(10) . . . . ?
O52 Cs1 Tb3 O94 -53.5(11) . . . . ?
O177 Cs1 Tb3 O94 94.5(13) . . . . ?
O126 Cs1 Tb3 O94 52.5(18) . . . . ?
O336 Cs1 Tb3 O94 -124.0(11) . . . . ?
O51 Cs1 Tb3 O94 -85.0(15) . . . . ?
O79 Cs1 Tb3 O168 153.9(19) . . . . ?
O73 Cs1 Tb3 O168 -141.5(18) . . . . ?
O329 Cs1 Tb3 O168 15(2) . . . . ?
O170 Cs1 Tb3 O168 1.7(18) . . . . ?
O176 Cs1 Tb3 O168 -93.3(18) . . . . ?
O174 Cs1 Tb3 O168 -48.4(18) . . . . ?
O52 Cs1 Tb3 O168 135.7(18) . . . . ?
O177 Cs1 Tb3 O168 -76.3(19) . . . . ?
O126 Cs1 Tb3 O168 -118(2) . . . . ?
O336 Cs1 Tb3 O168 65.2(18) . . . . ?
O51 Cs1 Tb3 O168 104(2) . . . . ?
W32 O129 Tb4 O141 173(26) . . . . ?
W32 O129 Tb4 O328 -86(27) . . . . ?
W32 O129 Tb4 O336 74(27) . . . . ?
W32 O129 Tb4 O325 -50(26) . . . . ?
W32 O129 Tb4 O143 -125(27) . . . . ?
W32 O129 Tb4 O167 103(27) . . . . ?
W32 O129 Tb4 O86 17(26) . . . . ?
W32 O129 Tb4 Cs5 -27(27) . . . . ?
W40 O141 Tb4 O129 51(9) . . . . ?
W40 O141 Tb4 O328 -94(9) . . . . ?
W40 O141 Tb4 O336 -175(9) . . . . ?
W40 O141 Tb4 O325 -38(10) . . . . ?
W40 O141 Tb4 O143 -13(8) . . . . ?
W40 O141 Tb4 O167 114(9) . . . . ?
W40 O141 Tb4 O86 167(7) . . . . ?
W40 O141 Tb4 Cs5 -103(9) . . . . ?
Cs5 O328 Tb4 O129 77(4) . . . . ?
Cs5 O328 Tb4 O141 -172.0(17) . . . . ?
Cs5 O328 Tb4 O336 -88.4(17) . . . . ?
Cs5 O328 Tb4 O325 42.1(15) . . . . ?
Cs5 O328 Tb4 O143 115.4(17) . . . . ?
Cs5 O328 Tb4 O167 -117(3) . . . . ?
Cs5 O328 Tb4 O86 -19.1(18) . . . . ?
Cs1 O336 Tb4 O129 -22(3) . . . . ?
Cs1 O336 Tb4 O141 -131.8(18) . . . . ?
Cs1 O336 Tb4 O328 147(2) . . . . ?
Cs1 O336 Tb4 O325 81(2) . . . . ?
Cs1 O336 Tb4 O143 -166(2) . . . . ?
Cs1 O336 Tb4 O167 -50.3(14) . . . . ?
Cs1 O336 Tb4 O86 39.7(15) . . . . ?
Cs1 O336 Tb4 Cs5 91.6(14) . . . . ?
Cs5 O325 Tb4 O129 148.4(19) . . . . ?
Cs5 O325 Tb4 O141 -109(2) . . . . ?
Cs5 O325 Tb4 O328 -52(2) . . . . ?
Cs5 O325 Tb4 O336 15(2) . . . . ?
Cs5 O325 Tb4 O143 -133.7(18) . . . . ?
Cs5 O325 Tb4 O167 111.8(18) . . . . ?
Cs5 O325 Tb4 O86 58.7(15) . . . . ?
W35 O143 Tb4 O129 -98(5) . . . . ?
W35 O143 Tb4 O141 20(4) . . . . ?
W35 O143 Tb4 O328 104(5) . . . . ?
W35 O143 Tb4 O336 56(6) . . . . ?
W35 O143 Tb4 O325 -176(5) . . . . ?
W35 O143 Tb4 O167 -45(5) . . . . ?
W35 O143 Tb4 O86 -160(4) . . . . ?
W35 O143 Tb4 Cs5 153(4) . . . . ?
W42 O167 Tb4 O129 -148(100) . . . . ?
W42 O167 Tb4 O141 96(100) . . . . ?
W42 O167 Tb4 O328 41(100) . . . . ?
W42 O167 Tb4 O336 11(100) . . . . ?
W42 O167 Tb4 O325 -110(100) . . . . ?
W42 O167 Tb4 O143 157(100) . . . . ?
W42 O167 Tb4 O86 -63(100) . . . . ?
W42 O167 Tb4 Cs5 -47(100) . . . . ?
W22 O86 Tb4 O129 -3(5) . . . . ?
Cs5 O86 Tb4 O129 -124.9(15) . . . . ?
Cs1 O86 Tb4 O129 105.4(16) . . . . ?
W22 O86 Tb4 O141 -125(5) . . . . ?
Cs5 O86 Tb4 O141 113(3) . . . . ?
Cs1 O86 Tb4 O141 -17(4) . . . . ?
W22 O86 Tb4 O328 142(5) . . . . ?
Cs5 O86 Tb4 O328 19.9(19) . . . . ?
Cs1 O86 Tb4 O328 -109.8(18) . . . . ?
W22 O86 Tb4 O336 -144(6) . . . . ?
Cs5 O86 Tb4 O336 94.2(14) . . . . ?
Cs1 O86 Tb4 O336 -35.5(14) . . . . ?
W22 O86 Tb4 O325 73(5) . . . . ?
Cs5 O86 Tb4 O325 -49.3(13) . . . . ?
Cs1 O86 Tb4 O325 -179.1(19) . . . . ?
W22 O86 Tb4 O143 56(6) . . . . ?
Cs5 O86 Tb4 O143 -66(2) . . . . ?
Cs1 O86 Tb4 O143 164.1(16) . . . . ?
W22 O86 Tb4 O167 -73(5) . . . . ?
Cs5 O86 Tb4 O167 165.4(12) . . . . ?
Cs1 O86 Tb4 O167 35.7(12) . . . . ?
W22 O86 Tb4 Cs5 122(6) . . . . ?
Cs1 O86 Tb4 Cs5 -129.7(16) . . . . ?
O260 Cs5 Tb4 O129 -161(3) . . . . ?
O80 Cs5 Tb4 O129 60.6(15) . . . . ?
O220 Cs5 Tb4 O129 -127.1(17) 2_666 . . . ?
O325 Cs5 Tb4 O129 -33(2) . . . . ?
O258 Cs5 Tb4 O129 -41(2) . . . . ?
O53 Cs5 Tb4 O129 144.5(15) . . . . ?
O56 Cs5 Tb4 O129 107(2) . . . . ?
O86 Cs5 Tb4 O129 61.3(18) . . . . ?
O328 Cs5 Tb4 O129 -143(2) . . . . ?
O54 Cs5 Tb4 O129 131.5(15) . . . . ?
O90 Cs5 Tb4 O129 3.0(17) . . . . ?
W20 Cs5 Tb4 O129 130.2(13) . . . . ?
O260 Cs5 Tb4 O141 -7(3) . . . . ?
O80 Cs5 Tb4 O141 -145.5(15) . . . . ?
O220 Cs5 Tb4 O141 26.7(18) 2_666 . . . ?
O325 Cs5 Tb4 O141 121(2) . . . . ?
O258 Cs5 Tb4 O141 113(2) . . . . ?
O53 Cs5 Tb4 O141 -61.7(16) . . . . ?
O56 Cs5 Tb4 O141 -99(2) . . . . ?
O86 Cs5 Tb4 O141 -144.8(18) . . . . ?
O328 Cs5 Tb4 O141 11(2) . . . . ?
O54 Cs5 Tb4 O141 -74.7(16) . . . . ?
O90 Cs5 Tb4 O141 156.9(16) . . . . ?
W20 Cs5 Tb4 O141 -75.9(14) . . . . ?
O260 Cs5 Tb4 O328 -18(3) . . . . ?
O80 Cs5 Tb4 O328 -157(2) . . . . ?
O220 Cs5 Tb4 O328 16(2) 2_666 . . . ?
O325 Cs5 Tb4 O328 110(2) . . . . ?
O258 Cs5 Tb4 O328 102(3) . . . . ?
O53 Cs5 Tb4 O328 -73(2) . . . . ?
O56 Cs5 Tb4 O328 -110(3) . . . . ?
O86 Cs5 Tb4 O328 -156(2) . . . . ?
O54 Cs5 Tb4 O328 -86(2) . . . . ?
O90 Cs5 Tb4 O328 146(2) . . . . ?
W20 Cs5 Tb4 O328 -87(2) . . . . ?
O260 Cs5 Tb4 O336 64(2) . . . . ?
O80 Cs5 Tb4 O336 -74.5(13) . . . . ?
O220 Cs5 Tb4 O336 97.7(15) 2_666 . . . ?
O325 Cs5 Tb4 O336 -168.1(18) . . . . ?
O258 Cs5 Tb4 O336 -176(2) . . . . ?
O53 Cs5 Tb4 O336 9.3(13) . . . . ?
O56 Cs5 Tb4 O336 -28(2) . . . . ?
O86 Cs5 Tb4 O336 -73.8(16) . . . . ?
O328 Cs5 Tb4 O336 82(2) . . . . ?
O54 Cs5 Tb4 O336 -3.7(13) . . . . ?
O90 Cs5 Tb4 O336 -132.1(14) . . . . ?
W20 Cs5 Tb4 O336 -4.9(10) . . . . ?
O260 Cs5 Tb4 O325 -128(3) . . . . ?
O80 Cs5 Tb4 O325 93.5(17) . . . . ?
O220 Cs5 Tb4 O325 -94.2(19) 2_666 . . . ?
O258 Cs5 Tb4 O325 -8(2) . . . . ?
O53 Cs5 Tb4 O325 177.4(18) . . . . ?
O56 Cs5 Tb4 O325 140(2) . . . . ?
O86 Cs5 Tb4 O325 94(2) . . . . ?
O328 Cs5 Tb4 O325 -110(2) . . . . ?
O54 Cs5 Tb4 O325 164.4(18) . . . . ?
O90 Cs5 Tb4 O325 36.0(18) . . . . ?
W20 Cs5 Tb4 O325 163.1(16) . . . . ?
O260 Cs5 Tb4 O143 -83(2) . . . . ?
O80 Cs5 Tb4 O143 138.2(13) . . . . ?
O220 Cs5 Tb4 O143 -49.6(15) 2_666 . . . ?
O325 Cs5 Tb4 O143 44.7(18) . . . . ?
O258 Cs5 Tb4 O143 37(2) . . . . ?
O53 Cs5 Tb4 O143 -137.9(13) . . . . ?
O56 Cs5 Tb4 O143 -175(2) . . . . ?
O86 Cs5 Tb4 O143 138.9(16) . . . . ?
O328 Cs5 Tb4 O143 -65(2) . . . . ?
O54 Cs5 Tb4 O143 -150.9(13) . . . . ?
O90 Cs5 Tb4 O143 80.6(14) . . . . ?
W20 Cs5 Tb4 O143 -152.2(11) . . . . ?
O260 Cs5 Tb4 O167 118(2) . . . . ?
O80 Cs5 Tb4 O167 -21.0(14) . . . . ?
O220 Cs5 Tb4 O167 151.2(15) 2_666 . . . ?
O325 Cs5 Tb4 O167 -114.6(19) . . . . ?
O258 Cs5 Tb4 O167 -122.5(19) . . . . ?
O53 Cs5 Tb4 O167 62.8(14) . . . . ?
O56 Cs5 Tb4 O167 25(2) . . . . ?
O86 Cs5 Tb4 O167 -20.3(16) . . . . ?
O328 Cs5 Tb4 O167 136(2) . . . . ?
O54 Cs5 Tb4 O167 49.9(14) . . . . ?
O90 Cs5 Tb4 O167 -78.6(15) . . . . ?
W20 Cs5 Tb4 O167 48.6(11) . . . . ?
O260 Cs5 Tb4 O86 138(3) . . . . ?
O80 Cs5 Tb4 O86 -0.7(14) . . . . ?
O220 Cs5 Tb4 O86 171.5(17) 2_666 . . . ?
O325 Cs5 Tb4 O86 -94(2) . . . . ?
O258 Cs5 Tb4 O86 -102(2) . . . . ?
O53 Cs5 Tb4 O86 83.1(15) . . . . ?
O56 Cs5 Tb4 O86 46(2) . . . . ?
O328 Cs5 Tb4 O86 156(2) . . . . ?
O54 Cs5 Tb4 O86 70.1(14) . . . . ?
O90 Cs5 Tb4 O86 -58.3(15) . . . . ?
W20 Cs5 Tb4 O86 68.9(12) . . . . ?
W53 O330 Tb5 O173 66(9) . . . . ?
W53 O330 Tb5 O245 -14(9) . . . . ?
W53 O330 Tb5 O179 -166(10) . . . . ?
W53 O330 Tb5 O329 28(10) . . . . ?
W53 O330 Tb5 O177 135(9) . . . . ?
W53 O330 Tb5 O246 -88(9) . . . . ?
W53 O330 Tb5 O50 -120(9) . . . . ?
W53 O330 Tb5 Cs2 -128(9) . . . 2_566 ?
W53 O330 Tb5 Cs1 79(9) . . . . ?
W43 O173 Tb5 O330 -164(18) . . . . ?
W43 O173 Tb5 O245 -88(17) . . . . ?
W43 O173 Tb5 O179 139(17) . . . . ?
W43 O173 Tb5 O329 -13(17) . . . . ?
W43 O173 Tb5 O177 77(17) . . . . ?
W43 O173 Tb5 O246 -125(17) . . . . ?
W43 O173 Tb5 O50 20(18) . . . . ?
W43 O173 Tb5 Cs2 118(16) . . . 2_566 ?
W43 O173 Tb5 Cs1 27(17) . . . . ?
W63 O245 Tb5 O330 -97(21) . . . . ?
W63 O245 Tb5 O173 -172(21) . . . . ?
W63 O245 Tb5 O179 -58(22) . . . . ?
W63 O245 Tb5 O329 114(21) . . . . ?
W63 O245 Tb5 O177 157(19) . . . . ?
W63 O245 Tb5 O246 -17(21) . . . . ?
W63 O245 Tb5 O50 54(21) . . . . ?
W63 O245 Tb5 Cs2 1(22) . . . 2_566 ?
W63 O245 Tb5 Cs1 132(21) . . . . ?
W50 O179 Tb5 O330 -105(6) . . . . ?
Cs2 O179 Tb5 O330 129.7(15) 2_566 . . . ?
W50 O179 Tb5 O173 -48(7) . . . . ?
Cs2 O179 Tb5 O173 -173.2(10) 2_566 . . . ?
W50 O179 Tb5 O245 -145(6) . . . . ?
Cs2 O179 Tb5 O245 90(2) 2_566 . . . ?
W50 O179 Tb5 O329 53(8) . . . . ?
Cs2 O179 Tb5 O329 -72(3) 2_566 . . . ?
W50 O179 Tb5 O177 18(6) . . . . ?
Cs2 O179 Tb5 O177 -107.1(16) 2_566 . . . ?
W50 O179 Tb5 O246 175(7) . . . . ?
Cs2 O179 Tb5 O246 50.1(13) 2_566 . . . ?
W50 O179 Tb5 O50 94(6) . . . . ?
Cs2 O179 Tb5 O50 -30.8(13) 2_566 . . . ?
W50 O179 Tb5 Cs2 125(7) . . . 2_566 ?
W50 O179 Tb5 Cs1 24(7) . . . . ?
Cs2 O179 Tb5 Cs1 -101.2(9) 2_566 . . . ?
Cs1 O329 Tb5 O330 108(2) . . . . ?
Cs1 O329 Tb5 O173 68.9(16) . . . . ?
Cs1 O329 Tb5 O245 150(2) . . . . ?
Cs1 O329 Tb5 O179 -43(4) . . . . ?
Cs1 O329 Tb5 O177 -10.5(18) . . . . ?
Cs1 O329 Tb5 O246 -155.5(15) . . . . ?
Cs1 O329 Tb5 O50 -87.4(18) . . . . ?
Cs1 O329 Tb5 Cs2 -98.7(14) . . . 2_566 ?
W46 O177 Tb5 O330 37(7) . . . . ?
Cs1 O177 Tb5 O330 -127.0(14) . . . . ?
W46 O177 Tb5 O173 102(7) . . . . ?
Cs1 O177 Tb5 O173 -62.7(12) . . . . ?
W46 O177 Tb5 O245 132(6) . . . . ?
Cs1 O177 Tb5 O245 -32(4) . . . . ?
W46 O177 Tb5 O179 -22(6) . . . . ?
Cs1 O177 Tb5 O179 173.4(18) . . . . ?
W46 O177 Tb5 O329 172(7) . . . . ?
Cs1 O177 Tb5 O329 8.3(14) . . . . ?
W46 O177 Tb5 O246 -57(8) . . . . ?
Cs1 O177 Tb5 O246 139.2(16) . . . . ?
W46 O177 Tb5 O50 -115(7) . . . . ?
Cs1 O177 Tb5 O50 80.5(14) . . . . ?
W46 O177 Tb5 Cs2 -69(7) . . . 2_566 ?
Cs1 O177 Tb5 Cs2 126.8(10) . . . 2_566 ?
W46 O177 Tb5 Cs1 164(8) . . . . ?
Cs2 O246 Tb5 O330 -124.9(15) 2_566 . . . ?
Cs2 O246 Tb5 O173 -162.8(12) 2_566 . . . ?
Cs2 O246 Tb5 O245 158.9(17) 2_566 . . . ?
Cs2 O246 Tb5 O179 -50.1(13) 2_566 . . . ?
Cs2 O246 Tb5 O329 104.2(15) 2_566 . . . ?
Cs2 O246 Tb5 O177 -16(2) 2_566 . . . ?
Cs2 O246 Tb5 O50 40.9(13) 2_566 . . . ?
Cs2 O246 Tb5 Cs1 74(2) 2_566 . . . ?
W19 O50 Tb5 O330 -172(4) . . . . ?
Cs2 O50 Tb5 O330 -11(4) 2_566 . . . ?
W19 O50 Tb5 O173 -1(6) . . . . ?
Cs2 O50 Tb5 O173 160.4(12) 2_566 . . . ?
W19 O50 Tb5 O245 92(5) . . . . ?
Cs2 O50 Tb5 O245 -107.1(15) 2_566 . . . ?
W19 O50 Tb5 O179 -129(5) . . . . ?
Cs2 O50 Tb5 O179 31.6(14) 2_566 . . . ?
W19 O50 Tb5 O329 32(5) . . . . ?
Cs2 O50 Tb5 O329 -166.6(16) 2_566 . . . ?
W19 O50 Tb5 O177 -58(5) . . . . ?
Cs2 O50 Tb5 O177 102.7(15) 2_566 . . . ?
W19 O50 Tb5 O246 157(5) . . . . ?
Cs2 O50 Tb5 O246 -42.1(13) 2_566 . . . ?
W19 O50 Tb5 Cs2 -161(6) . . . 2_566 ?
W19 O50 Tb5 Cs1 -7(5) . . . . ?
Cs2 O50 Tb5 Cs1 154.4(12) 2_566 . . . ?
O79 Cs1 Tb5 O330 168(2) . . . . ?
O73 Cs1 Tb5 O330 103.9(17) . . . . ?
O329 Cs1 Tb5 O330 -108(2) . . . . ?
O170 Cs1 Tb5 O330 -36.3(17) . . . . ?
O168 Cs1 Tb5 O330 -17.2(17) . . . . ?
O176 Cs1 Tb5 O330 64.3(16) . . . . ?
O174 Cs1 Tb5 O330 17.4(16) . . . . ?
O52 Cs1 Tb5 O330 -169.0(16) . . . . ?
O177 Cs1 Tb5 O330 86(2) . . . . ?
O126 Cs1 Tb5 O330 39.5(18) . . . . ?
O336 Cs1 Tb5 O330 -100.8(17) . . . . ?
O51 Cs1 Tb5 O330 -157.7(16) . . . . ?
O79 Cs1 Tb5 O173 -178.2(18) . . . . ?
O73 Cs1 Tb5 O173 117.5(12) . . . . ?
O329 Cs1 Tb5 O173 -95(2) . . . . ?
O170 Cs1 Tb5 O173 -22.6(12) . . . . ?
O168 Cs1 Tb5 O173 -3.5(13) . . . . ?
O176 Cs1 Tb5 O173 77.9(11) . . . . ?
O174 Cs1 Tb5 O173 31.1(11) . . . . ?
O52 Cs1 Tb5 O173 -155.4(11) . . . . ?
O177 Cs1 Tb5 O173 99.2(17) . . . . ?
O126 Cs1 Tb5 O173 53.2(14) . . . . ?
O336 Cs1 Tb5 O173 -87.1(12) . . . . ?
O51 Cs1 Tb5 O173 -144.0(11) . . . . ?
O79 Cs1 Tb5 O245 -113(2) . . . . ?
O73 Cs1 Tb5 O245 -177.4(15) . . . . ?
O329 Cs1 Tb5 O245 -29(2) . . . . ?
O170 Cs1 Tb5 O245 42.5(15) . . . . ?
O168 Cs1 Tb5 O245 61.6(16) . . . . ?
O176 Cs1 Tb5 O245 143.0(15) . . . . ?
O174 Cs1 Tb5 O245 96.2(14) . . . . ?
O52 Cs1 Tb5 O245 -90.3(15) . . . . ?
O177 Cs1 Tb5 O245 164.3(19) . . . . ?
O126 Cs1 Tb5 O245 118.3(16) . . . . ?
O336 Cs1 Tb5 O245 -22.0(15) . . . . ?
O51 Cs1 Tb5 O245 -78.9(14) . . . . ?
O79 Cs1 Tb5 O179 75(2) . . . . ?
O73 Cs1 Tb5 O179 11.1(15) . . . . ?
O329 Cs1 Tb5 O179 159(2) . . . . ?
O170 Cs1 Tb5 O179 -129.1(15) . . . . ?
O168 Cs1 Tb5 O179 -110.0(16) . . . . ?
O176 Cs1 Tb5 O179 -28.5(15) . . . . ?
O174 Cs1 Tb5 O179 -75.4(15) . . . . ?
O52 Cs1 Tb5 O179 98.1(15) . . . . ?
O177 Cs1 Tb5 O179 -7(2) . . . . ?
O126 Cs1 Tb5 O179 -53.3(17) . . . . ?
O336 Cs1 Tb5 O179 166.4(15) . . . . ?
O51 Cs1 Tb5 O179 109.5(15) . . . . ?
O79 Cs1 Tb5 O329 -84(2) . . . . ?
O73 Cs1 Tb5 O329 -148(2) . . . . ?
O170 Cs1 Tb5 O329 71.9(19) . . . . ?
O168 Cs1 Tb5 O329 91(2) . . . . ?
O176 Cs1 Tb5 O329 172.5(19) . . . . ?
O174 Cs1 Tb5 O329 125.6(19) . . . . ?
O52 Cs1 Tb5 O329 -60.8(19) . . . . ?
O177 Cs1 Tb5 O329 -166(2) . . . . ?
O126 Cs1 Tb5 O329 148(2) . . . . ?
O336 Cs1 Tb5 O329 7(2) . . . . ?
O51 Cs1 Tb5 O329 -49.5(19) . . . . ?
O79 Cs1 Tb5 O177 83(2) . . . . ?
O73 Cs1 Tb5 O177 18.4(17) . . . . ?
O329 Cs1 Tb5 O177 166(2) . . . . ?
O170 Cs1 Tb5 O177 -121.8(16) . . . . ?
O168 Cs1 Tb5 O177 -102.7(17) . . . . ?
O176 Cs1 Tb5 O177 -21.2(16) . . . . ?
O174 Cs1 Tb5 O177 -68.1(16) . . . . ?
O52 Cs1 Tb5 O177 105.4(16) . . . . ?
O126 Cs1 Tb5 O177 -46.0(18) . . . . ?
O336 Cs1 Tb5 O177 173.7(17) . . . . ?
O51 Cs1 Tb5 O177 116.8(16) . . . . ?
O79 Cs1 Tb5 O246 -37(3) . . . . ?
O73 Cs1 Tb5 O246 -101(2) . . . . ?
O329 Cs1 Tb5 O246 47(3) . . . . ?
O170 Cs1 Tb5 O246 119(2) . . . . ?
O168 Cs1 Tb5 O246 138(2) . . . . ?
O176 Cs1 Tb5 O246 -141(2) . . . . ?
O174 Cs1 Tb5 O246 172(2) . . . . ?
O52 Cs1 Tb5 O246 -14(2) . . . . ?
O177 Cs1 Tb5 O246 -120(3) . . . . ?
O126 Cs1 Tb5 O246 -166(2) . . . . ?
O336 Cs1 Tb5 O246 54(2) . . . . ?
O51 Cs1 Tb5 O246 -3(2) . . . . ?
O79 Cs1 Tb5 O50 -2.9(19) . . . . ?
O73 Cs1 Tb5 O50 -67.2(14) . . . . ?
O329 Cs1 Tb5 O50 81(2) . . . . ?
O170 Cs1 Tb5 O50 152.7(13) . . . . ?
O168 Cs1 Tb5 O50 171.8(14) . . . . ?
O176 Cs1 Tb5 O50 -106.8(13) . . . . ?
O174 Cs1 Tb5 O50 -153.6(13) . . . . ?
O52 Cs1 Tb5 O50 19.9(13) . . . . ?
O177 Cs1 Tb5 O50 -85.5(18) . . . . ?
O126 Cs1 Tb5 O50 -131.5(15) . . . . ?
O336 Cs1 Tb5 O50 88.2(14) . . . . ?
O51 Cs1 Tb5 O50 31.3(13) . . . . ?
O79 Cs1 Tb5 Cs2 18.2(16) . . . 2_566 ?
O73 Cs1 Tb5 Cs2 -46.0(8) . . . 2_566 ?
O329 Cs1 Tb5 Cs2 101.9(18) . . . 2_566 ?
O170 Cs1 Tb5 Cs2 173.8(8) . . . 2_566 ?
O168 Cs1 Tb5 Cs2 -167.1(9) . . . 2_566 ?
O176 Cs1 Tb5 Cs2 -85.6(7) . . . 2_566 ?
O174 Cs1 Tb5 Cs2 -132.5(7) . . . 2_566 ?
O52 Cs1 Tb5 Cs2 41.0(7) . . . 2_566 ?
O177 Cs1 Tb5 Cs2 -64.4(15) . . . 2_566 ?
O126 Cs1 Tb5 Cs2 -110.4(11) . . . 2_566 ?
O336 Cs1 Tb5 Cs2 109.3(8) . . . 2_566 ?
O51 Cs1 Tb5 Cs2 52.4(7) . . . 2_566 ?
W63 O247 Tb6 O248 -143(3) . . . . ?
W63 O247 Tb6 O226 -35(5) . . . . ?
W63 O247 Tb6 O223 -84(4) . . . . ?
W63 O247 Tb6 O171 111(4) . . . . ?
W63 O247 Tb6 O249 78(4) . . . . ?
W63 O247 Tb6 O210 27(4) . . . . ?
W63 O247 Tb6 O138 -179(4) . . . . ?
W56 O226 Tb6 O247 -58(11) . . . . ?
W56 O226 Tb6 O248 83(10) . . . . ?
W56 O226 Tb6 O223 -7(10) . . . . ?
W56 O226 Tb6 O171 -174(9) . . . . ?
W56 O226 Tb6 O249 161(11) . . . . ?
W56 O226 Tb6 O210 -121(11) . . . . ?
W56 O226 Tb6 O138 60(11) . . . . ?
W60 O223 Tb6 O247 158(6) . . . . ?
W60 O223 Tb6 O248 -55(6) . . . . ?
W60 O223 Tb6 O226 19(5) . . . . ?
W60 O223 Tb6 O171 -176(4) . . . . ?
W60 O223 Tb6 O249 -2(7) . . . . ?
W60 O223 Tb6 O210 87(6) . . . . ?
W60 O223 Tb6 O138 -124(6) . . . . ?
W43 O171 Tb6 O247 -88(5) . . . . ?
W43 O171 Tb6 O248 133(5) . . . . ?
W43 O171 Tb6 O226 43(7) . . . . ?
W43 O171 Tb6 O223 -114(5) . . . . ?
W43 O171 Tb6 O249 70(5) . . . . ?
W43 O171 Tb6 O210 -9(5) . . . . ?
W43 O171 Tb6 O138 -171(6) . . . . ?
W53 O210 Tb6 O247 159(11) . . . . ?
W53 O210 Tb6 O248 -31(12) . . . . ?
W53 O210 Tb6 O226 -69(11) . . . . ?
W53 O210 Tb6 O223 -132(11) . . . . ?
W53 O210 Tb6 O171 81(11) . . . . ?
W53 O210 Tb6 O249 11(10) . . . . ?
W53 O210 Tb6 O138 110(11) . . . . ?
W41 O138 Tb6 O247 -51(6) . . . . ?
W41 O138 Tb6 O248 152(7) . . . . ?
W41 O138 Tb6 O226 176(5) . . . . ?
W41 O138 Tb6 O223 -125(6) . . . . ?
W41 O138 Tb6 O171 28(6) . . . . ?
W41 O138 Tb6 O249 87(6) . . . . ?
W41 O138 Tb6 O210 -3(8) . . . . ?
